data_1559960
loop_
_publ_author_name
'Rekis, Toms'
'Schaller, Achim M.'
'Kotla, Surya Rohith'
'Sch\"onleber, Andreas'
'Noohinejad, Leila'
'Tolkiehn, Martin'
'Paulmann, Carsten'
'van Smaalen, Sander'

_publ_section_title
;
 Single-crystal-to-single-crystal phase transitions of commensurately
 modulated sodium saccharinate 1.875-hydrate
;
_journal_issue 1
_journal_name_full IUCrJ
_journal_page_first 139
_journal_page_last 147
_journal_paper_doi 10.1107/S2052252520015912
_journal_volume 8
_journal_year 2021
_chemical_formula_sum 'C7 H4 N Na O4.875 S'
_chemical_formula_weight 235.2
_chemical_name_common 'Sodium Saccharinate 1.875-Hydrate'
_space_group_IT_number 15
_space_group_name_Hall '-C 2yac'
_space_group_name_H-M_alt 'C 1 2/n 1'
_space_group_ssg_name C2/c(0\b0)s0
_symmetry_cell_setting monoclinic
_cell_angle_alpha 90
_cell_angle_beta 93.58190(10)
_cell_angle_gamma 90
_cell_formula_units_Z 16
_cell_length_a 18.5979
_cell_length_b 7.0922
_cell_length_c 29.0731
_cell_measurement_temperature 90
_cell_modulation_dimension 1
_cell_volume 3827.2515(4)
_diffrn_ambient_temperature 90
_diffrn_detector 'Pilatus CdTe 1M'
_diffrn_measured_fraction_theta_full 0.88
_diffrn_measured_fraction_theta_max 0.82
_diffrn_measurement_device 'four-circle diffractometer'
_diffrn_measurement_device_type 'Huber four-circle diffractometer'
_diffrn_measurement_method '\f scans'
_diffrn_measurement_specimen_support 'glass fiber'
_diffrn_radiation_monochromator 'Si111 and Si311'
_diffrn_radiation_probe x-ray
_diffrn_radiation_source synchrotron
_diffrn_radiation_type synchrotron
_diffrn_radiation_wavelength 0.5
_diffrn_reflns_av_R_equivalents 0.0597
_diffrn_reflns_av_unetI/netI 0.0714
_diffrn_reflns_limit_h_max 30
_diffrn_reflns_limit_h_min -30
_diffrn_reflns_limit_index_m_1_max 4
_diffrn_reflns_limit_index_m_1_min -4
_diffrn_reflns_limit_k_max 13
_diffrn_reflns_limit_k_min -13
_diffrn_reflns_limit_l_max 47
_diffrn_reflns_limit_l_min -47
_diffrn_reflns_number 215114
_diffrn_reflns_theta_full 15.01
_diffrn_reflns_theta_max 24.09
_diffrn_reflns_theta_min 1.54
_diffrn_source synchrotron
_exptl_absorpt_coefficient_mu 0.146
_exptl_absorpt_correction_type empirical
_exptl_absorpt_process_details
'SADABS, Program for Empirical Absorption Correction of Area Detector Data, G. M. Sheldrick, 1996'
_exptl_crystal_colour colourless
_exptl_crystal_density_diffrn 1.6325
_exptl_crystal_description prism
_exptl_crystal_F_000 1934
_exptl_crystal_size_max 0.15
_exptl_crystal_size_mid 0.15
_exptl_crystal_size_min 0.15
_refine_diff_density_max 2.18
_refine_diff_density_min -1.83
_refine_ls_extinction_method none
_refine_ls_goodness_of_fit_gt 2.73
_refine_ls_goodness_of_fit_ref 2.32
_refine_ls_hydrogen_treatment constr
_refine_ls_number_constraints 710
_refine_ls_number_parameters 1702
_refine_ls_number_reflns 52326
_refine_ls_number_restraints 0
_refine_ls_R_factor_all 0.0883
_refine_ls_R_factor_gt 0.0486
_refine_ls_shift/su_max 0.0084
_refine_ls_shift/su_mean 0.0004
_refine_ls_structure_factor_coef F
_refine_ls_weighting_details w=1/(\s^2^(F)+0.0001F^2^)
_refine_ls_weighting_scheme sigma
_refine_ls_wR_factor_gt 0.0511
_refine_ls_wR_factor_ref 0.0534
_reflns_number_gt 35261
_reflns_number_total 52326
_reflns_threshold_expression I>3\s(I)
_cod_data_source_file lt5033.cif
_cod_data_source_block 90K
_cod_depositor_comments
;
The following automatic conversions were performed:

data item '_diffrn_radiation_probe' value 'X-ray' was changed to
'x-ray' in accordance with the
/home/data/users/saulius/crontab/automatic-downloads/rss-feeds/IUCr/lib/dictionaries/cif_core.dic
dictionary named 'cif_core.dic' version 2.4.2 last updated on
2011-04-26.

Automatic conversion script
Id: cif_fix_values 7556 2019-12-06 15:28:31Z antanas 

 Adding full bibliography for 1559957--1559961.cif.
;
_cod_original_formula_sum 'C7 H4 N1 Na1 O4.875 S1'
_cod_database_code 1559960
_jana_cell_commen_supercell_matrix_1_1 1
_jana_cell_commen_supercell_matrix_1_2 0
_jana_cell_commen_supercell_matrix_1_3 0
_jana_cell_commen_supercell_matrix_2_1 0
_jana_cell_commen_supercell_matrix_2_2 4
_jana_cell_commen_supercell_matrix_2_3 0
_jana_cell_commen_supercell_matrix_3_1 0
_jana_cell_commen_supercell_matrix_3_2 0
_jana_cell_commen_supercell_matrix_3_3 1
_jana_cell_commen_t_section_1 0

loop_
_space_group_symop_id
_space_group_symop_operation_xyz
1 x,y,z
2 -x,y+0.5,-z+0.5
3 x+0.5,y+0.5,z
4 -x+0.5,y,-z+0.5
5 -x,-y,-z
6 x,-y+0.5,z+0.5
7 -x+0.5,-y+0.5,-z
8 x+0.5,-y,z+0.5

loop_
_space_group_symop_ssg_id
_space_group_symop_ssg_operation_algebraic
1 x1,x2,x3,x4
2 -x1,x2+1/2,-x3+1/2,x4+1/2
3 -x1,-x2,-x3,-x4
4 x1,-x2+1/2,x3+1/2,-x4+1/2
5 x1+1/2,x2+1/2,x3,x4
6 -x1+1/2,x2,-x3+1/2,x4+1/2
7 -x1+1/2,-x2+1/2,-x3,-x4
8 x1+1/2,-x2,x3+1/2,-x4+1/2

loop_
_atom_site_label
_atom_site_type_symbol
_atom_site_fract_x
_atom_site_fract_y
_atom_site_fract_z
_atom_site_adp_type
_atom_site_U_iso_or_equiv
_atom_site_site_symmetry_multiplicity
_atom_site_occupancy
_atom_site_calc_flag
_atom_site_refinement_flags
_atom_site_disorder_assembly
_atom_site_disorder_group
S1a S -0.051379(8) 0.77231(2) 0.412581(6) Uani 0.01172(4) 8 1 d . . .
O1a O -0.09291(2) 0.93902(7) 0.421544(17) Uani 0.01793(14) 8 1 d . . .
O2a O -0.08071(3) 0.60013(7) 0.430148(17) Uani 0.01787(14) 8 1 d . . .
O3a O 0.05862(2) 0.75238(7) 0.313589(17) Uani 0.01650(14) 8 1 d . . .
N1a N -0.03717(3) 0.75448(8) 0.35889(2) Uani 0.01338(15) 8 1 d . . .
C7a C 0.03407(3) 0.76516(9) 0.35180(2) Uani 0.01199(17) 8 1 d . . .
S1b S -0.219805(11) 0.77849(3) 0.173709(8) Uani 0.01373(5) 8 0.875 d . . .
S1b' S -0.20340(6) 0.69053(15) 0.17464(4) Uani 0.01373(5) 8 0.08420(15) d . . .
S1b'' S -0.18211(11) 0.6783(3) 0.17537(8) Uani 0.01373(5) 8 0.04080(15) d . . .
O1b O -0.26258(4) 0.61443(10) 0.17575(3) Uani 0.02148(19) 8 0.875 d . . .
O1b' O -0.2188(8) 0.493(2) 0.1786(6) Uani 0.02148(19) 8 0.08420(15) d . . .
O1b'' O -0.2087(2) 0.8170(7) 0.20966(19) Uani 0.02148(19) 8 0.04080(15) d . . .
O2b O -0.25401(4) 0.94669(10) 0.18708(3) Uani 0.0223(2) 8 0.875 d . . .
O2b' O -0.25189(12) 0.8156(3) 0.19652(8) Uani 0.0223(2) 8 0.08420(15) d . . .
O2b'' O -0.2197(15) 0.493(5) 0.1787(10) Uani 0.0223(2) 8 0.04080(15) d . . .
O3b O -0.02745(3) 0.74536(10) 0.18788(2) Uani 0.01819(16) 8 0.875 d . . .
O3b' O -0.01491(11) 0.8100(3) 0.16290(9) Uani 0.01819(16) 8 0.08420(15) d . . .
O3b'' O -0.0026(2) 0.7115(7) 0.13310(19) Uani 0.01819(16) 8 0.04080(15) d . . .
N1b N -0.14508(4) 0.75111(12) 0.20259(3) Uani 0.01560(18) 8 0.875 d . . .
N1b' N -0.12122(15) 0.7244(4) 0.19242(10) Uani 0.01560(18) 8 0.08420(15) d . . .
N1b'' N -0.0953(3) 0.6669(8) 0.1801(2) Uani 0.01560(18) 8 0.04080(15) d . . .
C7b C -0.09057(5) 0.76062(13) 0.17464(3) Uani 0.0135(2) 8 0.875 d . . .
C7b' C -0.08074(15) 0.7771(5) 0.15800(12) Uani 0.0135(2) 8 0.08420(15) d . . .
C7b'' C -0.0666(3) 0.7145(9) 0.1394(3) Uani 0.0135(2) 8 0.04080(15) d . . .
O28w O 0.09396(3) 0.51744(8) 0.22172(2) Uani 0.0283(2) 8 0.9844 d . . .
O28w' O 0.09396(3) 0.51744(8) 0.22172(2) Uani 0.0333(8) 8 0.0861(5) d . . .
O28w'' O 0.0920(2) 0.5375(6) 0.21479(17) Uani 0.0333(8) 8 0.0545(5) d . . .
O18w O -0.09495(3) 0.49805(8) 0.27903(2) Uani 0.0245(11) 8 0.8438 d . . .
O18w' O -0.09495(3) 0.49805(8) 0.27903(2) Uani 0.0262(7) 8 0.0923(4) d . . .
O18w'' O -0.0514(2) 0.4498(7) 0.28449(16) Uani 0.0262(7) 8 0.0483(4) d . . .
O19w' O -0.09495(3) 0.49805(8) 0.27903(2) Uani 0.0240(7) 8 0.0882(4) d . . .
O19w'' O -0.0975(2) 0.4818(6) 0.28031(15) Uani 0.0240(7) 8 0.0524(4) d . . .
O24w O 0.15044(3) 0.77828(8) 0.12153(2) Uani 0.0316(2) 8 0.9844 d . . .
O24w' O 0.15044(3) 0.77828(8) 0.12153(2) Uani 0.0279(6) 8 0.0868(4) d . . .
O24w'' O 0.14764(19) 0.8359(6) 0.12079(13) Uani 0.0279(6) 8 0.0538(4) d . . .
O23w O 0.23687(8) 0.8093(2) 0.27610(5) Uani 0.0216(5) 8 0.8438 d . . .
Na6 Na 0.19714(4) 0.81150(12) 0.19784(3) Uani 0.0140(2) 8 0.75 d . . .
Na2 Na 0.00209(10) 0.6932(3) 0.25461(7) Uani 0.0274(6) 8 0.625 d . . .
Na2' Na -0.10370(6) 0.75970(17) 0.28171(4) Uani 0.0142(4) 8 0.0774(3) d . . .
Na2'' Na -0.03545(11) 0.7649(4) 0.25339(8) Uani 0.0268(8) 8 0.0476(3) d . . .
Na16' Na 0.13576(6) 0.6871(3) 0.26316(5) Uani 0.0178(5) 8 0.0769(5) d . . .
Na16'' Na 0.14195(11) 0.8225(6) 0.26935(9) Uani 0.0289(11) 8 0.0481(5) d . . .
Na16 Na 0.15239(4) 0.76120(11) 0.27694(3) Uani 0.0143(2) 8 0.125 d . . .
Na14' Na 0.09291(6) 0.97879(17) 0.15027(4) Uani 0.0117(3) 8 0.0766(2) d . . .
Na14'' Na 0.10772(10) 0.5531(3) 0.14972(7) Uani 0.0172(6) 8 0.0484(2) d . . .
Na14 Na 0.08981(4) 0.55029(11) 0.15803(3) Uani 0.0127(2) 8 0.125 d . . .
C1a C 0.03888(3) 0.80272(8) 0.433206(19) Uani 0.0115(6) 8 1 d . . .
C2a C 0.08005(4) 0.79544(13) 0.39554(3) Uani 0.0113(6) 8 1 d . . .
C3a C 0.15377(5) 0.81732(14) 0.40086(3) Uani 0.0144(7) 8 1 d . . .
C4a C 0.18440(5) 0.84652(14) 0.44517(3) Uani 0.0174(6) 8 1 d . . .
C5a C 0.14223(5) 0.85393(14) 0.48268(3) Uani 0.0176(6) 8 1 d . . .
C6a C 0.06800(4) 0.83175(13) 0.47746(3) Uani 0.0148(7) 8 1 d . . .
H1c3a H 0.183018 0.812549 0.374817 Uani 0.0191(14) 8 1 d . . .
H1c4a H 0.235628 0.861775 0.449788 Uani 0.0242(12) 8 1 d . . .
H1c5a H 0.164718 0.874795 0.51288 Uani 0.0246(12) 8 1 d . . .
H1c6a H 0.038409 0.83639 0.503332 Uani 0.0198(14) 8 1 d . . .
C1b C -0.18709(4) 0.8066(3) 0.11930(2) Uani 0.0125(10) 8 0.875 d . . .
C2b C -0.11332(5) 0.7930(3) 0.12550(3) Uani 0.0122(10) 8 0.875 d . . .
C3b C -0.07089(5) 0.8129(6) 0.08857(4) Uani 0.0155(11) 8 0.875 d . . .
C4b C -0.10513(6) 0.8470(3) 0.04546(3) Uani 0.0187(10) 8 0.875 d . . .
C5b C -0.17938(6) 0.8599(3) 0.03978(3) Uani 0.0196(10) 8 0.875 d . . .
C6b C -0.22226(5) 0.8401(6) 0.07689(4) Uani 0.0169(11) 8 0.875 d . . .
H1c3b H -0.019374 0.803598 0.09249 Uani 0.027(2) 8 0.875 d . . .
H1c4b H -0.076765 0.861742 0.019213 Uani 0.0324(19) 8 0.875 d . . .
H1c5b H -0.201657 0.882909 0.009621 Uani 0.0342(19) 8 0.875 d . . .
H1c6b H -0.273804 0.849166 0.073233 Uani 0.030(2) 8 0.875 d . . .
C1c C -0.19440(12) 0.7587(6) 0.11626(6) Uani 0.0125(9) 8 0.08420(15) d . . .
C2c C -0.12254(12) 0.7974(6) 0.11239(6) Uani 0.0122(9) 8 0.08420(15) d . . .
C3c C -0.09833(12) 0.8579(11) 0.07102(8) Uani 0.0155(10) 8 0.08420(15) d . . .
C4c C -0.14871(12) 0.8781(6) 0.03393(6) Uani 0.0187(9) 8 0.08420(15) d . . .
C5c C -0.22076(12) 0.8381(6) 0.03835(6) Uani 0.0196(9) 8 0.08420(15) d . . .
C6c C -0.24534(12) 0.7773(11) 0.07996(8) Uani 0.0169(10) 8 0.08420(15) d . . .
H1c3c H -0.048312 0.88533 0.067924 Uani 0.027(2) 8 0.08420(15) d . . .
H1c4c H -0.133223 0.920425 0.00478 Uani 0.0324(18) 8 0.08420(15) d . . .
H1c5c H -0.254381 0.852705 0.012163 Uani 0.0342(18) 8 0.08420(15) d . . .
H1c6c H -0.295267 0.749639 0.083314 Uani 0.030(2) 8 0.08420(15) d . . .
C1d C -0.1910(2) 0.7638(9) 0.11998(12) Uani 0.0125(9) 8 0.04080(15) d . . .
C2d C -0.1237(2) 0.7793(9) 0.10313(13) Uani 0.0122(9) 8 0.04080(15) d . . .
C3d C -0.11626(18) 0.8420(15) 0.05880(15) Uani 0.0155(10) 8 0.04080(15) d . . .
C4d C -0.1785(2) 0.8885(9) 0.03219(12) Uani 0.0187(9) 8 0.04080(15) d . . .
C5d C -0.2458(2) 0.8718(9) 0.04961(13) Uani 0.0196(9) 8 0.04080(15) d . . .
C6d C -0.25347(18) 0.8088(15) 0.09425(16) Uani 0.0169(10) 8 0.04080(15) d . . .
H1c3d H -0.069611 0.853317 0.046677 Uani 0.027(2) 8 0.04080(15) d . . .
H1c4d H -0.174743 0.932944 0.001248 Uani 0.0324(18) 8 0.04080(15) d . . .
H1c5d H -0.287888 0.904283 0.030473 Uani 0.0342(18) 8 0.04080(15) d . . .
H1c6d H -0.299952 0.797126 0.106596 Uani 0.030(2) 8 0.04080(15) d . . .

loop_
_atom_site_aniso_label
_atom_site_aniso_type_symbol
_atom_site_aniso_U_11
_atom_site_aniso_U_22
_atom_site_aniso_U_33
_atom_site_aniso_U_12
_atom_site_aniso_U_13
_atom_site_aniso_U_23
S1a S 0.01073(7) 0.01472(8) 0.00976(7) -0.00010(6) 0.00122(5) -0.00109(6)
O1a O 0.0158(2) 0.0213(3) 0.0168(3) 0.00642(18) 0.00118(18) -0.0026(2)
O2a O 0.0194(2) 0.0193(3) 0.0153(2) -0.00651(19) 0.00414(18) -0.0006(2)
O3a O 0.0162(2) 0.0226(3) 0.0110(2) -0.00191(18) 0.00329(17) -0.00075(19)
N1a N 0.0122(2) 0.0183(3) 0.0098(3) -0.0004(2) 0.00144(19) -0.0013(2)
C7a C 0.0133(3) 0.0108(3) 0.0118(3) 0.0003(2) 0.0005(2) 0.0006(2)
S1b S 0.01432(9) 0.01206(9) 0.01535(9) 0.00261(7) 0.00511(7) 0.00240(7)
S1b' S 0.01432(9) 0.01206(9) 0.01535(9) 0.00261(7) 0.00511(7) 0.00240(7)
S1b'' S 0.01432(9) 0.01206(9) 0.01535(9) 0.00261(7) 0.00511(7) 0.00240(7)
O1b O 0.0194(3) 0.0175(3) 0.0285(4) -0.0010(2) 0.0087(3) 0.0070(3)
O1b' O 0.0194(3) 0.0175(3) 0.0285(4) -0.0010(2) 0.0087(3) 0.0070(3)
O1b'' O 0.0194(3) 0.0175(3) 0.0285(4) -0.0010(2) 0.0087(3) 0.0070(3)
O2b O 0.0268(3) 0.0182(3) 0.0228(4) 0.0085(3) 0.0094(3) -0.0006(3)
O2b' O 0.0268(3) 0.0182(3) 0.0228(4) 0.0085(3) 0.0094(3) -0.0006(3)
O2b'' O 0.0268(3) 0.0182(3) 0.0228(4) 0.0085(3) 0.0094(3) -0.0006(3)
O3b O 0.0129(2) 0.0195(3) 0.0215(3) 0.00107(19) -0.0035(2) 0.0012(2)
O3b' O 0.0129(2) 0.0195(3) 0.0215(3) 0.00107(19) -0.0035(2) 0.0012(2)
O3b'' O 0.0129(2) 0.0195(3) 0.0215(3) 0.00107(19) -0.0035(2) 0.0012(2)
N1b N 0.0165(3) 0.0174(3) 0.0129(3) 0.0013(2) 0.0000(2) 0.0024(2)
N1b' N 0.0165(3) 0.0174(3) 0.0129(3) 0.0013(2) 0.0000(2) 0.0024(2)
N1b'' N 0.0165(3) 0.0174(3) 0.0129(3) 0.0013(2) 0.0000(2) 0.0024(2)
C7b C 0.0151(3) 0.0101(3) 0.0151(4) 0.0003(2) -0.0008(3) 0.0002(3)
C7b' C 0.0151(3) 0.0101(3) 0.0151(4) 0.0003(2) -0.0008(3) 0.0002(3)
C7b'' C 0.0151(3) 0.0101(3) 0.0151(4) 0.0003(2) -0.0008(3) 0.0002(3)
O28w O 0.0259(3) 0.0237(4) 0.0351(4) 0.0005(3) 0.0009(3) 0.0005(3)
O28w' O 0.0416(14) 0.0264(12) 0.0304(16) 0.0078(9) -0.0107(11) -0.0091(11)
O28w'' O 0.0416(14) 0.0264(12) 0.0304(16) 0.0078(9) -0.0107(11) -0.0091(11)
O18w O 0.0290(17) 0.022(2) 0.023(2) -0.0040(14) 0.0079(14) -0.0023(16)
O18w' O 0.0227(13) 0.0305(11) 0.0254(12) 0.0047(9) 0.0019(8) -0.0022(9)
O18w'' O 0.0227(13) 0.0305(11) 0.0254(12) 0.0047(9) 0.0019(8) -0.0022(9)
O19w' O 0.0236(12) 0.0214(11) 0.0268(13) 0.0005(9) -0.0017(8) -0.0002(9)
O19w'' O 0.0236(12) 0.0214(11) 0.0268(13) 0.0005(9) -0.0017(8) -0.0002(9)
O24w O 0.0365(4) 0.0260(4) 0.0311(4) -0.0009(3) -0.0076(3) 0.0023(3)
O24w' O 0.0301(9) 0.0229(11) 0.0301(11) 0.0017(9) -0.0032(8) 0.0005(10)
O24w'' O 0.0301(9) 0.0229(11) 0.0301(11) 0.0017(9) -0.0032(8) 0.0005(10)
O23w O 0.0233(7) 0.0225(9) 0.0192(8) -0.0017(6) 0.0024(6) -0.0010(7)
Na6 Na 0.0140(4) 0.0152(4) 0.0128(4) 0.0029(3) 0.0011(3) -0.0007(3)
Na2 Na 0.0113(8) 0.0320(11) 0.0382(11) -0.0016(7) -0.0025(7) 0.0213(8)
Na2' Na 0.0180(6) 0.0133(7) 0.0110(6) -0.0012(4) -0.0024(4) -0.0002(5)
Na2'' Na 0.0233(11) 0.0406(16) 0.0162(12) -0.0144(10) -0.0013(9) -0.0043(10)
Na16' Na 0.0105(6) 0.0292(13) 0.0139(7) 0.0020(5) 0.0022(5) 0.0062(6)
Na16'' Na 0.0164(11) 0.049(3) 0.0223(13) 0.0047(11) 0.0086(9) 0.0084(13)
Na16 Na 0.0117(3) 0.0165(4) 0.0147(4) -0.0012(3) 0.0021(3) 0.0005(3)
Na14' Na 0.0107(5) 0.0127(6) 0.0116(6) -0.0008(4) -0.0005(4) 0.0027(5)
Na14'' Na 0.0130(9) 0.0179(11) 0.0201(11) -0.0003(7) -0.0039(7) 0.0025(8)
Na14 Na 0.0115(3) 0.0137(4) 0.0127(4) 0.0025(3) -0.0007(3) -0.0004(3)
C1a C 0.0127(2) 0.0093(18) 0.0123(2) 0.0004(4) 0.00009(16) -0.0002(4)
C2a C 0.0133(2) 0.0090(18) 0.0116(2) 0.0003(4) -0.00014(16) 0.0002(4)
C3a C 0.0131(2) 0.013(2) 0.0174(2) 0.0002(4) 0.00172(18) -0.0002(4)
C4a C 0.0131(2) 0.0164(18) 0.0221(2) 0.0005(4) -0.00343(16) -0.0026(4)
C5a C 0.0190(2) 0.0172(18) 0.0158(2) 0.0020(4) -0.00553(16) -0.0036(4)
C6a C 0.0185(3) 0.014(2) 0.0118(2) 0.0020(4) -0.00015(18) -0.0017(4)
H1c3a H 0.0166(5) 0.019(4) 0.0223(3) 0.0002(9) 0.0064(4) 0.0005(8)
H1c4a H 0.0133(4) 0.025(4) 0.0334(4) -0.0002(7) -0.0052(3) -0.0041(8)
H1c5a H 0.0272(4) 0.026(4) 0.0187(4) 0.0032(7) -0.0101(3) -0.0063(8)
H1c6a H 0.0257(5) 0.021(4) 0.0130(4) 0.0031(9) 0.0033(4) -0.0021(9)
C1b C 0.0134(3) 0.009(3) 0.0156(3) -0.0002(4) 0.0018(2) 0.0004(5)
C2b C 0.0136(3) 0.009(3) 0.0140(3) -0.0002(4) 0.0006(2) -0.0001(5)
C3b C 0.0153(2) 0.013(3) 0.0188(4) -0.0012(3) 0.00461(17) -0.0017(5)
C4b C 0.0267(3) 0.015(3) 0.0148(3) -0.0012(4) 0.0064(2) -0.0012(5)
C5b C 0.0280(3) 0.017(3) 0.0138(3) 0.0006(4) -0.0026(2) -0.0004(5)
C6b C 0.0164(2) 0.014(3) 0.0196(4) 0.0007(3) -0.00329(17) -0.0002(5)
H1c3b H 0.0150(2) 0.037(7) 0.0305(8) -0.0002(5) 0.0068(2) 0.0001(12)
H1c4b H 0.0395(6) 0.040(6) 0.0193(4) -0.0009(8) 0.0140(4) 0.0016(9)
H1c5b H 0.0425(6) 0.043(6) 0.0160(4) 0.0032(8) -0.0073(4) 0.0031(9)
H1c6b H 0.0169(2) 0.039(7) 0.0319(9) 0.0028(5) -0.0065(2) 0.0026(12)
C1c C 0.0137(3) 0.009(3) 0.0152(3) 0.0010(6) 0.0022(2) 0.0000(7)
C2c C 0.0133(4) 0.009(3) 0.0140(3) 0.0009(6) 0.0009(2) -0.0007(7)
C3c C 0.0176(2) 0.013(3) 0.0169(4) -0.0008(6) 0.0052(2) -0.0008(7)
C4c C 0.0281(3) 0.015(3) 0.0129(3) 0.0016(6) 0.0035(2) 0.0000(6)
C5c C 0.0245(3) 0.018(3) 0.0157(3) 0.0034(6) -0.0047(2) -0.0020(7)
C6c C 0.0143(2) 0.015(3) 0.0211(4) 0.0010(6) -0.0018(2) -0.0020(8)
H1c3c H 0.0198(3) 0.035(6) 0.0281(9) -0.0057(12) 0.0088(4) 0.0031(16)
H1c4c H 0.0436(7) 0.039(5) 0.0157(5) -0.0001(12) 0.0074(4) 0.0065(12)
H1c5c H 0.0351(7) 0.044(5) 0.0213(5) 0.0037(12) -0.0122(4) 0.0014(13)
H1c6c H 0.0143(3) 0.039(6) 0.0352(9) -0.0026(12) -0.0029(4) 0.0012(16)
C1d C 0.0147(3) 0.009(3) 0.0143(4) 0.0001(4) 0.0024(2) -0.0007(8)
C2d C 0.0135(3) 0.009(3) 0.0139(4) 0.0000(4) 0.0009(2) -0.0011(8)
C3d C 0.0193(2) 0.013(3) 0.0146(5) -0.0021(3) 0.0041(2) -0.0011(9)
C4d C 0.0280(3) 0.015(3) 0.0126(4) -0.0002(4) -0.0011(2) -0.0001(8)
C5d C 0.0210(3) 0.017(3) 0.0195(4) 0.0023(4) -0.0064(2) -0.0019(8)
C6d C 0.0136(2) 0.015(3) 0.0222(5) 0.0006(3) 0.0003(2) -0.0023(9)
H1c3d H 0.0235(3) 0.036(6) 0.0237(10) -0.0030(6) 0.0104(4) 0.0039(19)
H1c4d H 0.0442(6) 0.038(5) 0.0148(7) 0.0010(7) -0.0002(4) 0.0073(16)
H1c5d H 0.0277(6) 0.043(5) 0.0302(7) 0.0067(8) -0.0133(4) 0.0029(16)
H1c6d H 0.0139(3) 0.039(6) 0.0364(10) 0.0014(6) 0.0039(4) 0.002(2)

loop_
_atom_site_displace_Fourier_atom_site_label
_atom_site_displace_Fourier_axis
_atom_site_displace_Fourier_wave_vector_seq_id
_atom_site_displace_Fourier_param_cos
_atom_site_displace_Fourier_param_sin
S1a x 1 -0.003183(11) 0.001267(11)
S1a y 1 0.01925(3) -0.00925(3)
S1a z 1 -0.001329(8) 0.000121(8)
S1a x 2 0.007050(11) 0.004014(11)
S1a y 2 0.00069(3) 0.02631(3)
S1a z 2 -0.000593(8) -0.001771(8)
S1a x 3 -0.003019(11) 0.016704(11)
S1a y 3 -0.01379(3) 0.00403(3)
S1a z 3 -0.000520(8) 0.003135(8)
S1a x 4 0 -0.001192(8)
S1a y 4 0 -0.01079(3)
S1a z 4 0 -0.000386(6)
O1a x 1 0.00006(3) -0.00211(3)
O1a y 1 0.02191(10) 0.00541(10)
O1a z 1 0.00309(2) -0.00061(2)
O1a x 2 -0.00678(3) 0.00558(3)
O1a y 2 -0.03077(10) -0.00183(10)
O1a z 2 0.00134(2) -0.00020(2)
O1a x 3 -0.00836(3) -0.01447(3)
O1a y 3 0.01003(10) -0.01327(10)
O1a z 3 -0.00240(2) -0.00288(2)
O1a x 4 0 0.00285(3)
O1a y 4 0 0.01383(8)
O1a z 4 0 0.000272(18)
O2a x 1 -0.00339(3) 0.00287(3)
O2a y 1 0.00410(10) -0.01906(10)
O2a z 1 -0.00398(2) 0.00164(2)
O2a x 2 0.00096(3) -0.00747(3)
O2a y 2 0.03012(10) 0.00112(10)
O2a z 2 -0.00154(2) 0.00246(2)
O2a x 3 0.01272(3) -0.01252(3)
O2a y 3 0.01283(10) 0.00886(10)
O2a z 3 0.00196(2) -0.00136(2)
O2a x 4 0 -0.00011(2)
O2a y 4 0 0.01248(7)
O2a z 4 0 0.000727(17)
O3a x 1 -0.00327(3) 0.01608(4)
O3a y 1 0.03709(10) -0.00354(10)
O3a z 1 -0.00180(2) 0.00740(2)
O3a x 2 0.01145(3) 0.00012(3)
O3a y 2 0.01522(10) 0.00398(10)
O3a z 2 0.00012(2) -0.00230(2)
O3a x 3 0.00159(3) 0.01512(3)
O3a y 3 -0.00342(10) 0.02214(10)
O3a z 3 0.00041(2) 0.00216(2)
O3a x 4 0 0.00055(2)
O3a y 4 0 -0.00311(7)
O3a z 4 0 0.000357(16)
N1a x 1 -0.00319(4) 0.00958(4)
N1a y 1 0.02863(12) -0.01088(11)
N1a z 1 -0.00163(3) 0.00158(3)
N1a x 2 0.00959(4) 0.00118(4)
N1a y 2 0.01149(11) 0.02018(12)
N1a z 2 -0.00092(3) -0.00162(3)
N1a x 3 0.00142(4) 0.01603(4)
N1a y 3 -0.00908(12) 0.01153(12)
N1a z 3 0.00024(3) 0.00297(3)
N1a x 4 0 -0.00024(3)
N1a y 4 0 -0.00836(8)
N1a z 4 0 -0.000290(18)
C7a x 1 -0.00384(4) 0.01058(5)
C7a y 1 0.02731(13) -0.00433(13)
C7a z 1 -0.00175(3) 0.00576(3)
C7a x 2 0.00986(4) 0.00237(4)
C7a y 2 0.01174(13) 0.01180(13)
C7a z 2 0.00024(3) -0.00219(3)
C7a x 3 -0.00129(4) 0.01589(5)
C7a y 3 -0.00812(13) 0.01390(13)
C7a z 3 -0.00009(3) 0.00241(3)
C7a x 4 0 -0.00018(3)
C7a y 4 0 -0.00478(9)
C7a z 4 0 0.00012(2)
S1b x 1 -0.000500(12) 0.024578(19)
S1b y 1 -0.03874(3) -0.00923(6)
S1b z 1 0.002793(8) 0.004334(14)
S1b x 2 -0.012524(17) 0.004440(14)
S1b y 2 0.02087(5) -0.05731(4)
S1b z 2 -0.007346(13) 0.004479(10)
S1b x 3 -0.006698(15) 0.004489(16)
S1b y 3 0.02131(5) 0.00561(5)
S1b z 3 0.000279(11) -0.002049(11)
O1b x 1 0.02700(5) 0.01122(4)
O1b y 1 -0.04797(15) 0.03883(13)
O1b z 1 0.00727(4) 0.00436(3)
O1b x 2 0.01609(4) 0.01783(5)
O1b y 2 -0.07962(12) -0.03261(16)
O1b z 2 0.00365(3) 0.00962(4)
O1b x 3 0.00943(3) 0.00284(6)
O1b y 3 -0.00949(10) -0.02276(17)
O1b z 3 -0.00257(3) 0.00040(4)
O2b x 1 -0.03058(4) 0.01109(5)
O2b y 1 -0.02998(12) -0.04656(16)
O2b z 1 -0.00467(3) 0.00676(4)
O2b x 2 0.00648(4) -0.00885(5)
O2b y 2 0.07810(12) 0.02773(15)
O2b z 2 -0.00757(3) -0.00844(4)
O2b x 3 0.00183(6) -0.00754(3)
O2b y 3 -0.01987(17) 0.01454(10)
O2b z 3 0.00317(4) 0.00110(2)
O3b x 1 0.00519(4) 0.02349(5)
O3b y 1 0.05049(11) -0.00627(16)
O3b z 1 0.00482(3) -0.01531(4)
O3b x 2 -0.01175(4) 0.01131(5)
O3b y 2 -0.00379(13) 0.01608(14)
O3b z 2 -0.00011(3) -0.00196(3)
O3b x 3 -0.00477(5) 0.00537(4)
O3b y 3 0.01010(16) 0.00714(11)
O3b z 3 0.00247(4) 0.00018(3)
N1b x 1 0.00440(4) 0.02997(6)
N1b y 1 -0.00092(13) -0.01099(19)
N1b z 1 0.00422(3) -0.00318(5)
N1b x 2 -0.01383(5) 0.01234(5)
N1b y 2 0.00129(16) -0.03104(16)
N1b z 2 -0.00388(4) 0.00327(4)
N1b x 3 -0.00588(6) 0.00516(5)
N1b y 3 0.02218(19) 0.00056(13)
N1b z 3 0.00068(4) -0.00106(3)
C7b x 1 0.00277(5) 0.02156(8)
C7b y 1 0.02010(14) -0.0049(2)
C7b z 1 0.00502(4) -0.00849(5)
C7b x 2 -0.01153(7) 0.00731(6)
C7b y 2 -0.00075(19) -0.00654(17)
C7b z 2 -0.00223(5) 0.00071(4)
C7b x 3 -0.00514(7) 0.00527(6)
C7b y 3 0.01300(20) 0.00382(16)
C7b z 3 0.00128(5) -0.00039(4)
O28w x 1 -0.02878(4) 0.00878(4)
O28w y 1 0.00764(12) 0.00278(11)
O28w z 1 0.00829(3) 0.00129(3)
O28w x 2 -0.00785(3) 0.00166(5)
O28w y 2 0.00462(10) -0.02569(13)
O28w z 2 -0.00304(3) 0.00053(3)
O28w x 3 -0.00007(4) -0.00929(4)
O28w y 3 0.00696(10) -0.02507(12)
O28w z 3 -0.00730(3) -0.00315(3)
O28w x 4 0 -0.00329(9)
O28w y 4 0 -0.0186(2)
O28w z 4 0 -0.01194(6)
O28w' x 1 -0.02878(4) 0.00878(4)
O28w' y 1 0.00764(12) 0.00278(11)
O28w' z 1 0.00829(3) 0.00129(3)
O28w' x 2 -0.00785(3) 0.00166(5)
O28w' y 2 0.00462(10) -0.02569(13)
O28w' z 2 -0.00304(3) 0.00053(3)
O28w' x 3 -0.00007(4) -0.00929(4)
O28w' y 3 0.00696(10) -0.02507(12)
O28w' z 3 -0.00730(3) -0.00315(3)
O28w' x 4 0 -0.00329(9)
O28w' y 4 0 -0.0186(2)
O28w' z 4 0 -0.01194(6)
O18w x 1 0.02255(5) 0.02258(4)
O18w y 1 -0.03253(12) 0.00011(10)
O18w z 1 -0.00862(3) 0.00492(3)
O18w x 2 0.00432(4) 0.00163(4)
O18w y 2 -0.00862(11) 0.00224(11)
O18w z 2 -0.00361(3) 0.00123(3)
O18w x 3 -0.00089(5) -0.02204(4)
O18w y 3 -0.00907(12) 0.01412(10)
O18w z 3 -0.00165(3) -0.00369(3)
O18w x 4 0.00223(3) 0
O18w y 4 -0.00180(8) 0
O18w z 4 0.00155(2) 0
O18w' x 1 0.02255(5) 0.02258(4)
O18w' y 1 -0.03253(12) 0.00011(10)
O18w' z 1 -0.00862(3) 0.00492(3)
O18w' x 2 0.00432(4) 0.00163(4)
O18w' y 2 -0.00862(11) 0.00224(11)
O18w' z 2 -0.00361(3) 0.00123(3)
O18w' x 3 -0.00089(5) -0.02204(4)
O18w' y 3 -0.00907(12) 0.01412(10)
O18w' z 3 -0.00165(3) -0.00369(3)
O18w' x 4 0.00223(3) 0
O18w' y 4 -0.00180(8) 0
O18w' z 4 0.00155(2) 0
O19w' x 1 0.02255(5) 0.02258(4)
O19w' y 1 -0.03253(12) 0.00011(10)
O19w' z 1 -0.00862(3) 0.00492(3)
O19w' x 2 0.00432(4) 0.00163(4)
O19w' y 2 -0.00862(11) 0.00224(11)
O19w' z 2 -0.00361(3) 0.00123(3)
O19w' x 3 -0.00089(5) -0.02204(4)
O19w' y 3 -0.00907(12) 0.01412(10)
O19w' z 3 -0.00165(3) -0.00369(3)
O19w' x 4 0.00223(3) 0
O19w' y 4 -0.00180(8) 0
O19w' z 4 0.00155(2) 0
O24w x 1 -0.00039(4) 0.00273(5)
O24w y 1 -0.00209(10) -0.01523(12)
O24w z 1 0.00059(3) 0.00703(3)
O24w x 2 0.00610(4) 0.00396(4)
O24w y 2 0.00779(12) -0.01401(11)
O24w z 2 0.00292(3) 0.00128(3)
O24w x 3 -0.00448(4) 0.01355(4)
O24w y 3 0.01813(12) 0.00765(11)
O24w z 3 0.00118(3) 0.00225(3)
O24w x 4 0 -0.00172(3)
O24w y 4 0 0.02854(9)
O24w z 4 0 -0.00092(2)
O24w' x 1 -0.00039(4) 0.00273(5)
O24w' y 1 -0.00209(10) -0.01523(12)
O24w' z 1 0.00059(3) 0.00703(3)
O24w' x 2 0.00610(4) 0.00396(4)
O24w' y 2 0.00779(12) -0.01401(11)
O24w' z 2 0.00292(3) 0.00128(3)
O24w' x 3 -0.00448(4) 0.01355(4)
O24w' y 3 0.01813(12) 0.00765(11)
O24w' z 3 0.00118(3) 0.00225(3)
O24w' x 4 0 -0.00172(3)
O24w' y 4 0 0.02854(9)
O24w' z 4 0 -0.00092(2)
O23w x 1 -0.00785(4) 0.02844(14)
O23w y 1 -0.08794(13) 0.0277(4)
O23w z 1 0.00137(3) 0.00094(10)
O23w x 2 -0.04201(10) -0.02935(5)
O23w y 2 -0.0351(3) -0.01729(16)
O23w z 2 0.01210(7) 0.00710(4)
O23w x 3 0 0.01023(7)
O23w y 3 0 -0.0346(2)
O23w z 3 0 0.00415(5)
Na6 x 1 -0.00715(2) 0.03396(7)
Na6 y 1 -0.06250(7) 0.0480(2)
Na6 z 1 0.000311(17) 0.00193(5)
Na6 x 2 -0.01984(6) -0.00930(3)
Na6 y 2 -0.04242(16) -0.01413(9)
Na6 z 2 0.00639(4) 0.00376(2)
Na6 x 3 0 0.00335(4)
Na6 y 3 0 -0.03695(11)
Na6 z 3 0 0.00475(3)
Na2 x 1 -0.01661(10) 0.01618(13)
Na2 y 1 0.0932(3) 0.2509(4)
Na2 z 1 0.00645(7) 0.00245(9)
Na2 x 2 -0.01957(4) -0.00305(8)
Na2 y 2 -0.07944(11) 0.0535(3)
Na2 z 2 0.00053(3) 0.00098(6)
C1a x 1 -0.00246(2) -0.00165(3)
C1a y 1 0.01128(9) -0.00380(9)
C1a z 1 -0.002199(17) 0.005274(17)
C1a x 2 0.00545(2) 0.00650(2)
C1a y 2 -0.00293(9) 0.01520(9)
C1a z 2 0.001281(17) -0.001898(17)
C1a x 3 -0.01036(2) 0.01374(2)
C1a y 3 -0.01021(9) 0.00120(9)
C1a z 3 -0.001592(17) 0.002079(17)
C1a x 4 -0.00381(4) -0.00872(9)
C1a y 4 -0.01140(15) -0.0261(4)
C1a z 4 0.00020(3) 0.00045(7)
C2a x 1 -0.00352(2) 0.00386(3)
C2a y 1 0.01355(9) 0.00019(9)
C2a z 1 -0.002513(17) 0.007829(18)
C2a x 2 0.00735(2) 0.00594(2)
C2a y 2 0.00621(9) 0.01066(9)
C2a z 2 0.001746(17) -0.002009(17)
C2a x 3 -0.00838(2) 0.01408(2)
C2a y 3 -0.00956(9) 0.00629(9)
C2a z 3 -0.001133(17) 0.001884(17)
C2a x 4 -0.00317(5) -0.00519(9)
C2a y 4 -0.0079(2) -0.0129(3)
C2a z 4 0.00102(4) 0.00166(6)
C3a x 1 -0.00352(3) 0.00301(3)
C3a y 1 0.00640(9) 0.00488(9)
C3a z 1 -0.004219(16) 0.011604(17)
C3a x 2 0.00562(3) 0.00759(3)
C3a y 2 0.00993(9) 0.00525(9)
C3a z 2 0.003339(16) -0.001404(16)
C3a x 3 -0.01242(3) 0.01071(3)
C3a y 3 -0.00815(9) 0.00699(9)
C3a z 3 -0.001237(16) 0.001104(16)
C3a x 4 -0.001002(15) -0.00731(11)
C3a y 4 0.00144(5) 0.0105(4)
C3a z 4 0.000571(9) 0.00417(7)
C4a x 1 -0.00111(2) -0.00311(3)
C4a y 1 -0.00308(9) 0.00301(9)
C4a z 1 -0.006115(17) 0.012428(17)
C4a x 2 0.00150(2) 0.00843(2)
C4a y 2 0.00596(9) 0.00364(9)
C4a z 2 0.004144(17) -0.000179(17)
C4a x 3 -0.01661(2) 0.00479(2)
C4a y 3 -0.00682(9) 0.00437(9)
C4a z 3 -0.001482(17) 0.000476(17)
C4a x 4 0.00492(4) -0.01119(9)
C4a y 4 -0.00894(15) 0.0203(3)
C4a z 4 -0.00199(3) 0.00453(7)
C5a x 1 0.00144(2) -0.00808(3)
C5a y 1 -0.00420(9) -0.00199(9)
C5a z 1 -0.005367(17) 0.009903(17)
C5a x 2 -0.00043(2) 0.00790(2)
C5a y 2 -0.00376(9) 0.00387(9)
C5a z 2 0.003611(17) -0.000185(17)
C5a x 3 -0.01785(2) 0.00308(2)
C5a y 3 -0.00460(9) 0.00049(9)
C5a z 3 -0.001949(17) 0.000381(17)
C5a x 4 0.00823(5) -0.01331(9)
C5a y 4 -0.0044(2) 0.0072(3)
C5a z 4 -0.00182(4) 0.00294(6)
C6a x 1 0.00018(3) -0.00776(3)
C6a y 1 0.00292(9) -0.00438(9)
C6a z 1 -0.003108(16) 0.006375(17)
C6a x 2 0.00161(3) 0.00760(3)
C6a y 2 -0.00980(9) 0.01019(9)
C6a z 2 0.002304(16) -0.001303(16)
C6a x 3 -0.01591(3) 0.00861(3)
C6a y 3 -0.00624(9) -0.00257(9)
C6a z 3 -0.002216(16) 0.001219(16)
C6a x 4 0.001943(15) -0.01422(11)
C6a y 4 0.00236(5) -0.0173(4)
C6a z 4 -0.000161(9) 0.00117(7)
H1c3a x 1 -0.00444(4) 0.00678(4)
H1c3a y 1 0.00785(13) 0.00793(13)
H1c3a z 1 -0.00445(2) 0.01342(2)
H1c3a x 2 0.00697(4) 0.00738(4)
H1c3a y 2 0.01627(13) 0.00241(13)
H1c3a z 2 0.00370(2) -0.00150(2)
H1c3a x 3 -0.01122(4) 0.01117(4)
H1c3a y 3 -0.00798(13) 0.01036(14)
H1c3a z 3 -0.00094(2) 0.00099(2)
H1c3a x 4 -0.00112(3) -0.00489(15)
H1c3a y 4 0.00452(13) 0.0196(6)
H1c3a z 4 0.001174(19) 0.00510(8)
H1c4a x 1 -0.00050(3) -0.00356(3)
H1c4a y 1 -0.00869(13) 0.00391(13)
H1c4a z 1 -0.00820(2) 0.01459(2)
H1c4a x 2 -0.00005(3) 0.00861(3)
H1c4a y 2 0.01093(13) 0.00200(13)
H1c4a z 2 0.00484(2) 0.00089(2)
H1c4a x 3 -0.01730(3) 0.00098(3)
H1c4a y 3 -0.00751(14) 0.00618(14)
H1c4a z 3 -0.00118(2) 0.00012(2)
H1c4a x 4 0.00852(8) -0.01008(10)
H1c4a y 4 -0.0259(4) 0.0306(4)
H1c4a z 4 -0.00421(6) 0.00498(7)
H1c5a x 1 0.00462(3) -0.01144(3)
H1c5a y 1 -0.00980(13) -0.00497(13)
H1c5a z 1 -0.00672(2) 0.01040(2)
H1c5a x 2 -0.00312(3) 0.00707(3)
H1c5a y 2 -0.00494(13) -0.00007(13)
H1c5a z 2 0.00391(2) 0.00082(2)
H1c5a x 3 -0.01855(3) -0.00252(3)
H1c5a y 3 -0.00273(14) 0.00093(14)
H1c5a z 3 -0.00190(2) -0.00020(2)
H1c5a x 4 0.01542(11) -0.01109(8)
H1c5a y 4 -0.0137(5) 0.0099(3)
H1c5a z 4 -0.00326(8) 0.00234(5)
H1c6a x 1 0.00174(4) -0.01128(4)
H1c6a y 1 0.00209(13) -0.00764(13)
H1c6a z 1 -0.00256(2) 0.00463(2)
H1c6a x 2 0.00030(4) 0.00738(4)
H1c6a y 2 -0.01674(13) 0.01074(13)
H1c6a z 2 0.00195(2) -0.00135(2)
H1c6a x 3 -0.01698(4) 0.00774(4)
H1c6a y 3 -0.00484(13) -0.00556(14)
H1c6a z 3 -0.00257(2) 0.00119(2)
H1c6a x 4 0.00370(3) -0.01628(15)
H1c6a y 4 0.00600(13) -0.0264(6)
H1c6a z 4 -0.000032(19) 0.00014(8)
C1b x 1 -0.00021(3) 0.00983(5)
C1b y 1 -0.01860(9) -0.00764(16)
C1b z 1 0.003843(15) 0.00147(3)
C1b x 2 -0.00612(5) -0.00247(3)
C1b y 2 0.01902(16) -0.02508(10)
C1b z 2 -0.00669(3) 0.001687(16)
C1b x 3 -0.00725(3) 0.00331(4)
C1b y 3 0.01089(10) 0.00423(16)
C1b z 3 0.001108(17) -0.00152(3)
C2b x 1 0.00086(3) 0.01074(5)
C2b y 1 0.00448(10) -0.00093(16)
C2b z 1 0.005829(16) -0.00588(3)
C2b x 2 -0.00705(4) -0.00090(3)
C2b y 2 0.00366(15) -0.00817(10)
C2b z 2 -0.00327(3) 0.000311(17)
C2b x 3 -0.00659(3) 0.00452(4)
C2b y 3 0.00868(11) 0.00299(15)
C2b z 3 0.001067(19) -0.00040(2)
C3b x 1 0.00222(2) 0.00163(4)
C3b y 1 0.01841(10) 0.00653(16)
C3b z 1 0.007939(19) -0.00954(3)
C3b x 2 -0.00172(3) -0.00481(2)
C3b y 2 -0.00828(16) 0.00771(10)
C3b z 2 -0.00123(3) -0.00112(2)
C3b x 3 -0.00767(2) 0.00408(3)
C3b y 3 0.00230(10) -0.00086(16)
C3b z 3 0.00093(2) 0.00050(3)
C4b x 1 0.00552(3) -0.00765(5)
C4b y 1 0.00746(9) 0.00685(16)
C4b z 1 0.007838(15) -0.00545(3)
C4b x 2 0.00645(5) -0.00634(3)
C4b y 2 -0.00716(15) 0.00344(10)
C4b z 2 -0.00259(3) -0.001143(16)
C4b x 3 -0.00950(3) 0.00158(4)
C4b y 3 0.00344(10) -0.00617(15)
C4b z 3 0.000883(17) 0.00011(3)
C5b x 1 0.00581(3) -0.00818(5)
C5b y 1 -0.01378(10) -0.00535(16)
C5b z 1 0.004122(16) 0.00124(3)
C5b x 2 0.00805(4) -0.00572(3)
C5b y 2 0.01367(15) -0.00595(10)
C5b z 2 -0.00630(3) -0.001510(17)
C5b x 3 -0.00965(3) -0.00004(4)
C5b y 3 0.00691(11) -0.00359(15)
C5b z 3 0.001754(19) -0.00071(2)
C6b x 1 0.00147(2) 0.00011(4)
C6b y 1 -0.02720(10) -0.01287(17)
C6b z 1 0.00208(2) 0.00490(4)
C6b x 2 0.00130(3) -0.00587(2)
C6b y 2 0.02926(16) -0.01966(10)
C6b z 2 -0.00868(3) -0.00004(2)
C6b x 3 -0.00861(2) 0.00120(3)
C6b y 3 0.00820(10) 0.00233(16)
C6b z 3 0.00190(2) -0.00164(3)
H1c3b x 1 0.00258(2) 0.00209(4)
H1c3b y 1 0.03491(14) 0.0104(2)
H1c3b z 1 0.00909(3) -0.01477(5)
H1c3b x 2 -0.00260(3) -0.00419(2)
H1c3b y 2 -0.0173(2) 0.02093(15)
H1c3b z 2 0.00102(5) -0.00233(3)
H1c3b x 3 -0.00713(2) 0.00498(3)
H1c3b y 3 0.00008(15) -0.0009(2)
H1c3b z 3 0.00104(3) 0.00130(4)
H1c4b x 1 0.00913(4) -0.01319(7)
H1c4b y 1 0.01492(14) 0.0141(2)
H1c4b z 1 0.009882(19) -0.00741(3)
H1c4b x 2 0.01131(6) -0.00547(4)
H1c4b y 2 -0.0203(2) 0.00756(15)
H1c4b z 2 -0.00094(3) -0.00136(2)
H1c4b x 3 -0.01038(4) 0.00039(6)
H1c4b y 3 0.00463(17) -0.0110(2)
H1c4b z 3 0.00049(2) 0.00049(3)
H1c5b x 1 0.01030(4) -0.01371(6)
H1c5b y 1 -0.01905(15) -0.0094(2)
H1c5b z 1 0.00270(2) 0.00324(3)
H1c5b x 2 0.01369(6) -0.00314(5)
H1c5b y 2 0.0165(2) -0.00289(17)
H1c5b z 2 -0.00698(3) -0.00303(2)
H1c5b x 3 -0.01014(5) -0.00248(5)
H1c5b y 3 0.0105(2) -0.0049(2)
H1c5b z 3 0.00229(3) -0.00046(3)
H1c6b x 1 0.00127(2) -0.00037(4)
H1c6b y 1 -0.04149(14) -0.0221(2)
H1c6b z 1 -0.00071(3) 0.00942(5)
H1c6b x 2 0.00236(3) -0.00594(2)
H1c6b y 2 0.0449(2) -0.02445(15)
H1c6b z 2 -0.01132(5) -0.00056(3)
H1c6b x 3 -0.00868(2) 0.00017(3)
H1c6b y 3 0.00968(15) 0.0044(2)
H1c6b z 3 0.00261(3) -0.00215(5)

loop_
_atom_site_displace_special_func_atom_site_label
_atom_site_displace_special_func_sawtooth_ax
_atom_site_displace_special_func_sawtooth_ay
_atom_site_displace_special_func_sawtooth_az
_atom_site_displace_special_func_sawtooth_c
_atom_site_displace_special_func_sawtooth_w
? ? ? ? ? ?

loop_
_atom_site_Fourier_wave_vector_seq_id
_jana_atom_site_fourier_wave_vector_q1_coeff
1 1
2 2
3 3
4 4

loop_
_atom_site_occ_Fourier_atom_site_label
_atom_site_occ_Fourier_wave_vector_seq_id
_atom_site_occ_Fourier_param_cos
_atom_site_occ_Fourier_param_sin
? ? ? ?

loop_
_atom_site_occ_special_func_atom_site_label
_atom_site_occ_special_func_crenel_c
_atom_site_occ_special_func_crenel_w
S1b 0.70886(3) 0.875
S1b' 1.14290(11) 0.125
S1b'' 1.1337(2) 0.125
O1b 0.58583(8) 0.875
O1b' 0.9945(18) 0.125
O1b'' 1.2378(5) 0.125
O2b 0.83501(8) 0.875
O2b' 1.2367(2) 0.125
O2b'' 0.995(4) 0.125
O3b 0.68402(7) 0.875
O3b' 1.2325(3) 0.125
O3b'' 1.1586(5) 0.125
N1b 0.68833(9) 0.875
N1b' 1.1683(3) 0.125
N1b'' 1.1252(6) 0.125
C7b 0.69546(10) 0.875
C7b' 1.2078(3) 0.125
C7b'' 1.1609(7) 0.125
O28w 0.38808(6) 0.875
O28w' 0.88808(6) 0.125
O28w'' 0.9031(5) 0.125
O18w 0.43604(6) 0.75
O18w' 0.87354(6) 0.125
O18w'' 0.8373(5) 0.125
O19w' 0.99854(6) 0.125
O19w'' 0.9864(4) 0.125
O24w 0.70871(6) 0.875
O24w' 0.20871(6) 0.125
O24w'' 0.2519(4) 0.125
O23w 0.79450(17) 0.75
Na6 0.79612(9) 0.75
Na2 0.6449(2) 0.625
Na2' 0.19478(13) 0.125
Na2'' 0.1987(3) 0.125
Na16' 0.1403(2) 0.125
Na16'' 0.2418(4) 0.125
Na16 0.32090(8) 0.125
Na14' 0.35909(13) 0.125
Na14'' 0.0399(2) 0.125
Na14 0.16272(8) 0.125
C1b 0.73 0.875
C2b 0.7197 0.875
C3b 0.7347 0.875
C4b 0.7602 0.875
C5b 0.7699 0.875
C6b 0.755 0.875
H1c3b 0.7277 0.875
H1c4b 0.7713 0.875
H1c5b 0.7872 0.875
H1c6b 0.7619 0.875
C1c 1.194 0.125
C2c 1.223 0.125
C3c 1.2685 0.125
C4c 1.2836 0.125
C5c 1.2536 0.125
C6c 1.208 0.125
H1c3c 1.289 0.125
H1c4c 1.3153 0.125
H1c5c 1.2645 0.125
H1c6c 1.1872 0.125
C1d 1.1979 0.125
C2d 1.2094 0.125
C3d 1.2565 0.125
C4d 1.2914 0.125
C5d 1.2788 0.125
C6d 1.2316 0.125
H1c3d 1.265 0.125
H1c4d 1.3247 0.125
H1c5d 1.3032 0.125
H1c6d 1.2228 0.125

loop_
_atom_site_U_Fourier_atom_site_label
_atom_site_U_Fourier_tens_elem
_atom_site_U_Fourier_wave_vector_seq_id
_atom_site_U_Fourier_param_cos
_atom_site_U_Fourier_param_sin
S1a U11 1 -0.00045(9) 0.00038(9)
S1a U22 1 0.00318(11) 0.00345(11)
S1a U33 1 -0.00058(10) 0.00113(10)
S1a U12 1 0.00038(8) 0.00062(8)
S1a U13 1 -0.00065(8) 0.00122(7)
S1a U23 1 -0.00039(8) -0.00055(8)
S1a U11 2 -0.00107(9) -0.00100(9)
S1a U22 2 0.00036(11) 0.00340(12)
S1a U33 2 -0.00094(10) -0.00122(11)
S1a U12 2 -0.00015(8) -0.00070(8)
S1a U13 2 -0.00027(7) -0.00120(8)
S1a U23 2 0.00015(9) -0.00135(8)
S1a U11 3 -0.00011(9) -0.00029(9)
S1a U22 3 -0.00081(11) 0.00170(11)
S1a U33 3 0.00146(11) -0.00102(10)
S1a U12 3 0.00052(8) 0.00037(8)
S1a U13 3 0.00128(8) -0.00038(7)
S1a U23 3 0.00122(9) 0.00031(9)
S1a U11 4 0 0.00058(7)
S1a U22 4 0 0.00146(9)
S1a U33 4 0 0.00096(8)
S1a U12 4 0 0.00006(6)
S1a U13 4 0 0.00082(6)
S1a U23 4 0 0.00019(7)
O1a U11 1 -0.0002(3) 0.0004(3)
O1a U22 1 -0.0001(4) 0.0066(4)
O1a U33 1 -0.0012(4) 0.0011(4)
O1a U12 1 -0.0004(3) 0.0027(3)
O1a U13 1 -0.0002(3) -0.0001(3)
O1a U23 1 0.0002(3) -0.0007(3)
O1a U11 2 -0.0002(3) -0.0012(3)
O1a U22 2 -0.0062(4) 0.0007(4)
O1a U33 2 0.0018(4) -0.0009(4)
O1a U12 2 -0.0019(3) -0.0003(3)
O1a U13 2 0.0019(3) 0.0002(3)
O1a U23 2 0.0015(3) 0.0005(3)
O1a U11 3 -0.0002(3) -0.0004(3)
O1a U22 3 -0.0001(4) -0.0035(4)
O1a U33 3 -0.0004(4) 0.0023(4)
O1a U12 3 -0.0003(3) -0.0011(3)
O1a U13 3 -0.0019(3) 0.0016(3)
O1a U23 3 -0.0017(3) 0.0012(3)
O1a U11 4 0 -0.0003(2)
O1a U22 4 0 -0.0027(3)
O1a U33 4 0 -0.0006(3)
O1a U12 4 0 -0.0010(2)
O1a U13 4 0 -0.0010(2)
O1a U23 4 0 -0.0005(2)
O2a U11 1 0.0012(3) 0.0001(3)
O2a U22 1 0.0058(4) 0.0000(4)
O2a U33 1 0.0017(3) 0.0025(4)
O2a U12 1 -0.0030(3) 0.0010(3)
O2a U13 1 0.0011(3) 0.0020(3)
O2a U23 1 -0.0030(3) 0.0008(3)
O2a U11 2 0.0006(3) 0.0010(3)
O2a U22 2 0.0052(4) -0.0004(4)
O2a U33 2 -0.0011(4) 0.0004(3)
O2a U12 2 -0.0039(3) 0.0004(3)
O2a U13 2 0.0001(3) 0.0003(3)
O2a U23 2 -0.0030(3) 0.0009(3)
O2a U11 3 0.0008(3) 0.0011(3)
O2a U22 3 0.0033(4) 0.0004(4)
O2a U33 3 -0.0024(4) -0.0012(4)
O2a U12 3 -0.0019(3) -0.0009(3)
O2a U13 3 -0.0009(3) -0.0008(3)
O2a U23 3 -0.0015(3) 0.0003(3)
O2a U11 4 0 -0.0018(2)
O2a U22 4 0 -0.0011(3)
O2a U33 4 0 -0.0017(3)
O2a U12 4 0 0.00113(20)
O2a U13 4 0 -0.00167(19)
O2a U23 4 0 0.0006(2)
O3a U11 1 0.0020(3) 0.0005(3)
O3a U22 1 0.0019(4) 0.0090(4)
O3a U33 1 0.0003(3) 0.0011(3)
O3a U12 1 0.0019(3) -0.0018(3)
O3a U13 1 0.0005(2) 0.0018(2)
O3a U23 1 0.0013(3) -0.0010(3)
O3a U11 2 -0.0020(3) 0.0022(3)
O3a U22 2 -0.0010(4) -0.0008(4)
O3a U33 2 -0.0009(3) -0.0002(3)
O3a U12 2 0.0002(3) -0.0014(3)
O3a U13 2 -0.0006(2) 0.0004(2)
O3a U23 2 0.0000(3) -0.0009(3)
O3a U11 3 -0.0001(3) 0.0011(3)
O3a U22 3 0.0004(4) -0.0006(4)
O3a U33 3 0.0006(3) -0.0007(3)
O3a U12 3 -0.0001(3) -0.0006(3)
O3a U13 3 0.0007(3) 0.0002(2)
O3a U23 3 -0.0004(3) -0.0006(3)
O3a U11 4 0 0.0005(2)
O3a U22 4 0 -0.0008(3)
O3a U33 4 0 0.0008(2)
O3a U12 4 0 -0.00079(18)
O3a U13 4 0 0.00030(17)
O3a U23 4 0 -0.0012(2)
N1a U11 1 0.0006(3) 0.0004(3)
N1a U22 1 0.0027(4) 0.0023(4)
N1a U33 1 -0.0003(4) 0.0008(4)
N1a U12 1 0.0022(3) 0.0008(3)
N1a U13 1 -0.0004(3) 0.0012(3)
N1a U23 1 0.0009(3) -0.0001(3)
N1a U11 2 -0.0013(3) 0.0007(3)
N1a U22 2 0.0012(4) 0.0011(4)
N1a U33 2 -0.0008(4) -0.0006(4)
N1a U12 2 0.0007(3) -0.0001(3)
N1a U13 2 -0.0002(3) -0.0005(3)
N1a U23 2 0.0007(3) -0.0011(3)
N1a U11 3 -0.0008(3) -0.0005(3)
N1a U22 3 0.0006(4) 0.0002(4)
N1a U33 3 0.0002(4) -0.0013(4)
N1a U12 3 0.0011(3) 0.0006(3)
N1a U13 3 0.0000(3) -0.0007(3)
N1a U23 3 0.0007(3) 0.0005(3)
N1a U11 4 0 0.0001(2)
N1a U22 4 0 0.0012(3)
N1a U33 4 0 0.0007(3)
N1a U12 4 0 0.0002(2)
N1a U13 4 0 0.0004(2)
N1a U23 4 0 -0.0003(2)
C7a U11 1 0.0011(4) 0.0003(4)
C7a U22 1 0.0001(4) 0.0019(4)
C7a U33 1 0.0003(4) 0.0007(4)
C7a U12 1 0.0010(3) 0.0001(3)
C7a U13 1 0.0003(3) 0.0012(3)
C7a U23 1 0.0013(3) 0.0003(3)
C7a U11 2 -0.0010(4) 0.0016(4)
C7a U22 2 0.0001(5) -0.0012(4)
C7a U33 2 -0.0009(4) -0.0008(4)
C7a U12 2 0.0005(3) -0.0009(3)
C7a U13 2 0.0001(3) 0.0002(3)
C7a U23 2 0.0001(3) -0.0001(3)
C7a U11 3 -0.0004(4) 0.0001(4)
C7a U22 3 -0.0001(4) -0.0014(4)
C7a U33 3 0.0007(4) -0.0005(4)
C7a U12 3 0.0003(3) 0.0003(3)
C7a U13 3 0.0009(3) -0.0004(3)
C7a U23 3 -0.0001(3) 0.0001(3)
C7a U11 4 0 0.0003(3)
C7a U22 4 0 -0.0002(3)
C7a U33 4 0 0.0004(3)
C7a U12 4 0 -0.0001(2)
C7a U13 4 0 0.0003(2)
C7a U23 4 0 -0.0006(3)
S1b U11 1 -0.00060(10) 0.00518(14)
S1b U22 1 -0.00143(11) 0.00282(14)
S1b U33 1 -0.00072(11) 0.00428(14)
S1b U12 1 -0.00264(8) 0.00338(12)
S1b U13 1 -0.00022(8) 0.00791(13)
S1b U23 1 -0.00266(8) 0.00280(11)
S1b U11 2 -0.00397(13) 0.00408(11)
S1b U22 2 -0.00187(14) -0.00068(11)
S1b U33 2 -0.00471(14) -0.00005(11)
S1b U12 2 -0.00272(11) 0.00001(9)
S1b U13 2 -0.00371(12) 0.00108(9)
S1b U23 2 -0.00310(11) -0.00173(8)
S1b U11 3 -0.00250(12) -0.00488(13)
S1b U22 3 0.00155(12) -0.00131(14)
S1b U33 3 0.00346(12) -0.00029(14)
S1b U12 3 0.00088(10) -0.00390(11)
S1b U13 3 -0.00165(10) -0.00361(11)
S1b U23 3 0.00186(9) -0.00234(11)
S1b' U11 1 -0.00060(10) 0.00518(14)
S1b' U22 1 -0.00143(11) 0.00282(14)
S1b' U33 1 -0.00072(11) 0.00428(14)
S1b' U12 1 -0.00264(8) 0.00338(12)
S1b' U13 1 -0.00022(8) 0.00791(13)
S1b' U23 1 -0.00266(8) 0.00280(11)
S1b' U11 2 -0.00397(13) 0.00408(11)
S1b' U22 2 -0.00187(14) -0.00068(11)
S1b' U33 2 -0.00471(14) -0.00005(11)
S1b' U12 2 -0.00272(11) 0.00001(9)
S1b' U13 2 -0.00371(12) 0.00108(9)
S1b' U23 2 -0.00310(11) -0.00173(8)
S1b' U11 3 -0.00250(12) -0.00488(13)
S1b' U22 3 0.00155(12) -0.00131(14)
S1b' U33 3 0.00346(12) -0.00029(14)
S1b' U12 3 0.00088(10) -0.00390(11)
S1b' U13 3 -0.00165(10) -0.00361(11)
S1b' U23 3 0.00186(9) -0.00234(11)
S1b'' U11 1 -0.00060(10) 0.00518(14)
S1b'' U22 1 -0.00143(11) 0.00282(14)
S1b'' U33 1 -0.00072(11) 0.00428(14)
S1b'' U12 1 -0.00264(8) 0.00338(12)
S1b'' U13 1 -0.00022(8) 0.00791(13)
S1b'' U23 1 -0.00266(8) 0.00280(11)
S1b'' U11 2 -0.00397(13) 0.00408(11)
S1b'' U22 2 -0.00187(14) -0.00068(11)
S1b'' U33 2 -0.00471(14) -0.00005(11)
S1b'' U12 2 -0.00272(11) 0.00001(9)
S1b'' U13 2 -0.00371(12) 0.00108(9)
S1b'' U23 2 -0.00310(11) -0.00173(8)
S1b'' U11 3 -0.00250(12) -0.00488(13)
S1b'' U22 3 0.00155(12) -0.00131(14)
S1b'' U33 3 0.00346(12) -0.00029(14)
S1b'' U12 3 0.00088(10) -0.00390(11)
S1b'' U13 3 -0.00165(10) -0.00361(11)
S1b'' U23 3 0.00186(9) -0.00234(11)
O1b U11 1 0.0066(4) 0.0033(4)
O1b U22 1 0.0003(5) 0.0046(4)
O1b U33 1 0.0058(5) 0.0106(5)
O1b U12 1 0.0019(3) 0.0059(3)
O1b U13 1 0.0098(4) 0.0095(4)
O1b U23 1 0.0020(4) 0.0074(4)
O1b U11 2 0.0034(3) 0.0043(5)
O1b U22 2 0.0000(4) 0.0017(5)
O1b U33 2 -0.0012(4) 0.0099(6)
O1b U12 2 -0.0002(3) 0.0050(4)
O1b U13 2 0.0011(3) 0.0060(4)
O1b U23 2 0.0004(3) 0.0072(4)
O1b U11 3 -0.0006(3) 0.0015(5)
O1b U22 3 -0.0031(4) 0.0024(6)
O1b U33 3 -0.0066(4) -0.0005(6)
O1b U12 3 -0.0033(3) 0.0030(4)
O1b U13 3 -0.0026(3) 0.0038(4)
O1b U23 3 -0.0050(3) 0.0044(5)
O1b' U11 1 0.0066(4) 0.0033(4)
O1b' U22 1 0.0003(5) 0.0046(4)
O1b' U33 1 0.0058(5) 0.0106(5)
O1b' U12 1 0.0019(3) 0.0059(3)
O1b' U13 1 0.0098(4) 0.0095(4)
O1b' U23 1 0.0020(4) 0.0074(4)
O1b' U11 2 0.0034(3) 0.0043(5)
O1b' U22 2 0.0000(4) 0.0017(5)
O1b' U33 2 -0.0012(4) 0.0099(6)
O1b' U12 2 -0.0002(3) 0.0050(4)
O1b' U13 2 0.0011(3) 0.0060(4)
O1b' U23 2 0.0004(3) 0.0072(4)
O1b' U11 3 -0.0006(3) 0.0015(5)
O1b' U22 3 -0.0031(4) 0.0024(6)
O1b' U33 3 -0.0066(4) -0.0005(6)
O1b' U12 3 -0.0033(3) 0.0030(4)
O1b' U13 3 -0.0026(3) 0.0038(4)
O1b' U23 3 -0.0050(3) 0.0044(5)
O1b'' U11 1 0.0066(4) 0.0033(4)
O1b'' U22 1 0.0003(5) 0.0046(4)
O1b'' U33 1 0.0058(5) 0.0106(5)
O1b'' U12 1 0.0019(3) 0.0059(3)
O1b'' U13 1 0.0098(4) 0.0095(4)
O1b'' U23 1 0.0020(4) 0.0074(4)
O1b'' U11 2 0.0034(3) 0.0043(5)
O1b'' U22 2 0.0000(4) 0.0017(5)
O1b'' U33 2 -0.0012(4) 0.0099(6)
O1b'' U12 2 -0.0002(3) 0.0050(4)
O1b'' U13 2 0.0011(3) 0.0060(4)
O1b'' U23 2 0.0004(3) 0.0072(4)
O1b'' U11 3 -0.0006(3) 0.0015(5)
O1b'' U22 3 -0.0031(4) 0.0024(6)
O1b'' U33 3 -0.0066(4) -0.0005(6)
O1b'' U12 3 -0.0033(3) 0.0030(4)
O1b'' U13 3 -0.0026(3) 0.0038(4)
O1b'' U23 3 -0.0050(3) 0.0044(5)
O2b U11 1 -0.0097(4) 0.0038(4)
O2b U22 1 -0.0037(4) 0.0022(5)
O2b U33 1 0.0000(5) 0.0004(5)
O2b U12 1 -0.0051(3) -0.0006(4)
O2b U13 1 -0.0089(3) 0.0088(4)
O2b U23 1 -0.0045(4) 0.0009(4)
O2b U11 2 -0.0133(4) -0.0103(5)
O2b U22 2 -0.0023(4) -0.0036(5)
O2b U33 2 -0.0051(4) -0.0055(5)
O2b U12 2 -0.0035(3) -0.0043(4)
O2b U13 2 -0.0060(3) -0.0065(4)
O2b U23 2 0.0012(3) -0.0032(4)
O2b U11 3 0.0179(6) 0.0061(3)
O2b U22 3 0.0009(6) 0.0032(4)
O2b U33 3 -0.0030(7) 0.0009(4)
O2b U12 3 0.0056(5) 0.0054(3)
O2b U13 3 0.0102(5) 0.0017(3)
O2b U23 3 0.0027(5) 0.0026(3)
O2b' U11 1 -0.0097(4) 0.0038(4)
O2b' U22 1 -0.0037(4) 0.0022(5)
O2b' U33 1 0.0000(5) 0.0004(5)
O2b' U12 1 -0.0051(3) -0.0006(4)
O2b' U13 1 -0.0089(3) 0.0088(4)
O2b' U23 1 -0.0045(4) 0.0009(4)
O2b' U11 2 -0.0133(4) -0.0103(5)
O2b' U22 2 -0.0023(4) -0.0036(5)
O2b' U33 2 -0.0051(4) -0.0055(5)
O2b' U12 2 -0.0035(3) -0.0043(4)
O2b' U13 2 -0.0060(3) -0.0065(4)
O2b' U23 2 0.0012(3) -0.0032(4)
O2b' U11 3 0.0179(6) 0.0061(3)
O2b' U22 3 0.0009(6) 0.0032(4)
O2b' U33 3 -0.0030(7) 0.0009(4)
O2b' U12 3 0.0056(5) 0.0054(3)
O2b' U13 3 0.0102(5) 0.0017(3)
O2b' U23 3 0.0027(5) 0.0026(3)
O2b'' U11 1 -0.0097(4) 0.0038(4)
O2b'' U22 1 -0.0037(4) 0.0022(5)
O2b'' U33 1 0.0000(5) 0.0004(5)
O2b'' U12 1 -0.0051(3) -0.0006(4)
O2b'' U13 1 -0.0089(3) 0.0088(4)
O2b'' U23 1 -0.0045(4) 0.0009(4)
O2b'' U11 2 -0.0133(4) -0.0103(5)
O2b'' U22 2 -0.0023(4) -0.0036(5)
O2b'' U33 2 -0.0051(4) -0.0055(5)
O2b'' U12 2 -0.0035(3) -0.0043(4)
O2b'' U13 2 -0.0060(3) -0.0065(4)
O2b'' U23 2 0.0012(3) -0.0032(4)
O2b'' U11 3 0.0179(6) 0.0061(3)
O2b'' U22 3 0.0009(6) 0.0032(4)
O2b'' U33 3 -0.0030(7) 0.0009(4)
O2b'' U12 3 0.0056(5) 0.0054(3)
O2b'' U13 3 0.0102(5) 0.0017(3)
O2b'' U23 3 0.0027(5) 0.0026(3)
O3b U11 1 -0.0018(3) 0.0017(3)
O3b U22 1 0.0006(4) 0.0081(4)
O3b U33 1 0.0062(4) 0.0091(4)
O3b U12 1 -0.0017(3) 0.0024(3)
O3b U13 1 0.0000(3) 0.0003(3)
O3b U23 1 -0.0023(3) 0.0016(3)
O3b U11 2 -0.0002(3) 0.0007(3)
O3b U22 2 -0.0026(4) 0.0015(4)
O3b U33 2 -0.0016(4) 0.0091(4)
O3b U12 2 -0.0003(3) -0.0040(3)
O3b U13 2 -0.0014(3) -0.0030(3)
O3b U23 2 -0.0037(3) 0.0010(3)
O3b U11 3 -0.0015(4) -0.0011(3)
O3b U22 3 0.0003(5) -0.0009(4)
O3b U33 3 -0.0044(5) -0.0013(4)
O3b U12 3 0.0038(3) 0.0013(2)
O3b U13 3 0.0023(3) 0.0003(3)
O3b U23 3 -0.0034(4) -0.0052(3)
O3b' U11 1 -0.0018(3) 0.0017(3)
O3b' U22 1 0.0006(4) 0.0081(4)
O3b' U33 1 0.0062(4) 0.0091(4)
O3b' U12 1 -0.0017(3) 0.0024(3)
O3b' U13 1 0.0000(3) 0.0003(3)
O3b' U23 1 -0.0023(3) 0.0016(3)
O3b' U11 2 -0.0002(3) 0.0007(3)
O3b' U22 2 -0.0026(4) 0.0015(4)
O3b' U33 2 -0.0016(4) 0.0091(4)
O3b' U12 2 -0.0003(3) -0.0040(3)
O3b' U13 2 -0.0014(3) -0.0030(3)
O3b' U23 2 -0.0037(3) 0.0010(3)
O3b' U11 3 -0.0015(4) -0.0011(3)
O3b' U22 3 0.0003(5) -0.0009(4)
O3b' U33 3 -0.0044(5) -0.0013(4)
O3b' U12 3 0.0038(3) 0.0013(2)
O3b' U13 3 0.0023(3) 0.0003(3)
O3b' U23 3 -0.0034(4) -0.0052(3)
O3b'' U11 1 -0.0018(3) 0.0017(3)
O3b'' U22 1 0.0006(4) 0.0081(4)
O3b'' U33 1 0.0062(4) 0.0091(4)
O3b'' U12 1 -0.0017(3) 0.0024(3)
O3b'' U13 1 0.0000(3) 0.0003(3)
O3b'' U23 1 -0.0023(3) 0.0016(3)
O3b'' U11 2 -0.0002(3) 0.0007(3)
O3b'' U22 2 -0.0026(4) 0.0015(4)
O3b'' U33 2 -0.0016(4) 0.0091(4)
O3b'' U12 2 -0.0003(3) -0.0040(3)
O3b'' U13 2 -0.0014(3) -0.0030(3)
O3b'' U23 2 -0.0037(3) 0.0010(3)
O3b'' U11 3 -0.0015(4) -0.0011(3)
O3b'' U22 3 0.0003(5) -0.0009(4)
O3b'' U33 3 -0.0044(5) -0.0013(4)
O3b'' U12 3 0.0038(3) 0.0013(2)
O3b'' U13 3 0.0023(3) 0.0003(3)
O3b'' U23 3 -0.0034(4) -0.0052(3)
N1b U11 1 -0.0004(4) 0.0062(4)
N1b U22 1 -0.0002(4) 0.0021(5)
N1b U33 1 0.0012(4) 0.0034(5)
N1b U12 1 -0.0025(3) 0.0016(3)
N1b U13 1 -0.0016(3) 0.0016(3)
N1b U23 1 -0.0015(3) 0.0029(4)
N1b U11 2 -0.0020(4) 0.0047(4)
N1b U22 2 -0.0024(5) 0.0005(4)
N1b U33 2 -0.0016(5) 0.0014(4)
N1b U12 2 0.0001(3) -0.0032(3)
N1b U13 2 -0.0004(3) -0.0038(3)
N1b U23 2 -0.0031(4) -0.0004(3)
N1b U11 3 -0.0039(4) -0.0034(4)
N1b U22 3 0.0013(5) -0.0011(5)
N1b U33 3 0.0020(5) -0.0002(4)
N1b U12 3 0.0040(3) -0.0010(3)
N1b U13 3 0.0029(3) -0.0008(3)
N1b U23 3 0.0003(4) -0.0028(3)
N1b' U11 1 -0.0004(4) 0.0062(4)
N1b' U22 1 -0.0002(4) 0.0021(5)
N1b' U33 1 0.0012(4) 0.0034(5)
N1b' U12 1 -0.0025(3) 0.0016(3)
N1b' U13 1 -0.0016(3) 0.0016(3)
N1b' U23 1 -0.0015(3) 0.0029(4)
N1b' U11 2 -0.0020(4) 0.0047(4)
N1b' U22 2 -0.0024(5) 0.0005(4)
N1b' U33 2 -0.0016(5) 0.0014(4)
N1b' U12 2 0.0001(3) -0.0032(3)
N1b' U13 2 -0.0004(3) -0.0038(3)
N1b' U23 2 -0.0031(4) -0.0004(3)
N1b' U11 3 -0.0039(4) -0.0034(4)
N1b' U22 3 0.0013(5) -0.0011(5)
N1b' U33 3 0.0020(5) -0.0002(4)
N1b' U12 3 0.0040(3) -0.0010(3)
N1b' U13 3 0.0029(3) -0.0008(3)
N1b' U23 3 0.0003(4) -0.0028(3)
N1b'' U11 1 -0.0004(4) 0.0062(4)
N1b'' U22 1 -0.0002(4) 0.0021(5)
N1b'' U33 1 0.0012(4) 0.0034(5)
N1b'' U12 1 -0.0025(3) 0.0016(3)
N1b'' U13 1 -0.0016(3) 0.0016(3)
N1b'' U23 1 -0.0015(3) 0.0029(4)
N1b'' U11 2 -0.0020(4) 0.0047(4)
N1b'' U22 2 -0.0024(5) 0.0005(4)
N1b'' U33 2 -0.0016(5) 0.0014(4)
N1b'' U12 2 0.0001(3) -0.0032(3)
N1b'' U13 2 -0.0004(3) -0.0038(3)
N1b'' U23 2 -0.0031(4) -0.0004(3)
N1b'' U11 3 -0.0039(4) -0.0034(4)
N1b'' U22 3 0.0013(5) -0.0011(5)
N1b'' U33 3 0.0020(5) -0.0002(4)
N1b'' U12 3 0.0040(3) -0.0010(3)
N1b'' U13 3 0.0029(3) -0.0008(3)
N1b'' U23 3 0.0003(4) -0.0028(3)
C7b U11 1 -0.0020(4) 0.0011(4)
C7b U22 1 0.0003(4) 0.0043(5)
C7b U33 1 0.0034(5) 0.0046(6)
C7b U12 1 -0.0001(3) 0.0019(4)
C7b U13 1 -0.0004(3) -0.0007(4)
C7b U23 1 -0.0022(4) 0.0014(4)
C7b U11 2 0.0000(4) 0.0012(4)
C7b U22 2 -0.0020(5) 0.0006(5)
C7b U33 2 -0.0017(5) 0.0038(5)
C7b U12 2 0.0002(3) -0.0016(3)
C7b U13 2 0.0000(4) -0.0031(4)
C7b U23 2 -0.0030(4) -0.0004(4)
C7b U11 3 -0.0004(4) -0.0011(4)
C7b U22 3 0.0005(5) -0.0007(5)
C7b U33 3 -0.0015(5) -0.0008(5)
C7b U12 3 0.0025(4) 0.0009(3)
C7b U13 3 0.0027(4) 0.0007(3)
C7b U23 3 -0.0005(4) -0.0029(4)
C7b' U11 1 -0.0020(4) 0.0011(4)
C7b' U22 1 0.0003(4) 0.0043(5)
C7b' U33 1 0.0034(5) 0.0046(6)
C7b' U12 1 -0.0001(3) 0.0019(4)
C7b' U13 1 -0.0004(3) -0.0007(4)
C7b' U23 1 -0.0022(4) 0.0014(4)
C7b' U11 2 0.0000(4) 0.0012(4)
C7b' U22 2 -0.0020(5) 0.0006(5)
C7b' U33 2 -0.0017(5) 0.0038(5)
C7b' U12 2 0.0002(3) -0.0016(3)
C7b' U13 2 0.0000(4) -0.0031(4)
C7b' U23 2 -0.0030(4) -0.0004(4)
C7b' U11 3 -0.0004(4) -0.0011(4)
C7b' U22 3 0.0005(5) -0.0007(5)
C7b' U33 3 -0.0015(5) -0.0008(5)
C7b' U12 3 0.0025(4) 0.0009(3)
C7b' U13 3 0.0027(4) 0.0007(3)
C7b' U23 3 -0.0005(4) -0.0029(4)
C7b'' U11 1 -0.0020(4) 0.0011(4)
C7b'' U22 1 0.0003(4) 0.0043(5)
C7b'' U33 1 0.0034(5) 0.0046(6)
C7b'' U12 1 -0.0001(3) 0.0019(4)
C7b'' U13 1 -0.0004(3) -0.0007(4)
C7b'' U23 1 -0.0022(4) 0.0014(4)
C7b'' U11 2 0.0000(4) 0.0012(4)
C7b'' U22 2 -0.0020(5) 0.0006(5)
C7b'' U33 2 -0.0017(5) 0.0038(5)
C7b'' U12 2 0.0002(3) -0.0016(3)
C7b'' U13 2 0.0000(4) -0.0031(4)
C7b'' U23 2 -0.0030(4) -0.0004(4)
C7b'' U11 3 -0.0004(4) -0.0011(4)
C7b'' U22 3 0.0005(5) -0.0007(5)
C7b'' U33 3 -0.0015(5) -0.0008(5)
C7b'' U12 3 0.0025(4) 0.0009(3)
C7b'' U13 3 0.0027(4) 0.0007(3)
C7b'' U23 3 -0.0005(4) -0.0029(4)
O28w U11 1 0.0082(5) -0.0018(4)
O28w U22 1 0.0042(6) -0.0018(5)
O28w U33 1 0.0187(6) -0.0072(5)
O28w U12 1 0.0031(4) 0.0031(4)
O28w U13 1 -0.0023(4) 0.0031(4)
O28w U23 1 0.0000(5) -0.0013(4)
O28w U11 2 -0.0002(3) -0.0054(5)
O28w U22 2 -0.0008(4) -0.0001(6)
O28w U33 2 0.0064(4) -0.0149(6)
O28w U12 2 0.0023(3) 0.0010(4)
O28w U13 2 -0.0005(3) 0.0009(5)
O28w U23 2 -0.0012(3) -0.0008(5)
O28w U11 3 -0.0005(4) -0.0025(5)
O28w U22 3 -0.0009(4) 0.0008(6)
O28w U33 3 0.0011(4) -0.0122(6)
O28w U12 3 0.0010(3) -0.0023(4)
O28w U13 3 0.0007(3) -0.0023(4)
O28w U23 3 -0.0011(3) 0.0002(5)
O18w U11 1 0.015(3) -0.0075(14)
O18w U22 1 0.004(3) -0.0002(16)
O18w U33 1 0.004(3) -0.0019(16)
O18w U12 1 -0.004(2) 0.0025(11)
O18w U13 1 0.009(2) -0.0058(12)
O18w U23 1 -0.004(3) 0.0008(13)
O18w U11 2 0.0038(15) -0.0065(19)
O18w U22 2 0.0014(18) -0.003(2)
O18w U33 2 0.0008(18) -0.002(2)
O18w U12 2 -0.0012(12) 0.0033(16)
O18w U13 2 0.0029(13) -0.0055(16)
O18w U23 2 -0.0010(14) 0.0013(18)
O18w U11 3 0 -0.0033(13)
O18w U22 3 0 -0.0017(16)
O18w U33 3 0 -0.0021(16)
O18w U12 3 0 0.0020(11)
O18w U13 3 0 -0.0039(11)
O18w U23 3 0 0.0013(12)
O24w U11 1 -0.0009(4) -0.0042(7)
O24w U22 1 0.0011(4) -0.0003(7)
O24w U33 1 -0.0014(4) 0.0086(7)
O24w U12 1 0.0022(3) -0.0049(5)
O24w U13 1 0.0002(3) -0.0049(5)
O24w U23 1 0.0020(3) 0.0047(6)
O24w U11 2 -0.0026(6) -0.0043(4)
O24w U22 2 0.0018(7) -0.0017(5)
O24w U33 2 -0.0062(7) -0.0036(5)
O24w U12 2 0.0028(5) 0.0014(4)
O24w U13 2 0.0069(5) 0.0011(4)
O24w U23 2 -0.0029(5) -0.0010(4)
O24w U11 3 0.0002(6) 0.0023(5)
O24w U22 3 0.0015(6) 0.0014(6)
O24w U33 3 0.0018(6) -0.0019(6)
O24w U12 3 0.0000(4) 0.0024(4)
O24w U13 3 0.0010(4) 0.0014(4)
O24w U23 3 0.0036(5) -0.0023(4)
O23w U11 1 0.0005(4) 0.0048(13)
O23w U22 1 -0.0008(5) -0.0005(16)
O23w U33 1 0.0003(5) -0.0032(15)
O23w U12 1 -0.0011(3) -0.0027(11)
O23w U13 1 -0.0001(3) 0.0008(11)
O23w U23 1 0.0010(4) -0.0025(12)
O23w U11 2 -0.0041(10) -0.0010(5)
O23w U22 2 0.0006(12) 0.0001(6)
O23w U33 2 0.0030(11) 0.0012(6)
O23w U12 2 0.0009(8) -0.0003(4)
O23w U13 2 -0.0004(8) -0.0002(4)
O23w U23 2 0.0014(9) 0.0005(5)
O23w U11 3 0 -0.0010(7)
O23w U22 3 0 0.0006(8)
O23w U33 3 0 0.0046(8)
O23w U12 3 0 0.0013(6)
O23w U13 3 0 -0.0001(6)
O23w U23 3 0 0.0010(6)
Na6 U11 1 -0.0003(2) 0.0030(7)
Na6 U22 1 -0.0016(3) 0.0069(8)
Na6 U33 1 0.0003(3) -0.0025(8)
Na6 U12 1 0.00028(18) 0.0041(5)
Na6 U13 1 -0.00070(18) 0.0004(6)
Na6 U23 1 -0.0009(2) -0.0014(6)
Na6 U11 2 -0.0022(5) 0.0002(3)
Na6 U22 2 -0.0030(6) -0.0010(3)
Na6 U33 2 0.0017(6) 0.0000(3)
Na6 U12 2 -0.0027(4) -0.0007(2)
Na6 U13 2 0.0001(4) -0.0007(2)
Na6 U23 2 0.0008(5) -0.0008(2)
Na6 U11 3 0 -0.0011(3)
Na6 U22 3 0 -0.0018(4)
Na6 U33 3 0 0.0026(4)
Na6 U12 3 0 -0.0013(3)
Na6 U13 3 0 -0.0004(3)
Na6 U23 3 0 0.0004(3)
Na2 U11 1 -0.0002(9) 0.0001(11)
Na2 U22 1 0.0212(12) 0.0168(14)
Na2 U33 1 0.0369(12) 0.0188(14)
Na2 U12 1 -0.0028(8) -0.0029(9)
Na2 U13 1 -0.0032(8) -0.0034(9)
Na2 U23 1 0.0276(9) 0.0158(11)
Na2 U11 2 0.0006(3) -0.0004(7)
Na2 U22 2 0.0023(4) 0.0073(9)
Na2 U33 2 0.0085(4) 0.0133(9)
Na2 U12 2 -0.0006(3) -0.0009(6)
Na2 U13 2 -0.0006(3) -0.0015(6)
Na2 U23 2 0.0060(3) 0.0097(7)
C1a U11 1 -0.001138 0.000745
C1a U22 1 0.000274 0.000066
C1a U33 1 0.000015 0.000775
C1a U12 1 -0.0005 0.000755
C1a U13 1 -0.000174 0.001114
C1a U23 1 0.000099 0.000651
C1a U11 2 -0.001011 -0.001675
C1a U22 2 0.000416 -0.000234
C1a U33 2 -0.000302 -0.000652
C1a U12 2 0.000252 -0.001389
C1a U13 2 0.000198 -0.000802
C1a U23 2 0.000094 -0.000344
C1a U11 3 0.000527 0.000844
C1a U22 3 0.000324 -0.000913
C1a U33 3 0.000946 -0.00064
C1a U12 3 0.000566 -0.000042
C1a U13 3 0.000907 0.000272
C1a U23 3 0.000725 0.000533
C2a U11 1 -0.000258 0.001145
C2a U22 1 0.000689 -0.000181
C2a U33 1 0.000511 0.000102
C2a U12 1 -0.000116 0.000596
C2a U13 1 0.000515 0.000807
C2a U23 1 0.000652 0.000791
C2a U11 2 -0.001255 -0.000344
C2a U22 2 0.000963 -0.000761
C2a U33 2 -0.00105 -0.000565
C2a U12 2 0.00043 -0.000598
C2a U13 2 -0.000419 -0.000351
C2a U23 2 -0.000248 -0.000389
C2a U11 3 -0.000173 -0.000085
C2a U22 3 0.000484 -0.000747
C2a U33 3 0.000466 0.000058
C2a U12 3 0.000072 0.000235
C2a U13 3 0.000371 0.000334
C2a U23 3 0.000531 -0.000399
C3a U11 1 -0.000397 0.001096
C3a U22 1 0.001033 0.000234
C3a U33 1 0.001681 0.000003
C3a U12 1 -0.00033 0.000431
C3a U13 1 0.001012 0.001316
C3a U23 1 -0.000203 0.00083
C3a U11 2 -0.001087 -0.00076
C3a U22 2 0.001134 0.000957
C3a U33 2 -0.001959 -0.001139
C3a U12 2 0.000297 -0.000165
C3a U13 2 -0.000425 0.000323
C3a U23 2 -0.000513 -0.000845
C3a U11 3 -0.000115 0.000028
C3a U22 3 -0.000439 0.000028
C3a U33 3 0.000091 0.00099
C3a U12 3 0.000043 -0.000243
C3a U13 3 0.000077 -0.000078
C3a U23 3 0.000572 -0.000971
C4a U11 1 -0.001555 0.00058
C4a U22 1 0.00304 0.00019
C4a U33 1 0.0021 0.000538
C4a U12 1 -0.00013 0.000133
C4a U13 1 0.000631 0.001316
C4a U23 1 -0.000983 0.000494
C4a U11 2 -0.000084 -0.002426
C4a U22 2 0.001764 0.001497
C4a U33 2 -0.001724 -0.00204
C4a U12 2 0.000522 0.000034
C4a U13 2 -0.00025 0.000841
C4a U23 2 -0.000899 -0.000654
C4a U11 3 0.000053 0.001285
C4a U22 3 0.000012 -0.00051
C4a U33 3 -0.000371 0.001277
C4a U12 3 0.000326 -0.000133
C4a U13 3 0.000047 -0.000523
C4a U23 3 0.001027 -0.001131
C5a U11 1 -0.002479 0.00074
C5a U22 1 0.003883 0.000071
C5a U33 1 0.00139 0.000377
C5a U12 1 -0.000831 0.000085
C5a U13 1 -0.000147 0.001239
C5a U23 1 -0.000423 0.00007
C5a U11 2 0.000923 -0.003662
C5a U22 2 0.002507 -0.00011
C5a U33 2 -0.001189 -0.001813
C5a U12 2 0.001251 -0.000559
C5a U13 2 0.000253 0.000683
C5a U23 2 -0.000508 0.000399
C5a U11 3 0.00059 0.002578
C5a U22 3 0.001969 -0.000078
C5a U33 3 -0.000164 0.000703
C5a U12 3 -0.000044 0.00064
C5a U13 3 0.000542 -0.000371
C5a U23 3 0.000219 -0.000267
C6a U11 1 -0.002157 0.000869
C6a U22 1 0.001449 0.000095
C6a U33 1 0.000354 0.000564
C6a U12 1 -0.001468 0.000558
C6a U13 1 -0.000545 0.00156
C6a U23 1 -0.000247 0.000133
C6a U11 2 0.000158 -0.003467
C6a U22 2 0.000711 -0.0005
C6a U33 2 -0.000612 -0.000949
C6a U12 2 0.000931 -0.001783
C6a U13 2 0.000768 -0.000257
C6a U23 2 0.000478 0.000263
C6a U11 3 0.001201 0.002212
C6a U22 3 0.001509 -0.000518
C6a U33 3 0.00083 -0.000134
C6a U12 3 0.000548 0.000556
C6a U13 3 0.001145 0.000087
C6a U23 3 -0.000111 0.001067
H1c3a U11 1 0.000381 0.00169
H1c3a U22 1 0.003212 -0.002401
H1c3a U33 1 0.0023 0.000053
H1c3a U12 1 -0.001196 0.000869
H1c3a U13 1 0.001719 0.00159
H1c3a U23 1 -0.0012 0.001568
H1c3a U11 2 -0.001272 0.000122
H1c3a U22 2 -0.00095 0.002349
H1c3a U33 2 -0.002409 -0.001136
H1c3a U12 2 0.000407 -0.000238
H1c3a U13 2 -0.000749 0.000549
H1c3a U23 2 -0.000649 -0.001687
H1c3a U11 3 -0.000152 -0.000738
H1c3a U22 3 0.003802 0.000842
H1c3a U33 3 0.000327 0.001317
H1c3a U12 3 -0.000753 -0.000089
H1c3a U13 3 0.000179 -0.000178
H1c3a U23 3 -0.000009 -0.001453
H1c4a U11 1 -0.00168 0.000467
H1c4a U22 1 0.007841 -0.001877
H1c4a U33 1 0.002892 0.001445
H1c4a U12 1 -0.000269 0.000197
H1c4a U13 1 0.001064 0.001364
H1c4a U23 1 -0.002942 0.000801
H1c4a U11 2 0.000327 -0.002591
H1c4a U22 2 -0.000169 0.002755
H1c4a U33 2 -0.001599 -0.002852
H1c4a U12 2 0.00062 0.000521
H1c4a U13 2 -0.000699 0.001372
H1c4a U23 2 -0.001424 -0.00172
H1c4a U11 3 -0.000155 0.001418
H1c4a U22 3 0.00326 0.002326
H1c4a U33 3 -0.000687 0.001977
H1c4a U12 3 -0.000075 -0.000497
H1c4a U13 3 0.000019 -0.000943
H1c4a U23 3 0.00177 -0.002155
H1c5a U11 1 -0.003414 0.001028
H1c5a U22 1 0.010163 -0.001726
H1c5a U33 1 0.001703 0.00066
H1c5a U12 1 -0.001616 -0.000094
H1c5a U13 1 -0.000219 0.001011
H1c5a U23 1 -0.00133 0.00006
H1c5a U11 2 0.002496 -0.004431
H1c5a U22 2 0.002637 -0.00074
H1c5a U33 2 -0.00086 -0.002355
H1c5a U12 2 0.002257 -0.000022
H1c5a U13 2 0.000017 0.0012
H1c5a U23 2 -0.001061 0.000619
H1c5a U11 3 0.000459 0.003987
H1c5a U22 3 0.006563 0.005213
H1c5a U33 3 -0.000495 0.000879
H1c5a U12 3 -0.001609 0.000672
H1c5a U13 3 0.000827 -0.000581
H1c5a U23 3 0.000025 -0.001128
H1c6a U11 1 -0.00263 0.001323
H1c6a U22 1 0.004179 -0.002359
H1c6a U33 1 0.000034 0.001017
H1c6a U12 1 -0.003154 0.000945
H1c6a U13 1 -0.000941 0.002019
H1c6a U23 1 -0.001324 0.000283
H1c6a U11 2 0.000817 -0.004382
H1c6a U22 2 -0.001821 -0.000622
H1c6a U33 2 -0.000151 -0.000807
H1c6a U12 2 0.001599 -0.002885
H1c6a U13 2 0.001256 -0.000418
H1c6a U23 2 0.001123 0.000234
H1c6a U11 3 0.002061 0.003096
H1c6a U22 3 0.006608 0.001498
H1c6a U33 3 0.001582 -0.000429
H1c6a U12 3 0.000004 0.001029
H1c6a U13 3 0.001982 0.000259
H1c6a U23 3 -0.001191 0.001725
C1b U11 1 -0.000047 -0.000282
C1b U22 1 -0.000335 0.000601
C1b U33 1 -0.000074 0.006544
C1b U12 1 -0.000367 0.00117
C1b U13 1 0.000183 0.004272
C1b U23 1 -0.001469 -0.000762
C1b U11 2 -0.00161 0.000567
C1b U22 2 -0.001211 -0.000223
C1b U33 2 -0.0052 -0.000494
C1b U12 2 -0.000724 -0.000675
C1b U13 2 -0.001049 0.000032
C1b U23 2 -0.00055 -0.000837
C1b U11 3 0.001106 -0.000271
C1b U22 3 -0.000206 0.000499
C1b U33 3 0.001821 -0.000466
C1b U12 3 0.000332 -0.001572
C1b U13 3 -0.000858 -0.002442
C1b U23 3 0.000931 0.000193
C2b U11 1 -0.000129 -0.000076
C2b U22 1 -0.000114 0.001682
C2b U33 1 0.002457 0.004456
C2b U12 1 0.000135 0.000985
C2b U13 1 0.001293 0.002622
C2b U23 1 -0.001177 -0.000594
C2b U11 2 -0.001655 0.000857
C2b U22 2 -0.00187 0.000072
C2b U33 2 -0.00257 0.001636
C2b U12 2 -0.000506 -0.000878
C2b U13 2 0.00014 -0.000812
C2b U23 2 -0.000692 -0.000494
C2b U11 3 0.000935 -0.000618
C2b U22 3 -0.00006 -0.000633
C2b U33 3 0.000005 -0.00097
C2b U12 3 0.00044 -0.000785
C2b U13 3 -0.000116 -0.000396
C2b U23 3 0.000958 -0.000877
C3b U11 1 0.001555 -0.001343
C3b U22 1 0.00018 0.002416
C3b U33 1 0.003703 0.005429
C3b U12 1 -0.000918 0.000493
C3b U13 1 0.002667 0.002867
C3b U23 1 -0.001143 -0.001731
C3b U11 2 -0.000659 0.000124
C3b U22 2 -0.002567 0.000073
C3b U33 2 -0.003178 0.003491
C3b U12 2 -0.000219 -0.001368
C3b U13 2 0.00049 0.000557
C3b U23 2 -0.000541 -0.000512
C3b U11 3 0.001972 0.002592
C3b U22 3 0.000012 -0.000813
C3b U33 3 -0.000755 -0.001836
C3b U12 3 0.000938 -0.000326
C3b U13 3 -0.000319 0.000188
C3b U23 3 0.001303 -0.000834
C4b U11 1 0.003718 0.001541
C4b U22 1 -0.000127 0.002319
C4b U33 1 0.002169 0.004674
C4b U12 1 -0.00159 0.001084
C4b U13 1 0.002717 0.003983
C4b U23 1 0.000179 -0.002377
C4b U11 2 -0.002658 0.000672
C4b U22 2 -0.001573 -0.002187
C4b U33 2 -0.003074 0.001193
C4b U12 2 -0.000291 -0.001796
C4b U13 2 -0.00032 0.002021
C4b U23 2 0.000123 0.000089
C4b U11 3 0.000262 0.005611
C4b U22 3 0.000702 -0.000512
C4b U33 3 -0.000023 -0.000955
C4b U12 3 0.000748 0.000211
C4b U13 3 -0.000836 -0.001414
C4b U23 3 -0.000065 0.000387
C5b U11 1 0.003831 0.00221
C5b U22 1 0.001994 0.00254
C5b U33 1 -0.000636 0.00493
C5b U12 1 -0.0007 0.0023
C5b U13 1 0.001716 0.001727
C5b U23 1 0.000418 -0.00307
C5b U11 2 -0.003041 0.000506
C5b U22 2 -0.001231 -0.001256
C5b U33 2 -0.003479 -0.001792
C5b U12 2 -0.00071 -0.000814
C5b U13 2 0.001519 0.001803
C5b U23 2 0.000506 0.000793
C5b U11 3 -0.0009 0.005598
C5b U22 3 0.001133 -0.001017
C5b U33 3 0.000905 0.000539
C5b U12 3 -0.00029 -0.000484
C5b U13 3 -0.000562 -0.002809
C5b U23 3 -0.000672 0.00018
C6b U11 1 0.002062 -0.000851
C6b U22 1 0.002463 0.00127
C6b U33 1 -0.002137 0.007879
C6b U12 1 -0.000341 0.001724
C6b U13 1 0.00007 0.002282
C6b U23 1 -0.001176 -0.002746
C6b U11 2 -0.000836 0.000162
C6b U22 2 -0.001352 0.000574
C6b U33 2 -0.006582 -0.002498
C6b U12 2 -0.000716 -0.00012
C6b U13 2 0.000837 0.000485
C6b U23 2 0.000328 -0.000292
C6b U11 3 0.000723 0.003345
C6b U22 3 -0.000348 -0.00057
C6b U33 3 0.002414 0.000448
C6b U12 3 -0.000013 -0.001411
C6b U13 3 -0.00051 -0.003427
C6b U23 3 0.000387 0.000388
H1c3b U11 1 0.001419 -0.00148
H1c3b U22 1 0.011342 -0.001505
H1c3b U33 1 0.006091 0.008189
H1c3b U12 1 -0.000385 -0.000099
H1c3b U13 1 0.003575 0.002586
H1c3b U23 1 -0.000771 -0.002982
H1c3b U11 2 -0.000596 0.000088
H1c3b U22 2 0.005044 -0.006118
H1c3b U33 2 -0.004607 0.007073
H1c3b U12 2 0.00029 -0.002155
H1c3b U13 2 0.000649 0.000372
H1c3b U23 2 0.000161 -0.002528
H1c3b U11 3 0.002286 0.002237
H1c3b U22 3 -0.002603 -0.000665
H1c3b U33 3 -0.002022 -0.003529
H1c3b U12 3 0.001206 -0.000094
H1c3b U13 3 0.000376 0.00124
H1c3b U23 3 0.002078 -0.002549
H1c4b U11 1 0.00458 0.005525
H1c4b U22 1 0.010391 0.000751
H1c4b U33 1 0.003134 0.005852
H1c4b U12 1 -0.001907 0.001031
H1c4b U13 1 0.003412 0.00634
H1c4b U23 1 0.002358 -0.003031
H1c4b U11 2 -0.005869 0.000691
H1c4b U22 2 0.010737 -0.006319
H1c4b U33 2 -0.004006 0.001893
H1c4b U12 2 0.000578 -0.003238
H1c4b U13 2 -0.002428 0.00281
H1c4b U23 2 0.002133 -0.000753
H1c4b U11 3 -0.001084 0.006732
H1c4b U22 3 -0.00096 -0.001312
H1c4b U33 3 -0.000027 -0.001844
H1c4b U12 3 0.000881 0.001136
H1c4b U13 3 -0.000683 -0.001662
H1c4b U23 3 -0.000363 0.000365
H1c5b U11 1 0.004307 0.00709
H1c5b U22 1 0.015042 0.0035
H1c5b U33 1 -0.001538 0.005176
H1c5b U12 1 0.000103 0.004036
H1c5b U13 1 0.002518 0.000306
H1c5b U23 1 0.003162 -0.004239
H1c5b U11 2 -0.006755 -0.000311
H1c5b U22 2 0.010939 -0.001811
H1c5b U33 2 -0.003252 -0.003089
H1c5b U12 2 -0.000454 -0.001128
H1c5b U13 2 0.002678 0.003084
H1c5b U23 2 0.002585 0.001515
H1c5b U11 3 -0.003294 0.006028
H1c5b U22 3 0.001382 -0.002822
H1c5b U33 3 0.000853 0.000984
H1c5b U12 3 -0.00142 -0.000776
H1c5b U13 3 -0.000071 -0.00352
H1c5b U23 3 -0.000977 -0.000708
H1c6b U11 1 0.002249 -0.000654
H1c6b U22 1 0.015822 -0.00081
H1c6b U33 1 -0.004536 0.012335
H1c6b U12 1 0.000604 0.002127
H1c6b U13 1 -0.000717 0.001639
H1c6b U23 1 -0.000504 -0.004568
H1c6b U11 2 -0.000882 0.000154
H1c6b U22 2 0.008897 -0.001367
H1c6b U33 2 -0.010804 -0.00436
H1c6b U12 2 -0.000443 0.000144
H1c6b U13 2 0.001281 0.000376
H1c6b U23 2 0.002354 -0.001568
H1c6b U11 3 0.00022 0.003445
H1c6b U22 3 -0.002836 -0.001927
H1c6b U33 3 0.004024 0.000544
H1c6b U12 3 -0.000328 -0.002005
H1c6b U13 3 0.000075 -0.004618
H1c6b U23 3 0.001165 0.000091

loop_
_atom_type_symbol
_atom_type_scat_dispersion_real
_atom_type_scat_dispersion_imag
_atom_type_scat_source
C 0.0009 0.0008 'International Tables Vol C tables 4.2.6.8 and 6.1.1.1'
H 0.0000 0.0000 'International Tables Vol C tables 4.2.6.8 and 6.1.1.1'
N 0.0022 0.0015 'International Tables Vol C tables 4.2.6.8 and 6.1.1.1'
Na 0.0169 0.0120 'International Tables Vol C tables 4.2.6.8 and 6.1.1.1'
O 0.0043 0.0028 'International Tables Vol C tables 4.2.6.8 and 6.1.1.1'
S 0.0674 0.0612 'International Tables Vol C tables 4.2.6.8 and 6.1.1.1'

loop_
_cell_wave_vector_seq_id
_cell_wave_vector_x
_cell_wave_vector_y
_cell_wave_vector_z
1 0.000000 0.750000 0.000000

loop_
_exptl_crystal_face_index_h
_exptl_crystal_face_index_k
_exptl_crystal_face_index_l
_exptl_crystal_face_perp_dist
? ? ? ?

loop_
_geom_angle_atom_site_label_1
_geom_angle_atom_site_label_2
_geom_angle_atom_site_label_3
_geom_angle_site_ssg_symmetry_1
_geom_angle_site_ssg_symmetry_2
_geom_angle_site_ssg_symmetry_3
_geom_angle_av
_geom_angle_min
_geom_angle_max
_geom_angle_publ_flag
O1a S1a O2a . . . 114.07(15) 113.66(15) 114.39(15) ?
O1a S1a N1a . . . 111.64(15) 111.01(15) 112.14(16) ?
O1a S1a C7a . . . 122.10(14) 121.57(14) 122.90(14) ?
O1a S1a C1a . . . 110.19(18) 109.73(18) 110.64(18) ?
O1a S1a C2a . . . 121.27(15) 120.77(15) 121.79(15) ?
O2a S1a N1a . . . 111.29(16) 109.96(16) 112.09(16) ?
O2a S1a C7a . . . 120.70(14) 119.93(14) 121.37(14) ?
O2a S1a C1a . . . 111.01(18) 110.47(18) 111.46(18) ?
O2a S1a C2a . . . 120.91(15) 120.39(15) 121.50(15) ?
N1a S1a C7a . . . 31.01(12) 30.94(12) 31.09(12) ?
N1a S1a C1a . . . 97.44(16) 97.39(16) 97.47(16) ?
N1a S1a C2a . . . 66.10(13) 65.95(13) 66.30(13) ?
C7a S1a C1a . . . 66.45(14) 66.40(14) 66.48(14) ?
C7a S1a C2a . . . 35.10(11) 34.94(11) 35.24(11) ?
C1a S1a C2a . . . 31.35(10) 31.17(10) 31.51(10) ?
S1a O1a O2a . . . 32.93(9) 32.73(9) 33.21(9) ?
S1a O1a N1a . . . 36.23(10) 35.98(10) 36.51(10) ?
S1a O1a C1a . . . 38.84(12) 38.60(12) 39.08(12) ?
S1a O1a H1c5a . . 2_5765 143.2 140.04 146.51 ?
S1a O1a H1c6a . . 2_5765 114.51 105.01 118.99 ?
S1a O1a H1c6b . . 3_4555 112.65 96.55 128.03 ?
S1a O1a O24w'1 . . 3_5555 138.49(16) 138.49(16) 138.49(16) ?
S1a O1a Na14''1 . . 3_5555 107.48(14) 107.48(14) 107.48(14) ?
O2a O1a N1a . . . 61.14(11) 60.42(11) 61.53(11) ?
O2a O1a C1a . . . 62.92(13) 62.73(13) 63.04(13) ?
O2a O1a H1c5a . . 2_5765 119.22 114.5 129.75 ?
O2a O1a H1c6a . . 2_5765 117.08 113.88 118.8 ?
O2a O1a H1c6b . . 3_4555 83.55 67.42 96.11 ?
O2a O1a O24w'1 . . 3_5555 161.59(14) 161.59(14) 161.59(14) ?
O2a O1a Na14''1 . . 3_5555 130.98(14) 130.98(14) 130.98(14) ?
N1a O1a C1a . . . 58.72(11) 58.61(11) 58.86(11) ?
N1a O1a H1c5a . . 2_5765 167.88 157.06 172.2 ?
N1a O1a H1c6a . . 2_5765 132.85 116.22 138.96 ?
N1a O1a H1c6b . . 3_4555 113.19 100.76 131.64 ?
N1a O1a O24w'1 . . 3_5555 104.16(13) 104.16(13) 104.16(13) ?
N1a O1a Na14''1 . . 3_5555 71.91(11) 71.91(11) 71.91(11) ?
C1a O1a H1c5a . . 2_5765 122.27 105.75 128.49 ?
C1a O1a H1c6a . . 2_5765 78.66 66.46 83.27 ?
C1a O1a H1c6b . . 3_4555 143.86 129.97 153.43 ?
C1a O1a O24w'1 . . 3_5555 121.57(12) 121.57(12) 121.57(12) ?
C1a O1a Na14''1 . . 3_5555 105.63(10) 105.63(10) 105.63(10) ?
H1c5a O1a H1c6a 2_5765 . 2_5765 47.83 42.14 50.13 ?
H1c5a O1a H1c6b 2_5765 . 3_4555 66.01 58.46 70.52 ?
H1c5a O1a O24w'1 2_5765 . 3_5555 67.98 67.98 67.98 ?
H1c5a O1a Na14''1 2_5765 . 3_5555 99.18 99.18 99.18 ?
H1c6a O1a H1c6b 2_5765 . 3_4555 112.23 107.53 115.05 ?
H1c6a O1a O24w'1 2_5765 . 3_5555 78.13 78.13 78.13 ?
H1c6a O1a Na14''1 2_5765 . 3_5555 95.25 95.25 95.25 ?
H1c6b O1a O24w'1 3_4555 . 3_5555 85.16 85.16 85.16 ?
H1c6b O1a Na14''1 3_4555 . 3_5555 103.96 103.96 103.96 ?
O24w'1 O1a Na14''1 3_5555 . 3_5555 32.43(9) 32.43(9) 32.43(9) ?
S1a O2a O1a . . . 33.00(9) 32.88(9) 33.13(9) ?
S1a O2a N1a . . . 36.46(10) 36.00(10) 37.24(10) ?
S1a O2a C1a . . . 38.41(11) 38.22(11) 38.66(11) ?
S1a O2a Na14'1 . . 3_5455 102.60(13) 102.60(13) 102.60(13) ?
S1a O2a H1c3b1 . . 3_5455 102.58 98.2 109.81 ?
S1a O2a H1c4b1 . . 4_4755 104.07 100.91 108.05 ?
S1a O2a H1c3c1 . . 3_5455 104.89 104.89 104.89 ?
O1a O2a N1a . . . 61.45(11) 61.04(11) 61.97(11) ?
O1a O2a C1a . . . 62.47(12) 62.19(12) 62.75(12) ?
O1a O2a Na14'1 . . 3_5455 113.11(12) 113.11(12) 113.11(12) ?
O1a O2a H1c3b1 . . 3_5455 135.61 131.32 142.88 ?
O1a O2a H1c4b1 . . 4_4755 88.33 83.18 93.76 ?
O1a O2a H1c3c1 . . 3_5455 134.21 134.21 134.21 ?
N1a O2a C1a . . . 58.66(11) 58.54(11) 58.86(11) ?
N1a O2a Na14'1 . . 3_5455 66.46(10) 66.46(10) 66.46(10) ?
N1a O2a H1c3b1 . . 3_5455 79.58 75.28 86.04 ?
N1a O2a H1c4b1 . . 4_4755 139.53 137.89 142.23 ?
N1a O2a H1c3c1 . . 3_5455 93.71 93.71 93.71 ?
C1a O2a Na14'1 . . 3_5455 118.72(11) 118.72(11) 118.72(11) ?
C1a O2a H1c3b1 . . 3_5455 80.2 76.69 86.55 ?
C1a O2a H1c4b1 . . 4_4755 84.49 83.07 85.3 ?
C1a O2a H1c3c1 . . 3_5455 71.8 71.8 71.8 ?
Na14'1 O2a H1c4b1 3_5455 . 4_4755 155.13 155.13 155.13 ?
Na14'1 O2a H1c3c1 3_5455 . 3_5455 86.91 86.91 86.91 ?
H1c4b1 O2a H1c3c1 4_4755 . 3_5455 94.8 94.8 94.8 ?
N1a O3a C7a . . . 29.61(17) 29.36(17) 29.91(17) ?
N1a O3a O23w . . . 153.10(16) 147.27(18) 158.24(14) ?
N1a O3a Na2 . . . 102.04(16) 100.41(15) 103.67(16) ?
N1a O3a Na16 . . . 169.96(15) 169.96(15) 169.96(15) ?
N1a O3a C2a . . . 61.00(12) 60.93(12) 61.19(12) ?
N1a O3a Na21 . . 3_5555 95.85(14) 85.51(12) 104.36(16) ?
C7a O3a O23w . . . 127.7(2) 123.7(2) 130.3(2) ?
C7a O3a Na2 . . . 125.6(2) 124.4(2) 126.9(2) ?
C7a O3a Na16 . . . 154.4(2) 154.4(2) 154.4(2) ?
C7a O3a C2a . . . 31.38(18) 31.28(18) 31.57(18) ?
C7a O3a Na21 . . 3_5555 112.1(2) 95.2(2) 120.7(2) ?
O23w O3a Na2 . . . 100.24(15) 91.05(13) 109.43(16) ?
O23w O3a C2a . . . 98.31(13) 95.67(14) 101.76(14) ?
O23w O3a Na21 . . 3_5555 92.58(13) 78.59(12) 107.58(15) ?
Na2 O3a C2a . . . 144.83(18) 139.35(19) 150.31(18) ?
Na2 O3a Na21 . . 3_5555 92.50(14) 89.27(16) 95.72(13) ?
Na16 O3a C2a . . . 123.96(13) 123.96(13) 123.96(13) ?
C2a O3a Na21 . . 3_5555 124.42(14) 104.81(12) 138.61(15) ?
S1a N1a O1a . . . 32.13(9) 31.88(9) 32.49(9) ?
S1a N1a O2a . . . 32.26(9) 31.91(9) 32.80(9) ?
S1a N1a O3a . . . 138.02(16) 137.78(16) 138.24(16) ?
S1a N1a C7a . . . 111.4(2) 111.3(2) 111.5(2) ?
S1a N1a C1a . . . 43.60(11) 43.50(11) 43.65(11) ?
S1a N1a C2a . . . 75.90(14) 75.79(14) 76.06(14) ?
S1a N1a Na14'1 . . 3_5455 87.63(13) 87.63(13) 87.63(13) ?
O1a N1a O2a . . . 57.41(10) 57.23(10) 57.61(11) ?
O1a N1a O3a . . . 142.57(16) 141.50(15) 144.33(16) ?
O1a N1a C7a . . . 122.1(2) 121.7(2) 122.7(2) ?
O1a N1a C1a . . . 62.81(12) 62.52(12) 63.01(12) ?
O1a N1a C2a . . . 91.03(14) 90.92(14) 91.16(14) ?
O1a N1a Na14'1 . . 3_5455 101.42(11) 101.42(11) 101.42(11) ?
O2a N1a O3a . . . 140.56(15) 138.78(15) 141.57(15) ?
O2a N1a C7a . . . 121.0(2) 120.4(2) 121.5(2) ?
O2a N1a C1a . . . 63.20(12) 62.97(12) 63.64(12) ?
O2a N1a C2a . . . 90.96(14) 90.67(14) 91.14(14) ?
O2a N1a Na14'1 . . 3_5455 55.69(9) 55.69(9) 55.69(9) ?
O3a N1a C7a . . . 26.66(17) 26.40(17) 26.85(17) ?
O3a N1a C1a . . . 94.46(13) 94.28(13) 94.61(13) ?
O3a N1a C2a . . . 62.17(13) 61.98(13) 62.34(13) ?
O3a N1a Na14'1 . . 3_5455 116.10(14) 116.10(14) 116.10(14) ?
C7a N1a C1a . . . 67.82(19) 67.7(2) 67.89(19) ?
C7a N1a C2a . . . 35.52(18) 35.29(18) 35.64(18) ?
C7a N1a Na14'1 . . 3_5455 125.5(2) 125.5(2) 125.5(2) ?
C1a N1a C2a . . . 32.31(10) 32.22(10) 32.42(10) ?
C1a N1a Na14'1 . . 3_5455 113.43(12) 113.43(12) 113.43(12) ?
C2a N1a Na14'1 . . 3_5455 125.51(13) 125.51(13) 125.51(13) ?
S1a C7a O3a . . . 161.2(2) 160.9(2) 161.9(2) ?
S1a C7a N1a . . . 37.59(15) 37.49(15) 37.65(15) ?
S1a C7a C1a . . . 42.74(10) 42.62(10) 42.87(10) ?
S1a C7a C2a . . . 75.31(19) 75.08(19) 75.58(19) ?
S1a C7a C3a . . . 99.95(14) 99.66(14) 100.42(15) ?
O3a C7a N1a . . . 123.7(3) 123.2(3) 124.2(3) ?
O3a C7a C1a . . . 155.9(2) 155.5(2) 156.3(3) ?
O3a C7a C2a . . . 123.4(3) 123.0(3) 123.5(3) ?
O3a C7a C3a . . . 98.8(2) 98.3(2) 99.1(2) ?
N1a C7a C1a . . . 80.3(2) 80.2(2) 80.5(2) ?
N1a C7a C2a . . . 112.9(3) 112.7(3) 113.2(3) ?
N1a C7a C3a . . . 137.5(3) 137.0(2) 138.0(3) ?
C1a C7a C2a . . . 32.58(16) 32.48(16) 32.71(16) ?
C1a C7a C3a . . . 57.22(11) 56.97(11) 57.55(12) ?
C2a C7a C3a . . . 24.64(12) 24.38(12) 24.84(12) ?
O1b S1b O2b . . . 114.51(17) 114.07(17) 115.32(17) ?
O1b S1b N1b . . . 111.05(18) 110.03(18) 111.93(18) ?
O1b S1b C7b . . . 121.54(15) 119.09(15) 124.65(15) ?
O1b S1b C1b . . . 111.35(17) 110.90(17) 111.95(17) ?
O1b S1b C2b . . . 121.75(15) 118.35(15) 125.44(15) ?
O2b S1b N1b . . . 110.80(18) 110.28(17) 111.70(18) ?
O2b S1b C7b . . . 120.55(15) 118.04(15) 122.08(15) ?
O2b S1b C1b . . . 110.23(17) 109.57(17) 110.99(18) ?
O2b S1b C2b . . . 120.46(15) 116.93(15) 123.38(15) ?
N1b S1b C7b . . . 31.17(15) 31.10(14) 31.24(16) ?
N1b S1b C1b . . . 97.67(15) 97.44(14) 97.98(16) ?
N1b S1b C2b . . . 65.95(13) 65.68(14) 66.29(13) ?
C7b S1b C1b . . . 66.54(12) 66.34(13) 66.85(13) ?
C7b S1b C2b . . . 34.78(11) 34.47(11) 35.16(10) ?
C1b S1b C2b . . . 31.82(9) 31.41(9) 32.07(9) ?
S1b O1b O2b . . . 32.77(10) 32.35(10) 33.08(10) ?
S1b O1b N1b . . . 36.68(11) 36.27(11) 37.13(11) ?
S1b O1b C1b . . . 38.17(11) 37.96(11) 38.40(11) ?
S1b O1b O24w''1 . . 1_4455 147.7(2) 147.7(2) 147.7(2) ?
S1b O1b O23w1 . . 3_5455 117.33(17) 114.16(15) 120.95(18) ?
S1b O1b Na61 . . 1_4455 150.82(18) 148.21(19) 152.79(15) ?
S1b O1b Na16''1 . . 3_5455 110.64(17) 110.64(17) 110.64(17) ?
S1b O1b Na14'1 . . 1_4455 146.68(18) 146.68(18) 146.68(18) ?
S1b O1b H1c3a1 . . 3_5455 105.01 100.39 116.83 ?
O2b O1b N1b . . . 61.15(12) 61.00(12) 61.34(12) ?
O2b O1b C1b . . . 62.29(12) 62.17(12) 62.52(12) ?
O2b O1b O24w''1 . . 1_4455 148.41(16) 148.41(16) 148.41(16) ?
O2b O1b O23w1 . . 3_5455 135.92(16) 128.45(18) 140.39(16) ?
O2b O1b Na61 . . 1_4455 144.26(15) 119.11(15) 168.82(14) ?
O2b O1b Na16''1 . . 3_5455 123.10(16) 123.10(16) 123.10(16) ?
O2b O1b Na14'1 . . 1_4455 119.44(13) 119.44(13) 119.44(13) ?
O2b O1b H1c3a1 . . 3_5455 135.5 132.65 142.47 ?
N1b O1b C1b . . . 58.77(11) 58.59(11) 58.87(11) ?
N1b O1b O24w''1 . . 1_4455 143.90(16) 143.90(16) 143.90(16) ?
N1b O1b O23w1 . . 3_5455 82.08(15) 79.67(14) 84.68(15) ?
N1b O1b Na61 . . 1_4455 127.58(15) 112.59(15) 150.65(17) ?
N1b O1b Na16''1 . . 3_5455 73.71(13) 73.71(13) 73.71(13) ?
N1b O1b Na14'1 . . 1_4455 173.56(16) 173.56(16) 173.56(16) ?
N1b O1b H1c3a1 . . 3_5455 88.79 76.52 107.85 ?
C1b O1b O24w''1 . . 1_4455 109.51(15) 109.51(15) 109.51(15) ?
C1b O1b O23w1 . . 3_5455 117.19(15) 108.24(13) 131.71(15) ?
C1b O1b Na61 . . 1_4455 142.12(14) 128.44(13) 150.00(15) ?
C1b O1b Na16''1 . . 3_5455 120.52(13) 120.52(13) 120.52(13) ?
C1b O1b Na14'1 . . 1_4455 127.51(13) 127.51(13) 127.51(13) ?
C1b O1b H1c3a1 . . 3_5455 76.73 71.4 81.19 ?
O24w''1 O1b Na14'1 1_4455 . 1_4455 38.45(9) 38.45(9) 38.45(9) ?
O23w1 O1b Na61 3_5455 . 1_4455 39.74(9) 37.69(8) 41.79(9) ?
O23w1 O1b Na14'1 3_5455 . 1_4455 90.44(15) 90.44(15) 90.44(15) ?
Na61 O1b Na16''1 1_4455 . 3_5455 85.09(14) 85.09(14) 85.09(14) ?
Na61 O1b H1c3a1 1_4455 . 3_5455 73.55 57.34 88.28 ?
Na16''1 O1b H1c3a1 3_5455 . 3_5455 81.43 81.43 81.43 ?
S1b O2b O1b . . . 32.72(11) 32.33(11) 33.07(11) ?
S1b O2b N1b . . . 36.78(11) 36.32(11) 37.14(11) ?
S1b O2b C1b . . . 38.78(11) 38.59(12) 39.10(11) ?
S1b O2b O24w'1 . . 1_4555 133.83(18) 133.83(18) 133.83(18) ?
S1b O2b O23w1 . . 3_5555 129.30(18) 111.45(18) 140.77(19) ?
S1b O2b Na61 . . 1_4555 154.71(18) 143.62(18) 171.7(2) ?
S1b O2b Na16'1 . . 3_5555 116.66(16) 116.66(16) 116.66(16) ?
S1b O2b Na16''1 . . 3_5555 134.81(16) 134.81(16) 134.81(16) ?
S1b O2b Na14''1 . . 1_4555 127.25(17) 127.25(17) 127.25(17) ?
O1b O2b N1b . . . 61.24(12) 60.90(12) 61.49(12) ?
O1b O2b C1b . . . 62.96(12) 62.70(12) 63.20(12) ?
O1b O2b O24w'1 . . 1_4555 121.65(14) 121.65(14) 121.65(14) ?
O1b O2b O23w1 . . 3_5555 154.50(17) 141.47(16) 167.58(16) ?
O1b O2b Na61 . . 1_4555 144.63(15) 113.93(14) 175.40(14) ?
O1b O2b Na16'1 . . 3_5555 131.63(15) 131.63(15) 131.63(15) ?
O1b O2b Na16''1 . . 3_5555 151.88(16) 151.88(16) 151.88(16) ?
O1b O2b Na14''1 . . 1_4555 100.24(12) 100.24(12) 100.24(12) ?
N1b O2b C1b . . . 59.02(11) 58.91(11) 59.10(11) ?
N1b O2b O24w'1 . . 1_4555 159.15(16) 159.15(16) 159.15(16) ?
N1b O2b O23w1 . . 3_5555 97.15(15) 80.56(15) 106.71(15) ?
N1b O2b Na61 . . 1_4555 147.18(16) 122.49(13) 168.03(17) ?
N1b O2b Na16'1 . . 3_5555 79.92(12) 79.92(12) 79.92(12) ?
N1b O2b Na16''1 . . 3_5555 98.59(14) 98.59(14) 98.59(14) ?
N1b O2b Na14''1 . . 1_4555 161.61(16) 161.61(16) 161.61(16) ?
C1b O2b O24w'1 . . 1_4555 102.54(13) 102.54(13) 102.54(13) ?
C1b O2b O23w1 . . 3_5555 112.11(16) 95.33(16) 130.16(16) ?
C1b O2b Na61 . . 1_4555 127.17(15) 115.77(13) 135.36(17) ?
C1b O2b Na16'1 . . 3_5555 121.53(12) 121.53(12) 121.53(12) ?
C1b O2b Na16''1 . . 3_5555 126.35(13) 126.35(13) 126.35(13) ?
C1b O2b Na14''1 . . 1_4555 116.46(13) 116.46(13) 116.46(13) ?
O24w'1 O2b O23w1 1_4555 . 3_5555 79.67(15) 79.67(15) 79.67(15) ?
O24w'1 O2b Na14''1 1_4555 . 1_4555 32.23(8) 32.23(8) 32.23(8) ?
O23w1 O2b Na61 3_5555 . 1_4555 44.74(10) 41.94(9) 47.54(11) ?
O23w1 O2b Na14''1 3_5555 . 1_4555 91.92(15) 91.92(15) 91.92(15) ?
Na61 O2b Na16'1 1_4555 . 3_5555 97.70(14) 97.70(14) 97.70(14) ?
Na61 O2b Na16''1 1_4555 . 3_5555 81.31(13) 81.31(13) 81.31(13) ?
Na16'1 O2b Na16''1 3_5555 . 3_5555 20.75(9) 20.75(9) 20.75(9) ?
N1b O3b C7b . . . 29.2(2) 29.1(2) 29.3(2) ?
N1b O3b O28w' . . . 105.11(16) 105.11(16) 105.11(16) ?
N1b O3b Na2 . . . 104.09(18) 100.81(17) 107.37(19) ?
N1b O3b Na14 . . . 160.35(18) 160.35(18) 160.35(18) ?
N1b O3b C2b . . . 61.13(12) 61.06(11) 61.26(11) ?
N1b O3b O18w1 . . 3_5555 136.50(15) 120.94(14) 145.30(14) ?
N1b O3b O19w'1 . . 3_5555 99.62(15) 99.62(15) 99.62(15) ?
N1b O3b Na21 . . 3_5555 97.12(16) 84.79(12) 103.42(17) ?
C7b O3b O28w' . . . 124.4(3) 124.4(3) 124.4(3) ?
C7b O3b Na2 . . . 127.4(3) 127.1(3) 127.7(3) ?
C7b O3b Na14 . . . 151.3(3) 151.3(3) 151.3(3) ?
C7b O3b C2b . . . 31.9(2) 31.8(2) 32.0(2) ?
C7b O3b O18w1 . . 3_5555 140.1(2) 120.5(2) 163.3(2) ?
C7b O3b O19w'1 . . 3_5555 116.5(3) 116.5(3) 116.5(3) ?
C7b O3b Na21 . . 3_5555 110.3(3) 91.9(2) 122.4(3) ?
O28w' O3b C2b . . . 137.69(16) 137.69(16) 137.69(16) ?
O28w' O3b Na21 . . 3_5555 86.44(15) 86.44(15) 86.44(15) ?
Na2 O3b C2b . . . 146.51(18) 139.91(19) 153.11(16) ?
Na2 O3b O18w1 . . 3_5555 95.63(13) 95.02(12) 96.24(13) ?
Na2 O3b Na21 . . 3_5555 97.29(16) 96.42(19) 98.15(13) ?
Na14 O3b C2b . . . 123.69(15) 123.69(15) 123.69(15) ?
Na14 O3b O19w'1 . . 3_5555 90.91(10) 90.91(10) 90.91(10) ?
C2b O3b O18w1 . . 3_5555 123.98(13) 111.20(13) 145.41(13) ?
C2b O3b O19w'1 . . 3_5555 128.39(16) 128.39(16) 128.39(16) ?
C2b O3b Na21 . . 3_5555 119.04(16) 99.55(13) 134.38(18) ?
O18w1 O3b Na21 3_5555 . 3_5555 41.77(12) 36.50(9) 45.22(13) ?
S1b N1b O1b . . . 32.28(11) 31.80(11) 32.99(10) ?
S1b N1b O2b . . . 32.42(10) 31.98(10) 32.78(11) ?
S1b N1b O3b . . . 137.3(2) 137.0(2) 137.58(19) ?
S1b N1b C7b . . . 110.8(3) 110.4(3) 111.1(3) ?
S1b N1b O18w' . . . 118.87(16) 118.87(16) 118.87(16) ?
S1b N1b C1b . . . 43.30(10) 42.90(11) 43.57(10) ?
S1b N1b C2b . . . 75.84(14) 75.48(15) 76.09(15) ?
O1b N1b O2b . . . 57.60(11) 57.34(12) 57.80(11) ?
O1b N1b O3b . . . 141.71(18) 139.90(17) 144.61(19) ?
O1b N1b C7b . . . 121.5(3) 119.5(3) 123.7(3) ?
O1b N1b O18w' . . . 88.48(13) 88.48(13) 88.48(13) ?
O1b N1b C1b . . . 63.12(12) 62.57(12) 63.56(12) ?
O1b N1b C2b . . . 91.35(14) 89.83(14) 92.65(15) ?
O2b N1b O3b . . . 140.55(18) 137.35(19) 142.45(18) ?
O2b N1b C7b . . . 120.7(3) 117.9(3) 122.5(2) ?
O2b N1b O18w' . . . 122.75(14) 122.75(14) 122.75(14) ?
O2b N1b C1b . . . 62.72(12) 62.40(13) 63.07(12) ?
O2b N1b C2b . . . 90.79(15) 88.66(16) 92.47(14) ?
O3b N1b C7b . . . 26.53(19) 26.46(18) 26.62(18) ?
O3b N1b O18w' . . . 94.02(13) 94.02(13) 94.02(13) ?
O3b N1b C1b . . . 94.03(15) 93.82(16) 94.22(16) ?
O3b N1b C2b . . . 61.45(12) 61.19(13) 61.78(12) ?
C7b N1b O18w' . . . 114.1(2) 114.1(2) 114.1(2) ?
C7b N1b C1b . . . 67.5(2) 67.3(2) 67.7(2) ?
C7b N1b C2b . . . 34.92(19) 34.7(2) 35.32(18) ?
O18w' N1b C1b . . . 143.24(17) 143.24(17) 143.24(17) ?
O18w' N1b C2b . . . 135.93(16) 135.93(16) 135.93(16) ?
C1b N1b C2b . . . 32.62(9) 32.25(9) 32.83(9) ?
S1b C7b O3b . . . 162.3(3) 162.1(3) 162.5(3) ?
S1b C7b N1b . . . 38.07(17) 37.74(17) 38.32(17) ?
S1b C7b C1b . . . 42.69(9) 42.37(9) 42.95(8) ?
S1b C7b C2b . . . 75.65(17) 75.37(18) 75.86(17) ?
S1b C7b C3b . . . 100.65(14) 100.13(13) 101.04(15) ?
O3b C7b N1b . . . 124.2(4) 124.1(3) 124.4(3) ?
O3b C7b C1b . . . 155.0(3) 154.9(3) 155.1(3) ?
O3b C7b C2b . . . 122.1(3) 121.8(3) 122.3(3) ?
O3b C7b C3b . . . 97.0(3) 96.7(3) 97.7(2) ?
N1b C7b C1b . . . 80.7(2) 80.6(2) 80.8(2) ?
N1b C7b C2b . . . 113.7(3) 113.3(3) 114.1(3) ?
N1b C7b C3b . . . 138.7(3) 137.9(2) 139.1(2) ?
C1b C7b C2b . . . 33.03(13) 32.65(13) 33.39(13) ?
C1b C7b C3b . . . 58.01(11) 57.19(10) 58.39(10) ?
C2b C7b C3b . . . 25.01(13) 24.54(12) 25.30(13) ?
Na6 O28w Na2 . . . 122.92(17) 120.34(17) 125.51(17) ?
Na16 O28w Na14 . . . 102.81(10) 102.81(10) 102.81(10) ?
O3b O28w' O28w'' . . . 92.7(4) 92.7(4) 92.7(4) ?
O3b O28w' Na2'1 . . 3_5455 128.02(13) 128.02(13) 128.02(13) ?
O3b O28w' Na2''1 . . 3_5455 119.52(13) 119.52(13) 119.52(13) ?
O28w'' O28w' Na2'1 . . 3_5455 53.0(4) 53.0(4) 53.0(4) ?
O28w'' O28w' Na2''1 . . 3_5455 88.3(4) 88.3(4) 88.3(4) ?
Na2'1 O28w' Na2''1 3_5455 . 3_5455 38.99(8) 38.99(8) 38.99(8) ?
O28w' O28w'' Na6 . . . 107.9(4) 107.9(4) 107.9(4) ?
O28w' O28w'' O2b1 . . 1_5455 142.4(5) 142.4(5) 142.4(5) ?
O28w' O28w'' Na2'1 . . 3_5455 108.6(5) 108.6(5) 108.6(5) ?
O28w' O28w'' Na2''1 . . 3_5455 72.7(4) 72.7(4) 72.7(4) ?
Na6 O28w'' O2b1 . . 1_5455 52.13(12) 52.13(12) 52.13(12) ?
Na6 O28w'' Na2'1 . . 3_5455 118.5(2) 118.5(2) 118.5(2) ?
Na6 O28w'' Na2''1 . . 3_5455 149.1(2) 149.1(2) 149.1(2) ?
O2b1 O28w'' Na2'1 1_5455 . 3_5455 68.89(15) 68.89(15) 68.89(15) ?
O2b1 O28w'' Na2''1 1_5455 . 3_5455 108.00(19) 108.00(19) 108.00(19) ?
Na2'1 O28w'' Na2''1 3_5455 . 3_5455 39.97(11) 39.97(11) 39.97(11) ?
Na2 O18w Na61 . . 3_5455 124.14(17) 121.08(17) 127.20(18) ?
Na61 O18w Na21 3_5455 . 3_5455 78.45(13) 69.72(10) 92.56(15) ?
N1b O18w' O18w'' . . . 137.9(5) 137.9(5) 137.9(5) ?
N1b O18w' Na2''1 . . 3_5455 112.75(13) 112.75(13) 112.75(13) ?
N1b O18w' Na16'1 . . 3_5455 100.54(12) 100.54(12) 100.54(12) ?
N1b O18w' Na16''1 . . 3_5455 79.11(16) 79.11(16) 79.11(16) ?
N1b O18w' Na14'1 . . 3_5455 129.81(14) 129.81(14) 129.81(14) ?
O18w'' O18w' Na2''1 . . 3_5455 51.7(4) 51.7(4) 51.7(4) ?
O18w'' O18w' Na16'1 . . 3_5455 110.3(5) 110.3(5) 110.3(5) ?
O18w'' O18w' Na16''1 . . 3_5455 131.2(5) 131.2(5) 131.2(5) ?
O18w'' O18w' Na14'1 . . 3_5455 63.5(4) 63.5(4) 63.5(4) ?
Na2''1 O18w' Na16'1 3_5455 . 3_5455 76.38(10) 76.38(10) 76.38(10) ?
Na2''1 O18w' Na16''1 3_5455 . 3_5455 89.28(15) 89.28(15) 89.28(15) ?
Na2''1 O18w' Na14'1 3_5455 . 3_5455 111.75(12) 111.75(12) 111.75(12) ?
Na16'1 O18w' Na16''1 3_5455 . 3_5455 22.00(12) 22.00(12) 22.00(12) ?
Na16'1 O18w' Na14'1 3_5455 . 3_5455 111.42(13) 111.42(13) 111.42(13) ?
Na16''1 O18w' Na14'1 3_5455 . 3_5455 123.35(17) 123.35(17) 123.35(17) ?
O18w' O18w'' O3b'1 . . 3_5455 157.6(6) 157.6(6) 157.6(6) ?
O18w' O18w'' Na2''1 . . 3_5455 114.7(5) 114.7(5) 114.7(5) ?
O18w' O18w'' Na16'1 . . 3_5455 55.6(4) 55.6(4) 55.6(4) ?
O18w' O18w'' Na16''1 . . 3_5455 35.8(4) 35.8(4) 35.8(4) ?
O18w' O18w'' Na14'1 . . 3_5455 98.7(5) 98.7(5) 98.7(5) ?
O3b'1 O18w'' Na2''1 3_5455 . 3_5455 72.65(16) 72.65(16) 72.65(16) ?
O3b'1 O18w'' Na16'1 3_5455 . 3_5455 109.3(2) 109.3(2) 109.3(2) ?
O3b'1 O18w'' Na16''1 3_5455 . 3_5455 129.7(2) 129.7(2) 129.7(2) ?
O3b'1 O18w'' Na14'1 3_5455 . 3_5455 68.24(16) 68.24(16) 68.24(16) ?
Na2''1 O18w'' Na16'1 3_5455 . 3_5455 77.19(14) 77.19(14) 77.19(14) ?
Na2''1 O18w'' Na16''1 3_5455 . 3_5455 87.72(18) 87.72(18) 87.72(18) ?
Na2''1 O18w'' Na14'1 3_5455 . 3_5455 139.7(2) 139.7(2) 139.7(2) ?
Na16'1 O18w'' Na16''1 3_5455 . 3_5455 20.55(11) 20.55(11) 20.55(11) ?
Na16'1 O18w'' Na14'1 3_5455 . 3_5455 106.88(18) 106.88(18) 106.88(18) ?
Na16''1 O18w'' Na14'1 3_5455 . 3_5455 110.0(2) 110.0(2) 110.0(2) ?
O3a O23w Na6 . . . 94.84(14) 81.79(11) 103.30(16) ?
O3a O23w Na6 . . 3_5555 129.6(2) 127.18(19) 132.1(2) ?
O3a O23w Na16 . . 3_5555 166.77(14) 166.77(14) 166.77(14) ?
O3a O23w H1c3a . . . 56.6 44.01 64.08 ?
O3a O23w O1b''1 . . 3_5455 102.92(17) 102.92(17) 102.92(17) ?
Na6 O23w Na6 . . 3_5555 98.54(17) 97.91(17) 99.17(18) ?
Na6 O23w Na16 . . 3_5555 85.28(13) 85.28(13) 85.28(13) ?
Na6 O23w H1c3a . . . 146.15 125.3 162.96 ?
Na6 O23w O1b''1 . . 3_5455 95.29(19) 95.29(19) 95.29(19) ?
Na6 O23w H1c3a 3_5555 . . 81.91 81.14 82.69 ?
Na6 O23w O1b''1 3_5555 . 3_5455 118.77(19) 118.77(19) 118.77(19) ?
H1c3a O23w O1b''1 . . 3_5455 110.81 110.81 110.81 ?
O28w Na6 O24w . . . 98.35(13) 90.44(13) 106.26(13) ?
O28w Na6 O23w . . . 85.51(16) 84.63(16) 86.38(16) ?
O28w Na6 O23w . . 3_5555 88.46(17) 88.46(17) 88.46(17) ?
O28w Na6 O1b1 . . . 169.68(15) 169.68(15) 169.68(15) ?
O28w Na6 O1b'1 . . . 158.7(4) 158.7(4) 158.7(4) ?
O28w Na6 O2b1 . . 1_5455 83.38(12) 83.38(12) 83.38(12) ?
O28w Na6 O2b''1 . . . 159.0(7) 159.0(7) 159.0(7) ?
O28w Na6 O18w1 . . 3_5555 97.17(11) 90.72(11) 103.61(12) ?
O28w'' Na6 O24w . . . 90.03(15) 90.03(15) 90.03(15) ?
O28w'' Na6 O23w . . . 85.63(18) 85.63(18) 85.63(18) ?
O28w'' Na6 O23w . . 3_5555 163.3(2) 163.3(2) 163.3(2) ?
O28w'' Na6 O2b1 . . 1_5455 68.89(14) 68.89(14) 68.89(14) ?
O28w'' Na6 O18w1 . . 3_5555 93.30(14) 93.30(14) 93.30(14) ?
O24w Na6 O23w . . . 170.17(17) 164.87(17) 173.90(17) ?
O24w Na6 O23w . . 3_5555 103.05(17) 101.75(17) 104.35(17) ?
O24w Na6 O1b1 . . . 70.56(11) 61.78(10) 79.34(13) ?
O24w Na6 O1b'1 . . . 88.9(4) 88.9(4) 88.9(4) ?
O24w Na6 O2b1 . . 1_5455 89.40(13) 85.86(13) 92.93(12) ?
O24w Na6 O2b''1 . . . 88.9(7) 88.9(7) 88.9(7) ?
O24w Na6 O18w1 . . 3_5555 92.17(12) 87.32(12) 95.55(12) ?
O23w Na6 O23w . . 3_5555 81.42(18) 81.08(17) 81.76(18) ?
O23w Na6 O1b1 . . . 110.84(15) 105.47(15) 116.21(14) ?
O23w Na6 O1b'1 . . . 76.8(4) 76.8(4) 76.8(4) ?
O23w Na6 O2b1 . . 1_5455 89.58(14) 80.08(13) 99.08(15) ?
O23w Na6 O2b''1 . . . 76.8(7) 76.8(7) 76.8(7) ?
O23w Na6 O18w1 . . 3_5555 86.02(13) 82.83(13) 89.32(13) ?
O23w Na6 O1b1 3_5555 . . 80.58(13) 66.21(12) 94.96(15) ?
O23w Na6 O2b1 3_5555 . 1_5455 103.16(15) 103.16(15) 103.16(15) ?
O23w Na6 O18w1 3_5555 . 3_5555 130.21(15) 95.83(14) 164.59(16) ?
O1b1 Na6 O2b1 . . 1_5455 139.65(12) 139.65(12) 139.65(12) ?
O1b1 Na6 O18w1 . . 3_5555 68.36(10) 48.18(8) 88.54(11) ?
O1b'1 Na6 O2b1 . . 1_5455 81.0(4) 81.0(4) 81.0(4) ?
O1b'1 Na6 O2b''1 . . . 0.3(8) 0.3(8) 0.3(8) ?
O1b'1 Na6 O18w1 . . 3_5555 89.3(4) 89.3(4) 89.3(4) ?
O2b1 Na6 O2b''1 1_5455 . . 81.3(7) 81.3(7) 81.3(7) ?
O2b1 Na6 O18w1 1_5455 . 3_5555 163.93(13) 160.89(14) 166.98(12) ?
O2b''1 Na6 O18w1 . . 3_5555 89.0(7) 89.0(7) 89.0(7) ?
O3a Na2 O3b . . . 97.95(17) 88.07(17) 107.83(17) ?
O3a Na2 O28w . . . 91.94(17) 87.14(16) 96.74(18) ?
O3a Na2 O18w . . . 89.31(15) 89.09(15) 89.53(15) ?
O3a Na2 O3a1 . . 3_5455 171.98(18) 169.14(18) 174.82(18) ?
O3a Na2 O3b1 . . 3_5455 88.57(15) 84.35(14) 92.80(16) ?
O3b Na2 O28w . . . 87.46(18) 83.43(16) 91.49(19) ?
O3b Na2 O18w . . . 89.99(15) 88.03(15) 91.94(14) ?
O3b Na2 O3a1 . . 3_5455 85.20(15) 82.40(14) 88.01(16) ?
O3b Na2 O3b1 . . 3_5455 171.7(2) 167.1(2) 176.2(2) ?
O28w Na2 O18w . . . 173.7(2) 173.19(19) 174.1(2) ?
O28w Na2 O3a1 . . 3_5455 88.63(15) 86.74(15) 90.53(14) ?
O28w Na2 O3b1 . . 3_5455 89.00(15) 84.71(15) 93.30(14) ?
O18w Na2 O3a1 . . 3_5455 90.61(15) 87.39(15) 93.83(14) ?
O18w Na2 O3b1 . . 3_5455 94.00(17) 92.29(16) 95.71(17) ?
O3a1 Na2 O3b1 3_5455 . 3_5455 88.27(15) 85.20(15) 91.34(16) ?
O3a Na16 O28w . . . 75.80(12) 75.80(12) 75.80(12) ?
O3a Na16 O23w . . 3_5555 169.80(15) 169.80(15) 169.80(15) ?
O3a Na16 O1b'1 . . 3_5555 100.0(4) 100.0(4) 100.0(4) ?
O3a Na16 O2b1 . . 3_5455 89.47(10) 89.47(10) 89.47(10) ?
O3a Na16 O2b''1 . . 3_5555 100.4(7) 100.4(7) 100.4(7) ?
O3a Na16 O19w'1 . . 3_5555 85.00(9) 85.00(9) 85.00(9) ?
O3a Na16 O19w''1 . . 3_5555 102.80(12) 102.80(12) 102.80(12) ?
O28w Na16 O23w . . 3_5555 102.27(15) 102.27(15) 102.27(15) ?
O28w Na16 O1b'1 . . 3_5555 173.1(4) 173.1(4) 173.1(4) ?
O28w Na16 O2b1 . . 3_5455 92.25(9) 92.25(9) 92.25(9) ?
O28w Na16 O2b''1 . . 3_5555 173.2(8) 173.2(8) 173.2(8) ?
O28w Na16 O19w'1 . . 3_5555 82.59(8) 82.59(8) 82.59(8) ?
O28w Na16 O19w''1 . . 3_5555 90.13(11) 90.13(11) 90.13(11) ?
O23w Na16 O1b'1 3_5555 . 3_5555 80.8(4) 80.8(4) 80.8(4) ?
O23w Na16 O2b1 3_5555 . 3_5455 80.55(11) 80.55(11) 80.55(11) ?
O23w Na16 O2b''1 3_5555 . 3_5555 80.5(7) 80.5(7) 80.5(7) ?
O23w Na16 O19w'1 3_5555 . 3_5555 104.79(11) 104.79(11) 104.79(11) ?
O23w Na16 O19w''1 3_5555 . 3_5555 87.15(14) 87.15(14) 87.15(14) ?
O1b'1 Na16 O2b1 3_5555 . 3_5455 82.1(4) 82.1(4) 82.1(4) ?
O1b'1 Na16 O2b''1 3_5555 . 3_5555 0.4(8) 0.4(8) 0.4(8) ?
O1b'1 Na16 O19w'1 3_5555 . 3_5555 102.7(4) 102.7(4) 102.7(4) ?
O1b'1 Na16 O19w''1 3_5555 . 3_5555 96.2(4) 96.2(4) 96.2(4) ?
O2b1 Na16 O2b''1 3_5455 . 3_5555 82.0(7) 82.0(7) 82.0(7) ?
O2b1 Na16 O19w'1 3_5455 . 3_5555 173.22(9) 173.22(9) 173.22(9) ?
O2b1 Na16 O19w''1 3_5455 . 3_5555 167.70(12) 167.70(12) 167.70(12) ?
O2b''1 Na16 O19w'1 3_5555 . 3_5555 102.8(7) 102.8(7) 102.8(7) ?
O2b''1 Na16 O19w''1 3_5555 . 3_5555 96.2(8) 96.2(8) 96.2(8) ?
O19w'1 Na16 O19w''1 3_5555 . 3_5555 18.09(12) 18.09(12) 18.09(12) ?
O3b Na14 O28w . . . 77.49(13) 77.49(13) 77.49(13) ?
O3b Na14 O24w . . . 91.78(11) 91.78(11) 91.78(11) ?
O3b Na14 O1a1 . . 3_5455 109.27(9) 109.27(9) 109.27(9) ?
O3b Na14 N1a1 . . 3_5455 91.42(10) 91.42(10) 91.42(10) ?
O3b Na14 O2b1 . . 1_5455 148.84(11) 148.84(11) 148.84(11) ?
O28w Na14 O24w . . . 127.32(10) 127.32(10) 127.32(10) ?
O28w Na14 O1a1 . . 3_5455 146.14(9) 146.14(9) 146.14(9) ?
O28w Na14 N1a1 . . 3_5455 90.47(9) 90.47(9) 90.47(9) ?
O28w Na14 O2b1 . . 1_5455 81.87(10) 81.87(10) 81.87(10) ?
O24w Na14 O1a1 . . 3_5455 86.26(10) 86.26(10) 86.26(10) ?
O24w Na14 N1a1 . . 3_5455 141.80(10) 141.80(10) 141.80(10) ?
O24w Na14 O2b1 . . 1_5455 82.40(10) 82.40(10) 82.40(10) ?
O1a1 Na14 N1a1 3_5455 . 3_5455 56.92(9) 56.92(9) 56.92(9) ?
O1a1 Na14 O2b1 3_5455 . 1_5455 100.90(9) 100.90(9) 100.90(9) ?
N1a1 Na14 O2b1 3_5455 . 1_5455 111.98(10) 111.98(10) 111.98(10) ?
S1a C1a O1a . . . 30.97(7) 30.76(7) 31.19(7) ?
S1a C1a O2a . . . 30.58(7) 30.33(7) 30.87(7) ?
S1a C1a N1a . . . 38.96(8) 38.89(8) 39.04(8) ?
S1a C1a C7a . . . 70.82(10) 70.68(10) 70.91(10) ?
S1a C1a C2a . . . 106.88(17) 106.56(18) 107.25(17) ?
S1a C1a C3a . . . 136.76(12) 136.50(12) 137.10(12) ?
S1a C1a C4a . . . 167.42(12) 167.08(12) 167.77(12) ?
S1a C1a C5a . . . 162.03(13) 161.59(13) 162.49(13) ?
S1a C1a C6a . . . 130.29(19) 129.84(19) 130.81(19) ?
S1a C1a H1c6a . . . 106.85 106.42 107.32 ?
O1a C1a O2a . . . 54.60(8) 54.51(8) 54.77(8) ?
O1a C1a N1a . . . 58.47(9) 58.20(9) 58.63(9) ?
O1a C1a C7a . . . 86.59(11) 86.24(11) 86.87(11) ?
O1a C1a C2a . . . 118.37(18) 117.63(18) 118.82(19) ?
O1a C1a C3a . . . 141.59(14) 140.82(13) 142.19(14) ?
O1a C1a C4a . . . 152.02(14) 151.56(14) 152.85(14) ?
O1a C1a C5a . . . 137.41(14) 137.03(14) 137.83(14) ?
O1a C1a C6a . . . 111.6(2) 111.2(2) 112.30(19) ?
O1a C1a H1c6a . . . 91.08 90.61 91.81 ?
O2a C1a N1a . . . 58.14(9) 57.50(9) 58.39(9) ?
O2a C1a C7a . . . 85.61(11) 85.01(11) 85.84(11) ?
O2a C1a C2a . . . 117.3(2) 116.3(2) 118.2(2) ?
O2a C1a C3a . . . 141.18(14) 140.44(14) 142.17(15) ?
O2a C1a C4a . . . 153.21(14) 152.21(14) 153.73(14) ?
O2a C1a C5a . . . 139.33(14) 138.81(14) 140.01(14) ?
O2a C1a C6a . . . 113.4(2) 112.6(2) 114.2(2) ?
O2a C1a H1c6a . . . 92.59 91.68 93.48 ?
N1a C1a C7a . . . 31.86(10) 31.80(10) 31.99(10) ?
N1a C1a C2a . . . 67.93(17) 67.67(17) 68.33(17) ?
N1a C1a C3a . . . 97.81(12) 97.60(12) 98.18(12) ?
N1a C1a C4a . . . 128.48(12) 128.20(12) 128.89(12) ?
N1a C1a C5a . . . 158.94(13) 158.53(13) 159.40(13) ?
N1a C1a C6a . . . 169.2(2) 168.7(2) 169.6(2) ?
N1a C1a H1c6a . . . 145.79 145.34 146.19 ?
C7a C1a C2a . . . 36.07(17) 35.88(17) 36.37(17) ?
C7a C1a C3a . . . 65.96(12) 65.78(12) 66.23(12) ?
C7a C1a C4a . . . 96.64(12) 96.44(12) 96.94(12) ?
C7a C1a C5a . . . 127.12(13) 126.79(13) 127.48(14) ?
C7a C1a C6a . . . 158.9(2) 158.5(2) 159.3(2) ?
C7a C1a H1c6a . . . 177.52 177.21 177.96 ?
C2a C1a C3a . . . 29.89(11) 29.86(11) 29.94(12) ?
C2a C1a C4a . . . 60.58(12) 60.55(12) 60.63(12) ?
C2a C1a C5a . . . 91.06(13) 90.91(13) 91.16(13) ?
C2a C1a C6a . . . 122.8(2) 122.6(2) 122.9(2) ?
C2a C1a H1c6a . . . 146.26 146.12 146.32 ?
C3a C1a C4a . . . 30.69(9) 30.61(9) 30.74(9) ?
C3a C1a C5a . . . 61.17(11) 60.97(10) 61.27(10) ?
C3a C1a C6a . . . 92.93(18) 92.67(18) 93.03(18) ?
C3a C1a H1c6a . . . 116.37 116.18 116.46 ?
C4a C1a C5a . . . 30.49(10) 30.36(10) 30.54(10) ?
C4a C1a C6a . . . 62.24(17) 62.06(17) 62.32(17) ?
C4a C1a H1c6a . . . 85.69 85.56 85.75 ?
C5a C1a C6a . . . 31.75(17) 31.70(17) 31.78(17) ?
C5a C1a H1c6a . . . 55.2 55.16 55.23 ?
C6a C1a H1c6a . . . 23.44 23.41 23.5 ?
S1a C2a O3a . . . 94.81(8) 94.63(8) 95.22(8) ?
S1a C2a N1a . . . 38.00(8) 37.87(8) 38.13(8) ?
S1a C2a C7a . . . 69.58(14) 69.47(14) 69.83(14) ?
S1a C2a C1a . . . 41.77(15) 41.58(15) 41.93(15) ?
S1a C2a C3a . . . 162.08(19) 161.88(19) 162.25(19) ?
S1a C2a C4a . . . 130.89(12) 130.65(12) 131.20(12) ?
S1a C2a C5a . . . 100.72(10) 100.45(10) 101.08(10) ?
S1a C2a C6a . . . 70.42(10) 70.18(10) 70.70(10) ?
S1a C2a H1c3a . . . 174.19 174.08 174.32 ?
O3a C2a N1a . . . 56.83(10) 56.68(10) 57.09(10) ?
O3a C2a C7a . . . 25.24(14) 25.17(14) 25.39(14) ?
O3a C2a C1a . . . 136.54(18) 136.12(18) 136.97(18) ?
O3a C2a C3a . . . 103.10(18) 102.65(18) 103.50(18) ?
O3a C2a C4a . . . 134.27(13) 133.85(13) 134.70(13) ?
O3a C2a C5a . . . 164.36(12) 163.98(12) 164.77(12) ?
O3a C2a C6a . . . 165.11(13) 164.59(13) 165.51(13) ?
O3a C2a H1c3a . . . 79.42 78.97 79.81 ?
N1a C2a C7a . . . 31.60(15) 31.51(15) 31.70(15) ?
N1a C2a C1a . . . 79.77(17) 79.45(17) 79.91(17) ?
N1a C2a C3a . . . 159.9(2) 159.7(2) 160.2(2) ?
N1a C2a C4a . . . 168.80(14) 168.45(14) 169.08(14) ?
N1a C2a C5a . . . 138.69(12) 138.31(13) 139.04(12) ?
N1a C2a C6a . . . 108.41(13) 108.04(13) 108.67(13) ?
N1a C2a H1c3a . . . 136.21 136.05 136.5 ?
C7a C2a C1a . . . 111.3(2) 111.0(2) 111.6(2) ?
C7a C2a C3a . . . 128.3(2) 128.0(2) 128.6(2) ?
C7a C2a C4a . . . 159.48(19) 159.23(19) 159.88(19) ?
C7a C2a C5a . . . 170.20(18) 169.90(18) 170.54(17) ?
C7a C2a C6a . . . 139.98(18) 139.63(18) 140.20(18) ?
C7a C2a H1c3a . . . 104.64 104.35 104.93 ?
C1a C2a C3a . . . 120.3(2) 120.3(2) 120.3(2) ?
C1a C2a C4a . . . 89.13(14) 89.03(14) 89.28(14) ?
C1a C2a C5a . . . 58.95(12) 58.86(11) 59.15(12) ?
C1a C2a C6a . . . 28.65(12) 28.60(12) 28.77(12) ?
C1a C2a H1c3a . . . 144.01 143.96 144.04 ?
C3a C2a C4a . . . 31.19(12) 31.06(12) 31.25(12) ?
C3a C2a C5a . . . 61.37(12) 61.18(12) 61.45(12) ?
C3a C2a C6a . . . 91.67(14) 91.57(14) 91.73(14) ?
C3a C2a H1c3a . . . 23.69 23.62 23.73 ?
C4a C2a C5a . . . 30.17(9) 30.12(9) 30.20(9) ?
C4a C2a C6a . . . 60.48(11) 60.43(11) 60.51(11) ?
C4a C2a H1c3a . . . 54.88 54.68 54.97 ?
C5a C2a C6a . . . 30.30(10) 30.25(10) 30.38(10) ?
C5a C2a H1c3a . . . 85.06 84.81 85.16 ?
C6a C2a H1c3a . . . 115.36 115.19 115.44 ?
C7a C3a C1a . . . 56.82(12) 56.62(12) 56.98(12) ?
C7a C3a C2a . . . 27.04(18) 26.90(18) 27.19(18) ?
C7a C3a C4a . . . 144.9(2) 144.8(2) 145.0(2) ?
C7a C3a C5a . . . 115.58(13) 115.49(13) 115.67(13) ?
C7a C3a H1c3a . . . 94.01 93.88 94.15 ?
C7a C3a H1c4a . . . 169.07 168.97 169.18 ?
C1a C3a C2a . . . 29.79(16) 29.72(16) 29.84(16) ?
C1a C3a C4a . . . 88.13(17) 88.03(17) 88.39(17) ?
C1a C3a C5a . . . 58.76(10) 58.69(10) 58.94(10) ?
C1a C3a H1c3a . . . 150.83 150.77 150.86 ?
C1a C3a H1c4a . . . 112.27 112.17 112.5 ?
C2a C3a C4a . . . 117.9(2) 117.8(2) 118.1(2) ?
C2a C3a C5a . . . 88.55(14) 88.49(14) 88.66(14) ?
C2a C3a H1c3a . . . 121.04 120.99 121.06 ?
C2a C3a H1c4a . . . 142.06 142 142.22 ?
C4a C3a C5a . . . 29.37(12) 29.32(12) 29.45(12) ?
C4a C3a H1c3a . . . 121.04 120.84 121.14 ?
C4a C3a H1c4a . . . 24.14 24.11 24.16 ?
C5a C3a H1c3a . . . 150.41 150.28 150.46 ?
C5a C3a H1c4a . . . 53.51 53.45 53.56 ?
H1c3a C3a H1c4a . . . 96.9 96.73 97.01 ?
C1a C4a C2a . . . 30.30(10) 30.17(10) 30.35(10) ?
C1a C4a C3a . . . 61.18(17) 61.00(17) 61.26(17) ?
C1a C4a C5a . . . 59.87(16) 59.85(16) 59.93(16) ?
C1a C4a C6a . . . 30.39(9) 30.31(9) 30.44(9) ?
C1a C4a H1c3a . . . 84.73 84.6 84.79 ?
C1a C4a H1c4a . . . 179.29 179.28 179.29 ?
C1a C4a H1c5a . . . 84.17 84.12 84.25 ?
C2a C4a C3a . . . 30.88(17) 30.83(17) 30.91(17) ?
C2a C4a C5a . . . 90.17(17) 90.02(17) 90.27(17) ?
C2a C4a C6a . . . 60.69(10) 60.48(10) 60.78(10) ?
C2a C4a H1c3a . . . 54.43 54.39 54.46 ?
C2a C4a H1c4a . . . 150.4 150.35 150.52 ?
C2a C4a H1c5a . . . 114.47 114.42 114.53 ?
C3a C4a C5a . . . 121.1(2) 120.9(2) 121.2(2) ?
C3a C4a C6a . . . 91.57(14) 91.31(14) 91.67(14) ?
C3a C4a H1c3a . . . 23.55 23.51 23.6 ?
C3a C4a H1c4a . . . 119.52 119.44 119.69 ?
C3a C4a H1c5a . . . 145.35 145.25 145.41 ?
C5a C4a C6a . . . 29.49(12) 29.46(11) 29.54(12) ?
C5a C4a H1c3a . . . 144.6 144.45 144.66 ?
C5a C4a H1c4a . . . 119.43 119.38 119.46 ?
C5a C4a H1c5a . . . 24.3 24.25 24.4 ?
C6a C4a H1c3a . . . 115.12 114.92 115.2 ?
C6a C4a H1c4a . . . 148.91 148.86 148.99 ?
C6a C4a H1c5a . . . 53.78 53.72 53.94 ?
H1c3a C4a H1c4a . . . 95.97 95.91 96.09 ?
H1c3a C4a H1c5a . . . 168.9 168.85 168.92 ?
H1c4a C4a H1c5a . . . 95.13 95.06 95.19 ?
C1a C5a C2a . . . 29.98(9) 29.93(9) 30.01(9) ?
C1a C5a C3a . . . 60.06(11) 60.01(11) 60.09(11) ?
C1a C5a C4a . . . 89.64(17) 89.54(17) 89.79(17) ?
C1a C5a C6a . . . 31.53(16) 31.40(16) 31.58(16) ?
C1a C5a H1c4a . . . 113.91 113.81 114.12 ?
C1a C5a H1c5a . . . 150.99 150.96 151.04 ?
C1a C5a H1c6a . . . 54.88 54.68 54.97 ?
C2a C5a C3a . . . 30.08(10) 30.03(10) 30.16(10) ?
C2a C5a C4a . . . 59.65(16) 59.56(16) 59.86(16) ?
C2a C5a C6a . . . 61.52(16) 61.33(16) 61.59(16) ?
C2a C5a H1c4a . . . 83.93 83.83 84.18 ?
C2a C5a H1c5a . . . 179.02 179.02 179.02 ?
C2a C5a H1c6a . . . 84.87 84.61 84.97 ?
C3a C5a C4a . . . 29.58(15) 29.53(15) 29.70(16) ?
C3a C5a C6a . . . 91.59(17) 91.49(17) 91.65(17) ?
C3a C5a H1c4a . . . 53.85 53.78 54.03 ?
C3a C5a H1c5a . . . 148.95 148.87 149 ?
C3a C5a H1c6a . . . 114.94 114.77 115.02 ?
C4a C5a C6a . . . 121.2(2) 121.1(2) 121.2(2) ?
C4a C5a H1c4a . . . 24.27 24.25 24.33 ?
C4a C5a H1c5a . . . 119.37 119.17 119.47 ?
C4a C5a H1c6a . . . 144.52 144.47 144.55 ?
C6a C5a H1c4a . . . 145.44 145.39 145.51 ?
C6a C5a H1c5a . . . 119.46 119.38 119.64 ?
C6a C5a H1c6a . . . 23.35 23.28 23.39 ?
H1c4a C5a H1c5a . . . 95.1 94.84 95.2 ?
H1c4a C5a H1c6a . . . 168.79 168.78 168.8 ?
H1c5a C5a H1c6a . . . 96.11 96.01 96.36 ?
C1a C6a C2a . . . 28.53(11) 28.49(11) 28.61(11) ?
C1a C6a C4a . . . 87.37(14) 87.27(14) 87.62(14) ?
C1a C6a C5a . . . 116.7(2) 116.6(2) 116.9(2) ?
C1a C6a H1c5a . . . 140.91 140.87 140.99 ?
C1a C6a H1c6a . . . 121.64 121.44 121.74 ?
C2a C6a C4a . . . 58.84(10) 58.76(10) 59.01(10) ?
C2a C6a C5a . . . 88.18(18) 88.12(18) 88.29(18) ?
C2a C6a H1c5a . . . 112.37 112.34 112.42 ?
C2a C6a H1c6a . . . 150.18 150.05 150.23 ?
C4a C6a C5a . . . 29.34(16) 29.27(16) 29.39(16) ?
C4a C6a H1c5a . . . 53.54 53.36 53.63 ?
C4a C6a H1c6a . . . 150.99 150.94 151.01 ?
C5a C6a H1c5a . . . 24.19 24.09 24.24 ?
C5a C6a H1c6a . . . 121.64 121.59 121.67 ?
H1c5a C6a H1c6a . . . 97.45 97.36 97.57 ?
O23w H1c3a C2a . . . 120.75 110.1 139.36 ?
O23w H1c3a C3a . . . 153.6 142.4 174.24 ?
O23w H1c3a C4a . . . 157.06 149.9 161.76 ?
O23w H1c3a H1c4a . . . 140.16 126.06 148.87 ?
C2a H1c3a C3a . . . 35.28 35.24 35.32 ?
C2a H1c3a C4a . . . 70.69 70.6 70.88 ?
C2a H1c3a H1c4a . . . 94.56 94.46 94.82 ?
C2a H1c3a O1b'1 . . 3_5555 125.94 125.94 125.94 ?
C2a H1c3a O2b''1 . . 3_5555 126.26 126.26 126.26 ?
C3a H1c3a C4a . . . 35.41 35.35 35.56 ?
C3a H1c3a H1c4a . . . 59.29 59.19 59.49 ?
C3a H1c3a O1b'1 . . 3_5555 144.57 144.57 144.57 ?
C3a H1c3a O2b''1 . . 3_5555 144.79 144.79 144.79 ?
C4a H1c3a H1c4a . . . 23.88 23.84 23.93 ?
C4a H1c3a O1b'1 . . 3_5555 137.83 137.83 137.83 ?
C4a H1c3a O2b''1 . . 3_5555 137.76 137.76 137.76 ?
H1c4a H1c3a O1b'1 . . 3_5555 122.03 122.03 122.03 ?
H1c4a H1c3a O2b''1 . . 3_5555 121.84 121.84 121.84 ?
O1b'1 H1c3a O2b''1 3_5555 . 3_5555 0.32 0.32 0.32 ?
C3a H1c4a C4a . . . 36.35 36.2 36.4 ?
C3a H1c4a C5a . . . 72.64 72.42 72.75 ?
C3a H1c4a H1c3a . . . 23.81 23.78 23.83 ?
C3a H1c4a H1c5a . . . 96.93 96.75 97.03 ?
C3a H1c4a H1c5b . . 4_5755 143.98 132.54 154.09 ?
C3a H1c4a H1c5a1 . . 2_6765 127.9 118.46 138.35 ?
C4a H1c4a C5a . . . 36.3 36.22 36.35 ?
C4a H1c4a H1c3a . . . 60.15 59.98 60.23 ?
C4a H1c4a H1c5a . . . 60.58 60.56 60.64 ?
C4a H1c4a H1c5b . . 4_5755 125.07 114.46 150.9 ?
C4a H1c4a H1c5a1 . . 2_6765 130.83 123.13 138.83 ?
C5a H1c4a H1c3a . . . 96.45 96.2 96.55 ?
C5a H1c4a H1c5a . . . 24.29 24.26 24.34 ?
C5a H1c4a H1c5b . . 4_5755 95.48 83.32 120.7 ?
C5a H1c4a H1c5a1 . . 2_6765 116.05 113.93 117.76 ?
H1c3a H1c4a H1c5a . . . 120.74 120.53 120.83 ?
H1c3a H1c4a H1c5b . . 4_5755 143.49 134.93 152.12 ?
H1c3a H1c4a H1c5a1 . . 2_6765 116.88 109.05 125.54 ?
H1c5a H1c4a H1c5b . . 4_5755 75.02 62.46 98.18 ?
H1c5a H1c4a H1c5a1 . . 2_6765 101.26 99.43 102.84 ?
H1c5b H1c4a H1c5a1 4_5755 . 2_6765 85.51 78.56 100.76 ?
O1a H1c5a C4a 2_5765 . . 145.4 140.08 150.86 ?
O1a H1c5a C5a 2_5765 . . 122.21 117.48 134.5 ?
O1a H1c5a C6a 2_5765 . . 91.83 84.02 111.27 ?
O1a H1c5a H1c4a 2_5765 . . 149.28 129.89 162.47 ?
O1a H1c5a H1c6a 2_5765 . . 71.31 61.52 93.24 ?
O1a H1c5a H1c5b 2_5765 . 4_5755 97.28 89.37 106.88 ?
O1a H1c5a H1c6b 2_5765 . 4_5755 53.54 49.77 57.48 ?
O1a H1c5a H1c4a1 2_5765 . 2_6765 114.98 109.87 120.76 ?
C4a H1c5a C5a . . . 36.33 36.27 36.43 ?
C4a H1c5a C6a . . . 72.68 72.62 72.71 ?
C4a H1c5a H1c4a . . . 24.28 24.24 24.39 ?
C4a H1c5a H1c6a . . . 96.4 96.32 96.46 ?
C4a H1c5a H1c5b . . 4_5755 79.51 68.95 88.82 ?
C4a H1c5a H1c6b . . 4_5755 123.75 104.37 138.78 ?
C4a H1c5a H1c4a1 . . 2_6765 95.13 94.06 98.05 ?
C5a H1c5a C6a . . . 36.35 36.27 36.39 ?
C5a H1c5a H1c4a . . . 60.61 60.52 60.82 ?
C5a H1c5a H1c6a . . . 60.07 59.89 60.15 ?
C5a H1c5a H1c5b . . 4_5755 111.13 103.95 119.63 ?
C5a H1c5a H1c6b . . 4_5755 142.96 131.42 153.93 ?
C5a H1c5a H1c4a1 . . 2_6765 116.93 113.48 122.78 ?
C6a H1c5a H1c4a . . . 96.96 96.87 97.09 ?
C6a H1c5a H1c6a . . . 23.73 23.62 23.77 ?
C6a H1c5a H1c5b . . 4_5755 139.58 129.46 145.41 ?
C6a H1c5a H1c6b . . 4_5755 137.55 126.14 153.63 ?
C6a H1c5a H1c4a1 . . 2_6765 129.86 124.54 137.1 ?
H1c4a H1c5a H1c6a . . . 120.69 120.64 120.72 ?
H1c4a H1c5a H1c5b . . 4_5755 58.77 45.78 68.14 ?
H1c4a H1c5a H1c6b . . 4_5755 104.85 82.6 118.94 ?
H1c4a H1c5a H1c4a1 . . 2_6765 79.42 78.47 80.39 ?
H1c6a H1c5a H1c5b . . 4_5755 150.49 140.03 158.75 ?
H1c6a H1c5a H1c6b . . 4_5755 123.02 113.95 145.99 ?
H1c6a H1c5a H1c4a1 . . 2_6765 128.9 123.89 134.63 ?
H1c5b H1c5a H1c6b 4_5755 . 4_5755 46.21 37.15 50.89 ?
H1c5b H1c5a H1c4a1 4_5755 . 2_6765 79.15 69.94 90.98 ?
H1c6b H1c5a H1c4a1 4_5755 . 2_6765 88.29 77.43 103.56 ?
O1a H1c6a C1a 2_5765 . . 141.7 126.34 153.3 ?
O1a H1c6a C5a 2_5765 . . 81.89 64.46 90.86 ?
O1a H1c6a C6a 2_5765 . . 113.23 95.66 123.7 ?
O1a H1c6a H1c5a 2_5765 . . 60.86 44.62 68.35 ?
O1a H1c6a H1c6a 2_5765 . 2_5765 71.88 63.32 76.43 ?
O1a H1c6a H1c3b1 2_5765 . 4_4755 65.22 59.82 69.2 ?
O1a H1c6a H1c4b1 2_5765 . 4_4755 108.41 101.26 117.19 ?
O1a H1c6a H1c3c1 2_5765 . 4_4755 100.8 100.8 100.8 ?
O1a H1c6a H1c3d1 2_5765 . 4_4755 112.31 112.31 112.31 ?
C1a H1c6a C5a . . . 69.92 69.84 70.11 ?
C1a H1c6a C6a . . . 34.91 34.85 35.06 ?
C1a H1c6a H1c5a . . . 93.74 93.68 93.86 ?
C1a H1c6a H1c6a . . 2_5765 93.46 89.13 97.11 ?
C1a H1c6a H1c3b1 . . 4_4755 147.13 145.08 149.47 ?
C1a H1c6a H1c4b1 . . 4_4755 102.22 96.03 105.75 ?
C1a H1c6a H1c3c1 . . 4_4755 131.87 131.87 131.87 ?
C1a H1c6a H1c3d1 . . 4_4755 121.29 121.29 121.29 ?
C5a H1c6a C6a . . . 35.01 34.98 35.06 ?
C5a H1c6a H1c5a . . . 23.82 23.75 23.86 ?
C5a H1c6a H1c6a . . 2_5765 111.72 88.47 120.44 ?
C5a H1c6a H1c3b1 . . 4_4755 133.31 128.31 136.15 ?
C5a H1c6a H1c4b1 . . 4_4755 150.55 147.47 153.21 ?
C5a H1c6a H1c3c1 . . 4_4755 134.83 134.83 134.83 ?
C5a H1c6a H1c3d1 . . 4_4755 150.33 150.33 150.33 ?
C6a H1c6a H1c5a . . . 58.83 58.8 58.88 ?
C6a H1c6a H1c6a . . 2_5765 105.08 88.53 112.59 ?
C6a H1c6a H1c3b1 . . 4_4755 158.93 152.72 164.87 ?
C6a H1c6a H1c4b1 . . 4_4755 131.25 127.41 134.29 ?
C6a H1c6a H1c3c1 . . 4_4755 146.96 146.96 146.96 ?
C6a H1c6a H1c3d1 . . 4_4755 147.99 147.99 147.99 ?
H1c5a H1c6a H1c6a . . 2_5765 111.44 88.69 119.7 ?
H1c5a H1c6a H1c3b1 . . 4_4755 111.54 107.4 113.91 ?
H1c5a H1c6a H1c4b1 . . 4_4755 146.97 141.85 154.67 ?
H1c5a H1c6a H1c3c1 . . 4_4755 117.56 117.56 117.56 ?
H1c5a H1c6a H1c3d1 . . 4_4755 134.42 134.42 134.42 ?
H1c6a H1c6a H1c3b1 2_5765 . 4_4755 90.4 85.26 94.66 ?
H1c6a H1c6a H1c4b1 2_5765 . 4_4755 88.35 82.96 91.87 ?
H1c6a H1c6a H1c3c1 2_5765 . 4_4755 124.46 124.46 124.46 ?
H1c6a H1c6a H1c3d1 2_5765 . 4_4755 117.3 117.3 117.3 ?
H1c3b1 H1c6a H1c4b1 4_4755 . 4_4755 45.63 39.65 53.51 ?
H1c3c1 H1c6a H1c3d1 4_4755 . 4_4755 16.86 16.86 16.86 ?
S1b C1b O1b . . . 30.49(9) 30.09(9) 30.73(9) ?
S1b C1b O2b . . . 30.99(9) 30.42(8) 31.33(9) ?
S1b C1b N1b . . . 39.03(9) 38.73(9) 39.28(9) ?
S1b C1b C7b . . . 70.77(12) 70.48(12) 70.99(12) ?
S1b C1b C2b . . . 106.39(15) 106.10(15) 106.62(15) ?
S1b C1b C3b . . . 136.01(12) 135.72(12) 136.48(13) ?
S1b C1b C4b . . . 166.44(12) 165.67(12) 167.21(12) ?
S1b C1b C5b . . . 162.56(14) 162.22(13) 162.75(13) ?
S1b C1b C6b . . . 130.68(17) 130.37(18) 131.03(16) ?
S1b C1b H1c6b . . . 107.19 106.82 107.6 ?
O1b C1b O2b . . . 54.75(10) 54.43(10) 55.02(10) ?
O1b C1b N1b . . . 58.11(11) 57.58(11) 58.67(10) ?
O1b C1b C7b . . . 85.87(13) 84.83(13) 87.54(13) ?
O1b C1b C2b . . . 117.26(19) 114.08(19) 120.88(18) ?
O1b C1b C3b . . . 141.34(17) 136.91(16) 145.96(17) ?
O1b C1b C4b . . . 153.97(16) 149.94(16) 158.13(16) ?
O1b C1b C5b . . . 139.87(14) 138.98(14) 140.86(14) ?
O1b C1b C6b . . . 113.56(19) 112.06(17) 114.6(2) ?
O1b C1b H1c6b . . . 92.63 90.15 94.54 ?
O2b C1b N1b . . . 58.26(10) 58.01(11) 58.61(11) ?
O2b C1b C7b . . . 85.80(13) 84.80(13) 86.64(13) ?
O2b C1b C2b . . . 117.03(16) 113.73(17) 119.85(16) ?
O2b C1b C3b . . . 140.01(15) 135.37(15) 143.78(15) ?
O2b C1b C4b . . . 151.21(17) 146.75(16) 155.12(17) ?
O2b C1b C5b . . . 137.91(16) 136.94(17) 138.91(14) ?
O2b C1b C6b . . . 112.5(2) 111.46(17) 113.7(2) ?
O2b C1b H1c6b . . . 92.08 90.15 94.14 ?
N1b C1b C7b . . . 31.76(12) 31.73(13) 31.82(12) ?
N1b C1b C2b . . . 67.47(14) 67.11(14) 67.89(14) ?
N1b C1b C3b . . . 97.12(12) 96.83(11) 97.75(12) ?
N1b C1b C4b . . . 127.69(12) 127.34(12) 128.49(12) ?
N1b C1b C5b . . . 158.28(13) 157.92(14) 159.05(13) ?
N1b C1b C6b . . . 169.54(18) 169.17(17) 169.93(18) ?
N1b C1b H1c6b . . . 146.11 145.77 146.54 ?
C7b C1b C2b . . . 35.73(14) 35.28(15) 36.14(14) ?
C7b C1b C3b . . . 65.36(13) 65.09(12) 66.00(12) ?
C7b C1b C4b . . . 95.93(13) 95.60(12) 96.74(12) ?
C7b C1b C5b . . . 126.55(14) 126.19(15) 127.30(14) ?
C7b C1b C6b . . . 158.49(19) 158.01(19) 159.07(18) ?
C7b C1b H1c6b . . . 177.31 176.47 177.67 ?
C2b C1b C3b . . . 29.66(11) 29.39(11) 29.86(12) ?
C2b C1b C4b . . . 60.25(12) 59.92(12) 60.60(12) ?
C2b C1b C5b . . . 90.87(14) 90.49(14) 91.16(14) ?
C2b C1b C6b . . . 122.87(19) 122.64(19) 123.1(2) ?
C2b C1b H1c6b . . . 146.4 146.29 146.63 ?
C3b C1b C4b . . . 30.59(8) 30.39(8) 30.74(8) ?
C3b C1b C5b . . . 61.21(10) 60.96(9) 61.39(10) ?
C3b C1b C6b . . . 93.21(15) 92.99(14) 93.67(15) ?
C3b C1b H1c6b . . . 116.74 116.44 117.24 ?
C4b C1b C5b . . . 30.63(8) 30.52(8) 30.86(8) ?
C4b C1b C6b . . . 62.62(13) 62.30(12) 63.13(13) ?
C4b C1b H1c6b . . . 86.15 85.75 86.7 ?
C5b C1b C6b . . . 32.00(12) 31.78(12) 32.28(12) ?
C5b C1b H1c6b . . . 55.52 55.18 55.84 ?
C6b C1b H1c6b . . . 23.53 23.41 23.68 ?
S1b C2b O3b . . . 95.62(10) 95.05(10) 95.94(10) ?
S1b C2b N1b . . . 38.21(8) 37.89(8) 38.40(8) ?
S1b C2b C7b . . . 69.57(17) 69.24(16) 69.76(17) ?
S1b C2b C1b . . . 41.79(11) 41.55(11) 42.02(11) ?
S1b C2b C3b . . . 162.34(17) 162.27(17) 162.47(16) ?
S1b C2b C4b . . . 131.06(11) 130.93(11) 131.18(11) ?
S1b C2b C5b . . . 100.67(9) 100.26(9) 100.94(9) ?
S1b C2b C6b . . . 70.29(9) 69.84(9) 70.64(8) ?
S1b C2b H1c3b . . . 173.74 173.37 173.99 ?
O3b C2b N1b . . . 57.42(11) 57.16(11) 57.70(11) ?
O3b C2b C7b . . . 26.06(17) 25.81(16) 26.20(16) ?
O3b C2b C1b . . . 137.24(17) 136.88(16) 137.93(17) ?
O3b C2b C3b . . . 101.97(16) 101.60(16) 102.68(16) ?
O3b C2b C4b . . . 133.22(13) 132.77(13) 133.94(13) ?
O3b C2b C5b . . . 163.36(13) 162.80(13) 164.08(13) ?
O3b C2b C6b . . . 165.45(14) 164.46(13) 166.32(14) ?
O3b C2b H1c3b . . . 78.39 77.95 78.96 ?
N1b C2b C7b . . . 31.37(17) 31.23(17) 31.53(17) ?
N1b C2b C1b . . . 79.91(15) 79.71(15) 80.25(15) ?
N1b C2b C3b . . . 159.37(18) 159.19(19) 159.84(18) ?
N1b C2b C4b . . . 169.08(14) 168.86(14) 169.53(14) ?
N1b C2b C5b . . . 138.79(13) 138.38(13) 139.10(13) ?
N1b C2b C6b . . . 108.42(13) 107.98(13) 108.84(13) ?
N1b C2b H1c3b . . . 135.79 135.65 136.11 ?
C7b C2b C1b . . . 111.2(2) 110.9(2) 111.8(2) ?
C7b C2b C3b . . . 128.0(2) 127.8(2) 128.5(2) ?
C7b C2b C4b . . . 159.2(2) 158.9(2) 159.8(2) ?
C7b C2b C5b . . . 169.8(2) 168.8(2) 170.3(2) ?
C7b C2b C6b . . . 139.7(2) 139.03(19) 140.3(2) ?
C7b C2b H1c3b . . . 104.43 104.13 104.76 ?
C1b C2b C3b . . . 120.65(19) 120.30(19) 120.97(19) ?
C1b C2b C4b . . . 89.32(14) 89.03(14) 89.70(14) ?
C1b C2b C5b . . . 58.91(12) 58.73(12) 59.15(12) ?
C1b C2b C6b . . . 28.52(11) 28.30(11) 28.62(11) ?
C1b C2b H1c3b . . . 144.27 144.03 144.58 ?
C3b C2b C4b . . . 31.33(11) 31.22(11) 31.56(11) ?
C3b C2b C5b . . . 61.74(12) 61.43(12) 62.24(12) ?
C3b C2b C6b . . . 92.13(14) 91.72(15) 92.67(14) ?
C3b C2b H1c3b . . . 23.63 23.48 23.73 ?
C4b C2b C5b . . . 30.41(8) 30.20(8) 30.68(8) ?
C4b C2b C6b . . . 60.80(10) 60.45(10) 61.13(10) ?
C4b C2b H1c3b . . . 54.96 54.75 55.17 ?
C5b C2b C6b . . . 30.39(8) 30.25(8) 30.59(8) ?
C5b C2b H1c3b . . . 85.36 85.11 85.85 ?
C6b C2b H1c3b . . . 115.76 115.42 116.28 ?
C7b C3b C1b . . . 56.62(11) 56.48(11) 56.81(10) ?
C7b C3b C2b . . . 26.96(14) 26.93(14) 26.99(14) ?
C7b C3b C4b . . . 144.43(17) 143.81(17) 144.79(17) ?
C7b C3b C5b . . . 115.00(12) 114.38(12) 115.48(12) ?
C7b C3b H1c3b . . . 94.44 94.04 94.82 ?
C7b C3b H1c4b . . . 168.67 168.13 168.94 ?
C1b C3b C2b . . . 29.69(12) 29.50(12) 29.84(12) ?
C1b C3b C4b . . . 87.86(14) 87.40(14) 88.08(14) ?
C1b C3b C5b . . . 58.40(8) 57.92(8) 58.70(8) ?
C1b C3b H1c3b . . . 151.05 150.85 151.31 ?
C1b C3b H1c4b . . . 112.18 111.93 112.42 ?
C2b C3b C4b . . . 117.55(18) 117.04(18) 117.86(18) ?
C2b C3b C5b . . . 88.09(13) 87.56(13) 88.50(13) ?
C2b C3b H1c3b . . . 121.36 121.01 121.68 ?
C2b C3b H1c4b . . . 141.87 141.57 142.02 ?
C4b C3b C5b . . . 29.45(12) 29.32(12) 29.64(11) ?
C4b C3b H1c3b . . . 121.09 120.85 121.29 ?
C4b C3b H1c4b . . . 24.32 24.15 24.53 ?
C5b C3b H1c3b . . . 150.55 150.44 150.77 ?
C5b C3b H1c4b . . . 53.78 53.47 54.09 ?
H1c3b C3b H1c4b . . . 96.77 96.4 97.02 ?
C1b C4b C2b . . . 30.44(8) 30.33(8) 30.66(8) ?
C1b C4b C3b . . . 61.56(13) 61.24(12) 62.06(13) ?
C1b C4b C5b . . . 59.55(13) 59.23(12) 59.90(13) ?
C1b C4b C6b . . . 30.29(8) 30.10(8) 30.44(8) ?
C1b C4b H1c3b . . . 85.19 84.79 85.74 ?
C1b C4b H1c4b . . . 179.28 179.28 179.29 ?
C1b C4b H1c5b . . . 83.72 83.21 84.14 ?
C2b C4b C3b . . . 31.12(12) 30.91(12) 31.39(12) ?
C2b C4b C5b . . . 89.99(15) 89.61(14) 90.27(15) ?
C2b C4b C6b . . . 60.73(10) 60.48(10) 60.91(10) ?
C2b C4b H1c3b . . . 54.75 54.42 55.08 ?
C2b C4b H1c4b . . . 150.26 150.04 150.37 ?
C2b C4b H1c5b . . . 114.16 113.8 114.51 ?
C3b C4b C5b . . . 121.1(2) 120.87(19) 121.3(2) ?
C3b C4b C6b . . . 91.85(14) 91.63(14) 92.30(15) ?
C3b C4b H1c3b . . . 23.63 23.51 23.79 ?
C3b C4b H1c4b . . . 119.14 118.64 119.45 ?
C3b C4b H1c5b . . . 145.28 145.07 145.42 ?
C5b C4b C6b . . . 29.26(12) 29.00(11) 29.46(12) ?
C5b C4b H1c3b . . . 144.74 144.63 144.98 ?
C5b C4b H1c4b . . . 119.75 119.4 120.08 ?
C5b C4b H1c5b . . . 24.17 23.97 24.27 ?
C6b C4b H1c3b . . . 115.48 115.18 115.98 ?
C6b C4b H1c4b . . . 149.01 148.86 149.21 ?
C6b C4b H1c5b . . . 53.43 52.97 53.73 ?
H1c3b C4b H1c4b . . . 95.51 94.96 95.91 ?
H1c3b C4b H1c5b . . . 168.91 168.86 168.95 ?
H1c4b C4b H1c5b . . . 95.58 95.16 96.09 ?
C1b C5b C2b . . . 30.22(8) 30.01(8) 30.48(8) ?
C1b C5b C3b . . . 60.38(9) 60.03(9) 60.71(9) ?
C1b C5b C4b . . . 89.82(14) 89.54(15) 90.20(14) ?
C1b C5b C6b . . . 31.67(12) 31.56(12) 31.91(11) ?
C1b C5b H1c4b . . . 113.91 113.76 114.19 ?
C1b C5b H1c5b . . . 150.76 150.5 150.97 ?
C1b C5b H1c6b . . . 54.96 54.75 55.18 ?
C1b C5b H1c5c1 . . 2_5755 108.35 108.35 108.35 ?
C2b C5b C3b . . . 30.17(8) 30.03(8) 30.36(8) ?
C2b C5b C4b . . . 59.61(13) 59.42(13) 59.85(12) ?
C2b C5b C6b . . . 61.89(13) 61.58(13) 62.39(12) ?
C2b C5b H1c4b . . . 83.69 83.28 83.88 ?
C2b C5b H1c5b . . . 179.01 179 179.02 ?
C2b C5b H1c6b . . . 85.17 84.92 85.66 ?
C2b C5b H1c5c1 . . 2_5755 127.09 127.09 127.09 ?
C3b C5b C4b . . . 29.44(12) 29.22(12) 29.55(12) ?
C3b C5b C6b . . . 92.05(15) 91.64(15) 92.59(14) ?
C3b C5b H1c4b . . . 53.52 53.08 53.79 ?
C3b C5b H1c5b . . . 148.85 148.65 149 ?
C3b C5b H1c6b . . . 115.34 115.01 115.86 ?
C3b C5b H1c5c1 . . 2_5755 136.88 136.88 136.88 ?
C4b C5b C6b . . . 121.49(19) 121.1(2) 121.81(19) ?
C4b C5b H1c4b . . . 24.09 23.86 24.25 ?
C4b C5b H1c5b . . . 119.41 119.17 119.6 ?
C4b C5b H1c6b . . . 144.78 144.54 145.08 ?
C4b C5b H1c5c1 . . 2_5755 131.62 131.62 131.62 ?
C6b C5b H1c4b . . . 145.58 145.39 145.79 ?
C6b C5b H1c5b . . . 119.09 118.6 119.4 ?
C6b C5b H1c6b . . . 23.29 23.14 23.39 ?
C6b C5b H1c5c1 . . 2_5755 85.55 85.55 85.55 ?
H1c4b C5b H1c5b . . . 95.33 95.15 95.74 ?
H1c4b C5b H1c6b . . . 168.86 168.79 168.94 ?
H1c4b C5b H1c5c1 . . 2_5755 118.61 118.61 118.61 ?
H1c5b C5b H1c6b . . . 95.81 95.33 96.05 ?
H1c5b C5b H1c5c1 . . 2_5755 53.3 53.3 53.3 ?
H1c6b C5b H1c5c1 . . 2_5755 68.93 68.93 68.93 ?
C1b C6b C2b . . . 28.61(11) 28.48(11) 28.79(11) ?
C1b C6b C4b . . . 87.09(13) 86.63(13) 87.31(13) ?
C1b C6b C5b . . . 116.33(18) 115.82(18) 116.65(17) ?
C1b C6b H1c5b . . . 140.61 140.26 140.87 ?
C1b C6b H1c6b . . . 121.71 121.48 121.91 ?
C2b C6b C4b . . . 58.47(8) 57.99(8) 58.78(8) ?
C2b C6b C5b . . . 87.72(14) 87.18(14) 88.13(14) ?
C2b C6b H1c5b . . . 112 111.63 112.39 ?
C2b C6b H1c6b . . . 150.32 150.21 150.55 ?
C4b C6b C5b . . . 29.25(12) 29.06(12) 29.39(12) ?
C4b C6b H1c5b . . . 53.53 53.28 53.65 ?
C4b C6b H1c6b . . . 151.21 151.01 151.46 ?
C5b C6b H1c5b . . . 24.28 24.21 24.44 ?
C5b C6b H1c6b . . . 121.96 121.62 122.28 ?
H1c5b C6b H1c6b . . . 97.68 97.36 98.06 ?
C2b H1c3b C3b . . . 35.02 34.72 35.26 ?
C2b H1c3b C4b . . . 70.29 69.75 70.62 ?
C2b H1c3b H1c4b . . . 94.25 93.77 94.5 ?
C2b H1c3b O2a1 . . 3_5555 132.41 119.24 146.91 ?
C2b H1c3b H1c6a1 . . 4_4745 136.73 130.58 141.98 ?
C3b H1c3b C4b . . . 35.27 35.03 35.38 ?
C3b H1c3b H1c4b . . . 59.24 59.05 59.48 ?
C3b H1c3b O2a1 . . 3_5555 122.78 109.44 143.72 ?
C3b H1c3b H1c6a1 . . 4_4745 107.88 99.74 111.65 ?
C4b H1c3b H1c4b . . . 23.97 23.84 24.12 ?
C4b H1c3b O2a1 . . 3_5555 101.66 83.38 118.92 ?
C4b H1c3b H1c6a1 . . 4_4745 76.75 67.89 83.14 ?
H1c4b H1c3b O2a1 . . 3_5555 85.33 66.13 98.64 ?
H1c4b H1c3b H1c6a1 . . 4_4745 56.14 47.43 64.77 ?
O2a1 H1c3b H1c6a1 3_5555 . 4_4745 77.57 68.6 91.03 ?
C3b H1c4b C4b . . . 36.53 36.38 36.83 ?
C3b H1c4b C5b . . . 72.7 72.43 72.91 ?
C3b H1c4b H1c3b . . . 23.99 23.82 24.19 ?
C3b H1c4b H1c5b . . . 96.8 96.43 97.04 ?
C3b H1c4b O2a1 . . 4_4745 168.45 161.58 175.69 ?
C3b H1c4b H1c6a1 . . 4_4745 94.85 84.66 111.91 ?
C4b H1c4b C5b . . . 36.16 35.94 36.35 ?
C4b H1c4b H1c3b . . . 60.53 60.21 61.02 ?
C4b H1c4b H1c5b . . . 60.26 59.94 60.61 ?
C4b H1c4b O2a1 . . 4_4745 144.63 128.32 158.62 ?
C4b H1c4b H1c6a1 . . 4_4745 124.28 114.23 136.75 ?
C5b H1c4b H1c3b . . . 96.69 96.5 97.1 ?
C5b H1c4b H1c5b . . . 24.1 23.87 24.26 ?
C5b H1c4b O2a1 . . 4_4745 108.93 92.46 123.55 ?
C5b H1c4b H1c6a1 . . 4_4745 144.54 136.02 151.99 ?
H1c3b H1c4b H1c5b . . . 120.79 120.55 120.97 ?
H1c3b H1c4b O2a1 . . 4_4745 153.11 138.41 167.89 ?
H1c3b H1c4b H1c6a1 . . 4_4745 74.68 62.81 92.82 ?
H1c5b H1c4b O2a1 . . 4_4745 84.99 68.44 99.92 ?
H1c5b H1c4b H1c6a1 . . 4_4745 144.74 132.09 156.01 ?
O2a1 H1c4b H1c6a1 4_4745 . 4_4745 80.41 75.16 91.03 ?
H1c4a H1c5b H1c5a 4_4745 . 4_4745 46.21 36.03 49.94 ?
H1c4a H1c5b C4b 4_4745 . . 136.04 117.16 151.54 ?
H1c4a H1c5b C5b 4_4745 . . 143.92 133.03 154.19 ?
H1c4a H1c5b C6b 4_4745 . . 126.29 102.68 135.84 ?
H1c4a H1c5b H1c4b 4_4745 . . 120.22 100.3 144.94 ?
H1c4a H1c5b H1c6b 4_4745 . . 108.03 81.79 121.35 ?
H1c4a H1c5b H1c5b1 4_4745 . 2_5755 98.31 91.51 103.64 ?
H1c4a H1c5b H1c6b1 4_4745 . 2_5755 82.01 73.96 88.8 ?
H1c4a H1c5b H1c5c1 4_4745 . 2_5755 84.95 84.95 84.95 ?
H1c4a H1c5b H1c5d1 4_4745 . 2_5755 95.31 95.31 95.31 ?
H1c5a H1c5b C4b 4_4745 . . 137.88 125.31 149.12 ?
H1c5a H1c5b C5b 4_4745 . . 111.58 99.89 121.24 ?
H1c5a H1c5b C6b 4_4745 . . 81.37 66.77 88.41 ?
H1c5a H1c5b H1c4b 4_4745 . . 146.58 128.52 154.01 ?
H1c5a H1c5b H1c6b 4_4745 . . 61.96 46.08 71.99 ?
H1c5a H1c5b H1c5b1 4_4745 . 2_5755 83.65 79.86 86.02 ?
H1c5a H1c5b H1c6b1 4_4745 . 2_5755 108.76 103.9 113.26 ?
H1c5a H1c5b H1c5c1 4_4745 . 2_5755 79.86 79.86 79.86 ?
H1c5a H1c5b H1c5d1 4_4745 . 2_5755 99.65 99.65 99.65 ?
C4b H1c5b C5b . . . 36.42 36.26 36.64 ?
C4b H1c5b C6b . . . 73.04 72.65 73.4 ?
C4b H1c5b H1c4b . . . 24.16 23.96 24.26 ?
C4b H1c5b H1c6b . . . 96.85 96.44 97.37 ?
C4b H1c5b H1c5b1 . . 2_5755 126.5 112.69 141.95 ?
C4b H1c5b H1c6b1 . . 2_5755 109.31 104.85 116.87 ?
C4b H1c5b H1c5c1 . . 2_5755 121.82 121.82 121.82 ?
C4b H1c5b H1c5d1 . . 2_5755 113.15 113.15 113.15 ?
C5b H1c5b C6b . . . 36.62 36.39 36.96 ?
C5b H1c5b H1c4b . . . 60.57 60.39 60.82 ?
C5b H1c5b H1c6b . . . 60.44 60.13 60.93 ?
C5b H1c5b H1c5b1 . . 2_5755 109.07 95.97 118.25 ?
C5b H1c5b H1c6b1 . . 2_5755 127.73 116.99 136.18 ?
C5b H1c5b H1c5c1 . . 2_5755 106.24 106.24 106.24 ?
C5b H1c5b H1c5d1 . . 2_5755 112 112 112 ?
C6b H1c5b H1c4b . . . 97.2 96.88 97.58 ?
C6b H1c5b H1c6b . . . 23.81 23.74 23.97 ?
C6b H1c5b H1c5b1 . . 2_5755 86.17 77.34 93.09 ?
C6b H1c5b H1c6b1 . . 2_5755 130.72 118.37 138.8 ?
C6b H1c5b H1c5c1 . . 2_5755 85.57 85.57 85.57 ?
C6b H1c5b H1c5d1 . . 2_5755 102.13 102.13 102.13 ?
H1c4b H1c5b H1c6b . . . 121.01 120.66 121.33 ?
H1c4b H1c5b H1c5b1 . . 2_5755 130.21 119.79 146.11 ?
H1c4b H1c5b H1c6b1 . . 2_5755 93.86 88.18 99.75 ?
H1c4b H1c5b H1c5c1 . . 2_5755 125.64 125.64 125.64 ?
H1c4b H1c5b H1c5d1 . . 2_5755 108.65 108.65 108.65 ?
H1c6b H1c5b H1c5b1 . . 2_5755 71.62 67.03 79.42 ?
H1c6b H1c5b H1c6b1 . . 2_5755 122.33 112.79 131.48 ?
H1c6b H1c5b H1c5c1 . . 2_5755 72.43 72.43 72.43 ?
H1c6b H1c5b H1c5d1 . . 2_5755 93.08 93.08 93.08 ?
H1c5b1 H1c5b H1c6b1 2_5755 . 2_5755 51.41 45.84 56.11 ?
H1c5c1 H1c5b H1c5d1 2_5755 . 2_5755 21.99 21.99 21.99 ?
O1a H1c6b H1c5a 3_4555 . 4_4745 60.45 55.61 65.46 ?
O1a H1c6b C1b 3_4555 . . 133.77 119.34 147.62 ?
O1a H1c6b C5b 3_4555 . . 149.39 133.41 170.6 ?
O1a H1c6b C6b 3_4555 . . 160.07 145.18 173.29 ?
O1a H1c6b H1c5b 3_4555 . . 127.69 116.66 146.93 ?
O1a H1c6b H1c5b1 3_4555 . 2_5755 90.74 78.29 99.09 ?
O1a H1c6b H1c5c1 3_4555 . 2_5755 109.18 109.18 109.18 ?
H1c5a H1c6b C1b 4_4745 . . 138.9 121.85 145.35 ?
H1c5a H1c6b C5b 4_4745 . . 90.98 76.85 116.09 ?
H1c5a H1c6b C6b 4_4745 . . 118.42 100.47 139.91 ?
H1c5a H1c6b H1c5b 4_4745 . . 71.83 61.94 96.77 ?
H1c5a H1c6b H1c5b1 4_4745 . 2_5755 77.17 69.56 86.2 ?
H1c5a H1c6b H1c5c1 4_4745 . 2_5755 96.41 96.41 96.41 ?
C1b H1c6b C5b . . . 69.52 68.98 69.85 ?
C1b H1c6b C6b . . . 34.77 34.52 34.88 ?
C1b H1c6b H1c5b . . . 93.28 92.72 93.68 ?
C1b H1c6b H1c5b1 . . 2_5755 121.21 111.11 133.11 ?
C1b H1c6b H1c5c1 . . 2_5755 116.24 116.24 116.24 ?
C5b H1c6b C6b . . . 34.75 34.46 34.99 ?
C5b H1c6b H1c5b . . . 23.76 23.61 23.86 ?
C5b H1c6b H1c5b1 . . 2_5755 73.3 70.57 75 ?
C5b H1c6b H1c5c1 . . 2_5755 65.66 65.66 65.66 ?
C6b H1c6b H1c5b . . . 58.51 58.19 58.85 ?
C6b H1c6b H1c5b1 . . 2_5755 97.84 93.2 104.9 ?
C6b H1c6b H1c5c1 . . 2_5755 91.08 91.08 91.08 ?
H1c5b H1c6b H1c5b1 . . 2_5755 58.12 55.1 63.7 ?
H1c5b H1c6b H1c5c1 . . 2_5755 51.02 51.02 51.02 ?
O1a1 S1a1 O2a1 . . . 114.24(15) 113.55(15) 114.96(15) ?
O1a1 S1a1 N1a1 . . . 111.03(15) 109.10(15) 111.82(16) ?
O1a1 S1a1 C7a1 . . . 121.44(14) 119.58(14) 122.27(14) ?
O1a1 S1a1 C1a1 . . . 108.80(18) 108.12(17) 110.46(18) ?
O1a1 S1a1 C2a1 . . . 119.95(15) 118.57(14) 120.80(15) ?
O2a1 S1a1 N1a1 . . . 111.62(16) 111.35(16) 112.19(16) ?
O2a1 S1a1 C7a1 . . . 121.13(14) 120.35(14) 121.89(14) ?
O2a1 S1a1 C1a1 . . . 113.21(17) 111.66(17) 114.59(17) ?
O2a1 S1a1 C2a1 . . . 122.29(15) 121.48(15) 123.83(14) ?
N1a1 S1a1 C7a1 . . . 30.99(12) 30.67(12) 31.21(12) ?
N1a1 S1a1 C1a1 . . . 96.61(15) 96.17(15) 97.04(15) ?
N1a1 S1a1 C2a1 . . . 65.76(13) 64.54(13) 66.87(12) ?
C7a1 S1a1 C1a1 . . . 65.68(14) 65.02(13) 66.10(14) ?
C7a1 S1a1 C2a1 . . . 34.81(11) 33.90(11) 35.72(11) ?
C1a1 S1a1 C2a1 . . . 30.88(11) 29.31(10) 31.81(11) ?
Na14 O1a1 S1a1 3_5655 . . 102.69(13) 102.69(13) 102.69(13) ?
Na14 O1a1 O2a1 3_5655 . . 119.45(12) 119.45(12) 119.45(12) ?
Na14 O1a1 N1a1 3_5655 . . 65.13(9) 65.13(9) 65.13(9) ?
Na14 O1a1 C1a1 3_5655 . . 110.39(12) 110.39(12) 110.39(12) ?
Na14 O1a1 H1c5a1 3_5655 . 2_6865 114.06 114.06 114.06 ?
S1a1 O1a1 O2a1 . . . 32.86(9) 32.47(9) 33.29(9) ?
S1a1 O1a1 N1a1 . . . 36.54(10) 36.01(10) 37.57(10) ?
S1a1 O1a1 C1a1 . . . 40.41(12) 39.61(12) 42.08(12) ?
S1a1 O1a1 H1c5a1 . . 2_6865 140.82 134.19 144.76 ?
S1a1 O1a1 H1c6a1 . . 2_6865 115.55 110.15 118.62 ?
S1a1 O1a1 H1c6b1 . . 3_5555 111.47 98.07 121 ?
S1a1 O1a1 H1c6c1 . . 3_5555 84.59 84.59 84.59 ?
S1a1 O1a1 H1c6d1 . . 3_5555 85.94 85.94 85.94 ?
O2a1 O1a1 N1a1 . . . 61.38(11) 61.12(11) 61.86(11) ?
O2a1 O1a1 C1a1 . . . 64.85(13) 63.78(12) 66.90(12) ?
O2a1 O1a1 H1c5a1 . . 2_6865 114.53 106.86 122.03 ?
O2a1 O1a1 H1c6a1 . . 2_6865 115.77 114.64 117.57 ?
O2a1 O1a1 H1c6b1 . . 3_5555 80.6 66.86 90.12 ?
O2a1 O1a1 H1c6c1 . . 3_5555 60.29 60.29 60.29 ?
O2a1 O1a1 H1c6d1 . . 3_5555 68.72 68.72 68.72 ?
N1a1 O1a1 C1a1 . . . 59.27(11) 58.62(11) 59.95(11) ?
N1a1 O1a1 H1c5a1 . . 2_6865 170.63 167.08 174.56 ?
N1a1 O1a1 H1c6a1 . . 2_6865 136.07 128.99 140.85 ?
N1a1 O1a1 H1c6b1 . . 3_5555 116.57 106.46 124.1 ?
N1a1 O1a1 H1c6c1 . . 3_5555 84.12 84.12 84.12 ?
N1a1 O1a1 H1c6d1 . . 3_5555 75.67 75.67 75.67 ?
C1a1 O1a1 H1c5a1 . . 2_6865 122.69 115.9 131.97 ?
C1a1 O1a1 H1c6a1 . . 2_6865 79.49 73.4 83.96 ?
C1a1 O1a1 H1c6b1 . . 3_5555 142.43 132.02 149.87 ?
C1a1 O1a1 H1c6c1 . . 3_5555 123.37 123.37 123.37 ?
C1a1 O1a1 H1c6d1 . . 3_5555 125.77 125.77 125.77 ?
H1c5a1 O1a1 H1c6a1 2_6865 . 2_6865 47.85 44.77 51.95 ?
H1c5a1 O1a1 H1c6b1 2_6865 . 3_5555 61.09 51.09 67.7 ?
H1c5a1 O1a1 H1c6c1 2_6865 . 3_5555 83.4 83.4 83.4 ?
H1c5a1 O1a1 H1c6d1 2_6865 . 3_5555 91.42 91.42 91.42 ?
H1c6a1 O1a1 H1c6b1 2_6865 . 3_5555 106.16 96.57 111.38 ?
H1c6a1 O1a1 H1c6c1 2_6865 . 3_5555 130.79 130.79 130.79 ?
H1c6a1 O1a1 H1c6d1 2_6865 . 3_5555 142.62 142.62 142.62 ?
H1c6c1 O1a1 H1c6d1 3_5555 . 3_5555 16.22 16.22 16.22 ?
H1c3b O2a1 H1c4b 3_5555 . 4_5755 107.66 95.78 117.65 ?
H1c3b O2a1 S1a1 3_5555 . . 104.56 102.07 107.62 ?
H1c3b O2a1 O1a1 3_5555 . . 136.93 134.69 139.84 ?
H1c3b O2a1 N1a1 3_5555 . . 82.77 76.27 86.88 ?
H1c3b O2a1 C1a1 3_5555 . . 81.14 75.46 86.42 ?
H1c3b O2a1 H1c6c1 3_5555 . 3_5555 129.89 129.89 129.89 ?
H1c4b O2a1 S1a1 4_5755 . . 107.92 103.35 111.61 ?
H1c4b O2a1 O1a1 4_5755 . . 91.62 86.21 95.29 ?
H1c4b O2a1 N1a1 4_5755 . . 143.02 139.25 147.53 ?
H1c4b O2a1 C1a1 4_5755 . . 88.24 82.46 95.14 ?
H1c4b O2a1 H1c6c1 4_5755 . 3_5555 106.86 106.86 106.86 ?
S1a1 O2a1 O1a1 . . . 32.90(9) 32.56(9) 33.16(9) ?
S1a1 O2a1 N1a1 . . . 36.25(10) 35.95(10) 36.48(10) ?
S1a1 O2a1 C1a1 . . . 37.84(11) 37.05(11) 38.94(11) ?
S1a1 O2a1 H1c6c1 . . 3_5555 89.52 89.52 89.52 ?
O1a1 O2a1 N1a1 . . . 61.06(11) 60.06(11) 61.59(11) ?
O1a1 O2a1 C1a1 . . . 61.93(12) 61.08(12) 63.09(12) ?
O1a1 O2a1 H1c6c1 . . 3_5555 65.72 65.72 65.72 ?
N1a1 O2a1 C1a1 . . . 58.24(11) 57.80(11) 58.85(11) ?
N1a1 O2a1 H1c6c1 . . 3_5555 86.81 86.81 86.81 ?
C1a1 O2a1 H1c6c1 . . 3_5555 125.42 125.42 125.42 ?
Na2 O3a1 N1a1 3_5655 . . 99.94(14) 99.56(14) 100.32(14) ?
Na2 O3a1 C7a1 3_5655 . . 116.6(2) 114.9(2) 118.4(2) ?
Na2 O3a1 Na21 3_5655 . . 87.03(16) 84.25(16) 89.80(16) ?
Na2 O3a1 C2a1 3_5655 . . 126.83(18) 122.82(18) 130.84(18) ?
N1a1 O3a1 C7a1 . . . 29.69(17) 29.43(17) 29.96(17) ?
N1a1 O3a1 O23w1 . . . 156.27(16) 152.25(14) 161.83(18) ?
N1a1 O3a1 Na21 . . . 96.72(15) 88.18(15) 106.86(16) ?
N1a1 O3a1 Na2''1 . . . 81.08(11) 81.08(11) 81.08(11) ?
N1a1 O3a1 Na16'1 . . . 165.31(15) 165.31(15) 165.31(15) ?
N1a1 O3a1 Na16''1 . . . 162.09(18) 162.09(18) 162.09(18) ?
N1a1 O3a1 C2a1 . . . 62.47(12) 60.33(12) 66.16(13) ?
C7a1 O3a1 O23w1 . . . 128.8(2) 122.9(2) 135.6(2) ?
C7a1 O3a1 Na21 . . . 121.9(2) 111.4(2) 129.4(2) ?
C7a1 O3a1 Na2''1 . . . 110.7(2) 110.7(2) 110.7(2) ?
C7a1 O3a1 Na16'1 . . . 161.8(2) 161.8(2) 161.8(2) ?
C7a1 O3a1 Na16''1 . . . 150.1(2) 150.1(2) 150.1(2) ?
C7a1 O3a1 C2a1 . . . 32.81(18) 30.91(18) 36.29(18) ?
O23w1 O3a1 Na21 . . . 98.54(15) 97.47(16) 99.90(15) ?
O23w1 O3a1 C2a1 . . . 97.89(14) 91.42(14) 104.07(14) ?
Na21 O3a1 C2a1 . . . 145.58(18) 133.58(18) 157.32(17) ?
Na2''1 O3a1 Na16'1 . . . 87.03(10) 87.03(10) 87.03(10) ?
Na2''1 O3a1 Na16''1 . . . 91.26(12) 91.26(12) 91.26(12) ?
Na2''1 O3a1 C2a1 . . . 145.28(15) 145.28(15) 145.28(15) ?
Na16'1 O3a1 Na16''1 . . . 25.27(12) 25.27(12) 25.27(12) ?
Na16'1 O3a1 C2a1 . . . 127.01(13) 127.01(13) 127.01(13) ?
Na16''1 O3a1 C2a1 . . . 116.49(15) 116.49(15) 116.49(15) ?
Na14 N1a1 S1a1 3_5655 . . 91.28(13) 91.28(13) 91.28(13) ?
Na14 N1a1 O1a1 3_5655 . . 57.95(9) 57.95(9) 57.95(9) ?
Na14 N1a1 O2a1 3_5655 . . 109.87(12) 109.87(12) 109.87(12) ?
Na14 N1a1 O3a1 3_5655 . . 107.09(13) 107.09(13) 107.09(13) ?
Na14 N1a1 C7a1 3_5655 . . 114.5(2) 114.5(2) 114.5(2) ?
Na14 N1a1 C1a1 3_5655 . . 108.79(15) 108.79(15) 108.79(15) ?
Na14 N1a1 C2a1 3_5655 . . 115.49(16) 115.49(16) 115.49(16) ?
S1a1 N1a1 O1a1 . . . 32.42(9) 32.02(9) 33.34(9) ?
S1a1 N1a1 O2a1 . . . 32.13(9) 31.86(9) 32.46(9) ?
S1a1 N1a1 O3a1 . . . 138.21(16) 137.70(16) 138.57(16) ?
S1a1 N1a1 C7a1 . . . 111.5(2) 111.3(2) 111.7(2) ?
S1a1 N1a1 Na2'1 . . . 139.90(15) 139.90(15) 139.90(15) ?
S1a1 N1a1 C1a1 . . . 45.04(11) 43.81(11) 47.03(11) ?
S1a1 N1a1 C2a1 . . . 77.14(14) 76.58(14) 78.40(13) ?
O1a1 N1a1 O2a1 . . . 57.56(10) 57.29(10) 58.08(11) ?
O1a1 N1a1 O3a1 . . . 142.37(16) 141.58(16) 143.32(16) ?
O1a1 N1a1 C7a1 . . . 122.1(2) 121.5(2) 122.4(2) ?
O1a1 N1a1 Na2'1 . . . 117.02(12) 117.02(12) 117.02(12) ?
O1a1 N1a1 C1a1 . . . 63.41(12) 62.14(12) 64.61(12) ?
O1a1 N1a1 C2a1 . . . 91.62(14) 91.43(15) 91.88(14) ?
O2a1 N1a1 O3a1 . . . 140.97(15) 140.24(15) 141.98(15) ?
O2a1 N1a1 C7a1 . . . 121.2(2) 120.6(2) 121.7(2) ?
O2a1 N1a1 Na2'1 . . . 122.78(13) 122.78(13) 122.78(13) ?
O2a1 N1a1 C1a1 . . . 65.14(12) 64.22(12) 67.54(12) ?
O2a1 N1a1 C2a1 . . . 92.63(14) 91.84(14) 94.83(14) ?
O3a1 N1a1 C7a1 . . . 26.75(17) 26.40(17) 27.01(17) ?
O3a1 N1a1 Na2'1 . . . 81.61(11) 81.61(11) 81.61(11) ?
O3a1 N1a1 C1a1 . . . 93.24(13) 91.21(13) 94.43(13) ?
O3a1 N1a1 C2a1 . . . 61.12(12) 59.85(12) 61.82(12) ?
C7a1 N1a1 Na2'1 . . . 108.4(2) 108.4(2) 108.4(2) ?
C7a1 N1a1 C1a1 . . . 66.51(19) 64.32(19) 67.59(19) ?
C7a1 N1a1 C2a1 . . . 34.40(18) 33.00(18) 35.19(18) ?
Na2'1 N1a1 C1a1 . . . 169.27(16) 169.27(16) 169.27(16) ?
Na2'1 N1a1 C2a1 . . . 140.58(15) 140.58(15) 140.58(15) ?
C1a1 N1a1 C2a1 . . . 32.13(11) 31.37(10) 32.92(11) ?
S1a1 C7a1 O3a1 . . . 161.1(2) 160.6(2) 161.5(2) ?
S1a1 C7a1 N1a1 . . . 37.53(15) 37.30(15) 37.75(15) ?
S1a1 C7a1 C1a1 . . . 44.52(10) 42.75(10) 47.51(10) ?
S1a1 C7a1 C2a1 . . . 77.75(19) 75.7(2) 82.37(19) ?
S1a1 C7a1 C3a1 . . . 100.57(14) 100.21(14) 101.24(14) ?
O3a1 C7a1 N1a1 . . . 123.6(3) 123.1(3) 124.0(3) ?
O3a1 C7a1 C1a1 . . . 154.4(2) 151.7(2) 155.7(3) ?
O3a1 C7a1 C2a1 . . . 121.2(3) 116.9(3) 123.0(3) ?
O3a1 C7a1 C3a1 . . . 98.3(2) 98.1(2) 98.5(2) ?
N1a1 C7a1 C1a1 . . . 82.0(2) 80.2(2) 85.0(2) ?
N1a1 C7a1 C2a1 . . . 115.2(3) 113.4(3) 119.8(3) ?
N1a1 C7a1 C3a1 . . . 138.1(3) 137.8(2) 138.8(3) ?
C1a1 C7a1 C2a1 . . . 33.24(16) 32.36(16) 34.87(15) ?
C1a1 C7a1 C3a1 . . . 56.10(12) 53.81(12) 57.58(12) ?
C2a1 C7a1 C3a1 . . . 22.95(14) 19.27(13) 24.51(14) ?
O1b1 S1b1 O2b1 . . . 113.80(17) 112.75(18) 114.53(16) ?
O1b1 S1b1 N1b1 . . . 111.52(18) 110.40(19) 112.11(17) ?
O1b1 S1b1 C7b1 . . . 122.11(15) 119.22(16) 125.36(15) ?
O1b1 S1b1 C1b1 . . . 111.40(17) 110.48(19) 112.10(17) ?
O1b1 S1b1 C2b1 . . . 122.42(15) 119.44(17) 126.38(15) ?
O2b1 S1b1 N1b1 . . . 110.90(18) 110.30(17) 112.09(19) ?
O2b1 S1b1 C7b1 . . . 120.78(15) 116.97(14) 124.44(17) ?
O2b1 S1b1 C1b1 . . . 110.03(18) 109.51(17) 110.97(19) ?
O2b1 S1b1 C2b1 . . . 120.19(15) 115.54(14) 123.80(17) ?
N1b1 S1b1 C7b1 . . . 31.37(15) 31.33(15) 31.40(15) ?
N1b1 S1b1 C1b1 . . . 98.10(15) 97.43(14) 99.40(16) ?
N1b1 S1b1 C2b1 . . . 66.41(13) 65.35(12) 67.87(14) ?
C7b1 S1b1 C1b1 . . . 66.80(12) 66.17(12) 68.06(13) ?
C7b1 S1b1 C2b1 . . . 35.05(11) 34.02(10) 36.50(11) ?
C1b1 S1b1 C2b1 . . . 31.82(9) 31.56(10) 32.18(8) ?
S1b''1 S1b'1 O1b'1 . . . 89.1(7) 89.1(7) 89.1(7) ?
S1b''1 S1b'1 O1b''1 . . . 102.6(4) 102.6(4) 102.6(4) ?
S1b''1 S1b'1 O2b'1 . . . 138.3(4) 138.3(4) 138.3(4) ?
S1b''1 S1b'1 O2b''1 . . . 89.8(12) 89.8(12) 89.8(12) ?
S1b''1 S1b'1 N1b'1 . . . 26.4(4) 26.4(4) 26.4(4) ?
S1b''1 S1b'1 N1b''1 . . . 7.8(4) 7.8(4) 7.8(4) ?
S1b''1 S1b'1 C7b'1 . . . 30.7(4) 30.7(4) 30.7(4) ?
S1b''1 S1b'1 C1c1 . . . 87.6(4) 87.6(4) 87.6(4) ?
S1b''1 S1b'1 C2c1 . . . 58.7(4) 58.7(4) 58.7(4) ?
S1b''1 S1b'1 C1d1 . . . 85.7(4) 85.7(4) 85.7(4) ?
S1b''1 S1b'1 C2d1 . . . 60.6(4) 60.6(4) 60.6(4) ?
S1b''1 S1b'1 C6d1 . . . 114.3(4) 114.3(4) 114.3(4) ?
S1b''1 S1b'1 H1c6d1 . . . 134.71 134.71 134.71 ?
O1b'1 S1b'1 O1b''1 . . . 123.9(7) 123.9(7) 123.9(7) ?
O1b'1 S1b'1 O2b'1 . . . 115.6(6) 115.6(6) 115.6(6) ?
O1b'1 S1b'1 O2b''1 . . . 0.7(13) 0.7(13) 0.7(13) ?
O1b'1 S1b'1 N1b'1 . . . 108.1(6) 108.1(6) 108.1(6) ?
O1b'1 S1b'1 N1b''1 . . . 96.6(6) 96.6(6) 96.6(6) ?
O1b'1 S1b'1 C7b'1 . . . 117.0(6) 117.0(6) 117.0(6) ?
O1b'1 S1b'1 C1c1 . . . 111.8(7) 111.8(7) 111.8(7) ?
O1b'1 S1b'1 C2c1 . . . 118.5(7) 118.5(7) 118.5(7) ?
O1b'1 S1b'1 C1d1 . . . 114.3(7) 114.3(7) 114.3(7) ?
O1b'1 S1b'1 C2d1 . . . 114.2(7) 114.2(7) 114.2(7) ?
O1b'1 S1b'1 C6d1 . . . 109.0(7) 109.0(7) 109.0(7) ?
O1b'1 S1b'1 H1c6d1 . . . 101.89 101.89 101.89 ?
O1b''1 S1b'1 O2b'1 . . . 35.9(2) 35.9(2) 35.9(2) ?
O1b''1 S1b'1 O2b''1 . . . 123.5(12) 123.5(12) 123.5(12) ?
O1b''1 S1b'1 N1b'1 . . . 76.9(2) 76.9(2) 76.9(2) ?
O1b''1 S1b'1 N1b''1 . . . 96.6(3) 96.6(3) 96.6(3) ?
O1b''1 S1b'1 C7b'1 . . . 95.4(2) 95.4(2) 95.4(2) ?
O1b''1 S1b'1 C1c1 . . . 123.2(3) 123.2(3) 123.2(3) ?
O1b''1 S1b'1 C2c1 . . . 114.1(2) 114.1(2) 114.1(2) ?
O1b''1 S1b'1 C1d1 . . . 121.1(3) 121.1(3) 121.1(3) ?
O1b''1 S1b'1 C2d1 . . . 119.3(2) 119.3(2) 119.3(2) ?
O1b''1 S1b'1 C6d1 . . . 114.8(3) 114.8(3) 114.8(3) ?
O1b''1 S1b'1 H1c6d1 . . . 106.68 106.68 106.68 ?
O2b'1 S1b'1 O2b''1 . . . 115.0(12) 115.0(12) 115.0(12) ?
O2b'1 S1b'1 N1b'1 . . . 112.10(15) 112.10(15) 112.10(15) ?
O2b'1 S1b'1 N1b''1 . . . 131.7(2) 131.7(2) 131.7(2) ?
O2b'1 S1b'1 C7b'1 . . . 123.46(13) 123.46(13) 123.46(13) ?
O2b'1 S1b'1 C1c1 . . . 110.61(16) 110.61(16) 110.61(16) ?
O2b'1 S1b'1 C2c1 . . . 123.06(14) 123.06(14) 123.06(14) ?
O2b'1 S1b'1 C1d1 . . . 110.5(2) 110.5(2) 110.5(2) ?
O2b'1 S1b'1 C2d1 . . . 125.79(17) 125.79(17) 125.79(17) ?
O2b'1 S1b'1 C6d1 . . . 89.96(19) 89.96(19) 89.96(19) ?
O2b'1 S1b'1 H1c6d1 . . . 75.21 75.21 75.21 ?
O2b''1 S1b'1 N1b'1 . . . 108.7(11) 108.7(11) 108.7(11) ?
O2b''1 S1b'1 N1b''1 . . . 97.3(12) 97.3(12) 97.3(12) ?
O2b''1 S1b'1 C7b'1 . . . 117.7(12) 117.7(12) 117.7(12) ?
O2b''1 S1b'1 C1c1 . . . 112.0(12) 112.0(12) 112.0(12) ?
O2b''1 S1b'1 C2c1 . . . 119.1(12) 119.1(12) 119.1(12) ?
O2b''1 S1b'1 C1d1 . . . 114.6(12) 114.6(12) 114.6(12) ?
O2b''1 S1b'1 C2d1 . . . 114.7(12) 114.7(12) 114.7(12) ?
O2b''1 S1b'1 C6d1 . . . 108.8(12) 108.8(12) 108.8(12) ?
O2b''1 S1b'1 H1c6d1 . . . 101.53 101.53 101.53 ?
N1b'1 S1b'1 N1b''1 . . . 19.7(2) 19.7(2) 19.7(2) ?
N1b'1 S1b'1 C7b'1 . . . 30.75(13) 30.75(13) 30.75(13) ?
N1b'1 S1b'1 C1c1 . . . 97.02(14) 97.02(14) 97.02(14) ?
N1b'1 S1b'1 C2c1 . . . 65.76(12) 65.76(12) 65.76(12) ?
N1b'1 S1b'1 C1d1 . . . 94.20(18) 94.20(18) 94.20(18) ?
N1b'1 S1b'1 C2d1 . . . 69.82(14) 69.82(14) 69.82(14) ?
N1b'1 S1b'1 C6d1 . . . 121.54(16) 121.54(16) 121.54(16) ?
N1b'1 S1b'1 H1c6d1 . . . 140.7 140.7 140.7 ?
N1b''1 S1b'1 C7b'1 . . . 25.23(19) 25.23(19) 25.23(19) ?
N1b''1 S1b'1 C1c1 . . . 86.85(19) 86.85(19) 86.85(19) ?
N1b''1 S1b'1 C2c1 . . . 56.53(18) 56.53(18) 56.53(18) ?
N1b''1 S1b'1 C1d1 . . . 84.6(2) 84.6(2) 84.6(2) ?
N1b''1 S1b'1 C2d1 . . . 59.16(19) 59.16(19) 59.16(19) ?
N1b''1 S1b'1 C6d1 . . . 113.43(19) 113.43(19) 113.43(19) ?
N1b''1 S1b'1 H1c6d1 . . . 134.21 134.21 134.21 ?
C7b'1 S1b'1 C1c1 . . . 66.32(11) 66.32(11) 66.32(11) ?
C7b'1 S1b'1 C2c1 . . . 35.02(9) 35.02(9) 35.02(9) ?
C7b'1 S1b'1 C1d1 . . . 63.56(16) 63.56(16) 63.56(16) ?
C7b'1 S1b'1 C2d1 . . . 39.12(12) 39.12(12) 39.12(12) ?
C7b'1 S1b'1 C6d1 . . . 91.57(13) 91.57(13) 91.57(13) ?
C7b'1 S1b'1 H1c6d1 . . . 111.85 111.85 111.85 ?
C1c1 S1b'1 C2c1 . . . 31.32(9) 31.32(9) 31.32(9) ?
C1c1 S1b'1 C1d1 . . . 3.2(2) 3.2(2) 3.2(2) ?
C1c1 S1b'1 C2d1 . . . 27.81(11) 27.81(11) 27.81(11) ?
C1c1 S1b'1 C6d1 . . . 26.67(11) 26.67(11) 26.67(11) ?
C1c1 S1b'1 H1c6d1 . . . 47.4 47.4 47.4 ?
C2c1 S1b'1 C1d1 . . . 28.64(15) 28.64(15) 28.64(15) ?
C2c1 S1b'1 C2d1 . . . 5.47(13) 5.47(13) 5.47(13) ?
C2c1 S1b'1 C6d1 . . . 57.18(10) 57.18(10) 57.18(10) ?
C2c1 S1b'1 H1c6d1 . . . 77.9 77.9 77.9 ?
C1d1 S1b'1 C2d1 . . . 25.46(16) 25.46(16) 25.46(16) ?
C1d1 S1b'1 C6d1 . . . 28.82(16) 28.82(16) 28.82(16) ?
C1d1 S1b'1 H1c6d1 . . . 49.6 49.6 49.6 ?
C2d1 S1b'1 C6d1 . . . 54.27(12) 54.27(12) 54.27(12) ?
C2d1 S1b'1 H1c6d1 . . . 75.06 75.06 75.06 ?
C6d1 S1b'1 H1c6d1 . . . 20.79 20.79 20.79 ?
S1b'1 S1b''1 O1b'1 . . . 75.1(7) 75.1(7) 75.1(7) ?
S1b'1 S1b''1 O1b''1 . . . 62.2(4) 62.2(4) 62.2(4) ?
S1b'1 S1b''1 O2b'1 . . . 32.9(3) 32.9(3) 32.9(3) ?
S1b'1 S1b''1 O2b''1 . . . 74.5(12) 74.5(12) 74.5(12) ?
S1b'1 S1b''1 N1b'1 . . . 145.4(5) 145.4(5) 145.4(5) ?
S1b'1 S1b''1 N1b''1 . . . 170.3(5) 170.3(5) 170.3(5) ?
S1b'1 S1b''1 C7b'1 . . . 143.6(4) 143.6(4) 143.6(4) ?
S1b'1 S1b''1 C7b''1 . . . 146.4(4) 146.4(4) 146.4(4) ?
S1b'1 S1b''1 C1c1 . . . 79.5(4) 79.5(4) 79.5(4) ?
S1b'1 S1b''1 C2c1 . . . 112.9(4) 112.9(4) 112.9(4) ?
S1b'1 S1b''1 C1d1 . . . 80.7(4) 80.7(4) 80.7(4) ?
S1b'1 S1b''1 C2d1 . . . 111.4(4) 111.4(4) 111.4(4) ?
S1b'1 S1b''1 C6d1 . . . 58.2(4) 58.2(4) 58.2(4) ?
O1b'1 S1b''1 O1b''1 . . . 111.4(7) 111.4(7) 111.4(7) ?
O1b'1 S1b''1 O2b'1 . . . 96.7(6) 96.7(6) 96.7(6) ?
O1b'1 S1b''1 O2b''1 . . . 0.7(13) 0.7(13) 0.7(13) ?
O1b'1 S1b''1 N1b'1 . . . 127.8(6) 127.8(6) 127.8(6) ?
O1b'1 S1b''1 N1b''1 . . . 114.2(6) 114.2(6) 114.2(6) ?
O1b'1 S1b''1 C7b'1 . . . 137.0(6) 137.0(6) 137.0(6) ?
O1b'1 S1b''1 C7b''1 . . . 122.3(6) 122.3(6) 122.3(6) ?
O1b'1 S1b''1 C1c1 . . . 107.9(6) 107.9(6) 107.9(6) ?
O1b'1 S1b''1 C2c1 . . . 127.3(6) 127.3(6) 127.3(6) ?
O1b'1 S1b''1 C1d1 . . . 110.7(7) 110.7(7) 110.7(7) ?
O1b'1 S1b''1 C2d1 . . . 121.7(7) 121.7(7) 121.7(7) ?
O1b'1 S1b''1 C6d1 . . . 98.7(6) 98.7(6) 98.7(6) ?
O1b''1 S1b''1 O2b'1 . . . 29.44(19) 29.44(19) 29.44(19) ?
O1b''1 S1b''1 O2b''1 . . . 110.9(12) 110.9(12) 110.9(12) ?
O1b''1 S1b''1 N1b'1 . . . 83.9(3) 83.9(3) 83.9(3) ?
O1b''1 S1b''1 N1b''1 . . . 110.1(3) 110.1(3) 110.1(3) ?
O1b''1 S1b''1 C7b'1 . . . 106.1(2) 106.1(2) 106.1(2) ?
O1b''1 S1b''1 C7b''1 . . . 123.0(3) 123.0(3) 123.0(3) ?
O1b''1 S1b''1 C1c1 . . . 113.3(3) 113.3(3) 113.3(3) ?
O1b''1 S1b''1 C2c1 . . . 118.0(2) 118.0(2) 118.0(2) ?
O1b''1 S1b''1 C1d1 . . . 111.9(3) 111.9(3) 111.9(3) ?
O1b''1 S1b''1 C2d1 . . . 122.7(3) 122.7(3) 122.7(3) ?
O1b''1 S1b''1 C6d1 . . . 100.6(3) 100.6(3) 100.6(3) ?
O2b'1 S1b''1 O2b''1 . . . 96.1(12) 96.1(12) 96.1(12) ?
O2b'1 S1b''1 N1b'1 . . . 112.6(2) 112.6(2) 112.6(2) ?
O2b'1 S1b''1 N1b''1 . . . 138.7(3) 138.7(3) 138.7(3) ?
O2b'1 S1b''1 C7b'1 . . . 126.16(17) 126.16(17) 126.16(17) ?
O2b'1 S1b''1 C7b''1 . . . 140.5(2) 140.5(2) 140.5(2) ?
O2b'1 S1b''1 C1c1 . . . 96.02(16) 96.02(16) 96.02(16) ?
O2b'1 S1b''1 C2c1 . . . 117.71(16) 117.71(16) 117.71(16) ?
O2b'1 S1b''1 C1d1 . . . 95.9(2) 95.9(2) 95.9(2) ?
O2b'1 S1b''1 C2d1 . . . 119.79(19) 119.79(19) 119.79(19) ?
O2b'1 S1b''1 C6d1 . . . 77.88(17) 77.88(17) 77.88(17) ?
O2b''1 S1b''1 N1b'1 . . . 128.3(11) 128.3(11) 128.3(11) ?
O2b''1 S1b''1 N1b''1 . . . 114.8(12) 114.8(12) 114.8(12) ?
O2b''1 S1b''1 C7b'1 . . . 137.6(12) 137.6(12) 137.6(12) ?
O2b''1 S1b''1 C7b''1 . . . 123.0(12) 123.0(12) 123.0(12) ?
O2b''1 S1b''1 C1c1 . . . 107.9(11) 107.9(11) 107.9(11) ?
O2b''1 S1b''1 C2c1 . . . 127.7(12) 127.7(12) 127.7(12) ?
O2b''1 S1b''1 C1d1 . . . 110.7(12) 110.7(12) 110.7(12) ?
O2b''1 S1b''1 C2d1 . . . 122.0(12) 122.0(12) 122.0(12) ?
O2b''1 S1b''1 C6d1 . . . 98.5(11) 98.5(11) 98.5(11) ?
N1b'1 S1b''1 N1b''1 . . . 26.3(3) 26.3(3) 26.3(3) ?
N1b'1 S1b''1 C7b'1 . . . 37.33(17) 37.33(17) 37.33(17) ?
N1b'1 S1b''1 C7b''1 . . . 49.3(2) 49.3(2) 49.3(2) ?
N1b'1 S1b''1 C1c1 . . . 110.6(2) 110.6(2) 110.6(2) ?
N1b'1 S1b''1 C2c1 . . . 75.89(18) 75.89(18) 75.89(18) ?
N1b'1 S1b''1 C1d1 . . . 108.1(2) 108.1(2) 108.1(2) ?
N1b'1 S1b''1 C2d1 . . . 80.21(19) 80.21(19) 80.21(19) ?
N1b'1 S1b''1 C6d1 . . . 128.2(2) 128.2(2) 128.2(2) ?
N1b''1 S1b''1 C7b'1 . . . 29.5(2) 29.5(2) 29.5(2) ?
N1b''1 S1b''1 C7b''1 . . . 31.4(3) 31.4(3) 31.4(3) ?
N1b''1 S1b''1 C1c1 . . . 99.4(3) 99.4(3) 99.4(3) ?
N1b''1 S1b''1 C2c1 . . . 64.4(2) 64.4(2) 64.4(2) ?
N1b''1 S1b''1 C1d1 . . . 97.7(3) 97.7(3) 97.7(3) ?
N1b''1 S1b''1 C2d1 . . . 66.8(2) 66.8(2) 66.8(2) ?
N1b''1 S1b''1 C6d1 . . . 120.6(3) 120.6(3) 120.6(3) ?
C7b'1 S1b''1 C7b''1 . . . 16.90(18) 16.90(18) 16.90(18) ?
C7b'1 S1b''1 C1c1 . . . 74.28(14) 74.28(14) 74.28(14) ?
C7b'1 S1b''1 C2c1 . . . 38.85(11) 38.85(11) 38.85(11) ?
C7b'1 S1b''1 C1d1 . . . 72.08(19) 72.08(19) 72.08(19) ?
C7b'1 S1b''1 C2d1 . . . 42.91(14) 42.91(14) 42.91(14) ?
C7b'1 S1b''1 C6d1 . . . 94.17(16) 94.17(16) 94.17(16) ?
C7b''1 S1b''1 C1c1 . . . 68.05(19) 68.05(19) 68.05(19) ?
C7b''1 S1b''1 C2c1 . . . 33.58(17) 33.58(17) 33.58(17) ?
C7b''1 S1b''1 C1d1 . . . 66.5(2) 66.5(2) 66.5(2) ?
C7b''1 S1b''1 C2d1 . . . 35.48(19) 35.48(19) 35.48(19) ?
C7b''1 S1b''1 C6d1 . . . 89.33(19) 89.33(19) 89.33(19) ?
C1c1 S1b''1 C2c1 . . . 35.63(10) 35.63(10) 35.63(10) ?
C1c1 S1b''1 C1d1 . . . 2.8(2) 2.8(2) 2.8(2) ?
C1c1 S1b''1 C2d1 . . . 32.63(12) 32.63(12) 32.63(12) ?
C1c1 S1b''1 C6d1 . . . 21.38(11) 21.38(11) 21.38(11) ?
C2c1 S1b''1 C1d1 . . . 33.64(15) 33.64(15) 33.64(15) ?
C2c1 S1b''1 C2d1 . . . 5.71(15) 5.71(15) 5.71(15) ?
C2c1 S1b''1 C6d1 . . . 56.36(11) 56.36(11) 56.36(11) ?
C1d1 S1b''1 C2d1 . . . 30.98(17) 30.98(17) 30.98(17) ?
C1d1 S1b''1 C6d1 . . . 22.88(16) 22.88(16) 22.88(16) ?
C2d1 S1b''1 C6d1 . . . 53.85(13) 53.85(13) 53.85(13) ?
Na6 O1b1 S1b1 . . . 143.13(16) 130.02(14) 156.24(18) ?
Na6 O1b1 O2b1 . . . 146.71(14) 146.58(16) 146.85(13) ?
Na6 O1b1 N1b1 . . . 107.57(13) 94.19(11) 120.94(15) ?
Na6 O1b1 O18w1 . . 3_5555 42.24(7) 38.93(7) 45.56(8) ?
Na6 O1b1 C1b1 . . . 138.05(14) 125.49(12) 150.61(15) ?
S1b1 O1b1 O2b1 . . . 33.16(10) 32.89(10) 33.44(11) ?
S1b1 O1b1 N1b1 . . . 36.34(11) 36.09(11) 36.78(12) ?
S1b1 O1b1 O18w1 . . 3_5555 139.81(17) 138.56(16) 141.07(17) ?
S1b1 O1b1 C1b1 . . . 38.06(11) 37.73(11) 38.33(12) ?
O2b1 O1b1 N1b1 . . . 61.18(12) 60.86(12) 61.75(13) ?
O2b1 O1b1 O18w1 . . 3_5555 116.83(13) 106.86(11) 126.80(14) ?
O2b1 O1b1 C1b1 . . . 62.27(12) 62.01(12) 62.65(13) ?
N1b1 O1b1 O18w1 . . 3_5555 123.38(13) 111.68(13) 135.07(14) ?
N1b1 O1b1 C1b1 . . . 58.78(11) 58.33(10) 59.49(12) ?
O18w1 O1b1 C1b1 3_5555 . . 161.10(13) 158.43(13) 163.77(14) ?
Na6 O1b'1 Na16 . . 3_5555 83.2(5) 83.2(5) 83.2(5) ?
Na6 O1b'1 H1c3a . . 3_5555 93.15 93.15 93.15 ?
Na6 O1b'1 S1b'1 . . . 140.5(9) 140.5(9) 140.5(9) ?
Na6 O1b'1 S1b''1 . . . 156.0(10) 156.0(10) 156.0(10) ?
Na6 O1b'1 O1b''1 . . . 124.8(7) 124.8(7) 124.8(7) ?
Na6 O1b'1 O2b'1 . . . 110.4(6) 110.4(6) 110.4(6) ?
Na6 O1b'1 O2b''1 . . . 50(120) 50(120) 50(120) ?
Na6 O1b'1 N1b'1 . . . 163.0(7) 163.0(7) 163.0(7) ?
Na6 O1b'1 N1b''1 . . . 166.9(7) 166.9(7) 166.9(7) ?
Na6 O1b'1 C1c1 . . . 133.2(6) 133.2(6) 133.2(6) ?
Na6 O1b'1 C1d1 . . . 135.5(6) 135.5(6) 135.5(6) ?
Na16 O1b'1 H1c3a 3_5555 . 3_5555 83.99 83.99 83.99 ?
Na16 O1b'1 S1b'1 3_5555 . . 128.1(9) 128.1(9) 128.1(9) ?
Na16 O1b'1 S1b''1 3_5555 . . 114.8(8) 114.8(8) 114.8(8) ?
Na16 O1b'1 O1b''1 3_5555 . . 114.7(6) 114.7(6) 114.7(6) ?
Na16 O1b'1 O2b'1 3_5555 . . 131.3(7) 131.3(7) 131.3(7) ?
Na16 O1b'1 O2b''1 3_5555 . . 120(110) 120(110) 120(110) ?
Na16 O1b'1 N1b'1 3_5555 . . 91.1(5) 91.1(5) 91.1(5) ?
Na16 O1b'1 N1b''1 3_5555 . . 83.8(5) 83.8(5) 83.8(5) ?
Na16 O1b'1 C1c1 3_5555 . . 138.5(6) 138.5(6) 138.5(6) ?
Na16 O1b'1 C1d1 3_5555 . . 137.3(6) 137.3(6) 137.3(6) ?
H1c3a O1b'1 S1b'1 3_5555 . . 111.56 111.56 111.56 ?
H1c3a O1b'1 S1b''1 3_5555 . . 103.99 103.99 103.99 ?
H1c3a O1b'1 O1b''1 3_5555 . . 138.07 138.07 138.07 ?
H1c3a O1b'1 O2b'1 3_5555 . . 138.16 138.16 138.16 ?
H1c3a O1b'1 O2b''1 3_5555 . . 126.73 126.73 126.73 ?
H1c3a O1b'1 N1b'1 3_5555 . . 102.24 102.24 102.24 ?
H1c3a O1b'1 N1b''1 3_5555 . . 86.79 86.79 86.79 ?
H1c3a O1b'1 C1c1 3_5555 . . 76.13 76.13 76.13 ?
H1c3a O1b'1 C1d1 3_5555 . . 77.8 77.8 77.8 ?
S1b'1 O1b'1 S1b''1 . . . 15.8(2) 15.8(2) 15.8(2) ?
S1b'1 O1b'1 O1b''1 . . . 27.3(4) 27.3(4) 27.3(4) ?
S1b'1 O1b'1 O2b'1 . . . 32.2(4) 32.2(4) 32.2(4) ?
S1b'1 O1b'1 O2b''1 . . . 90(120) 90(120) 90(120) ?
S1b'1 O1b'1 N1b'1 . . . 38.2(4) 38.2(4) 38.2(4) ?
S1b'1 O1b'1 N1b''1 . . . 50.2(5) 50.2(5) 50.2(5) ?
S1b'1 O1b'1 C1c1 . . . 38.2(4) 38.2(4) 38.2(4) ?
S1b'1 O1b'1 C1d1 . . . 35.9(4) 35.9(4) 35.9(4) ?
S1b''1 O1b'1 O1b''1 . . . 34.5(4) 34.5(4) 34.5(4) ?
S1b''1 O1b'1 O2b'1 . . . 46.0(5) 46.0(5) 46.0(5) ?
S1b''1 O1b'1 O2b''1 . . . 110(120) 110(120) 110(120) ?
S1b''1 O1b'1 N1b'1 . . . 23.7(3) 23.7(3) 23.7(3) ?
S1b''1 O1b'1 N1b''1 . . . 34.4(4) 34.4(4) 34.4(4) ?
S1b''1 O1b'1 C1c1 . . . 40.1(4) 40.1(4) 40.1(4) ?
S1b''1 O1b'1 C1d1 . . . 37.5(4) 37.5(4) 37.5(4) ?
O1b''1 O1b'1 O2b'1 . . . 20.33(18) 20.33(18) 20.33(18) ?
O1b''1 O1b'1 O2b''1 . . . 80(120) 80(120) 80(120) ?
O1b''1 O1b'1 N1b'1 . . . 44.1(3) 44.1(3) 44.1(3) ?
O1b''1 O1b'1 N1b''1 . . . 60.4(4) 60.4(4) 60.4(4) ?
O1b''1 O1b'1 C1c1 . . . 65.1(4) 65.1(4) 65.1(4) ?
O1b''1 O1b'1 C1d1 . . . 63.0(4) 63.0(4) 63.0(4) ?
O2b'1 O1b'1 O2b''1 . . . 60(120) 60(120) 60(120) ?
O2b'1 O1b'1 N1b'1 . . . 62.0(4) 62.0(4) 62.0(4) ?
O2b'1 O1b'1 N1b''1 . . . 77.6(5) 77.6(5) 77.6(5) ?
O2b'1 O1b'1 C1c1 . . . 62.5(4) 62.5(4) 62.5(4) ?
O2b'1 O1b'1 C1d1 . . . 61.0(4) 61.0(4) 61.0(4) ?
O2b''1 O1b'1 N1b'1 . . . 120(120) 120(120) 120(120) ?
O2b''1 O1b'1 N1b''1 . . . 140(120) 140(120) 140(120) ?
O2b''1 O1b'1 C1c1 . . . 100(120) 100(120) 100(120) ?
O2b''1 O1b'1 C1d1 . . . 100(120) 100(120) 100(120) ?
N1b'1 O1b'1 N1b''1 . . . 16.49(18) 16.49(18) 16.49(18) ?
N1b'1 O1b'1 C1c1 . . . 59.0(4) 59.0(4) 59.0(4) ?
N1b'1 O1b'1 C1d1 . . . 56.5(4) 56.5(4) 56.5(4) ?
N1b''1 O1b'1 C1c1 . . . 59.4(4) 59.4(4) 59.4(4) ?
N1b''1 O1b'1 C1d1 . . . 57.2(4) 57.2(4) 57.2(4) ?
C1c1 O1b'1 C1d1 . . . 2.66(11) 2.66(11) 2.66(11) ?
O23w O1b''1 S1b'1 3_5655 . . 131.1(3) 131.1(3) 131.1(3) ?
O23w O1b''1 S1b''1 3_5655 . . 132.3(3) 132.3(3) 132.3(3) ?
O23w O1b''1 O1b'1 3_5655 . . 157.0(4) 157.0(4) 157.0(4) ?
O23w O1b''1 O2b'1 3_5655 . . 86.7(4) 86.7(4) 86.7(4) ?
O23w O1b''1 O2b''1 3_5655 . . 156.9(7) 156.9(7) 156.9(7) ?
O23w O1b''1 N1b'1 3_5655 . . 114.7(2) 114.7(2) 114.7(2) ?
O23w O1b''1 N1b''1 3_5655 . . 118.3(2) 118.3(2) 118.3(2) ?
O23w O1b''1 C1c1 3_5655 . . 98.7(2) 98.7(2) 98.7(2) ?
O23w O1b''1 C1d1 3_5655 . . 98.4(2) 98.4(2) 98.4(2) ?
S1b'1 O1b''1 S1b''1 . . . 15.19(11) 15.19(11) 15.19(11) ?
S1b'1 O1b''1 O1b'1 . . . 28.9(4) 28.9(4) 28.9(4) ?
S1b'1 O1b''1 O2b'1 . . . 76.8(4) 76.8(4) 76.8(4) ?
S1b'1 O1b''1 O2b''1 . . . 29.0(7) 29.0(7) 29.0(7) ?
S1b'1 O1b''1 N1b'1 . . . 57.3(2) 57.3(2) 57.3(2) ?
S1b'1 O1b''1 N1b''1 . . . 51.4(2) 51.4(2) 51.4(2) ?
S1b'1 O1b''1 C1c1 . . . 32.50(17) 32.50(17) 32.50(17) ?
S1b'1 O1b''1 C1d1 . . . 33.0(2) 33.0(2) 33.0(2) ?
S1b''1 O1b''1 O1b'1 . . . 34.0(4) 34.0(4) 34.0(4) ?
S1b''1 O1b''1 O2b'1 . . . 91.9(4) 91.9(4) 91.9(4) ?
S1b''1 O1b''1 O2b''1 . . . 34.4(7) 34.4(7) 34.4(7) ?
S1b''1 O1b''1 N1b'1 . . . 42.17(17) 42.17(17) 42.17(17) ?
S1b''1 O1b''1 N1b''1 . . . 36.30(19) 36.30(19) 36.30(19) ?
S1b''1 O1b''1 C1c1 . . . 36.83(18) 36.83(18) 36.83(18) ?
S1b''1 O1b''1 C1d1 . . . 36.6(2) 36.6(2) 36.6(2) ?
O1b'1 O1b''1 O2b'1 . . . 77.4(5) 77.4(5) 77.4(5) ?
O1b'1 O1b''1 O2b''1 . . . 0.4(8) 0.4(8) 0.4(8) ?
O1b'1 O1b''1 N1b'1 . . . 67.6(4) 67.6(4) 67.6(4) ?
O1b'1 O1b''1 N1b''1 . . . 62.3(4) 62.3(4) 62.3(4) ?
O1b'1 O1b''1 C1c1 . . . 60.9(4) 60.9(4) 60.9(4) ?
O1b'1 O1b''1 C1d1 . . . 61.6(4) 61.6(4) 61.6(4) ?
O2b'1 O1b''1 O2b''1 . . . 77.0(7) 77.0(7) 77.0(7) ?
O2b'1 O1b''1 N1b'1 . . . 132.9(5) 132.9(5) 132.9(5) ?
O2b'1 O1b''1 N1b''1 . . . 127.4(5) 127.4(5) 127.4(5) ?
O2b'1 O1b''1 C1c1 . . . 73.1(4) 73.1(4) 73.1(4) ?
O2b'1 O1b''1 C1d1 . . . 74.7(4) 74.7(4) 74.7(4) ?
O2b''1 O1b''1 N1b'1 . . . 68.0(7) 68.0(7) 68.0(7) ?
O2b''1 O1b''1 N1b''1 . . . 62.7(7) 62.7(7) 62.7(7) ?
O2b''1 O1b''1 C1c1 . . . 61.1(7) 61.1(7) 61.1(7) ?
O2b''1 O1b''1 C1d1 . . . 61.7(7) 61.7(7) 61.7(7) ?
N1b'1 O1b''1 N1b''1 . . . 5.88(16) 5.88(16) 5.88(16) ?
N1b'1 O1b''1 C1c1 . . . 62.80(18) 62.80(18) 62.80(18) ?
N1b'1 O1b''1 C1d1 . . . 61.5(2) 61.5(2) 61.5(2) ?
N1b''1 O1b''1 C1c1 . . . 58.53(18) 58.53(18) 58.53(18) ?
N1b''1 O1b''1 C1d1 . . . 57.3(2) 57.3(2) 57.3(2) ?
C1c1 O1b''1 C1d1 . . . 1.64(11) 1.64(11) 1.64(11) ?
O28w'' O2b1 Na6 1_5655 . 1_5655 58.97(14) 58.97(14) 58.97(14) ?
O28w'' O2b1 S1b1 1_5655 . . 144.7(2) 144.7(2) 144.7(2) ?
O28w'' O2b1 O1b1 1_5655 . . 111.00(17) 111.00(17) 111.00(17) ?
O28w'' O2b1 N1b1 1_5655 . . 145.56(19) 145.56(19) 145.56(19) ?
O28w'' O2b1 Na2'1 1_5655 . 3_5555 42.37(11) 42.37(11) 42.37(11) ?
O28w'' O2b1 C1b1 1_5655 . . 151.03(17) 151.03(17) 151.03(17) ?
Na6 O2b1 Na16 1_5655 . 3_5655 83.03(10) 83.03(10) 83.03(10) ?
Na6 O2b1 S1b1 1_5655 . . 149.57(18) 144.17(16) 155.0(2) ?
Na6 O2b1 O1b1 1_5655 . . 140.04(16) 112.24(13) 167.83(19) ?
Na6 O2b1 N1b1 1_5655 . . 140.08(16) 122.31(16) 157.86(16) ?
Na6 O2b1 Na2'1 1_5655 . 3_5555 99.58(13) 99.58(13) 99.58(13) ?
Na6 O2b1 C1b1 1_5655 . . 134.65(15) 129.38(17) 139.92(13) ?
Na16 O2b1 S1b1 3_5655 . . 130.34(15) 130.34(15) 130.34(15) ?
Na16 O2b1 O1b1 3_5655 . . 149.31(14) 149.31(14) 149.31(14) ?
Na16 O2b1 N1b1 3_5655 . . 94.05(11) 94.05(11) 94.05(11) ?
Na16 O2b1 C1b1 3_5655 . . 122.22(12) 122.22(12) 122.22(12) ?
Na14 O2b1 S1b1 1_5655 . . 129.82(16) 129.82(16) 129.82(16) ?
Na14 O2b1 O1b1 1_5655 . . 100.22(12) 100.22(12) 100.22(12) ?
Na14 O2b1 N1b1 1_5655 . . 159.37(15) 159.37(15) 159.37(15) ?
Na14 O2b1 C1b1 1_5655 . . 123.85(12) 123.85(12) 123.85(12) ?
S1b1 O2b1 O1b1 . . . 33.04(10) 32.57(10) 33.81(11) ?
S1b1 O2b1 N1b1 . . . 36.61(11) 36.06(12) 36.92(10) ?
S1b1 O2b1 Na2'1 . . 3_5555 102.50(17) 102.50(17) 102.50(17) ?
S1b1 O2b1 C1b1 . . . 38.77(11) 38.24(12) 39.09(11) ?
O1b1 O2b1 N1b1 . . . 61.40(12) 61.16(13) 61.52(12) ?
O1b1 O2b1 Na2'1 . . 3_5555 69.33(12) 69.33(12) 69.33(12) ?
O1b1 O2b1 C1b1 . . . 63.01(12) 62.78(14) 63.19(12) ?
N1b1 O2b1 Na2'1 . . 3_5555 114.16(15) 114.16(15) 114.16(15) ?
N1b1 O2b1 C1b1 . . . 59.08(11) 58.87(11) 59.37(12) ?
Na2'1 O2b1 C1b1 3_5555 . . 127.09(15) 127.09(15) 127.09(15) ?
S1b'1 O2b'1 S1b''1 . . . 8.78(8) 8.78(8) 8.78(8) ?
S1b'1 O2b'1 O1b'1 . . . 32.2(4) 32.2(4) 32.2(4) ?
S1b'1 O2b'1 O1b''1 . . . 67.3(4) 67.3(4) 67.3(4) ?
S1b'1 O2b'1 O2b''1 . . . 32.5(7) 32.5(7) 32.5(7) ?
S1b'1 O2b'1 N1b'1 . . . 35.97(10) 35.97(10) 35.97(10) ?
S1b'1 O2b'1 C1c1 . . . 38.89(11) 38.89(11) 38.89(11) ?
S1b'1 O2b'1 C1d1 . . . 38.07(15) 38.07(15) 38.07(15) ?
S1b'1 O2b'1 H1c6d1 . . . 73.89 73.89 73.89 ?
S1b''1 O2b'1 O1b'1 . . . 37.3(4) 37.3(4) 37.3(4) ?
S1b''1 O2b'1 O1b''1 . . . 58.6(4) 58.6(4) 58.6(4) ?
S1b''1 O2b'1 O2b''1 . . . 37.7(7) 37.7(7) 37.7(7) ?
S1b''1 O2b'1 N1b'1 . . . 27.22(10) 27.22(10) 27.22(10) ?
S1b''1 O2b'1 C1c1 . . . 42.68(12) 42.68(12) 42.68(12) ?
S1b''1 O2b'1 C1d1 . . . 41.41(15) 41.41(15) 41.41(15) ?
S1b''1 O2b'1 H1c6d1 . . . 80.95 80.95 80.95 ?
O1b'1 O2b'1 O1b''1 . . . 82.3(5) 82.3(5) 82.3(5) ?
O1b'1 O2b'1 O2b''1 . . . 0.4(8) 0.4(8) 0.4(8) ?
O1b'1 O2b'1 N1b'1 . . . 59.5(4) 59.5(4) 59.5(4) ?
O1b'1 O2b'1 C1c1 . . . 63.2(4) 63.2(4) 63.2(4) ?
O1b'1 O2b'1 C1d1 . . . 63.4(4) 63.4(4) 63.4(4) ?
O1b'1 O2b'1 H1c6d1 . . . 79.7 79.7 79.7 ?
O1b''1 O2b'1 O2b''1 . . . 82.6(8) 82.6(8) 82.6(8) ?
O1b''1 O2b'1 N1b'1 . . . 32.5(4) 32.5(4) 32.5(4) ?
O1b''1 O2b'1 C1c1 . . . 88.7(4) 88.7(4) 88.7(4) ?
O1b''1 O2b'1 C1d1 . . . 86.4(4) 86.4(4) 86.4(4) ?
O1b''1 O2b'1 H1c6d1 . . . 131.72 131.72 131.72 ?
O2b''1 O2b'1 N1b'1 . . . 59.8(7) 59.8(7) 59.8(7) ?
O2b''1 O2b'1 C1c1 . . . 63.4(7) 63.4(7) 63.4(7) ?
O2b''1 O2b'1 C1d1 . . . 63.6(7) 63.6(7) 63.6(7) ?
O2b''1 O2b'1 H1c6d1 . . . 79.64 79.64 79.64 ?
N1b'1 O2b'1 C1c1 . . . 58.56(9) 58.56(9) 58.56(9) ?
N1b'1 O2b'1 C1d1 . . . 56.51(12) 56.51(12) 56.51(12) ?
N1b'1 O2b'1 H1c6d1 . . . 101.68 101.68 101.68 ?
C1c1 O2b'1 C1d1 . . . 2.30(10) 2.30(10) 2.30(10) ?
C1c1 O2b'1 H1c6d1 . . . 43.36 43.36 43.36 ?
C1d1 O2b'1 H1c6d1 . . . 45.53 45.53 45.53 ?
Na6 O2b''1 Na16 . . 3_5555 83.3(10) 83.3(10) 83.3(10) ?
Na6 O2b''1 H1c3a . . 3_5555 93.18 93.18 93.18 ?
Na6 O2b''1 S1b'1 . . . 141.5(18) 141.5(18) 141.5(18) ?
Na6 O2b''1 S1b''1 . . . 156.9(19) 156.9(19) 156.9(19) ?
Na6 O2b''1 O1b'1 . . . 130(120) 130(120) 130(120) ?
Na6 O2b''1 O1b''1 . . . 125.5(13) 125.5(13) 125.5(13) ?
Na6 O2b''1 O2b'1 . . . 111.1(11) 111.1(11) 111.1(11) ?
Na6 O2b''1 N1b'1 . . . 163.3(14) 163.3(14) 163.3(14) ?
Na6 O2b''1 N1b''1 . . . 166.6(14) 166.6(14) 166.6(14) ?
Na6 O2b''1 C1c1 . . . 133.6(12) 133.6(12) 133.6(12) ?
Na6 O2b''1 C1d1 . . . 135.9(12) 135.9(12) 135.9(12) ?
Na16 O2b''1 H1c3a 3_5555 . 3_5555 83.59 83.59 83.59 ?
Na16 O2b''1 S1b'1 3_5555 . . 127.4(16) 127.4(16) 127.4(16) ?
Na16 O2b''1 S1b''1 3_5555 . . 114.1(15) 114.1(15) 114.1(15) ?
Na16 O2b''1 O1b'1 3_5555 . . 60(110) 60(110) 60(110) ?
Na16 O2b''1 O1b''1 3_5555 . . 114.5(12) 114.5(12) 114.5(12) ?
Na16 O2b''1 O2b'1 3_5555 . . 131.3(13) 131.3(13) 131.3(13) ?
Na16 O2b''1 N1b'1 3_5555 . . 90.7(9) 90.7(9) 90.7(9) ?
Na16 O2b''1 N1b''1 3_5555 . . 83.3(9) 83.3(9) 83.3(9) ?
Na16 O2b''1 C1c1 3_5555 . . 137.8(12) 137.8(12) 137.8(12) ?
Na16 O2b''1 C1d1 3_5555 . . 136.6(12) 136.6(12) 136.6(12) ?
H1c3a O2b''1 S1b'1 3_5555 . . 110.97 110.97 110.97 ?
H1c3a O2b''1 S1b''1 3_5555 . . 103.33 103.33 103.33 ?
H1c3a O2b''1 O1b'1 3_5555 . . 52.95 52.95 52.95 ?
H1c3a O2b''1 O1b''1 3_5555 . . 137.63 137.63 137.63 ?
H1c3a O2b''1 O2b'1 3_5555 . . 138.01 138.01 138.01 ?
H1c3a O2b''1 N1b'1 3_5555 . . 101.66 101.66 101.66 ?
H1c3a O2b''1 N1b''1 3_5555 . . 86.28 86.28 86.28 ?
H1c3a O2b''1 C1c1 3_5555 . . 75.88 75.88 75.88 ?
H1c3a O2b''1 C1d1 3_5555 . . 77.53 77.53 77.53 ?
S1b'1 O2b''1 S1b''1 . . . 15.7(4) 15.7(4) 15.7(4) ?
S1b'1 O2b''1 O1b'1 . . . 90(120) 90(120) 90(120) ?
S1b'1 O2b''1 O1b''1 . . . 27.4(7) 27.4(7) 27.4(7) ?
S1b'1 O2b''1 O2b'1 . . . 32.5(8) 32.5(8) 32.5(8) ?
S1b'1 O2b''1 N1b'1 . . . 37.8(8) 37.8(8) 37.8(8) ?
S1b'1 O2b''1 N1b''1 . . . 49.7(9) 49.7(9) 49.7(9) ?
S1b'1 O2b''1 C1c1 . . . 38.1(8) 38.1(8) 38.1(8) ?
S1b'1 O2b''1 C1d1 . . . 35.8(8) 35.8(8) 35.8(8) ?
S1b''1 O2b''1 O1b'1 . . . 70(120) 70(120) 70(120) ?
S1b''1 O2b''1 O1b''1 . . . 34.7(8) 34.7(8) 34.7(8) ?
S1b''1 O2b''1 O2b'1 . . . 46.2(9) 46.2(9) 46.2(9) ?
S1b''1 O2b''1 N1b'1 . . . 23.4(6) 23.4(6) 23.4(6) ?
S1b''1 O2b''1 N1b''1 . . . 34.0(7) 34.0(7) 34.0(7) ?
S1b''1 O2b''1 C1c1 . . . 40.1(8) 40.1(8) 40.1(8) ?
S1b''1 O2b''1 C1d1 . . . 37.4(8) 37.4(8) 37.4(8) ?
O1b'1 O2b''1 O1b''1 . . . 100(120) 100(120) 100(120) ?
O1b'1 O2b''1 O2b'1 . . . 120(120) 120(120) 120(120) ?
O1b'1 O2b''1 N1b'1 . . . 60(120) 60(120) 60(120) ?
O1b'1 O2b''1 N1b''1 . . . 40(120) 40(120) 40(120) ?
O1b'1 O2b''1 C1c1 . . . 80(120) 80(120) 80(120) ?
O1b'1 O2b''1 C1d1 . . . 80(120) 80(120) 80(120) ?
O1b''1 O2b''1 O2b'1 . . . 20.4(3) 20.4(3) 20.4(3) ?
O1b''1 O2b''1 N1b'1 . . . 44.0(6) 44.0(6) 44.0(6) ?
O1b''1 O2b''1 N1b''1 . . . 60.3(7) 60.3(7) 60.3(7) ?
O1b''1 O2b''1 C1c1 . . . 65.1(8) 65.1(8) 65.1(8) ?
O1b''1 O2b''1 C1d1 . . . 62.9(8) 62.9(8) 62.9(8) ?
O2b'1 O2b''1 N1b'1 . . . 62.0(8) 62.0(8) 62.0(8) ?
O2b'1 O2b''1 N1b''1 . . . 77.5(9) 77.5(9) 77.5(9) ?
O2b'1 O2b''1 C1c1 . . . 62.5(8) 62.5(8) 62.5(8) ?
O2b'1 O2b''1 C1d1 . . . 61.1(8) 61.1(8) 61.1(8) ?
N1b'1 O2b''1 N1b''1 . . . 16.4(2) 16.4(2) 16.4(2) ?
N1b'1 O2b''1 C1c1 . . . 58.9(7) 58.9(7) 58.9(7) ?
N1b'1 O2b''1 C1d1 . . . 56.3(7) 56.3(7) 56.3(7) ?
N1b''1 O2b''1 C1c1 . . . 59.1(7) 59.1(7) 59.1(7) ?
N1b''1 O2b''1 C1d1 . . . 57.0(7) 57.0(7) 57.0(7) ?
C1c1 O2b''1 C1d1 . . . 2.65(12) 2.65(12) 2.65(12) ?
Na2 O3b1 N1b1 3_5655 . . 105.35(16) 102.00(17) 108.69(16) ?
Na2 O3b1 C7b1 3_5655 . . 119.8(3) 116.9(3) 122.6(3) ?
Na2 O3b1 Na21 3_5655 . . 94.04(18) 91.77(17) 96.32(18) ?
Na2 O3b1 C2b1 3_5655 . . 126.65(18) 125.39(18) 127.91(17) ?
N1b1 O3b1 C7b1 . . . 29.7(2) 29.7(2) 29.7(2) ?
N1b1 O3b1 Na21 . . . 102.02(17) 101.32(16) 102.39(17) ?
N1b1 O3b1 C2b1 . . . 61.01(12) 59.95(13) 62.16(11) ?
C7b1 O3b1 Na21 . . . 125.2(3) 122.4(3) 130.0(3) ?
C7b1 O3b1 C2b1 . . . 31.3(2) 30.3(2) 32.5(2) ?
Na21 O3b1 C2b1 . . . 143.57(19) 136.14(19) 155.34(19) ?
O18w'' O3b'1 O3b''1 3_5655 . . 133.3(3) 133.3(3) 133.3(3) ?
O18w'' O3b'1 N1b'1 3_5655 . . 109.08(18) 109.08(18) 109.08(18) ?
O18w'' O3b'1 N1b''1 3_5655 . . 119.1(2) 119.1(2) 119.1(2) ?
O18w'' O3b'1 C7b'1 3_5655 . . 133.2(3) 133.2(3) 133.2(3) ?
O18w'' O3b'1 C7b''1 3_5655 . . 165.0(4) 165.0(4) 165.0(4) ?
O18w'' O3b'1 Na2''1 3_5655 . . 58.03(15) 58.03(15) 58.03(15) ?
O18w'' O3b'1 Na14'1 3_5655 . . 55.01(14) 55.01(14) 55.01(14) ?
O18w'' O3b'1 C2c1 3_5655 . . 150.46(19) 150.46(19) 150.46(19) ?
O18w'' O3b'1 C2d1 3_5655 . . 155.0(2) 155.0(2) 155.0(2) ?
O3b''1 O3b'1 N1b'1 . . . 109.9(3) 109.9(3) 109.9(3) ?
O3b''1 O3b'1 N1b''1 . . . 94.1(3) 94.1(3) 94.1(3) ?
O3b''1 O3b'1 C7b'1 . . . 92.3(3) 92.3(3) 92.3(3) ?
O3b''1 O3b'1 C7b''1 . . . 58.3(4) 58.3(4) 58.3(4) ?
O3b''1 O3b'1 Na2''1 . . . 135.3(3) 135.3(3) 135.3(3) ?
O3b''1 O3b'1 Na14'1 . . . 88.8(3) 88.8(3) 88.8(3) ?
O3b''1 O3b'1 C2c1 . . . 73.4(3) 73.4(3) 73.4(3) ?
O3b''1 O3b'1 C2d1 . . . 68.1(3) 68.1(3) 68.1(3) ?
N1b'1 O3b'1 N1b''1 . . . 17.43(19) 17.43(19) 17.43(19) ?
N1b'1 O3b'1 C7b'1 . . . 29.12(18) 29.12(18) 29.12(18) ?
N1b'1 O3b'1 C7b''1 . . . 56.1(3) 56.1(3) 56.1(3) ?
N1b'1 O3b'1 Na2''1 . . . 54.87(10) 54.87(10) 54.87(10) ?
N1b'1 O3b'1 Na14'1 . . . 161.25(14) 161.25(14) 161.25(14) ?
N1b'1 O3b'1 C2c1 . . . 60.91(10) 60.91(10) 60.91(10) ?
N1b'1 O3b'1 C2d1 . . . 64.67(13) 64.67(13) 64.67(13) ?
N1b''1 O3b'1 C7b'1 . . . 31.3(2) 31.3(2) 31.3(2) ?
N1b''1 O3b'1 C7b''1 . . . 46.1(4) 46.1(4) 46.1(4) ?
N1b''1 O3b'1 Na2''1 . . . 61.23(19) 61.23(19) 61.23(19) ?
N1b''1 O3b'1 Na14'1 . . . 172.9(2) 172.9(2) 172.9(2) ?
N1b''1 O3b'1 C2c1 . . . 60.20(19) 60.20(19) 60.20(19) ?
N1b''1 O3b'1 C2d1 . . . 62.4(2) 62.4(2) 62.4(2) ?
C7b'1 O3b'1 C7b''1 . . . 34.1(3) 34.1(3) 34.1(3) ?
C7b'1 O3b'1 Na2''1 . . . 83.8(2) 83.8(2) 83.8(2) ?
C7b'1 O3b'1 Na14'1 . . . 155.1(2) 155.1(2) 155.1(2) ?
C7b'1 O3b'1 C2c1 . . . 31.79(18) 31.79(18) 31.79(18) ?
C7b'1 O3b'1 C2d1 . . . 35.6(2) 35.6(2) 35.6(2) ?
C7b''1 O3b'1 Na2''1 . . . 107.3(3) 107.3(3) 107.3(3) ?
C7b''1 O3b'1 Na14'1 . . . 139.9(4) 139.9(4) 139.9(4) ?
C7b''1 O3b'1 C2c1 . . . 28.5(3) 28.5(3) 28.5(3) ?
C7b''1 O3b'1 C2d1 . . . 26.4(3) 26.4(3) 26.4(3) ?
Na2''1 O3b'1 Na14'1 . . . 112.41(10) 112.41(10) 112.41(10) ?
Na2''1 O3b'1 C2c1 . . . 115.25(11) 115.25(11) 115.25(11) ?
Na2''1 O3b'1 C2d1 . . . 119.40(13) 119.40(13) 119.40(13) ?
Na14'1 O3b'1 C2c1 . . . 126.85(13) 126.85(13) 126.85(13) ?
Na14'1 O3b'1 C2d1 . . . 124.60(15) 124.60(15) 124.60(15) ?
C2c1 O3b'1 C2d1 . . . 5.38(13) 5.38(13) 5.38(13) ?
O3b'1 O3b''1 N1b''1 . . . 55.9(3) 55.9(3) 55.9(3) ?
O3b'1 O3b''1 C7b'1 . . . 46.1(2) 46.1(2) 46.1(2) ?
O3b'1 O3b''1 C7b''1 . . . 68.4(4) 68.4(4) 68.4(4) ?
O3b'1 O3b''1 O24w'1 . . . 108.6(3) 108.6(3) 108.6(3) ?
O3b'1 O3b''1 Na14'1 . . . 65.3(2) 65.3(2) 65.3(2) ?
O3b'1 O3b''1 Na14''1 . . . 110.3(3) 110.3(3) 110.3(3) ?
O3b'1 O3b''1 C2c1 . . . 78.7(3) 78.7(3) 78.7(3) ?
O3b'1 O3b''1 C3c1 . . . 96.7(3) 96.7(3) 96.7(3) ?
O3b'1 O3b''1 H1c3c1 . . . 102.01 102.01 102.01 ?
O3b'1 O3b''1 C2d1 . . . 85.7(3) 85.7(3) 85.7(3) ?
N1b''1 O3b''1 C7b'1 . . . 26.1(2) 26.1(2) 26.1(2) ?
N1b''1 O3b''1 C7b''1 . . . 29.6(4) 29.6(4) 29.6(4) ?
N1b''1 O3b''1 O24w'1 . . . 146.9(3) 146.9(3) 146.9(3) ?
N1b''1 O3b''1 Na14'1 . . . 120.8(3) 120.8(3) 120.8(3) ?
N1b''1 O3b''1 Na14''1 . . . 119.3(3) 119.3(3) 119.3(3) ?
N1b''1 O3b''1 C2c1 . . . 56.70(18) 56.70(18) 56.70(18) ?
N1b''1 O3b''1 C3c1 . . . 87.8(2) 87.8(2) 87.8(2) ?
N1b''1 O3b''1 H1c3c1 . . . 107.61 107.61 107.61 ?
N1b''1 O3b''1 C2d1 . . . 61.4(2) 61.4(2) 61.4(2) ?
C7b'1 O3b''1 C7b''1 . . . 22.3(4) 22.3(4) 22.3(4) ?
C7b'1 O3b''1 O24w'1 . . . 154.6(3) 154.6(3) 154.6(3) ?
C7b'1 O3b''1 Na14'1 . . . 107.6(3) 107.6(3) 107.6(3) ?
C7b'1 O3b''1 Na14''1 . . . 141.7(3) 141.7(3) 141.7(3) ?
C7b'1 O3b''1 C2c1 . . . 39.54(15) 39.54(15) 39.54(15) ?
C7b'1 O3b''1 C3c1 . . . 68.57(19) 68.57(19) 68.57(19) ?
C7b'1 O3b''1 H1c3c1 . . . 85.73 85.73 85.73 ?
C7b'1 O3b''1 C2d1 . . . 46.09(17) 46.09(17) 46.09(17) ?
C7b''1 O3b''1 O24w'1 . . . 176.2(5) 176.2(5) 176.2(5) ?
C7b''1 O3b''1 Na14'1 . . . 128.0(5) 128.0(5) 128.0(5) ?
C7b''1 O3b''1 Na14''1 . . . 145.4(5) 145.4(5) 145.4(5) ?
C7b''1 O3b''1 C2c1 . . . 27.5(4) 27.5(4) 27.5(4) ?
C7b''1 O3b''1 C3c1 . . . 58.5(4) 58.5(4) 58.5(4) ?
C7b''1 O3b''1 H1c3c1 . . . 78.84 78.84 78.84 ?
C7b''1 O3b''1 C2d1 . . . 31.8(4) 31.8(4) 31.8(4) ?
O24w'1 O3b''1 Na14'1 . . . 50.44(10) 50.44(10) 50.44(10) ?
O24w'1 O3b''1 Na14''1 . . . 32.76(10) 32.76(10) 32.76(10) ?
O24w'1 O3b''1 C2c1 . . . 155.4(3) 155.4(3) 155.4(3) ?
O24w'1 O3b''1 C3c1 . . . 124.8(2) 124.8(2) 124.8(2) ?
O24w'1 O3b''1 H1c3c1 . . . 104.23 104.23 104.23 ?
O24w'1 O3b''1 C2d1 . . . 151.6(3) 151.6(3) 151.6(3) ?
Na14'1 O3b''1 Na14''1 . . . 74.69(13) 74.69(13) 74.69(13) ?
Na14'1 O3b''1 C2c1 . . . 118.8(2) 118.8(2) 118.8(2) ?
Na14'1 O3b''1 C3c1 . . . 105.2(2) 105.2(2) 105.2(2) ?
Na14'1 O3b''1 H1c3c1 . . . 88.93 88.93 88.93 ?
Na14'1 O3b''1 C2d1 . . . 122.0(3) 122.0(3) 122.0(3) ?
Na14''1 O3b''1 C2c1 . . . 166.5(3) 166.5(3) 166.5(3) ?
Na14''1 O3b''1 C3c1 . . . 149.2(3) 149.2(3) 149.2(3) ?
Na14''1 O3b''1 H1c3c1 . . . 132.36 132.36 132.36 ?
Na14''1 O3b''1 C2d1 . . . 161.4(3) 161.4(3) 161.4(3) ?
C2c1 O3b''1 C3c1 . . . 31.10(10) 31.10(10) 31.10(10) ?
C2c1 O3b''1 H1c3c1 . . . 51.3 51.3 51.3 ?
C2c1 O3b''1 C2d1 . . . 7.03(13) 7.03(13) 7.03(13) ?
C3c1 O3b''1 H1c3c1 . . . 20.95 20.95 20.95 ?
C3c1 O3b''1 C2d1 . . . 26.95(14) 26.95(14) 26.95(14) ?
H1c3c1 O3b''1 C2d1 . . . 47.79 47.79 47.79 ?
S1b1 N1b1 O1b1 . . . 32.14(10) 31.80(10) 32.82(11) ?
S1b1 N1b1 O2b1 . . . 32.49(10) 31.85(11) 32.85(10) ?
S1b1 N1b1 O3b1 . . . 137.3(2) 136.92(19) 137.55(19) ?
S1b1 N1b1 C7b1 . . . 110.8(3) 110.7(3) 110.9(3) ?
S1b1 N1b1 C1b1 . . . 43.06(10) 42.26(11) 43.53(10) ?
S1b1 N1b1 C2b1 . . . 75.43(14) 73.52(15) 76.44(14) ?
O1b1 N1b1 O2b1 . . . 57.42(11) 57.09(12) 57.62(11) ?
O1b1 N1b1 O3b1 . . . 141.77(18) 138.8(2) 145.68(17) ?
O1b1 N1b1 C7b1 . . . 121.6(3) 119.7(3) 124.4(2) ?
O1b1 N1b1 C1b1 . . . 62.98(12) 62.50(13) 63.27(12) ?
O1b1 N1b1 C2b1 . . . 91.24(14) 88.70(16) 93.75(13) ?
O2b1 N1b1 O3b1 . . . 140.74(18) 135.93(17) 144.5(2) ?
O2b1 N1b1 C7b1 . . . 120.9(3) 117.4(2) 123.4(3) ?
O2b1 N1b1 C1b1 . . . 62.58(12) 62.23(13) 62.81(12) ?
O2b1 N1b1 C2b1 . . . 90.32(15) 88.81(14) 91.95(14) ?
O3b1 N1b1 C7b1 . . . 26.51(19) 26.26(18) 26.65(18) ?
O3b1 N1b1 C1b1 . . . 94.32(14) 93.64(14) 95.14(16) ?
O3b1 N1b1 C2b1 . . . 61.88(12) 60.68(12) 63.85(13) ?
C7b1 N1b1 C1b1 . . . 67.8(2) 67.4(2) 68.5(2) ?
C7b1 N1b1 C2b1 . . . 35.38(19) 34.43(18) 37.2(2) ?
C1b1 N1b1 C2b1 . . . 32.45(9) 31.29(10) 33.07(9) ?
S1b'1 N1b'1 S1b''1 . . . 8.25(12) 8.25(12) 8.25(12) ?
S1b'1 N1b'1 O1b'1 . . . 33.7(4) 33.7(4) 33.7(4) ?
S1b'1 N1b'1 O1b''1 . . . 45.86(17) 45.86(17) 45.86(17) ?
S1b'1 N1b'1 O2b'1 . . . 31.92(9) 31.92(9) 31.92(9) ?
S1b'1 N1b'1 O2b''1 . . . 33.5(7) 33.5(7) 33.5(7) ?
S1b'1 N1b'1 O3b'1 . . . 138.53(18) 138.53(18) 138.53(18) ?
S1b'1 N1b'1 N1b''1 . . . 113.5(5) 113.5(5) 113.5(5) ?
S1b'1 N1b'1 C7b'1 . . . 111.7(2) 111.7(2) 111.7(2) ?
S1b'1 N1b'1 C7b''1 . . . 106.3(2) 106.3(2) 106.3(2) ?
S1b'1 N1b'1 Na2'1 . . . 113.16(15) 113.16(15) 113.16(15) ?
S1b'1 N1b'1 Na2''1 . . . 149.29(18) 149.29(18) 149.29(18) ?
S1b'1 N1b'1 C1c1 . . . 44.21(10) 44.21(10) 44.21(10) ?
S1b'1 N1b'1 C2c1 . . . 76.45(13) 76.45(13) 76.45(13) ?
S1b'1 N1b'1 C1d1 . . . 44.52(13) 44.52(13) 44.52(13) ?
S1b'1 N1b'1 C2d1 . . . 75.22(14) 75.22(14) 75.22(14) ?
S1b''1 N1b'1 O1b'1 . . . 28.5(4) 28.5(4) 28.5(4) ?
S1b''1 N1b'1 O1b''1 . . . 53.9(2) 53.9(2) 53.9(2) ?
S1b''1 N1b'1 O2b'1 . . . 40.15(15) 40.15(15) 40.15(15) ?
S1b''1 N1b'1 O2b''1 . . . 28.3(7) 28.3(7) 28.3(7) ?
S1b''1 N1b'1 O3b'1 . . . 134.7(2) 134.7(2) 134.7(2) ?
S1b''1 N1b'1 N1b''1 . . . 105.3(5) 105.3(5) 105.3(5) ?
S1b''1 N1b'1 C7b'1 . . . 108.3(3) 108.3(3) 108.3(3) ?
S1b''1 N1b'1 C7b''1 . . . 100.7(3) 100.7(3) 100.7(3) ?
S1b''1 N1b'1 Na2'1 . . . 118.2(2) 118.2(2) 118.2(2) ?
S1b''1 N1b'1 Na2''1 . . . 153.5(2) 153.5(2) 153.5(2) ?
S1b''1 N1b'1 C1c1 . . . 41.95(16) 41.95(16) 41.95(16) ?
S1b''1 N1b'1 C2c1 . . . 73.49(18) 73.49(18) 73.49(18) ?
S1b''1 N1b'1 C1d1 . . . 42.48(18) 42.48(18) 42.48(18) ?
S1b''1 N1b'1 C2d1 . . . 71.75(19) 71.75(19) 71.75(19) ?
O1b'1 N1b'1 O1b''1 . . . 68.3(4) 68.3(4) 68.3(4) ?
O1b'1 N1b'1 O2b'1 . . . 58.5(4) 58.5(4) 58.5(4) ?
O1b'1 N1b'1 O2b''1 . . . 0.3(8) 0.3(8) 0.3(8) ?
O1b'1 N1b'1 O3b'1 . . . 139.6(4) 139.6(4) 139.6(4) ?
O1b'1 N1b'1 N1b''1 . . . 92.8(6) 92.8(6) 92.8(6) ?
O1b'1 N1b'1 C7b'1 . . . 120.4(4) 120.4(4) 120.4(4) ?
O1b'1 N1b'1 C7b''1 . . . 105.6(4) 105.6(4) 105.6(4) ?
O1b'1 N1b'1 Na2'1 . . . 105.7(4) 105.7(4) 105.7(4) ?
O1b'1 N1b'1 Na2''1 . . . 132.0(4) 132.0(4) 132.0(4) ?
O1b'1 N1b'1 C1c1 . . . 64.7(4) 64.7(4) 64.7(4) ?
O1b'1 N1b'1 C2c1 . . . 91.3(4) 91.3(4) 91.3(4) ?
O1b'1 N1b'1 C1d1 . . . 65.5(4) 65.5(4) 65.5(4) ?
O1b'1 N1b'1 C2d1 . . . 88.3(4) 88.3(4) 88.3(4) ?
O1b''1 N1b'1 O2b'1 . . . 14.57(17) 14.57(17) 14.57(17) ?
O1b''1 N1b'1 O2b''1 . . . 68.0(7) 68.0(7) 68.0(7) ?
O1b''1 N1b'1 O3b'1 . . . 143.3(2) 143.3(2) 143.3(2) ?
O1b''1 N1b'1 N1b''1 . . . 159.3(5) 159.3(5) 159.3(5) ?
O1b''1 N1b'1 C7b'1 . . . 130.2(3) 130.2(3) 130.2(3) ?
O1b''1 N1b'1 C7b''1 . . . 139.1(3) 139.1(3) 139.1(3) ?
O1b''1 N1b'1 Na2'1 . . . 75.76(19) 75.76(19) 75.76(19) ?
O1b''1 N1b'1 Na2''1 . . . 108.8(2) 108.8(2) 108.8(2) ?
O1b''1 N1b'1 C1c1 . . . 76.69(19) 76.69(19) 76.69(19) ?
O1b''1 N1b'1 C2c1 . . . 103.4(2) 103.4(2) 103.4(2) ?
O1b''1 N1b'1 C1d1 . . . 76.2(2) 76.2(2) 76.2(2) ?
O1b''1 N1b'1 C2d1 . . . 104.7(2) 104.7(2) 104.7(2) ?
O2b'1 N1b'1 O2b''1 . . . 58.1(7) 58.1(7) 58.1(7) ?
O2b'1 N1b'1 O3b'1 . . . 143.83(15) 143.83(15) 143.83(15) ?
O2b'1 N1b'1 N1b''1 . . . 145.2(5) 145.2(5) 145.2(5) ?
O2b'1 N1b'1 C7b'1 . . . 123.4(2) 123.4(2) 123.4(2) ?
O2b'1 N1b'1 C7b''1 . . . 127.8(2) 127.8(2) 127.8(2) ?
O2b'1 N1b'1 Na2'1 . . . 89.39(11) 89.39(11) 89.39(11) ?
O2b'1 N1b'1 Na2''1 . . . 123.26(14) 123.26(14) 123.26(14) ?
O2b'1 N1b'1 C1c1 . . . 63.33(10) 63.33(10) 63.33(10) ?
O2b'1 N1b'1 C2c1 . . . 92.24(12) 92.24(12) 92.24(12) ?
O2b'1 N1b'1 C1d1 . . . 63.01(13) 63.01(13) 63.01(13) ?
O2b'1 N1b'1 C2d1 . . . 92.92(14) 92.92(14) 92.92(14) ?
O2b''1 N1b'1 O3b'1 . . . 139.9(7) 139.9(7) 139.9(7) ?
O2b''1 N1b'1 N1b''1 . . . 93.1(9) 93.1(9) 93.1(9) ?
O2b''1 N1b'1 C7b'1 . . . 120.6(7) 120.6(7) 120.6(7) ?
O2b''1 N1b'1 C7b''1 . . . 105.9(7) 105.9(7) 105.9(7) ?
O2b''1 N1b'1 Na2'1 . . . 105.6(7) 105.6(7) 105.6(7) ?
O2b''1 N1b'1 Na2''1 . . . 132.1(7) 132.1(7) 132.1(7) ?
O2b''1 N1b'1 C1c1 . . . 64.6(7) 64.6(7) 64.6(7) ?
O2b''1 N1b'1 C2c1 . . . 91.4(7) 91.4(7) 91.4(7) ?
O2b''1 N1b'1 C1d1 . . . 65.5(7) 65.5(7) 65.5(7) ?
O2b''1 N1b'1 C2d1 . . . 88.4(7) 88.4(7) 88.4(7) ?
O3b'1 N1b'1 N1b''1 . . . 50.2(5) 50.2(5) 50.2(5) ?
O3b'1 N1b'1 C7b'1 . . . 26.85(15) 26.85(15) 26.85(15) ?
O3b'1 N1b'1 C7b''1 . . . 35.5(2) 35.5(2) 35.5(2) ?
O3b'1 N1b'1 Na2'1 . . . 106.92(12) 106.92(12) 106.92(12) ?
O3b'1 N1b'1 Na2''1 . . . 71.67(11) 71.67(11) 71.67(11) ?
O3b'1 N1b'1 C1c1 . . . 94.38(13) 94.38(13) 94.38(13) ?
O3b'1 N1b'1 C2c1 . . . 62.10(11) 62.10(11) 62.10(11) ?
O3b'1 N1b'1 C1d1 . . . 94.12(16) 94.12(16) 94.12(16) ?
O3b'1 N1b'1 C2d1 . . . 63.34(13) 63.34(13) 63.34(13) ?
N1b''1 N1b'1 C7b'1 . . . 51.7(5) 51.7(5) 51.7(5) ?
N1b''1 N1b'1 C7b''1 . . . 35.9(5) 35.9(5) 35.9(5) ?
N1b''1 N1b'1 Na2'1 . . . 119.3(5) 119.3(5) 119.3(5) ?
N1b''1 N1b'1 Na2''1 . . . 90.0(5) 90.0(5) 90.0(5) ?
N1b''1 N1b'1 C1c1 . . . 87.7(5) 87.7(5) 87.7(5) ?
N1b''1 N1b'1 C2c1 . . . 67.3(5) 67.3(5) 67.3(5) ?
N1b''1 N1b'1 C1d1 . . . 88.4(5) 88.4(5) 88.4(5) ?
N1b''1 N1b'1 C2d1 . . . 64.8(5) 64.8(5) 64.8(5) ?
C7b'1 N1b'1 C7b''1 . . . 18.6(3) 18.6(3) 18.6(3) ?
C7b'1 N1b'1 Na2'1 . . . 132.4(2) 132.4(2) 132.4(2) ?
C7b'1 N1b'1 Na2''1 . . . 98.3(2) 98.3(2) 98.3(2) ?
C7b'1 N1b'1 C1c1 . . . 67.54(18) 67.54(18) 67.54(18) ?
C7b'1 N1b'1 C2c1 . . . 35.26(16) 35.26(16) 35.26(16) ?
C7b'1 N1b'1 C1d1 . . . 67.3(2) 67.3(2) 67.3(2) ?
C7b'1 N1b'1 C2d1 . . . 36.57(18) 36.57(18) 36.57(18) ?
C7b''1 N1b'1 Na2'1 . . . 140.5(2) 140.5(2) 140.5(2) ?
C7b''1 N1b'1 Na2''1 . . . 104.3(2) 104.3(2) 104.3(2) ?
C7b''1 N1b'1 C1c1 . . . 65.2(2) 65.2(2) 65.2(2) ?
C7b''1 N1b'1 C2c1 . . . 35.8(2) 35.8(2) 35.8(2) ?
C7b''1 N1b'1 C1d1 . . . 65.4(2) 65.4(2) 65.4(2) ?
C7b''1 N1b'1 C2d1 . . . 34.9(2) 34.9(2) 34.9(2) ?
Na2'1 N1b'1 Na2''1 . . . 36.19(7) 36.19(7) 36.19(7) ?
Na2'1 N1b'1 C1c1 . . . 152.41(14) 152.41(14) 152.41(14) ?
Na2'1 N1b'1 C2c1 . . . 160.79(17) 160.79(17) 160.79(17) ?
Na2'1 N1b'1 C1d1 . . . 151.89(17) 151.89(17) 151.89(17) ?
Na2'1 N1b'1 C2d1 . . . 164.68(18) 164.68(18) 164.68(18) ?
Na2''1 N1b'1 C1c1 . . . 163.27(17) 163.27(17) 163.27(17) ?
Na2''1 N1b'1 C2c1 . . . 132.99(15) 132.99(15) 132.99(15) ?
Na2''1 N1b'1 C1d1 . . . 162.4(2) 162.4(2) 162.4(2) ?
Na2''1 N1b'1 C2d1 . . . 134.80(17) 134.80(17) 134.80(17) ?
C1c1 N1b'1 C2c1 . . . 32.28(8) 32.28(8) 32.28(8) ?
C1c1 N1b'1 C1d1 . . . 1.14(18) 1.14(18) 1.14(18) ?
C1c1 N1b'1 C2d1 . . . 31.41(11) 31.41(11) 31.41(11) ?
C2c1 N1b'1 C1d1 . . . 32.07(12) 32.07(12) 32.07(12) ?
C2c1 N1b'1 C2d1 . . . 4.04(17) 4.04(17) 4.04(17) ?
C1d1 N1b'1 C2d1 . . . 31.34(14) 31.34(14) 31.34(14) ?
S1b'1 N1b''1 S1b''1 . . . 1.95(10) 1.95(10) 1.95(10) ?
S1b'1 N1b''1 O1b'1 . . . 33.3(4) 33.3(4) 33.3(4) ?
S1b'1 N1b''1 O1b''1 . . . 32.01(14) 32.01(14) 32.01(14) ?
S1b'1 N1b''1 O2b''1 . . . 33.0(7) 33.0(7) 33.0(7) ?
S1b'1 N1b''1 O3b'1 . . . 137.1(3) 137.1(3) 137.1(3) ?
S1b'1 N1b''1 O3b''1 . . . 136.7(3) 136.7(3) 136.7(3) ?
S1b'1 N1b''1 N1b'1 . . . 46.8(4) 46.8(4) 46.8(4) ?
S1b'1 N1b''1 C7b'1 . . . 100.5(4) 100.5(4) 100.5(4) ?
S1b'1 N1b''1 C7b''1 . . . 110.6(4) 110.6(4) 110.6(4) ?
S1b'1 N1b''1 Na2''1 . . . 116.3(3) 116.3(3) 116.3(3) ?
S1b'1 N1b''1 C1c1 . . . 42.90(12) 42.90(12) 42.90(12) ?
S1b'1 N1b''1 C2c1 . . . 73.9(2) 73.9(2) 73.9(2) ?
S1b'1 N1b''1 C1d1 . . . 42.42(15) 42.42(15) 42.42(15) ?
S1b'1 N1b''1 C2d1 . . . 74.8(2) 74.8(2) 74.8(2) ?
S1b''1 N1b''1 O1b'1 . . . 31.4(4) 31.4(4) 31.4(4) ?
S1b''1 N1b''1 O1b''1 . . . 33.56(19) 33.56(19) 33.56(19) ?
S1b''1 N1b''1 O2b''1 . . . 31.2(7) 31.2(7) 31.2(7) ?
S1b''1 N1b''1 O3b'1 . . . 138.6(4) 138.6(4) 138.6(4) ?
S1b''1 N1b''1 O3b''1 . . . 136.8(4) 136.8(4) 136.8(4) ?
S1b''1 N1b''1 N1b'1 . . . 48.4(4) 48.4(4) 48.4(4) ?
S1b''1 N1b''1 C7b'1 . . . 101.8(4) 101.8(4) 101.8(4) ?
S1b''1 N1b''1 C7b''1 . . . 110.9(5) 110.9(5) 110.9(5) ?
S1b''1 N1b''1 Na2''1 . . . 117.4(3) 117.4(3) 117.4(3) ?
S1b''1 N1b''1 C1c1 . . . 43.11(17) 43.11(17) 43.11(17) ?
S1b''1 N1b''1 C2c1 . . . 74.3(2) 74.3(2) 74.3(2) ?
S1b''1 N1b''1 C1d1 . . . 42.72(19) 42.72(19) 42.72(19) ?
S1b''1 N1b''1 C2d1 . . . 75.1(2) 75.1(2) 75.1(2) ?
O1b'1 N1b''1 O1b''1 . . . 57.3(4) 57.3(4) 57.3(4) ?
O1b'1 N1b''1 O2b''1 . . . 0.3(8) 0.3(8) 0.3(8) ?
O1b'1 N1b''1 O3b'1 . . . 163.0(5) 163.0(5) 163.0(5) ?
O1b'1 N1b''1 O3b''1 . . . 138.7(5) 138.7(5) 138.7(5) ?
O1b'1 N1b''1 N1b'1 . . . 70.7(6) 70.7(6) 70.7(6) ?
O1b'1 N1b''1 C7b'1 . . . 126.8(5) 126.8(5) 126.8(5) ?
O1b'1 N1b''1 C7b''1 . . . 119.5(5) 119.5(5) 119.5(5) ?
O1b'1 N1b''1 Na2''1 . . . 120.2(4) 120.2(4) 120.2(4) ?
O1b'1 N1b''1 C1c1 . . . 61.6(4) 61.6(4) 61.6(4) ?
O1b'1 N1b''1 C2c1 . . . 91.8(4) 91.8(4) 91.8(4) ?
O1b'1 N1b''1 C1d1 . . . 62.2(4) 62.2(4) 62.2(4) ?
O1b'1 N1b''1 C2d1 . . . 90.0(4) 90.0(4) 90.0(4) ?
O1b''1 N1b''1 O2b''1 . . . 57.0(7) 57.0(7) 57.0(7) ?
O1b''1 N1b''1 O3b'1 . . . 123.0(3) 123.0(3) 123.0(3) ?
O1b''1 N1b''1 O3b''1 . . . 144.2(3) 144.2(3) 144.2(3) ?
O1b''1 N1b''1 N1b'1 . . . 14.9(4) 14.9(4) 14.9(4) ?
O1b''1 N1b''1 C7b'1 . . . 98.3(4) 98.3(4) 98.3(4) ?
O1b''1 N1b''1 C7b''1 . . . 124.2(4) 124.2(4) 124.2(4) ?
O1b''1 N1b''1 Na2''1 . . . 85.9(2) 85.9(2) 85.9(2) ?
O1b''1 N1b''1 C1c1 . . . 64.89(18) 64.89(18) 64.89(18) ?
O1b''1 N1b''1 C2c1 . . . 88.7(2) 88.7(2) 88.7(2) ?
O1b''1 N1b''1 C1d1 . . . 63.7(2) 63.7(2) 63.7(2) ?
O1b''1 N1b''1 C2d1 . . . 92.1(2) 92.1(2) 92.1(2) ?
O2b''1 N1b''1 O3b'1 . . . 163.0(7) 163.0(7) 163.0(7) ?
O2b''1 N1b''1 O3b''1 . . . 138.9(7) 138.9(7) 138.9(7) ?
O2b''1 N1b''1 N1b'1 . . . 70.5(8) 70.5(8) 70.5(8) ?
O2b''1 N1b''1 C7b'1 . . . 126.7(8) 126.7(8) 126.7(8) ?
O2b''1 N1b''1 C7b''1 . . . 119.6(8) 119.6(8) 119.6(8) ?
O2b''1 N1b''1 Na2''1 . . . 120.1(7) 120.1(7) 120.1(7) ?
O2b''1 N1b''1 C1c1 . . . 61.6(7) 61.6(7) 61.6(7) ?
O2b''1 N1b''1 C2c1 . . . 91.8(7) 91.8(7) 91.8(7) ?
O2b''1 N1b''1 C1d1 . . . 62.1(7) 62.1(7) 62.1(7) ?
O2b''1 N1b''1 C2d1 . . . 90.0(7) 90.0(7) 90.0(7) ?
O3b'1 N1b''1 O3b''1 . . . 30.00(17) 30.00(17) 30.00(17) ?
O3b'1 N1b''1 N1b'1 . . . 112.3(6) 112.3(6) 112.3(6) ?
O3b'1 N1b''1 C7b'1 . . . 37.8(3) 37.8(3) 37.8(3) ?
O3b'1 N1b''1 C7b''1 . . . 44.4(3) 44.4(3) 44.4(3) ?
O3b'1 N1b''1 Na2''1 . . . 75.8(2) 75.8(2) 75.8(2) ?
O3b'1 N1b''1 C1c1 . . . 102.2(3) 102.2(3) 102.2(3) ?
O3b'1 N1b''1 C2c1 . . . 71.4(2) 71.4(2) 71.4(2) ?
O3b'1 N1b''1 C1d1 . . . 101.9(3) 101.9(3) 101.9(3) ?
O3b'1 N1b''1 C2d1 . . . 73.1(2) 73.1(2) 73.1(2) ?
O3b''1 N1b''1 N1b'1 . . . 138.6(6) 138.6(6) 138.6(6) ?
O3b''1 N1b''1 C7b'1 . . . 45.9(3) 45.9(3) 45.9(3) ?
O3b''1 N1b''1 C7b''1 . . . 26.0(3) 26.0(3) 26.0(3) ?
O3b''1 N1b''1 Na2''1 . . . 99.3(2) 99.3(2) 99.3(2) ?
O3b''1 N1b''1 C1c1 . . . 93.8(2) 93.8(2) 93.8(2) ?
O3b''1 N1b''1 C2c1 . . . 63.2(2) 63.2(2) 63.2(2) ?
O3b''1 N1b''1 C1d1 . . . 94.2(3) 94.2(3) 94.2(3) ?
O3b''1 N1b''1 C2d1 . . . 61.8(2) 61.8(2) 61.8(2) ?
N1b'1 N1b''1 C7b'1 . . . 95.0(6) 95.0(6) 95.0(6) ?
N1b'1 N1b''1 C7b''1 . . . 125.6(7) 125.6(7) 125.6(7) ?
N1b'1 N1b''1 Na2''1 . . . 72.3(5) 72.3(5) 72.3(5) ?
N1b'1 N1b''1 C1c1 . . . 75.8(5) 75.8(5) 75.8(5) ?
N1b'1 N1b''1 C2c1 . . . 94.6(5) 94.6(5) 94.6(5) ?
N1b'1 N1b''1 C1d1 . . . 74.4(5) 74.4(5) 74.4(5) ?
N1b'1 N1b''1 C2d1 . . . 99.0(5) 99.0(5) 99.0(5) ?
C7b'1 N1b''1 C7b''1 . . . 33.4(4) 33.4(4) 33.4(4) ?
C7b'1 N1b''1 Na2''1 . . . 101.5(4) 101.5(4) 101.5(4) ?
C7b'1 N1b''1 C1c1 . . . 65.2(3) 65.2(3) 65.2(3) ?
C7b'1 N1b''1 C2c1 . . . 36.9(3) 36.9(3) 36.9(3) ?
C7b'1 N1b''1 C1d1 . . . 64.7(3) 64.7(3) 64.7(3) ?
C7b'1 N1b''1 C2d1 . . . 40.4(3) 40.4(3) 40.4(3) ?
C7b''1 N1b''1 Na2''1 . . . 120.1(4) 120.1(4) 120.1(4) ?
C7b''1 N1b''1 C1c1 . . . 67.8(3) 67.8(3) 67.8(3) ?
C7b''1 N1b''1 C2c1 . . . 37.5(3) 37.5(3) 37.5(3) ?
C7b''1 N1b''1 C1d1 . . . 68.2(4) 68.2(4) 68.2(4) ?
C7b''1 N1b''1 C2d1 . . . 35.8(3) 35.8(3) 35.8(3) ?
Na2''1 N1b''1 C1c1 . . . 144.2(3) 144.2(3) 144.2(3) ?
Na2''1 N1b''1 C2c1 . . . 136.6(3) 136.6(3) 136.6(3) ?
Na2''1 N1b''1 C1d1 . . . 142.6(3) 142.6(3) 142.6(3) ?
Na2''1 N1b''1 C2d1 . . . 141.2(3) 141.2(3) 141.2(3) ?
C1c1 N1b''1 C2c1 . . . 31.74(11) 31.74(11) 31.74(11) ?
C1c1 N1b''1 C1d1 . . . 1.65(16) 1.65(16) 1.65(16) ?
C1c1 N1b''1 C2d1 . . . 32.02(13) 32.02(13) 32.02(13) ?
C2c1 N1b''1 C1d1 . . . 31.84(14) 31.84(14) 31.84(14) ?
C2c1 N1b''1 C2d1 . . . 5.55(18) 5.55(18) 5.55(18) ?
C1d1 N1b''1 C2d1 . . . 32.42(16) 32.42(16) 32.42(16) ?
S1b1 C7b1 O3b1 . . . 161.6(3) 161.4(3) 161.7(3) ?
S1b1 C7b1 N1b1 . . . 37.84(17) 37.78(17) 37.88(17) ?
S1b1 C7b1 C1b1 . . . 42.42(9) 41.96(9) 42.76(8) ?
S1b1 C7b1 C2b1 . . . 74.97(17) 72.53(17) 76.60(17) ?
S1b1 C7b1 C3b1 . . . 100.33(14) 99.43(15) 100.85(14) ?
O3b1 C7b1 N1b1 . . . 123.8(4) 123.6(3) 124.1(3) ?
O3b1 C7b1 C1b1 . . . 156.0(3) 155.4(3) 156.5(3) ?
O3b1 C7b1 C2b1 . . . 123.4(3) 121.5(3) 125.9(4) ?
O3b1 C7b1 C3b1 . . . 98.1(2) 97.3(2) 99.0(3) ?
N1b1 C7b1 C1b1 . . . 80.2(2) 79.8(2) 80.5(2) ?
N1b1 C7b1 C2b1 . . . 112.8(3) 110.4(3) 114.4(3) ?
N1b1 C7b1 C3b1 . . . 138.1(3) 137.2(3) 138.7(2) ?
C1b1 C7b1 C2b1 . . . 32.63(13) 30.58(14) 34.02(13) ?
C1b1 C7b1 C3b1 . . . 57.94(11) 57.47(12) 58.17(11) ?
C2b1 C7b1 C3b1 . . . 25.37(13) 24.26(13) 26.90(14) ?
S1b'1 C7b'1 S1b''1 . . . 5.65(7) 5.65(7) 5.65(7) ?
S1b'1 C7b'1 O3b'1 . . . 161.6(3) 161.6(3) 161.6(3) ?
S1b'1 C7b'1 O3b''1 . . . 146.8(2) 146.8(2) 146.8(2) ?
S1b'1 C7b'1 N1b'1 . . . 37.56(14) 37.56(14) 37.56(14) ?
S1b'1 C7b'1 N1b''1 . . . 54.2(3) 54.2(3) 54.2(3) ?
S1b'1 C7b'1 C7b''1 . . . 111.4(5) 111.4(5) 111.4(5) ?
S1b'1 C7b'1 C1c1 . . . 43.44(8) 43.44(8) 43.44(8) ?
S1b'1 C7b'1 C2c1 . . . 76.13(15) 76.13(15) 76.13(15) ?
S1b'1 C7b'1 C3c1 . . . 100.74(12) 100.74(12) 100.74(12) ?
S1b'1 C7b'1 C1d1 . . . 42.16(12) 42.16(12) 42.16(12) ?
S1b'1 C7b'1 C2d1 . . . 78.59(18) 78.59(18) 78.59(18) ?
S1b''1 C7b'1 O3b'1 . . . 157.6(3) 157.6(3) 157.6(3) ?
S1b''1 C7b'1 O3b''1 . . . 143.3(3) 143.3(3) 143.3(3) ?
S1b''1 C7b'1 N1b'1 . . . 34.42(15) 34.42(15) 34.42(15) ?
S1b''1 C7b'1 N1b''1 . . . 48.7(3) 48.7(3) 48.7(3) ?
S1b''1 C7b'1 C7b''1 . . . 109.4(6) 109.4(6) 109.4(6) ?
S1b''1 C7b'1 C1c1 . . . 47.26(10) 47.26(10) 47.26(10) ?
S1b''1 C7b'1 C2c1 . . . 79.72(17) 79.72(17) 79.72(17) ?
S1b''1 C7b'1 C3c1 . . . 104.33(15) 104.33(15) 104.33(15) ?
S1b''1 C7b'1 C1d1 . . . 46.11(14) 46.11(14) 46.11(14) ?
S1b''1 C7b'1 C2d1 . . . 81.7(2) 81.7(2) 81.7(2) ?
O3b'1 C7b'1 O3b''1 . . . 41.6(2) 41.6(2) 41.6(2) ?
O3b'1 C7b'1 N1b'1 . . . 124.0(3) 124.0(3) 124.0(3) ?
O3b'1 C7b'1 N1b''1 . . . 110.9(4) 110.9(4) 110.9(4) ?
O3b'1 C7b'1 C7b''1 . . . 79.0(5) 79.0(5) 79.0(5) ?
O3b'1 C7b'1 C1c1 . . . 155.0(3) 155.0(3) 155.0(3) ?
O3b'1 C7b'1 C2c1 . . . 122.3(3) 122.3(3) 122.3(3) ?
O3b'1 C7b'1 C3c1 . . . 97.7(2) 97.7(2) 97.7(2) ?
O3b'1 C7b'1 C1d1 . . . 156.2(3) 156.2(3) 156.2(3) ?
O3b'1 C7b'1 C2d1 . . . 119.7(3) 119.7(3) 119.7(3) ?
O3b''1 C7b'1 N1b'1 . . . 139.7(3) 139.7(3) 139.7(3) ?
O3b''1 C7b'1 N1b''1 . . . 108.1(4) 108.1(4) 108.1(4) ?
O3b''1 C7b'1 C7b''1 . . . 37.4(5) 37.4(5) 37.4(5) ?
O3b''1 C7b'1 C1c1 . . . 121.1(2) 121.1(2) 121.1(2) ?
O3b''1 C7b'1 C2c1 . . . 93.4(3) 93.4(3) 93.4(3) ?
O3b''1 C7b'1 C3c1 . . . 73.1(2) 73.1(2) 73.1(2) ?
O3b''1 C7b'1 C1d1 . . . 122.9(3) 122.9(3) 122.9(3) ?
O3b''1 C7b'1 C2d1 . . . 88.2(3) 88.2(3) 88.2(3) ?
N1b'1 C7b'1 N1b''1 . . . 33.3(4) 33.3(4) 33.3(4) ?
N1b'1 C7b'1 C7b''1 . . . 127.1(6) 127.1(6) 127.1(6) ?
N1b'1 C7b'1 C1c1 . . . 80.96(18) 80.96(18) 80.96(18) ?
N1b'1 C7b'1 C2c1 . . . 113.7(2) 113.7(2) 113.7(2) ?
N1b'1 C7b'1 C3c1 . . . 138.2(2) 138.2(2) 138.2(2) ?
N1b'1 C7b'1 C1d1 . . . 79.6(2) 79.6(2) 79.6(2) ?
N1b'1 C7b'1 C2d1 . . . 116.1(3) 116.1(3) 116.1(3) ?
N1b''1 C7b'1 C7b''1 . . . 96.5(7) 96.5(7) 96.5(7) ?
N1b''1 C7b'1 C1c1 . . . 90.9(4) 90.9(4) 90.9(4) ?
N1b''1 C7b'1 C2c1 . . . 118.0(4) 118.0(4) 118.0(4) ?
N1b''1 C7b'1 C3c1 . . . 137.3(4) 137.3(4) 137.3(4) ?
N1b''1 C7b'1 C1d1 . . . 90.4(4) 90.4(4) 90.4(4) ?
N1b''1 C7b'1 C2d1 . . . 116.3(4) 116.3(4) 116.3(4) ?
C7b''1 C7b'1 C1c1 . . . 86.7(5) 86.7(5) 86.7(5) ?
C7b''1 C7b'1 C2c1 . . . 67.1(6) 67.1(6) 67.1(6) ?
C7b''1 C7b'1 C3c1 . . . 57.6(6) 57.6(6) 57.6(6) ?
C7b''1 C7b'1 C1d1 . . . 88.4(5) 88.4(5) 88.4(5) ?
C7b''1 C7b'1 C2d1 . . . 60.8(6) 60.8(6) 60.8(6) ?
C1c1 C7b'1 C2c1 . . . 32.72(12) 32.72(12) 32.72(12) ?
C1c1 C7b'1 C3c1 . . . 57.31(11) 57.31(11) 57.31(11) ?
C1c1 C7b'1 C1d1 . . . 1.79(13) 1.79(13) 1.79(13) ?
C1c1 C7b'1 C2d1 . . . 35.72(16) 35.72(16) 35.72(16) ?
C2c1 C7b'1 C3c1 . . . 24.63(13) 24.63(13) 24.63(13) ?
C2c1 C7b'1 C1d1 . . . 34.08(15) 34.08(15) 34.08(15) ?
C2c1 C7b'1 C2d1 . . . 6.4(2) 6.4(2) 6.4(2) ?
C3c1 C7b'1 C1d1 . . . 58.62(14) 58.62(14) 58.62(14) ?
C3c1 C7b'1 C2d1 . . . 23.2(2) 23.2(2) 23.2(2) ?
C1d1 C7b'1 C2d1 . . . 37.26(18) 37.26(18) 37.26(18) ?
S1b''1 C7b''1 O3b'1 . . . 117.3(4) 117.3(4) 117.3(4) ?
S1b''1 C7b''1 O3b''1 . . . 162.1(6) 162.1(6) 162.1(6) ?
S1b''1 C7b''1 N1b'1 . . . 29.98(14) 29.98(14) 29.98(14) ?
S1b''1 C7b''1 N1b''1 . . . 37.8(3) 37.8(3) 37.8(3) ?
S1b''1 C7b''1 C7b'1 . . . 53.7(5) 53.7(5) 53.7(5) ?
S1b''1 C7b''1 C1c1 . . . 43.30(13) 43.30(13) 43.30(13) ?
S1b''1 C7b''1 C2c1 . . . 69.1(3) 69.1(3) 69.1(3) ?
S1b''1 C7b''1 C3c1 . . . 103.4(2) 103.4(2) 103.4(2) ?
S1b''1 C7b''1 H1c3c1 . . . 125.69 125.69 125.69 ?
S1b''1 C7b''1 C1d1 . . . 41.62(15) 41.62(15) 41.62(15) ?
S1b''1 C7b''1 C2d1 . . . 74.7(3) 74.7(3) 74.7(3) ?
S1b''1 C7b''1 C3d1 . . . 98.5(2) 98.5(2) 98.5(2) ?
O3b'1 C7b''1 O3b''1 . . . 53.4(4) 53.4(4) 53.4(4) ?
O3b'1 C7b''1 N1b'1 . . . 88.3(4) 88.3(4) 88.3(4) ?
O3b'1 C7b''1 N1b''1 . . . 89.5(5) 89.5(5) 89.5(5) ?
O3b'1 C7b''1 C7b'1 . . . 66.9(5) 66.9(5) 66.9(5) ?
O3b'1 C7b''1 C1c1 . . . 137.2(4) 137.2(4) 137.2(4) ?
O3b'1 C7b''1 C2c1 . . . 124.4(5) 124.4(5) 124.4(5) ?
O3b'1 C7b''1 C3c1 . . . 111.1(4) 111.1(4) 111.1(4) ?
O3b'1 C7b''1 H1c3c1 . . . 92.83 92.83 92.83 ?
O3b'1 C7b''1 C1d1 . . . 135.3(5) 135.3(5) 135.3(5) ?
O3b'1 C7b''1 C2d1 . . . 130.8(6) 130.8(6) 130.8(6) ?
O3b'1 C7b''1 C3d1 . . . 119.0(4) 119.0(4) 119.0(4) ?
O3b''1 C7b''1 N1b'1 . . . 134.6(6) 134.6(6) 134.6(6) ?
O3b''1 C7b''1 N1b''1 . . . 124.4(6) 124.4(6) 124.4(6) ?
O3b''1 C7b''1 C7b'1 . . . 120.3(8) 120.3(8) 120.3(8) ?
O3b''1 C7b''1 C1c1 . . . 154.5(6) 154.5(6) 154.5(6) ?
O3b''1 C7b''1 C2c1 . . . 128.7(6) 128.7(6) 128.7(6) ?
O3b''1 C7b''1 C3c1 . . . 94.5(5) 94.5(5) 94.5(5) ?
O3b''1 C7b''1 H1c3c1 . . . 71.99 71.99 71.99 ?
O3b''1 C7b''1 C1d1 . . . 156.3(6) 156.3(6) 156.3(6) ?
O3b''1 C7b''1 C2d1 . . . 123.2(6) 123.2(6) 123.2(6) ?
O3b''1 C7b''1 C3d1 . . . 99.4(5) 99.4(5) 99.4(5) ?
N1b'1 C7b''1 N1b''1 . . . 18.5(3) 18.5(3) 18.5(3) ?
N1b'1 C7b''1 C7b'1 . . . 34.3(5) 34.3(5) 34.3(5) ?
N1b'1 C7b''1 C1c1 . . . 70.1(2) 70.1(2) 70.1(2) ?
N1b'1 C7b''1 C2c1 . . . 91.4(4) 91.4(4) 91.4(4) ?
N1b'1 C7b''1 C3c1 . . . 124.7(3) 124.7(3) 124.7(3) ?
N1b'1 C7b''1 H1c3c1 . . . 141.28 141.28 141.28 ?
N1b'1 C7b''1 C1d1 . . . 68.0(2) 68.0(2) 68.0(2) ?
N1b'1 C7b''1 C2d1 . . . 99.5(4) 99.5(4) 99.5(4) ?
N1b'1 C7b''1 C3d1 . . . 122.4(3) 122.4(3) 122.4(3) ?
N1b''1 C7b''1 C7b'1 . . . 50.1(5) 50.1(5) 50.1(5) ?
N1b''1 C7b''1 C1c1 . . . 81.1(4) 81.1(4) 81.1(4) ?
N1b''1 C7b''1 C2c1 . . . 105.9(5) 105.9(5) 105.9(5) ?
N1b''1 C7b''1 C3c1 . . . 140.3(5) 140.3(5) 140.3(5) ?
N1b''1 C7b''1 H1c3c1 . . . 159.59 159.59 159.59 ?
N1b''1 C7b''1 C1d1 . . . 79.3(4) 79.3(4) 79.3(4) ?
N1b''1 C7b''1 C2d1 . . . 112.3(5) 112.3(5) 112.3(5) ?
N1b''1 C7b''1 C3d1 . . . 136.1(4) 136.1(4) 136.1(4) ?
C7b'1 C7b''1 C1c1 . . . 75.3(5) 75.3(5) 75.3(5) ?
C7b'1 C7b''1 C2c1 . . . 82.8(6) 82.8(6) 82.8(6) ?
C7b'1 C7b''1 C3c1 . . . 106.1(6) 106.1(6) 106.1(6) ?
C7b'1 C7b''1 H1c3c1 . . . 112.78 112.78 112.78 ?
C7b'1 C7b''1 C1d1 . . . 73.0(5) 73.0(5) 73.0(5) ?
C7b'1 C7b''1 C2d1 . . . 93.4(6) 93.4(6) 93.4(6) ?
C7b'1 C7b''1 C3d1 . . . 108.4(6) 108.4(6) 108.4(6) ?
C1c1 C7b''1 C2c1 . . . 27.6(2) 27.6(2) 27.6(2) ?
C1c1 C7b''1 C3c1 . . . 60.58(18) 60.58(18) 60.58(18) ?
C1c1 C7b''1 H1c3c1 . . . 83.51 83.51 83.51 ?
C1c1 C7b''1 C1d1 . . . 2.41(12) 2.41(12) 2.41(12) ?
C1c1 C7b''1 C2d1 . . . 31.4(2) 31.4(2) 31.4(2) ?
C1c1 C7b''1 C3d1 . . . 55.20(17) 55.20(17) 55.20(17) ?
C2c1 C7b''1 C3c1 . . . 34.5(2) 34.5(2) 34.5(2) ?
C2c1 C7b''1 H1c3c1 . . . 56.68 56.68 56.68 ?
C2c1 C7b''1 C1d1 . . . 28.5(2) 28.5(2) 28.5(2) ?
C2c1 C7b''1 C2d1 . . . 10.6(2) 10.6(2) 10.6(2) ?
C2c1 C7b''1 C3d1 . . . 31.0(2) 31.0(2) 31.0(2) ?
C3c1 C7b''1 H1c3c1 . . . 23.08 23.08 23.08 ?
C3c1 C7b''1 C1d1 . . . 62.0(2) 62.0(2) 62.0(2) ?
C3c1 C7b''1 C2d1 . . . 29.3(2) 29.3(2) 29.3(2) ?
C3c1 C7b''1 C3d1 . . . 7.9(2) 7.9(2) 7.9(2) ?
H1c3c1 C7b''1 C1d1 . . . 84.81 84.81 84.81 ?
H1c3c1 C7b''1 C2d1 . . . 52.36 52.36 52.36 ?
H1c3c1 C7b''1 C3d1 . . . 29.69 29.69 29.69 ?
C1d1 C7b''1 C2d1 . . . 33.0(2) 33.0(2) 33.0(2) ?
C1d1 C7b''1 C3d1 . . . 56.84(19) 56.84(19) 56.84(19) ?
C2d1 C7b''1 C3d1 . . . 23.8(2) 23.8(2) 23.8(2) ?
Na61 O28w1 Na21 . . . 115.30(17) 95.44(15) 125.81(18) ?
Na2''1 O28w1 Na16'1 . . . 79.84(10) 79.84(10) 79.84(10) ?
Na2''1 O28w1 Na14''1 . . . 127.26(13) 127.26(13) 127.26(13) ?
Na16'1 O28w1 Na14''1 . . . 99.18(11) 99.18(11) 99.18(11) ?
O3b O18w1 Na6 3_5555 . 3_5555 93.05(13) 88.45(12) 101.49(13) ?
O3b O18w1 O1b1 3_5555 . 3_5555 127.50(13) 119.52(12) 135.48(13) ?
O3b O18w1 Na21 3_5555 . . 63.15(14) 43.68(13) 100.64(15) ?
Na6 O18w1 O1b1 3_5555 . 3_5555 69.39(11) 45.90(9) 92.88(13) ?
Na6 O18w1 Na21 3_5555 . . 134.02(18) 125.56(19) 150.84(17) ?
O1b1 O18w1 Na21 3_5555 . . 126.16(17) 121.78(16) 130.54(17) ?
O3b O19w'1 Na16 3_5555 . 3_5555 109.27(14) 109.27(14) 109.27(14) ?
O3b O19w'1 O19w''1 3_5555 . . 106.3(4) 106.3(4) 106.3(4) ?
O3b O19w'1 Na2'1 3_5555 . . 126.69(15) 126.69(15) 126.69(15) ?
O3b O19w'1 Na2''1 3_5555 . . 122.75(15) 122.75(15) 122.75(15) ?
Na16 O19w'1 O19w''1 3_5555 . . 87.4(4) 87.4(4) 87.4(4) ?
Na16 O19w'1 Na2'1 3_5555 . . 114.77(13) 114.77(13) 114.77(13) ?
Na16 O19w'1 Na2''1 3_5555 . . 126.90(15) 126.90(15) 126.90(15) ?
O19w''1 O19w'1 Na2'1 . . . 49.7(4) 49.7(4) 49.7(4) ?
O19w''1 O19w'1 Na2''1 . . . 87.9(4) 87.9(4) 87.9(4) ?
Na2'1 O19w'1 Na2''1 . . . 38.19(8) 38.19(8) 38.19(8) ?
Na16 O19w''1 O19w'1 3_5555 . . 74.5(3) 74.5(3) 74.5(3) ?
Na16 O19w''1 Na2'1 3_5555 . . 128.8(2) 128.8(2) 128.8(2) ?
Na16 O19w''1 Na2''1 3_5555 . . 119.06(18) 119.06(18) 119.06(18) ?
O19w'1 O19w''1 Na2'1 . . . 113.2(4) 113.2(4) 113.2(4) ?
O19w'1 O19w''1 Na2''1 . . . 74.1(4) 74.1(4) 74.1(4) ?
Na2'1 O19w''1 Na2''1 . . . 39.06(10) 39.06(10) 39.06(10) ?
O1a O24w'1 O2b 3_5555 . 1_6555 79.79(11) 79.79(11) 79.79(11) ?
O1a O24w'1 O3b''1 3_5555 . . 81.44(14) 81.44(14) 81.44(14) ?
O1a O24w'1 O24w''1 3_5555 . . 144.4(3) 144.4(3) 144.4(3) ?
O1a O24w'1 Na14'1 3_5555 . . 141.89(13) 141.89(13) 141.89(13) ?
O1a O24w'1 Na14''1 3_5555 . . 59.31(14) 59.31(14) 59.31(14) ?
O2b O24w'1 O3b''1 1_6555 . . 119.31(16) 119.31(16) 119.31(16) ?
O2b O24w'1 O24w''1 1_6555 . . 131.0(3) 131.0(3) 131.0(3) ?
O2b O24w'1 Na14'1 1_6555 . . 125.22(14) 125.22(14) 125.22(14) ?
O2b O24w'1 Na14''1 1_6555 . . 62.03(13) 62.03(13) 62.03(13) ?
O3b''1 O24w'1 O24w''1 . . . 93.8(3) 93.8(3) 93.8(3) ?
O3b''1 O24w'1 Na14'1 . . . 61.64(13) 61.64(13) 61.64(13) ?
O3b''1 O24w'1 Na14''1 . . . 58.72(16) 58.72(16) 58.72(16) ?
O24w''1 O24w'1 Na14'1 . . . 40.6(3) 40.6(3) 40.6(3) ?
O24w''1 O24w'1 Na14''1 . . . 144.7(4) 144.7(4) 144.7(4) ?
Na14'1 O24w'1 Na14''1 . . . 104.06(17) 104.06(17) 104.06(17) ?
O1b O24w''1 O24w'1 1_6655 . . 132.3(3) 132.3(3) 132.3(3) ?
O1b O24w''1 Na14'1 1_6655 . . 64.66(14) 64.66(14) 64.66(14) ?
O1b O24w''1 Na14''1 1_6655 . . 125.24(18) 125.24(18) 125.24(18) ?
O1b O24w''1 H1c4a1 1_6655 . 3_6555 83.85 83.85 83.85 ?
O24w'1 O24w''1 Na14'1 . . . 118.7(4) 118.7(4) 118.7(4) ?
O24w'1 O24w''1 Na14''1 . . . 21.9(2) 21.9(2) 21.9(2) ?
O24w'1 O24w''1 H1c4a1 . . 3_6555 103.56 103.56 103.56 ?
Na14'1 O24w''1 Na14''1 . . . 96.73(18) 96.73(18) 96.73(18) ?
Na14'1 O24w''1 H1c4a1 . . 3_6555 137.45 137.45 137.45 ?
Na14''1 O24w''1 H1c4a1 . . 3_6555 125.38 125.38 125.38 ?
O1b O23w1 O2b 3_5655 . 3_5555 119.91(16) 108.4(2) 133.97(14) ?
O1b O23w1 O3a1 3_5655 . . 101.97(14) 93.45(17) 112.29(14) ?
O1b O23w1 Na61 3_5655 . . 118.50(19) 110.65(14) 130.4(3) ?
O1b O23w1 Na61 3_5655 . 3_6555 68.68(12) 41.15(10) 96.21(14) ?
O1b O23w1 Na16'1 3_5655 . 3_6555 108.6(2) 108.6(2) 108.6(2) ?
O1b O23w1 Na16''1 3_5655 . 3_6555 93.8(2) 93.8(2) 93.8(2) ?
O1b O23w1 H1c3a1 3_5655 . . 67.69 59.8 78.71 ?
O2b O23w1 O3a1 3_5555 . . 96.51(14) 82.14(16) 121.80(15) ?
O2b O23w1 Na61 3_5555 . . 108.93(19) 101.36(15) 118.0(3) ?
O2b O23w1 Na61 3_5555 . 3_6555 65.60(12) 46.10(11) 85.09(13) ?
O2b O23w1 Na16'1 3_5555 . 3_6555 83.5(2) 83.5(2) 83.5(2) ?
O2b O23w1 Na16''1 3_5555 . 3_6555 106.0(2) 106.0(2) 106.0(2) ?
O2b O23w1 H1c3a1 3_5555 . . 79.18 64.81 98.97 ?
O3a1 O23w1 Na61 . . . 92.40(14) 77.23(16) 102.36(14) ?
O3a1 O23w1 Na61 . . 3_6555 134.97(17) 128.75(17) 141.19(17) ?
O3a1 O23w1 Na16'1 . . 3_6555 156.6(2) 156.6(2) 156.6(2) ?
O3a1 O23w1 Na16''1 . . 3_6555 166.7(2) 166.7(2) 166.7(2) ?
O3a1 O23w1 H1c3a1 . . . 55.83 43.63 62.55 ?
Na61 O23w1 Na61 . . 3_6555 101.53(15) 100.00(15) 103.07(16) ?
Na61 O23w1 Na16'1 . . 3_6555 93.5(2) 93.5(2) 93.5(2) ?
Na61 O23w1 Na16''1 . . 3_6555 89.6(2) 89.6(2) 89.6(2) ?
Na61 O23w1 H1c3a1 . . . 145.58 120.81 162.9 ?
Na61 O23w1 H1c3a1 3_6555 . . 86.62 85.51 87.74 ?
Na16'1 O23w1 Na16''1 3_6555 . 3_6555 23.82(13) 23.82(13) 23.82(13) ?
O1b Na61 O2b 1_6655 . 1_6555 115.78(12) 86.98(14) 135.09(11) ?
O1b Na61 O18w 1_6655 . 3_5655 74.27(11) 51.69(8) 85.74(10) ?
O1b Na61 O28w1 1_6655 . . 162.19(15) 156.20(13) 170.33(19) ?
O1b Na61 O24w1 1_6655 . . 80.38(13) 76.09(10) 86.37(16) ?
O1b Na61 O23w1 1_6655 . . 95.33(16) 79.82(18) 107.91(17) ?
O1b Na61 O23w1 1_6655 . 3_6555 71.58(15) 46.10(14) 97.06(16) ?
O2b Na61 O18w 1_6555 . 3_5655 158.47(13) 135.10(10) 176.83(12) ?
O2b Na61 O28w1 1_6555 . . 71.46(14) 52.21(11) 83.77(16) ?
O2b Na61 O24w1 1_6555 . . 87.08(13) 74.28(10) 94.44(16) ?
O2b Na61 O23w1 1_6555 . . 89.66(16) 75.03(17) 98.33(15) ?
O2b Na61 O23w1 1_6555 . 3_6555 69.66(15) 52.97(14) 86.36(16) ?
O18w Na61 O28w1 3_5655 . . 96.86(15) 83.07(13) 104.68(14) ?
O18w Na61 O24w1 3_5655 . . 97.01(13) 87.60(12) 103.78(12) ?
O18w Na61 O23w1 3_5655 . . 84.67(17) 80.57(15) 89.20(19) ?
O18w Na61 O23w1 3_5655 . 3_6555 124.55(17) 90.51(16) 158.58(17) ?
O28w1 Na61 O24w1 . . . 95.96(13) 88.00(12) 102.76(12) ?
O28w1 Na61 O23w1 . . . 87.16(17) 79.94(15) 95.04(19) ?
O28w1 Na61 O23w1 . . 3_6555 125.72(16) 99.38(16) 152.05(17) ?
O24w1 Na61 O23w1 . . . 169.10(19) 163.0(2) 172.53(18) ?
O24w1 Na61 O23w1 . . 3_6555 99.37(16) 97.58(16) 101.17(17) ?
O23w1 Na61 O23w1 . . 3_6555 78.38(16) 78.36(16) 78.40(16) ?
O3a Na21 O3b 3_5555 . 3_5555 81.53(15) 57.01(8) 101.62(18) ?
O3a Na21 O18w 3_5555 . 3_5655 126.14(16) 116.19(14) 137.49(17) ?
O3a Na21 O3a1 3_5555 . . 158.5(2) 129.14(17) 178.3(2) ?
O3a Na21 O3b1 3_5555 . . 76.01(15) 56.69(12) 92.65(18) ?
O3a Na21 O28w1 3_5555 . . 79.59(17) 71.00(15) 86.44(19) ?
O3a Na21 O18w1 3_5555 . . 78.11(14) 60.30(11) 96.63(16) ?
O3b Na21 O18w 3_5555 . 3_5655 134.36(15) 124.86(15) 148.78(15) ?
O3b Na21 O3a1 3_5555 . . 84.07(16) 72.24(13) 92.75(18) ?
O3b Na21 O3b1 3_5555 . . 156.9(2) 113.70(17) 178.6(2) ?
O3b Na21 O28w1 3_5555 . . 83.32(18) 70.24(16) 90.28(19) ?
O3b Na21 O18w1 3_5555 . . 75.08(15) 42.85(10) 91.29(18) ?
O18w Na21 O3a1 3_5655 . . 64.44(13) 51.84(11) 85.98(17) ?
O18w Na21 O3b1 3_5655 . . 64.14(14) 51.43(11) 87.16(18) ?
O18w Na21 O28w1 3_5655 . . 68.82(16) 58.30(14) 88.21(19) ?
O18w Na21 O18w1 3_5655 . . 137.37(19) 119.28(16) 159.3(2) ?
O3a1 Na21 O3b1 . . . 118.0(2) 88.64(18) 173.1(2) ?
O3a1 Na21 O28w1 . . . 91.13(18) 90.23(18) 92.49(18) ?
O3a1 Na21 O18w1 . . . 93.62(17) 84.44(16) 110.78(19) ?
O3b1 Na21 O28w1 . . . 89.1(2) 88.25(19) 90.3(2) ?
O3b1 Na21 O18w1 . . . 93.54(17) 89.19(17) 101.15(17) ?
O28w1 Na21 O18w1 . . . 148.7(2) 110.7(2) 176.9(2) ?
O28w' Na2'1 O28w'' 3_5655 . 3_5655 18.43(16) 18.43(16) 18.43(16) ?
O28w' Na2'1 N1a1 3_5655 . . 93.90(11) 93.90(11) 93.90(11) ?
O28w' Na2'1 O2b1 3_5655 . 3_5555 83.21(10) 83.21(10) 83.21(10) ?
O28w' Na2'1 N1b'1 3_5655 . . 83.33(10) 83.33(10) 83.33(10) ?
O28w' Na2'1 O19w'1 3_5655 . . 139.34(10) 139.34(10) 139.34(10) ?
O28w' Na2'1 O19w''1 3_5655 . . 156.48(15) 156.48(15) 156.48(15) ?
O28w' Na2'1 Na2''1 3_5655 . . 68.78(12) 68.78(12) 68.78(12) ?
O28w'' Na2'1 N1a1 3_5655 . . 82.91(16) 82.91(16) 82.91(16) ?
O28w'' Na2'1 O2b1 3_5655 . 3_5555 68.73(15) 68.73(15) 68.73(15) ?
O28w'' Na2'1 N1b'1 3_5655 . . 98.79(16) 98.79(16) 98.79(16) ?
O28w'' Na2'1 O19w'1 3_5655 . . 154.97(16) 154.97(16) 154.97(16) ?
O28w'' Na2'1 O19w''1 3_5655 . . 170.31(19) 170.31(19) 170.31(19) ?
O28w'' Na2'1 Na2''1 3_5655 . . 85.03(18) 85.03(18) 85.03(18) ?
N1a1 Na2'1 O2b1 . . 3_5555 90.93(10) 90.93(10) 90.93(10) ?
N1a1 Na2'1 N1b'1 . . . 159.59(10) 159.59(10) 159.59(10) ?
N1a1 Na2'1 O19w'1 . . . 94.40(10) 94.40(10) 94.40(10) ?
N1a1 Na2'1 O19w''1 . . . 91.64(15) 91.64(15) 91.64(15) ?
N1a1 Na2'1 Na2''1 . . . 98.07(11) 98.07(11) 98.07(11) ?
O2b1 Na2'1 N1b'1 3_5555 . . 108.72(10) 108.72(10) 108.72(10) ?
O2b1 Na2'1 O19w'1 3_5555 . . 136.29(10) 136.29(10) 136.29(10) ?
O2b1 Na2'1 O19w''1 3_5555 . . 119.56(15) 119.56(15) 119.56(15) ?
O2b1 Na2'1 Na2''1 3_5555 . . 151.01(13) 151.01(13) 151.01(13) ?
N1b'1 Na2'1 O19w'1 . . . 75.41(9) 75.41(9) 75.41(9) ?
N1b'1 Na2'1 O19w''1 . . . 83.55(15) 83.55(15) 83.55(15) ?
N1b'1 Na2'1 Na2''1 . . . 62.03(11) 62.03(11) 62.03(11) ?
O19w'1 Na2'1 O19w''1 . . . 17.17(15) 17.17(15) 17.17(15) ?
O19w'1 Na2'1 Na2''1 . . . 70.66(13) 70.66(13) 70.66(13) ?
O19w''1 Na2'1 Na2''1 . . . 87.82(16) 87.82(16) 87.82(16) ?
O28w' Na2''1 O28w'' 3_5655 . 3_5655 18.99(14) 18.99(14) 18.99(14) ?
O28w' Na2''1 O18w' 3_5655 . 3_5655 77.43(11) 77.43(11) 77.43(11) ?
O28w' Na2''1 O18w'' 3_5655 . 3_5655 76.02(15) 76.02(15) 76.02(15) ?
O28w' Na2''1 O3a1 3_5655 . . 98.08(13) 98.08(13) 98.08(13) ?
O28w' Na2''1 O3b'1 3_5655 . . 94.26(12) 94.26(12) 94.26(12) ?
O28w' Na2''1 N1b'1 3_5655 . . 91.02(13) 91.02(13) 91.02(13) ?
O28w' Na2''1 N1b''1 3_5655 . . 104.85(18) 104.85(18) 104.85(18) ?
O28w' Na2''1 O28w1 3_5655 . . 148.97(15) 148.97(15) 148.97(15) ?
O28w' Na2''1 O19w'1 3_5655 . . 143.27(13) 143.27(13) 143.27(13) ?
O28w' Na2''1 O19w''1 3_5655 . . 125.30(15) 125.30(15) 125.30(15) ?
O28w' Na2''1 Na2'1 3_5655 . . 72.23(12) 72.23(12) 72.23(12) ?
O28w'' Na2''1 O18w' 3_5655 . 3_5655 92.62(14) 92.62(14) 92.62(14) ?
O28w'' Na2''1 O18w'' 3_5655 . 3_5655 93.47(18) 93.47(18) 93.47(18) ?
O28w'' Na2''1 O3a1 3_5655 . . 92.44(15) 92.44(15) 92.44(15) ?
O28w'' Na2''1 O3b'1 3_5655 . . 111.73(16) 111.73(16) 111.73(16) ?
O28w'' Na2''1 N1b'1 3_5655 . . 95.52(15) 95.52(15) 95.52(15) ?
O28w'' Na2''1 N1b''1 3_5655 . . 112.1(2) 112.1(2) 112.1(2) ?
O28w'' Na2''1 O28w1 3_5655 . . 165.75(17) 165.75(17) 165.75(17) ?
O28w'' Na2''1 O19w'1 3_5655 . . 125.84(16) 125.84(16) 125.84(16) ?
O28w'' Na2''1 O19w''1 3_5655 . . 107.85(17) 107.85(17) 107.85(17) ?
O28w'' Na2''1 Na2'1 3_5655 . . 54.99(14) 54.99(14) 54.99(14) ?
O18w' Na2''1 O18w'' 3_5655 . 3_5655 13.56(12) 13.56(12) 13.56(12) ?
O18w' Na2''1 O3a1 3_5655 . . 71.25(10) 71.25(10) 71.25(10) ?
O18w' Na2''1 O3b'1 3_5655 . . 62.00(9) 62.00(9) 62.00(9) ?
O18w' Na2''1 N1b'1 3_5655 . . 113.14(13) 113.14(13) 113.14(13) ?
O18w' Na2''1 N1b''1 3_5655 . . 104.99(17) 104.99(17) 104.99(17) ?
O18w' Na2''1 O28w1 3_5655 . . 73.19(12) 73.19(12) 73.19(12) ?
O18w' Na2''1 O19w'1 3_5655 . . 138.54(13) 138.54(13) 138.54(13) ?
O18w' Na2''1 O19w''1 3_5655 . . 154.75(15) 154.75(15) 154.75(15) ?
O18w' Na2''1 Na2'1 3_5655 . . 146.44(16) 146.44(16) 146.44(16) ?
O18w'' Na2''1 O3a1 3_5655 . . 84.75(14) 84.75(14) 84.75(14) ?
O18w'' Na2''1 O3b'1 3_5655 . . 49.33(13) 49.33(13) 49.33(13) ?
O18w'' Na2''1 N1b'1 3_5655 . . 99.60(15) 99.60(15) 99.60(15) ?
O18w'' Na2''1 N1b''1 3_5655 . . 92.19(19) 92.19(19) 92.19(19) ?
O18w'' Na2''1 O28w1 3_5655 . . 73.08(16) 73.08(16) 73.08(16) ?
O18w'' Na2''1 O19w'1 3_5655 . . 140.59(16) 140.59(16) 140.59(16) ?
O18w'' Na2''1 O19w''1 3_5655 . . 158.63(19) 158.63(19) 158.63(19) ?
O18w'' Na2''1 Na2'1 3_5655 . . 148.24(19) 148.24(19) 148.24(19) ?
O3a1 Na2''1 O3b'1 . . . 127.37(11) 127.37(11) 127.37(11) ?
O3a1 Na2''1 N1b'1 . . . 170.65(15) 170.65(15) 170.65(15) ?
O3a1 Na2''1 N1b''1 . . . 155.41(19) 155.41(19) 155.41(19) ?
O3a1 Na2''1 O28w1 . . . 81.87(13) 81.87(13) 81.87(13) ?
O3a1 Na2''1 O19w'1 . . . 90.28(11) 90.28(11) 90.28(11) ?
O3a1 Na2''1 O19w''1 . . . 92.74(14) 92.74(14) 92.74(14) ?
O3a1 Na2''1 Na2'1 . . . 98.91(13) 98.91(13) 98.91(13) ?
O3b'1 Na2''1 N1b'1 . . . 53.46(10) 53.46(10) 53.46(10) ?
O3b'1 Na2''1 N1b''1 . . . 42.99(15) 42.99(15) 42.99(15) ?
O3b'1 Na2''1 O28w1 . . . 63.17(12) 63.17(12) 63.17(12) ?
O3b'1 Na2''1 O19w'1 . . . 108.82(12) 108.82(12) 108.82(12) ?
O3b'1 Na2''1 O19w''1 . . . 120.18(14) 120.18(14) 120.18(14) ?
O3b'1 Na2''1 Na2'1 . . . 133.47(13) 133.47(13) 133.47(13) ?
N1b'1 Na2''1 N1b''1 . . . 17.64(15) 17.64(15) 17.64(15) ?
N1b'1 Na2''1 O28w1 . . . 91.44(14) 91.44(14) 91.44(14) ?
N1b'1 Na2''1 O19w'1 . . . 81.10(12) 81.10(12) 81.10(12) ?
N1b'1 Na2''1 O19w''1 . . . 80.18(14) 80.18(14) 80.18(14) ?
N1b'1 Na2''1 Na2'1 . . . 81.78(12) 81.78(12) 81.78(12) ?
N1b''1 Na2''1 O28w1 . . . 73.93(18) 73.93(18) 73.93(18) ?
N1b''1 Na2''1 O19w'1 . . . 76.66(17) 76.66(17) 76.66(17) ?
N1b''1 Na2''1 O19w''1 . . . 81.29(19) 81.29(19) 81.29(19) ?
N1b''1 Na2''1 Na2'1 . . . 96.45(17) 96.45(17) 96.45(17) ?
O28w1 Na2''1 O19w'1 . . . 67.52(10) 67.52(10) 67.52(10) ?
O28w1 Na2''1 O19w''1 . . . 85.56(14) 85.56(14) 85.56(14) ?
O28w1 Na2''1 Na2'1 . . . 138.67(15) 138.67(15) 138.67(15) ?
O19w'1 Na2''1 O19w''1 . . . 18.04(13) 18.04(13) 18.04(13) ?
O19w'1 Na2''1 Na2'1 . . . 71.15(13) 71.15(13) 71.15(13) ?
O19w''1 Na2''1 Na2'1 . . . 53.12(13) 53.12(13) 53.12(13) ?
O2b Na16'1 O18w' 3_5555 . 3_5655 150.35(12) 150.35(12) 150.35(12) ?
O2b Na16'1 O18w'' 3_5555 . 3_5655 164.34(15) 164.34(15) 164.34(15) ?
O2b Na16'1 O3a1 3_5555 . . 96.95(11) 96.95(11) 96.95(11) ?
O2b Na16'1 O28w1 3_5555 . . 122.18(16) 122.18(16) 122.18(16) ?
O2b Na16'1 O23w1 3_5555 . 3_6555 78.92(15) 78.92(15) 78.92(15) ?
O2b Na16'1 Na16''1 3_5555 . . 105.19(18) 105.19(18) 105.19(18) ?
O18w' Na16'1 O18w'' 3_5655 . 3_5655 14.14(12) 14.14(12) 14.14(12) ?
O18w' Na16'1 O3a1 3_5655 . . 80.98(11) 80.98(11) 80.98(11) ?
O18w' Na16'1 O28w1 3_5655 . . 87.41(13) 87.41(13) 87.41(13) ?
O18w' Na16'1 O23w1 3_5655 . 3_6555 85.73(16) 85.73(16) 85.73(16) ?
O18w' Na16'1 Na16''1 3_5655 . . 45.46(17) 45.46(17) 45.46(17) ?
O18w'' Na16'1 O3a1 3_5655 . . 80.19(13) 80.19(13) 80.19(13) ?
O18w'' Na16'1 O28w1 3_5655 . . 73.48(15) 73.48(15) 73.48(15) ?
O18w'' Na16'1 O23w1 3_5655 . 3_6555 94.38(17) 94.38(17) 94.38(17) ?
O18w'' Na16'1 Na16''1 3_5655 . . 59.15(18) 59.15(18) 59.15(18) ?
O3a1 Na16'1 O28w1 . . . 94.94(13) 94.94(13) 94.94(13) ?
O3a1 Na16'1 O23w1 . . 3_6555 144.37(17) 144.37(17) 144.37(17) ?
O3a1 Na16'1 Na16''1 . . . 75.56(17) 75.56(17) 75.56(17) ?
O28w1 Na16'1 O23w1 . . 3_6555 117.41(16) 117.41(16) 117.41(16) ?
O28w1 Na16'1 Na16''1 . . . 132.56(18) 132.56(18) 132.56(18) ?
O23w1 Na16'1 Na16''1 3_6555 . . 71.6(2) 71.6(2) 71.6(2) ?
O1b Na16''1 O2b 3_5655 . 3_5555 79.78(11) 79.78(11) 79.78(11) ?
O1b Na16''1 O18w' 3_5655 . 3_5655 113.3(2) 113.3(2) 113.3(2) ?
O1b Na16''1 O18w'' 3_5655 . 3_5655 125.8(2) 125.8(2) 125.8(2) ?
O1b Na16''1 O3a1 3_5655 . . 101.68(14) 101.68(14) 101.68(14) ?
O1b Na16''1 O23w1 3_5655 . 3_6555 79.68(16) 79.68(16) 79.68(16) ?
O1b Na16''1 Na16'1 3_5655 . . 133.8(2) 133.8(2) 133.8(2) ?
O2b Na16''1 O18w' 3_5555 . 3_5655 165.9(2) 165.9(2) 165.9(2) ?
O2b Na16''1 O18w'' 3_5555 . 3_5655 154.3(2) 154.3(2) 154.3(2) ?
O2b Na16''1 O3a1 3_5555 . . 86.39(14) 86.39(14) 86.39(14) ?
O2b Na16''1 O23w1 3_5555 . 3_6555 72.70(17) 72.70(17) 72.70(17) ?
O2b Na16''1 Na16'1 3_5555 . . 54.06(17) 54.06(17) 54.06(17) ?
O18w' Na16''1 O18w'' 3_5655 . 3_5655 12.97(14) 12.97(14) 12.97(14) ?
O18w' Na16''1 O3a1 3_5655 . . 95.51(15) 95.51(15) 95.51(15) ?
O18w' Na16''1 O23w1 3_5655 . 3_6555 103.6(2) 103.6(2) 103.6(2) ?
O18w' Na16''1 Na16'1 3_5655 . . 112.5(2) 112.5(2) 112.5(2) ?
O18w'' Na16''1 O3a1 3_5655 . . 89.09(15) 89.09(15) 89.09(15) ?
O18w'' Na16''1 O23w1 3_5655 . 3_6555 107.6(2) 107.6(2) 107.6(2) ?
O18w'' Na16''1 Na16'1 3_5655 . . 100.3(2) 100.3(2) 100.3(2) ?
O3a1 Na16''1 O23w1 . . 3_6555 158.5(2) 158.5(2) 158.5(2) ?
O3a1 Na16''1 Na16'1 . . . 79.17(19) 79.17(19) 79.17(19) ?
O23w1 Na16''1 Na16'1 3_6555 . . 84.6(2) 84.6(2) 84.6(2) ?
O2a Na14'1 N1a 3_5655 . 3_5655 57.85(9) 57.85(9) 57.85(9) ?
O2a Na14'1 O1b 3_5655 . 1_6655 102.75(11) 102.75(11) 102.75(11) ?
O2a Na14'1 O18w' 3_5655 . 3_5655 150.05(10) 150.05(10) 150.05(10) ?
O2a Na14'1 O18w'' 3_5655 . 3_5655 140.09(14) 140.09(14) 140.09(14) ?
O2a Na14'1 O3b'1 3_5655 . . 101.13(9) 101.13(9) 101.13(9) ?
O2a Na14'1 O3b''1 3_5655 . . 90.69(14) 90.69(14) 90.69(14) ?
O2a Na14'1 O24w'1 3_5655 . . 98.26(11) 98.26(11) 98.26(11) ?
O2a Na14'1 O24w''1 3_5655 . . 85.04(15) 85.04(15) 85.04(15) ?
N1a Na14'1 O1b 3_5655 . 1_6655 101.51(10) 101.51(10) 101.51(10) ?
N1a Na14'1 O18w' 3_5655 . 3_5655 92.28(9) 92.28(9) 92.28(9) ?
N1a Na14'1 O18w'' 3_5655 . 3_5655 86.63(14) 86.63(14) 86.63(14) ?
N1a Na14'1 O3b'1 3_5655 . . 88.67(9) 88.67(9) 88.67(9) ?
N1a Na14'1 O3b''1 3_5655 . . 103.17(12) 103.17(12) 103.17(12) ?
N1a Na14'1 O24w'1 3_5655 . . 155.23(11) 155.23(11) 155.23(11) ?
N1a Na14'1 O24w''1 3_5655 . . 141.93(16) 141.93(16) 141.93(16) ?
O1b Na14'1 O18w' 1_6655 . 3_5655 84.05(10) 84.05(10) 84.05(10) ?
O1b Na14'1 O18w'' 1_6655 . 3_5655 101.68(15) 101.68(15) 101.68(15) ?
O1b Na14'1 O3b'1 1_6655 . . 155.93(11) 155.93(11) 155.93(11) ?
O1b Na14'1 O3b''1 1_6655 . . 155.32(13) 155.32(13) 155.32(13) ?
O1b Na14'1 O24w'1 1_6655 . . 89.49(11) 89.49(11) 89.49(11) ?
O1b Na14'1 O24w''1 1_6655 . . 76.90(15) 76.90(15) 76.90(15) ?
O18w' Na14'1 O18w'' 3_5655 . 3_5655 17.77(14) 17.77(14) 17.77(14) ?
O18w' Na14'1 O3b'1 3_5655 . . 73.71(10) 73.71(10) 73.71(10) ?
O18w' Na14'1 O3b''1 3_5655 . . 94.63(15) 94.63(15) 94.63(15) ?
O18w' Na14'1 O24w'1 3_5655 . . 111.05(12) 111.05(12) 111.05(12) ?
O18w' Na14'1 O24w''1 3_5655 . . 124.81(16) 124.81(16) 124.81(16) ?
O18w'' Na14'1 O3b'1 3_5655 . . 56.75(14) 56.75(14) 56.75(14) ?
O18w'' Na14'1 O3b''1 3_5655 . . 79.55(18) 79.55(18) 79.55(18) ?
O18w'' Na14'1 O24w'1 3_5655 . . 113.05(16) 113.05(16) 113.05(16) ?
O18w'' Na14'1 O24w''1 3_5655 . . 131.29(19) 131.29(19) 131.29(19) ?
O3b'1 Na14'1 O3b''1 . . . 25.92(13) 25.92(13) 25.92(13) ?
O3b'1 Na14'1 O24w'1 . . . 90.03(10) 90.03(10) 90.03(10) ?
O3b'1 Na14'1 O24w''1 . . . 108.26(15) 108.26(15) 108.26(15) ?
O3b''1 Na14'1 O24w'1 . . . 67.91(13) 67.91(13) 67.91(13) ?
O3b''1 Na14'1 O24w''1 . . . 83.86(17) 83.86(17) 83.86(17) ?
O24w'1 Na14'1 O24w''1 . . . 20.73(16) 20.73(16) 20.73(16) ?
O1a Na14''1 O2b 3_5555 . 1_6555 94.54(11) 94.54(11) 94.54(11) ?
O1a Na14''1 O3b''1 3_5555 . . 99.04(16) 99.04(16) 99.04(16) ?
O1a Na14''1 O28w1 3_5555 . . 133.79(15) 133.79(15) 133.79(15) ?
O1a Na14''1 O24w'1 3_5555 . . 88.26(16) 88.26(16) 88.26(16) ?
O1a Na14''1 O24w''1 3_5555 . . 98.93(14) 98.93(14) 98.93(14) ?
O2b Na14''1 O3b''1 1_6555 . . 165.09(17) 165.09(17) 165.09(17) ?
O2b Na14''1 O28w1 1_6555 . . 96.43(14) 96.43(14) 96.43(14) ?
O2b Na14''1 O24w'1 1_6555 . . 85.74(15) 85.74(15) 85.74(15) ?
O2b Na14''1 O24w''1 1_6555 . . 92.96(13) 92.96(13) 92.96(13) ?
O3b''1 Na14''1 O28w1 . . . 78.57(18) 78.57(18) 78.57(18) ?
O3b''1 Na14''1 O24w'1 . . . 88.52(19) 88.52(19) 88.52(19) ?
O3b''1 Na14''1 O24w''1 . . . 78.91(16) 78.91(16) 78.91(16) ?
O28w1 Na14''1 O24w'1 . . . 137.20(19) 137.20(19) 137.20(19) ?
O28w1 Na14''1 O24w''1 . . . 125.03(15) 125.03(15) 125.03(15) ?
O24w'1 Na14''1 O24w''1 . . . 13.40(15) 13.40(15) 13.40(15) ?
S1a1 C1a1 O1a1 . . . 30.79(7) 29.80(7) 31.72(8) ?
S1a1 C1a1 O2a1 . . . 28.95(7) 27.32(7) 29.64(7) ?
S1a1 C1a1 N1a1 . . . 38.35(8) 36.80(8) 39.47(8) ?
S1a1 C1a1 C7a1 . . . 69.80(11) 67.47(10) 71.34(11) ?
S1a1 C1a1 C2a1 . . . 106.63(19) 105.62(19) 108.24(19) ?
S1a1 C1a1 C3a1 . . . 136.41(15) 135.61(14) 137.18(15) ?
S1a1 C1a1 C4a1 . . . 169.83(15) 167.69(15) 171.05(15) ?
S1a1 C1a1 C5a1 . . . 156.02(16) 150.06(16) 158.60(16) ?
S1a1 C1a1 C6a1 . . . 124.7(2) 117.5(2) 127.6(2) ?
S1a1 C1a1 H1c6a1 . . . 101.85 96.22 104.44 ?
O1a1 C1a1 O2a1 . . . 53.23(9) 50.85(8) 54.51(9) ?
O1a1 C1a1 N1a1 . . . 57.32(9) 55.44(9) 59.11(10) ?
O1a1 C1a1 C7a1 . . . 85.41(11) 83.02(11) 87.66(12) ?
O1a1 C1a1 C2a1 . . . 118.1(2) 115.9(2) 119.1(2) ?
O1a1 C1a1 C3a1 . . . 143.24(15) 140.03(15) 144.58(15) ?
O1a1 C1a1 C4a1 . . . 153.89(17) 152.19(17) 157.10(17) ?
O1a1 C1a1 C5a1 . . . 135.40(16) 133.39(16) 136.93(17) ?
O1a1 C1a1 C6a1 . . . 110.0(2) 105.7(2) 111.6(2) ?
O1a1 C1a1 H1c6a1 . . . 89.1 85.46 90.52 ?
O2a1 C1a1 N1a1 . . . 56.62(9) 54.05(9) 57.89(10) ?
O2a1 C1a1 C7a1 . . . 83.69(12) 80.68(11) 85.27(12) ?
O2a1 C1a1 C2a1 . . . 116.3(2) 114.6(2) 117.9(2) ?
O2a1 C1a1 C3a1 . . . 139.07(16) 138.16(16) 140.54(16) ?
O2a1 C1a1 C4a1 . . . 152.13(16) 151.00(17) 154.61(16) ?
O2a1 C1a1 C5a1 . . . 134.13(16) 129.18(16) 137.12(16) ?
O2a1 C1a1 C6a1 . . . 106.8(2) 100.1(2) 109.4(2) ?
O2a1 C1a1 H1c6a1 . . . 86.98 81.73 89.33 ?
N1a1 C1a1 C7a1 . . . 31.49(10) 30.70(10) 32.17(10) ?
N1a1 C1a1 C2a1 . . . 68.32(17) 66.24(17) 71.45(17) ?
N1a1 C1a1 C3a1 . . . 98.20(13) 97.70(13) 99.18(13) ?
N1a1 C1a1 C4a1 . . . 131.81(14) 129.79(14) 134.90(14) ?
N1a1 C1a1 C5a1 . . . 165.07(16) 162.64(15) 171.16(17) ?
N1a1 C1a1 C6a1 . . . 162.7(2) 153.5(2) 166.6(2) ?
N1a1 C1a1 H1c6a1 . . . 140.14 132.85 143.63 ?
C7a1 C1a1 C2a1 . . . 36.85(17) 34.51(17) 40.79(17) ?
C7a1 C1a1 C3a1 . . . 66.71(13) 65.87(13) 68.48(13) ?
C7a1 C1a1 C4a1 . . . 100.34(14) 98.46(13) 104.22(14) ?
C7a1 C1a1 C5a1 . . . 133.85(15) 130.48(15) 141.51(16) ?
C7a1 C1a1 C6a1 . . . 163.7(2) 160.3(2) 169.5(3) ?
C7a1 C1a1 H1c6a1 . . . 170.56 162.4 174.29 ?
C2a1 C1a1 C3a1 . . . 29.95(14) 28.00(14) 31.65(14) ?
C2a1 C1a1 C4a1 . . . 63.54(15) 61.51(15) 65.52(15) ?
C2a1 C1a1 C5a1 . . . 97.12(17) 95.20(17) 101.16(18) ?
C2a1 C1a1 C6a1 . . . 128.2(2) 125.4(2) 133.4(2) ?
C2a1 C1a1 H1c6a1 . . . 151.09 148.62 154.85 ?
C3a1 C1a1 C4a1 . . . 33.65(10) 32.13(10) 35.74(11) ?
C3a1 C1a1 C5a1 . . . 67.18(12) 64.61(11) 73.21(13) ?
C3a1 C1a1 C6a1 . . . 98.3(2) 94.75(19) 105.4(2) ?
C3a1 C1a1 H1c6a1 . . . 121.21 118.01 126.9 ?
C4a1 C1a1 C5a1 . . . 33.60(11) 31.29(10) 37.55(12) ?
C4a1 C1a1 C6a1 . . . 64.90(18) 61.36(18) 70.06(19) ?
C4a1 C1a1 H1c6a1 . . . 87.8 84.62 91.51 ?
C5a1 C1a1 C6a1 . . . 31.37(18) 30.14(17) 32.63(18) ?
C5a1 C1a1 H1c6a1 . . . 54.22 53.35 56 ?
C6a1 C1a1 H1c6a1 . . . 22.91 21.48 23.64 ?
S1a1 C2a1 O3a1 . . . 93.48(10) 88.71(9) 96.45(10) ?
S1a1 C2a1 N1a1 . . . 37.09(8) 34.74(7) 38.55(8) ?
S1a1 C2a1 C7a1 . . . 67.45(15) 61.91(14) 70.36(16) ?
S1a1 C2a1 C1a1 . . . 42.49(16) 41.74(15) 43.18(16) ?
S1a1 C2a1 C3a1 . . . 160.9(2) 159.5(2) 163.5(2) ?
S1a1 C2a1 C4a1 . . . 126.29(14) 122.49(15) 129.06(15) ?
S1a1 C2a1 C5a1 . . . 95.36(11) 90.30(11) 97.38(11) ?
S1a1 C2a1 C6a1 . . . 67.86(11) 64.56(10) 69.27(11) ?
S1a1 C2a1 H1c3a1 . . . 173.01 170.01 174.9 ?
O3a1 C2a1 N1a1 . . . 56.41(10) 53.99(10) 57.93(11) ?
O3a1 C2a1 C7a1 . . . 26.04(15) 25.35(14) 26.82(14) ?
O3a1 C2a1 C1a1 . . . 135.9(2) 131.2(2) 139.0(2) ?
O3a1 C2a1 C3a1 . . . 105.1(2) 103.6(2) 108.9(2) ?
O3a1 C2a1 C4a1 . . . 140.10(16) 136.91(15) 148.29(16) ?
O3a1 C2a1 C5a1 . . . 169.71(15) 166.17(14) 175.22(18) ?
O3a1 C2a1 C6a1 . . . 161.17(15) 152.79(15) 165.65(15) ?
O3a1 C2a1 H1c3a1 . . . 80.25 79.16 82.79 ?
N1a1 C2a1 C7a1 . . . 30.39(15) 27.23(14) 31.93(16) ?
N1a1 C2a1 C1a1 . . . 79.55(18) 77.18(18) 81.06(19) ?
N1a1 C2a1 C3a1 . . . 161.2(2) 159.5(2) 161.8(2) ?
N1a1 C2a1 C4a1 . . . 163.27(17) 157.01(17) 166.03(17) ?
N1a1 C2a1 C5a1 . . . 132.43(14) 124.99(14) 135.90(14) ?
N1a1 C2a1 C6a1 . . . 104.94(14) 99.24(14) 107.81(15) ?
N1a1 C2a1 H1c3a1 . . . 136.61 135.46 137.3 ?
C7a1 C2a1 C1a1 . . . 109.9(2) 104.3(2) 112.9(2) ?
C7a1 C2a1 C3a1 . . . 130.9(3) 129.0(3) 135.1(3) ?
C7a1 C2a1 C4a1 . . . 165.5(2) 163.0(2) 172.5(2) ?
C7a1 C2a1 C5a1 . . . 162.7(2) 151.7(2) 167.7(2) ?
C7a1 C2a1 C6a1 . . . 135.2(2) 126.13(19) 139.6(2) ?
C7a1 C2a1 H1c3a1 . . . 106.23 104.93 109.39 ?
C1a1 C2a1 C3a1 . . . 118.8(2) 117.1(2) 120.3(3) ?
C1a1 C2a1 C4a1 . . . 83.85(17) 80.20(17) 85.89(17) ?
C1a1 C2a1 C5a1 . . . 52.93(14) 48.00(13) 55.19(14) ?
C1a1 C2a1 C6a1 . . . 25.54(13) 22.43(13) 27.29(13) ?
C1a1 C2a1 H1c3a1 . . . 143.7 141.84 145.68 ?
C3a1 C2a1 C4a1 . . . 35.10(14) 33.15(13) 39.44(15) ?
C3a1 C2a1 C5a1 . . . 65.94(14) 62.30(14) 71.49(16) ?
C3a1 C2a1 C6a1 . . . 93.34(17) 90.33(16) 97.01(18) ?
C3a1 C2a1 H1c3a1 . . . 24.85 24.04 26.26 ?
C4a1 C2a1 C5a1 . . . 30.94(9) 29.26(9) 32.21(10) ?
C4a1 C2a1 C6a1 . . . 58.45(11) 57.40(11) 60.34(12) ?
C4a1 C2a1 H1c3a1 . . . 59.9 57.69 65.6 ?
C5a1 C2a1 C6a1 . . . 27.52(10) 25.75(10) 28.16(10) ?
C5a1 C2a1 H1c3a1 . . . 90.79 87.02 97.73 ?
C6a1 C2a1 H1c3a1 . . . 118.18 115.04 123.26 ?
C7a1 C3a1 C1a1 . . . 57.18(12) 56.55(12) 57.72(12) ?
C7a1 C3a1 C2a1 . . . 26.11(18) 25.54(17) 27.46(18) ?
C7a1 C3a1 C4a1 . . . 138.71(19) 132.62(19) 142.10(19) ?
C7a1 C3a1 C5a1 . . . 111.16(13) 106.80(13) 114.25(13) ?
C7a1 C3a1 H1c3a1 . . . 94.04 92.74 95.49 ?
C7a1 C3a1 H1c4a1 . . . 160.52 154.97 162.59 ?
C1a1 C3a1 C2a1 . . . 31.20(17) 30.27(17) 32.57(19) ?
C1a1 C3a1 C4a1 . . . 81.59(17) 74.91(17) 85.47(16) ?
C1a1 C3a1 C5a1 . . . 54.00(10) 49.18(10) 57.49(10) ?
C1a1 C3a1 H1c3a1 . . . 151.19 149.49 153.07 ?
C1a1 C3a1 H1c4a1 . . . 104 97.52 106.68 ?
C2a1 C3a1 C4a1 . . . 112.7(2) 107.3(2) 116.6(2) ?
C2a1 C3a1 C5a1 . . . 85.19(16) 81.71(17) 88.71(16) ?
C2a1 C3a1 H1c3a1 . . . 119.99 118.27 121.6 ?
C2a1 C3a1 H1c4a1 . . . 134.8 129.34 137.55 ?
C4a1 C3a1 C5a1 . . . 27.71(11) 25.88(11) 28.69(12) ?
C4a1 C3a1 H1c3a1 . . . 127.13 124.96 131.86 ?
C4a1 C3a1 H1c4a1 . . . 22.68 21.45 23.97 ?
C5a1 C3a1 H1c3a1 . . . 154.79 153.01 157.71 ?
C5a1 C3a1 H1c4a1 . . . 50.35 48.87 52.63 ?
H1c3a1 C3a1 H1c4a1 . . . 104.56 102.52 108.98 ?
C1a1 C4a1 C2a1 . . . 32.61(11) 30.42(10) 36.18(11) ?
C1a1 C4a1 C3a1 . . . 64.76(17) 60.62(16) 69.35(17) ?
C1a1 C4a1 C5a1 . . . 59.52(16) 57.43(16) 60.99(16) ?
C1a1 C4a1 C6a1 . . . 31.49(10) 30.79(10) 32.98(11) ?
C1a1 C4a1 H1c3a1 . . . 85.7 81.59 88.83 ?
C1a1 C4a1 H1c4a1 . . . 170.95 167.64 173.46 ?
C1a1 C4a1 H1c5a1 . . . 80.84 77.99 84.45 ?
C2a1 C4a1 C3a1 . . . 32.20(17) 30.24(16) 33.67(18) ?
C2a1 C4a1 C5a1 . . . 92.10(17) 90.03(18) 95.69(17) ?
C2a1 C4a1 C6a1 . . . 64.03(12) 61.25(11) 69.08(12) ?
C2a1 C4a1 H1c3a1 . . . 53.11 51.18 55.46 ?
C2a1 C4a1 H1c4a1 . . . 151.08 148.13 153.75 ?
C2a1 C4a1 H1c5a1 . . . 113.43 110.58 115.16 ?
C3a1 C4a1 C5a1 . . . 124.1(2) 121.4(2) 128.7(2) ?
C3a1 C4a1 C6a1 . . . 96.02(14) 91.29(14) 102.00(15) ?
C3a1 C4a1 H1c3a1 . . . 20.96 19.51 21.83 ?
C3a1 C4a1 H1c4a1 . . . 119.98 116.81 124.52 ?
C3a1 C4a1 H1c5a1 . . . 145.54 144.23 148.34 ?
C5a1 C4a1 C6a1 . . . 28.09(12) 26.66(12) 30.13(12) ?
C5a1 C4a1 H1c3a1 . . . 145.04 142.35 148.15 ?
C5a1 C4a1 H1c4a1 . . . 115.8 114.01 119.2 ?
C5a1 C4a1 H1c5a1 . . . 21.48 19.79 23.59 ?
C6a1 C4a1 H1c3a1 . . . 116.98 112.27 121.5 ?
C6a1 C4a1 H1c4a1 . . . 143.68 140.6 145.8 ?
C6a1 C4a1 H1c5a1 . . . 49.53 46.38 53.69 ?
H1c3a1 C4a1 H1c4a1 . . . 99.13 95.34 103.63 ?
H1c3a1 C4a1 H1c5a1 . . . 166.47 165.94 167.84 ?
H1c4a1 C4a1 H1c5a1 . . . 94.32 90.43 98.52 ?
C1a1 C5a1 C2a1 . . . 29.95(10) 28.39(9) 31.10(10) ?
C1a1 C5a1 C3a1 . . . 58.81(11) 57.38(11) 61.21(12) ?
C1a1 C5a1 C4a1 . . . 86.89(17) 82.93(17) 88.88(18) ?
C1a1 C5a1 C6a1 . . . 33.58(18) 30.94(17) 37.13(19) ?
C1a1 C5a1 H1c4a1 . . . 111.01 106.06 113.99 ?
C1a1 C5a1 H1c5a1 . . . 146.17 144.49 148.59 ?
C1a1 C5a1 H1c6a1 . . . 59 55.86 64.31 ?
C1a1 C5a1 H1c5d1 . . 4_5855 145.19 145.19 145.19 ?
C2a1 C5a1 C3a1 . . . 28.87(10) 26.80(10) 30.12(10) ?
C2a1 C5a1 C4a1 . . . 56.96(16) 52.10(16) 59.36(16) ?
C2a1 C5a1 C6a1 . . . 63.41(19) 59.20(17) 67.8(2) ?
C2a1 C5a1 H1c4a1 . . . 81.2 75.4 85.76 ?
C2a1 C5a1 H1c5a1 . . . 173.82 171.96 175.06 ?
C2a1 C5a1 H1c6a1 . . . 88.89 84.18 95.08 ?
C2a1 C5a1 H1c5d1 . . 4_5855 137.32 137.32 137.32 ?
C3a1 C5a1 C4a1 . . . 28.20(15) 25.46(15) 30.49(15) ?
C3a1 C5a1 C6a1 . . . 92.16(19) 88.09(18) 95.2(2) ?
C3a1 C5a1 H1c4a1 . . . 52.59 49.05 57.02 ?
C3a1 C5a1 H1c5a1 . . . 154.33 153.57 155.54 ?
C3a1 C5a1 H1c6a1 . . . 117.63 113.05 121.65 ?
C3a1 C5a1 H1c5d1 . . 4_5855 118.06 118.06 118.06 ?
C4a1 C5a1 C6a1 . . . 120.3(2) 118.6(2) 122.9(2) ?
C4a1 C5a1 H1c4a1 . . . 24.43 22.73 26.55 ?
C4a1 C5a1 H1c5a1 . . . 126.21 123.09 130.24 ?
C4a1 C5a1 H1c6a1 . . . 145.82 143.53 147.58 ?
C4a1 C5a1 H1c5d1 . . 4_5855 91.96 91.96 91.96 ?
C6a1 C5a1 H1c4a1 . . . 144.58 143.18 145.56 ?
C6a1 C5a1 H1c5a1 . . . 113.33 109.68 118.25 ?
C6a1 C5a1 H1c6a1 . . . 25.48 24.68 27.3 ?
C6a1 C5a1 H1c5d1 . . 4_5855 136.69 136.69 136.69 ?
H1c4a1 C5a1 H1c5a1 . . . 101.78 96.55 106.59 ?
H1c4a1 C5a1 H1c6a1 . . . 169.89 169.44 170.2 ?
H1c4a1 C5a1 H1c5d1 . . 4_5855 68.34 68.34 68.34 ?
H1c5a1 C5a1 H1c6a1 . . . 87.91 82.52 93.33 ?
H1c5a1 C5a1 H1c5d1 . . 4_5855 40.95 40.95 40.95 ?
H1c6a1 C5a1 H1c5d1 . . 4_5855 118.52 118.52 118.52 ?
C1a1 C6a1 C2a1 . . . 26.23(12) 24.15(13) 27.28(12) ?
C1a1 C6a1 C4a1 . . . 83.60(15) 76.96(15) 87.72(15) ?
C1a1 C6a1 C5a1 . . . 115.0(2) 110.2(2) 118.9(2) ?
C1a1 C6a1 H1c5a1 . . . 142.75 140.7 144.55 ?
C1a1 C6a1 H1c6a1 . . . 124.4 122.17 129.52 ?
C2a1 C6a1 C4a1 . . . 57.52(11) 52.99(11) 61.35(11) ?
C2a1 C6a1 C5a1 . . . 89.1(2) 86.4(2) 92.65(19) ?
C2a1 C6a1 H1c5a1 . . . 117.18 114.85 118.64 ?
C2a1 C6a1 H1c6a1 . . . 150.56 148.62 153.61 ?
C4a1 C6a1 C5a1 . . . 31.58(18) 30.41(18) 33.5(2) ?
C4a1 C6a1 H1c5a1 . . . 59.81 57.37 64.95 ?
C4a1 C6a1 H1c6a1 . . . 151.9 150.03 153.36 ?
C5a1 C6a1 H1c5a1 . . . 28.27 26.09 31.51 ?
C5a1 C6a1 H1c6a1 . . . 120.33 118.71 122.77 ?
H1c5a1 C6a1 H1c6a1 . . . 92.13 88.47 94.52 ?
O1b H1c3a1 O23w1 3_5655 . . 60.73 49.62 76.05 ?
O1b H1c3a1 C2a1 3_5655 . . 127.29 119.72 137.98 ?
O1b H1c3a1 C3a1 3_5655 . . 127.19 116.71 134.85 ?
O1b H1c3a1 C4a1 3_5655 . . 112.62 94.06 130.55 ?
O1b H1c3a1 H1c4a1 3_5655 . . 98.13 77.46 118.8 ?
O23w1 H1c3a1 C2a1 . . . 124.66 112.6 144.51 ?
O23w1 H1c3a1 C3a1 . . . 156.5 145.88 172.45 ?
O23w1 H1c3a1 C4a1 . . . 158.94 144.36 167.18 ?
O23w1 H1c3a1 H1c4a1 . . . 142.1 123.05 154.05 ?
C2a1 H1c3a1 C3a1 . . . 35.16 33.24 37.01 ?
C2a1 H1c3a1 C4a1 . . . 66.98 61.72 70.99 ?
C2a1 H1c3a1 H1c4a1 . . . 88.04 81.56 92.21 ?
C3a1 H1c3a1 C4a1 . . . 31.91 28.63 34.05 ?
C3a1 H1c3a1 H1c4a1 . . . 53.13 48.78 55.42 ?
C4a1 H1c3a1 H1c4a1 . . . 21.29 20.25 22.05 ?
H1c5a H1c4a1 O24w''1 2_6765 . 3_6555 66.45 66.45 66.45 ?
H1c5a H1c4a1 C3a1 2_6765 . . 120.93 115.22 128.29 ?
H1c5a H1c4a1 C4a1 2_6765 . . 124.53 116.95 132.08 ?
H1c5a H1c4a1 C5a1 2_6765 . . 113.48 108.39 123.01 ?
H1c5a H1c4a1 H1c3a1 2_6765 . . 110.63 106.21 118.78 ?
H1c5a H1c4a1 H1c5a1 2_6765 . . 101.31 95.29 110.16 ?
H1c5a H1c4a1 H1c5b1 2_6765 . 4_5855 80.79 76.74 87.95 ?
H1c5a H1c4a1 H1c5c1 2_6765 . 4_5855 102.97 102.97 102.97 ?
H1c5a H1c4a1 H1c5d1 2_6765 . 4_5855 102.73 102.73 102.73 ?
O24w''1 H1c4a1 C3a1 3_6555 . . 99.67 99.67 99.67 ?
O24w''1 H1c4a1 C4a1 3_6555 . . 135.29 135.29 135.29 ?
O24w''1 H1c4a1 C5a1 3_6555 . . 171.1 171.1 171.1 ?
O24w''1 H1c4a1 H1c3a1 3_6555 . . 77.46 77.46 77.46 ?
O24w''1 H1c4a1 H1c5a1 3_6555 . . 159.3 159.3 159.3 ?
O24w''1 H1c4a1 H1c5b1 3_6555 . 4_5855 99.72 99.72 99.72 ?
C3a1 H1c4a1 C4a1 . . . 37.34 34.03 40.12 ?
C3a1 H1c4a1 C5a1 . . . 77.06 73.43 82.09 ?
C3a1 H1c4a1 H1c3a1 . . . 22.3 20.97 23.73 ?
C3a1 H1c4a1 H1c5a1 . . . 100.47 98.77 104.75 ?
C3a1 H1c4a1 H1c5b1 . . 4_5855 150.68 144.27 154.5 ?
C3a1 H1c4a1 H1c5c1 . . 4_5855 137.19 137.19 137.19 ?
C3a1 H1c4a1 H1c5d1 . . 4_5855 130.69 130.69 130.69 ?
C4a1 H1c4a1 C5a1 . . . 39.77 38.07 42.08 ?
C4a1 H1c4a1 H1c3a1 . . . 59.58 54.93 62.61 ?
C4a1 H1c4a1 H1c5a1 . . . 63.18 59.91 64.88 ?
C4a1 H1c4a1 H1c5b1 . . 4_5855 137.24 124.2 147.36 ?
C4a1 H1c4a1 H1c5c1 . . 4_5855 117.19 117.19 117.19 ?
C4a1 H1c4a1 H1c5d1 . . 4_5855 102.51 102.51 102.51 ?
C5a1 H1c4a1 H1c3a1 . . . 99.34 94.37 104.3 ?
C5a1 H1c4a1 H1c5a1 . . . 23.42 21.84 25.45 ?
C5a1 H1c4a1 H1c5b1 . . 4_5855 103 87.15 114.93 ?
C5a1 H1c4a1 H1c5c1 . . 4_5855 85.92 85.92 85.92 ?
C5a1 H1c4a1 H1c5d1 . . 4_5855 67.35 67.35 67.35 ?
H1c3a1 H1c4a1 H1c5a1 . . . 122.74 119.81 126.98 ?
H1c3a1 H1c4a1 H1c5b1 . . 4_5855 144.19 129.99 159.95 ?
H1c3a1 H1c4a1 H1c5c1 . . 4_5855 143.31 143.31 143.31 ?
H1c3a1 H1c4a1 H1c5d1 . . 4_5855 146.2 146.2 146.2 ?
H1c5a1 H1c4a1 H1c5b1 . . 4_5855 82.33 65.16 95.01 ?
H1c5a1 H1c4a1 H1c5c1 . . 4_5855 66.2 66.2 66.2 ?
H1c5a1 H1c4a1 H1c5d1 . . 4_5855 46.35 46.35 46.35 ?
H1c5c1 H1c4a1 H1c5d1 4_5855 . 4_5855 19.9 19.9 19.9 ?
H1c4a H1c5a1 O1a1 2_6765 . 2_6865 113.32 109.65 119.43 ?
H1c4a H1c5a1 C4a1 2_6765 . . 90.52 84.41 94.94 ?
H1c4a H1c5a1 C5a1 2_6765 . . 109.34 106.36 112.46 ?
H1c4a H1c5a1 C6a1 2_6765 . . 127.63 124.63 133.57 ?
H1c4a H1c5a1 H1c4a1 2_6765 . . 77.39 69.75 82.43 ?
H1c4a H1c5a1 H1c6a1 2_6765 . . 129.35 124.47 140.66 ?
H1c4a H1c5a1 H1c5b1 2_6765 . 4_5855 72.54 64.69 77.16 ?
H1c4a H1c5a1 H1c6b1 2_6765 . 4_5855 81.33 71.78 87.86 ?
H1c4a H1c5a1 H1c5c1 2_6765 . 4_5855 91.73 91.73 91.73 ?
H1c4a H1c5a1 H1c5d1 2_6765 . 4_5855 93.8 93.8 93.8 ?
O1a1 H1c5a1 C4a1 2_6865 . . 152.94 147.91 158.89 ?
O1a1 H1c5a1 C5a1 2_6865 . . 132.17 125.6 140.7 ?
O1a1 H1c5a1 C6a1 2_6865 . . 97.55 89.69 108.19 ?
O1a1 H1c5a1 H1c4a1 2_6865 . . 151.95 144.06 159.39 ?
O1a1 H1c5a1 H1c6a1 2_6865 . . 73.3 65.26 82.63 ?
O1a1 H1c5a1 H1c5b1 2_6865 . 4_5855 104.82 100.41 108.95 ?
O1a1 H1c5a1 H1c6b1 2_6865 . 4_5855 61.11 54.64 65.49 ?
O1a1 H1c5a1 H1c5c1 2_6865 . 4_5855 93.25 93.25 93.25 ?
O1a1 H1c5a1 H1c5d1 2_6865 . 4_5855 78.71 78.71 78.71 ?
C4a1 H1c5a1 C5a1 . . . 32.31 29.97 33.32 ?
C4a1 H1c5a1 C6a1 . . . 70.65 68.67 73.97 ?
C4a1 H1c5a1 H1c4a1 . . . 22.5 20.76 24.69 ?
C4a1 H1c5a1 H1c6a1 . . . 97.64 93.69 101.38 ?
C4a1 H1c5a1 H1c5b1 . . 4_5855 72.7 65.46 83.4 ?
C4a1 H1c5a1 H1c6b1 . . 4_5855 116.72 101.67 135.19 ?
C4a1 H1c5a1 H1c5c1 . . 4_5855 79.33 79.33 79.33 ?
C4a1 H1c5a1 H1c5d1 . . 4_5855 94.77 94.77 94.77 ?
C5a1 H1c5a1 C6a1 . . . 38.4 35.66 40.78 ?
C5a1 H1c5a1 H1c4a1 . . . 54.8 50.72 58 ?
C5a1 H1c5a1 H1c6a1 . . . 65.35 60.39 68.46 ?
C5a1 H1c5a1 H1c5b1 . . 4_5855 102.74 93.5 113.76 ?
C5a1 H1c5a1 H1c6b1 . . 4_5855 141.28 127.53 156.88 ?
C5a1 H1c5a1 H1c5c1 . . 4_5855 106.18 106.18 106.18 ?
C5a1 H1c5a1 H1c5d1 . . 4_5855 119.57 119.57 119.57 ?
C6a1 H1c5a1 H1c4a1 . . . 93.1 89.35 95.53 ?
C6a1 H1c5a1 H1c6a1 . . . 26.99 24.76 29.73 ?
C6a1 H1c5a1 H1c5b1 . . 4_5855 137 127.58 145.39 ?
C6a1 H1c5a1 H1c6b1 . . 4_5855 145.7 141.41 148.39 ?
C6a1 H1c5a1 H1c5c1 . . 4_5855 130.33 130.33 130.33 ?
C6a1 H1c5a1 H1c5d1 . . 4_5855 136.55 136.55 136.55 ?
H1c4a1 H1c5a1 H1c6a1 . . . 120.09 118.33 122.95 ?
H1c4a1 H1c5a1 H1c5b1 . . 4_5855 52.43 46.41 61.87 ?
H1c4a1 H1c5a1 H1c6b1 . . 4_5855 97.37 83 114.51 ?
H1c4a1 H1c5a1 H1c5c1 . . 4_5855 59.68 59.68 59.68 ?
H1c4a1 H1c5a1 H1c5d1 . . 4_5855 75.26 75.26 75.26 ?
H1c6a1 H1c5a1 H1c5b1 . . 4_5855 155.57 151.07 158.7 ?
H1c6a1 H1c5a1 H1c6b1 . . 4_5855 131.88 119.59 143.63 ?
H1c6a1 H1c5a1 H1c5c1 . . 4_5855 141.33 141.33 141.33 ?
H1c6a1 H1c5a1 H1c5d1 . . 4_5855 138.16 138.16 138.16 ?
H1c5b1 H1c5a1 H1c6b1 4_5855 . 4_5855 45.06 36.59 52.65 ?
H1c5c1 H1c5a1 H1c5d1 4_5855 . 4_5855 15.66 15.66 15.66 ?
H1c3b H1c6a1 H1c4b 4_5755 . 4_5755 49.18 39.75 60.11 ?
H1c3b H1c6a1 O1a1 4_5755 . 2_6865 68.4 62.55 74.44 ?
H1c3b H1c6a1 C1a1 4_5755 . . 150.25 144.91 156.29 ?
H1c3b H1c6a1 C5a1 4_5755 . . 130.56 120.5 135.55 ?
H1c3b H1c6a1 C6a1 4_5755 . . 154.73 145.56 162.02 ?
H1c3b H1c6a1 H1c5a1 4_5755 . . 107.47 96.34 114.64 ?
H1c3b H1c6a1 H1c6a1 4_5755 . 2_6865 98.22 87.6 108.02 ?
H1c4b H1c6a1 O1a1 4_5755 . 2_6865 114.01 100.76 125.06 ?
H1c4b H1c6a1 C1a1 4_5755 . . 104 101.16 105.58 ?
H1c4b H1c6a1 C5a1 4_5755 . . 151.64 145.87 156.91 ?
H1c4b H1c6a1 C6a1 4_5755 . . 130.54 125.46 134.79 ?
H1c4b H1c6a1 H1c5a1 4_5755 . . 149.77 143.33 157.87 ?
H1c4b H1c6a1 H1c6a1 4_5755 . 2_6865 92.77 86.78 97.66 ?
O1a1 H1c6a1 C1a1 2_6865 . . 139.94 130.34 151.2 ?
O1a1 H1c6a1 C5a1 2_6865 . . 83.67 79.09 93.78 ?
O1a1 H1c6a1 C6a1 2_6865 . . 114.7 108.41 125.95 ?
O1a1 H1c6a1 H1c5a1 2_6865 . . 58.85 52.59 69.06 ?
O1a1 H1c6a1 H1c6a1 2_6865 . 2_6865 75.09 72.91 77.54 ?
C1a1 H1c6a1 C5a1 . . . 66.78 61.69 70.79 ?
C1a1 H1c6a1 C6a1 . . . 32.68 29 34.57 ?
C1a1 H1c6a1 H1c5a1 . . . 93.32 90.35 96.92 ?
C1a1 H1c6a1 H1c6a1 . . 2_6865 91.93 89.05 94.34 ?
C5a1 H1c6a1 C6a1 . . . 34.18 32.55 36.31 ?
C5a1 H1c6a1 H1c5a1 . . . 26.74 25.55 29.03 ?
C5a1 H1c6a1 H1c6a1 . . 2_6865 113.16 105.46 118.8 ?
C6a1 H1c6a1 H1c5a1 . . . 60.88 58.06 62.56 ?
C6a1 H1c6a1 H1c6a1 . . 2_6865 106.29 100.02 111.08 ?
H1c5a1 H1c6a1 H1c6a1 . . 2_6865 110.95 104.7 116.04 ?
S1b1 C1b1 O1b1 . . . 30.55(9) 30.17(9) 31.19(10) ?
S1b1 C1b1 O2b1 . . . 31.20(9) 30.79(9) 31.50(9) ?
S1b1 C1b1 N1b1 . . . 38.83(9) 38.35(9) 39.12(9) ?
S1b1 C1b1 C7b1 . . . 70.77(12) 69.98(13) 71.27(12) ?
S1b1 C1b1 C2b1 . . . 106.32(16) 105.67(18) 107.23(15) ?
S1b1 C1b1 C3b1 . . . 135.93(13) 134.87(15) 136.47(12) ?
S1b1 C1b1 C4b1 . . . 166.17(13) 162.99(14) 168.13(12) ?
S1b1 C1b1 C5b1 . . . 163.28(14) 160.15(14) 168.48(16) ?
S1b1 C1b1 C6b1 . . . 131.57(18) 128.35(17) 136.4(2) ?
S1b1 C1b1 H1c6b1 . . . 107.81 105.01 112.22 ?
O1b1 C1b1 O2b1 . . . 54.72(10) 54.57(11) 54.80(10) ?
O1b1 C1b1 N1b1 . . . 58.24(11) 58.01(12) 58.41(10) ?
O1b1 C1b1 C7b1 . . . 86.19(13) 84.68(14) 87.76(13) ?
O1b1 C1b1 C2b1 . . . 117.8(2) 115.3(2) 122.11(18) ?
O1b1 C1b1 C3b1 . . . 141.71(18) 138.65(19) 145.95(17) ?
O1b1 C1b1 C4b1 . . . 153.74(17) 151.54(19) 157.03(16) ?
O1b1 C1b1 C5b1 . . . 139.05(15) 136.92(13) 142.69(17) ?
O1b1 C1b1 C6b1 . . . 112.92(19) 108.25(16) 118.3(2) ?
O1b1 C1b1 H1c6b1 . . . 91.72 86.72 97.35 ?
O2b1 C1b1 N1b1 . . . 58.34(11) 58.20(10) 58.42(10) ?
O2b1 C1b1 C7b1 . . . 86.05(13) 84.50(13) 86.89(14) ?
O2b1 C1b1 C2b1 . . . 116.90(17) 113.52(16) 119.05(19) ?
O2b1 C1b1 C3b1 . . . 139.97(15) 136.08(14) 142.22(17) ?
O2b1 C1b1 C4b1 . . . 151.34(17) 147.95(16) 153.79(19) ?
O2b1 C1b1 C5b1 . . . 139.15(17) 137.18(17) 142.28(18) ?
O2b1 C1b1 C6b1 . . . 114.2(2) 112.19(19) 116.5(2) ?
O2b1 C1b1 H1c6b1 . . . 93.64 91.56 95 ?
N1b1 C1b1 C7b1 . . . 31.99(12) 31.67(12) 32.17(12) ?
N1b1 C1b1 C2b1 . . . 67.63(14) 67.00(13) 68.53(14) ?
N1b1 C1b1 C3b1 . . . 97.20(12) 96.54(13) 97.70(12) ?
N1b1 C1b1 C4b1 . . . 127.51(12) 124.65(13) 129.03(11) ?
N1b1 C1b1 C5b1 . . . 157.88(14) 153.17(15) 160.81(14) ?
N1b1 C1b1 C6b1 . . . 170.05(19) 166.46(17) 174.6(2) ?
N1b1 C1b1 H1c6b1 . . . 146.44 143.48 150.53 ?
C7b1 C1b1 C2b1 . . . 35.66(14) 34.84(14) 36.44(14) ?
C7b1 C1b1 C3b1 . . . 65.22(13) 64.89(13) 65.57(12) ?
C7b1 C1b1 C4b1 . . . 95.53(13) 93.01(14) 96.87(12) ?
C7b1 C1b1 C5b1 . . . 125.93(15) 121.54(16) 128.77(14) ?
C7b1 C1b1 C6b1 . . . 157.5(2) 153.6(2) 160.3(2) ?
C7b1 C1b1 H1c6b1 . . . 176.31 173.93 177.79 ?
C2b1 C1b1 C3b1 . . . 29.61(12) 29.20(14) 30.40(12) ?
C2b1 C1b1 C4b1 . . . 59.92(13) 57.32(15) 62.08(12) ?
C2b1 C1b1 C5b1 . . . 90.33(15) 85.84(17) 92.65(14) ?
C2b1 C1b1 C6b1 . . . 122.1(2) 117.9(2) 124.41(19) ?
C2b1 C1b1 H1c6b1 . . . 145.81 142.1 147.76 ?
C3b1 C1b1 C4b1 . . . 30.32(8) 28.12(9) 31.69(8) ?
C3b1 C1b1 C5b1 . . . 60.74(10) 56.65(11) 63.27(10) ?
C3b1 C1b1 C6b1 . . . 92.49(15) 88.69(17) 95.17(15) ?
C3b1 C1b1 H1c6b1 . . . 116.24 112.91 118.52 ?
C4b1 C1b1 C5b1 . . . 30.43(8) 28.53(8) 32.14(8) ?
C4b1 C1b1 C6b1 . . . 62.19(13) 60.57(14) 64.07(13) ?
C4b1 C1b1 H1c6b1 . . . 85.95 84.79 87.43 ?
C5b1 C1b1 C6b1 . . . 31.76(12) 31.31(11) 32.04(13) ?
C5b1 C1b1 H1c6b1 . . . 55.52 55.02 56.26 ?
C6b1 C1b1 H1c6b1 . . . 23.77 23.36 24.22 ?
S1b1 C2b1 O3b1 . . . 95.25(10) 94.78(11) 96.19(10) ?
S1b1 C2b1 N1b1 . . . 38.16(9) 37.66(8) 38.60(9) ?
S1b1 C2b1 C7b1 . . . 69.98(17) 68.78(17) 70.96(17) ?
S1b1 C2b1 C1b1 . . . 41.86(11) 41.06(11) 42.76(12) ?
S1b1 C2b1 C3b1 . . . 162.80(17) 160.82(16) 165.71(19) ?
S1b1 C2b1 C4b1 . . . 131.74(12) 129.09(12) 137.00(13) ?
S1b1 C2b1 C5b1 . . . 101.31(10) 97.83(9) 106.83(11) ?
S1b1 C2b1 C6b1 . . . 70.78(9) 68.62(9) 74.05(10) ?
S1b1 C2b1 H1c3b1 . . . 173.82 172.4 174.74 ?
O3b1 C2b1 N1b1 . . . 57.11(11) 56.20(11) 57.98(11) ?
O3b1 C2b1 C7b1 . . . 25.29(16) 23.82(16) 26.04(16) ?
O3b1 C2b1 C1b1 . . . 136.99(18) 135.56(17) 137.87(17) ?
O3b1 C2b1 C3b1 . . . 101.91(17) 99.50(18) 103.31(18) ?
O3b1 C2b1 C4b1 . . . 132.96(14) 128.21(15) 136.04(14) ?
O3b1 C2b1 C5b1 . . . 163.18(14) 158.37(15) 166.69(14) ?
O3b1 C2b1 C6b1 . . . 165.70(14) 162.51(14) 168.81(16) ?
O3b1 C2b1 H1c3b1 . . . 78.59 77.62 79.59 ?
N1b1 C2b1 C7b1 . . . 31.83(17) 31.13(17) 32.38(17) ?
N1b1 C2b1 C1b1 . . . 79.91(15) 78.48(14) 81.33(17) ?
N1b1 C2b1 C3b1 . . . 158.9(2) 155.6(2) 160.80(18) ?
N1b1 C2b1 C4b1 . . . 169.50(15) 166.31(14) 175.11(18) ?
N1b1 C2b1 C5b1 . . . 139.33(13) 135.18(13) 145.37(15) ?
N1b1 C2b1 C6b1 . . . 108.81(13) 105.96(12) 112.61(15) ?
N1b1 C2b1 H1c3b1 . . . 135.69 133.79 136.75 ?
C7b1 C2b1 C1b1 . . . 111.7(2) 109.5(2) 113.7(2) ?
C7b1 C2b1 C3b1 . . . 127.2(2) 123.3(2) 129.3(2) ?
C7b1 C2b1 C4b1 . . . 158.1(2) 152.0(2) 161.8(2) ?
C7b1 C2b1 C5b1 . . . 170.8(2) 165.59(19) 177.4(2) ?
C7b1 C2b1 C6b1 . . . 140.6(2) 136.85(19) 145.0(2) ?
C7b1 C2b1 H1c3b1 . . . 103.87 101.43 105.62 ?
C1b1 C2b1 C3b1 . . . 120.9(2) 119.07(19) 122.9(2) ?
C1b1 C2b1 C4b1 . . . 89.89(15) 87.36(13) 94.23(17) ?
C1b1 C2b1 C5b1 . . . 59.46(13) 56.79(12) 64.07(15) ?
C1b1 C2b1 C6b1 . . . 28.92(12) 27.56(11) 31.28(14) ?
C1b1 C2b1 H1c3b1 . . . 144.31 143.49 144.83 ?
C3b1 C2b1 C4b1 . . . 31.07(12) 28.72(13) 32.78(13) ?
C3b1 C2b1 C5b1 . . . 61.51(13) 58.88(14) 64.04(13) ?
C3b1 C2b1 C6b1 . . . 92.04(15) 91.19(14) 93.26(15) ?
C3b1 C2b1 H1c3b1 . . . 23.36 21.88 24.42 ?
C4b1 C2b1 C5b1 . . . 30.44(8) 29.88(8) 31.28(8) ?
C4b1 C2b1 C6b1 . . . 60.98(10) 59.47(9) 62.95(11) ?
C4b1 C2b1 H1c3b1 . . . 54.43 50.6 56.57 ?
C5b1 C2b1 C6b1 . . . 30.55(8) 29.25(8) 32.79(9) ?
C5b1 C2b1 H1c3b1 . . . 84.86 80.76 87.83 ?
C6b1 C2b1 H1c3b1 . . . 115.4 113.55 117.05 ?
C7b1 C3b1 C1b1 . . . 56.85(11) 56.26(10) 57.65(12) ?
C7b1 C3b1 C2b1 . . . 27.47(14) 26.16(13) 29.81(15) ?
C7b1 C3b1 C4b1 . . . 145.23(18) 141.23(17) 150.55(19) ?
C7b1 C3b1 C5b1 . . . 115.46(12) 112.30(12) 119.26(14) ?
C7b1 C3b1 C6b1 . . . 85.92(11) 84.64(11) 87.39(13) ?
C7b1 C3b1 H1c3b1 . . . 94.36 93.45 95.47 ?
C7b1 C3b1 H1c4b1 . . . 169.29 165.32 175.71 ?
C1b1 C3b1 C2b1 . . . 29.44(12) 27.85(12) 30.53(11) ?
C1b1 C3b1 C4b1 . . . 88.40(15) 85.00(15) 92.91(16) ?
C1b1 C3b1 C5b1 . . . 58.63(9) 56.09(8) 61.62(10) ?
C1b1 C3b1 C6b1 . . . 29.09(8) 28.45(7) 29.74(9) ?
C1b1 C3b1 H1c3b1 . . . 151.19 150.06 151.8 ?
C1b1 C3b1 H1c4b1 . . . 112.5 109.06 118.15 ?
C2b1 C3b1 C4b1 . . . 117.8(2) 114.9(2) 120.8(2) ?
C2b1 C3b1 C5b1 . . . 88.06(14) 86.02(14) 89.47(16) ?
C2b1 C3b1 C6b1 . . . 58.53(13) 57.59(14) 59.60(12) ?
C2b1 C3b1 H1c3b1 . . . 121.75 119.53 123.95 ?
C2b1 C3b1 H1c4b1 . . . 141.9 138.89 146 ?
C4b1 C3b1 C5b1 . . . 29.79(12) 28.93(12) 31.30(15) ?
C4b1 C3b1 C6b1 . . . 59.33(13) 56.58(13) 63.18(16) ?
C4b1 C3b1 H1c3b1 . . . 120.4 115.28 123.29 ?
C4b1 C3b1 H1c4b1 . . . 24.12 23.01 25.23 ?
C5b1 C3b1 C6b1 . . . 29.54(8) 27.66(8) 31.88(9) ?
C5b1 C3b1 H1c3b1 . . . 150.15 146.57 152.2 ?
C5b1 C3b1 H1c4b1 . . . 53.91 52.15 56.53 ?
C6b1 C3b1 H1c3b1 . . . 178.57 178.26 179.12 ?
C6b1 C3b1 H1c4b1 . . . 83.44 80.69 88.41 ?
H1c3b1 C3b1 H1c4b1 . . . 96.3 90.05 99.64 ?
C1b1 C4b1 C2b1 . . . 30.19(8) 28.45(8) 31.56(8) ?
C1b1 C4b1 C3b1 . . . 61.28(13) 58.96(14) 63.86(13) ?
C1b1 C4b1 C5b1 . . . 59.23(13) 58.89(15) 59.70(13) ?
C1b1 C4b1 C6b1 . . . 30.07(8) 28.95(9) 30.91(8) ?
C1b1 C4b1 H1c3b1 . . . 85.18 83.69 86.87 ?
C1b1 C4b1 H1c4b1 . . . 177.58 176.34 179.04 ?
C1b1 C4b1 H1c5b1 . . . 83.15 81.01 85.5 ?
C2b1 C4b1 C3b1 . . . 31.10(12) 30.46(11) 32.32(12) ?
C2b1 C4b1 C5b1 . . . 89.40(16) 87.34(18) 90.64(15) ?
C2b1 C4b1 C6b1 . . . 60.25(10) 57.39(11) 62.46(10) ?
C2b1 C4b1 H1c3b1 . . . 54.99 53.13 56.52 ?
C2b1 C4b1 H1c4b1 . . . 150.85 150.01 151.89 ?
C2b1 C4b1 H1c5b1 . . . 113.31 112.56 113.95 ?
C3b1 C4b1 C5b1 . . . 120.5(2) 117.9(2) 122.91(19) ?
C3b1 C4b1 C6b1 . . . 91.34(15) 87.91(18) 94.73(15) ?
C3b1 C4b1 H1c3b1 . . . 23.9 22.67 26.01 ?
C3b1 C4b1 H1c4b1 . . . 119.82 117.9 121.43 ?
C3b1 C4b1 H1c5b1 . . . 144.37 143.79 144.84 ?
C5b1 C4b1 C6b1 . . . 29.16(12) 28.19(11) 29.94(14) ?
C5b1 C4b1 H1c3b1 . . . 144.35 143.28 145.91 ?
C5b1 C4b1 H1c4b1 . . . 119.69 117.88 122.02 ?
C5b1 C4b1 H1c5b1 . . . 23.93 21.93 26.62 ?
C6b1 C4b1 H1c3b1 . . . 115.23 113.92 117.74 ?
C6b1 C4b1 H1c4b1 . . . 148.82 147.19 151.96 ?
C6b1 C4b1 H1c5b1 . . . 53.09 50.12 56.56 ?
H1c3b1 C4b1 H1c4b1 . . . 95.94 94.12 98.77 ?
H1c3b1 C4b1 H1c5b1 . . . 168.12 166.07 170.47 ?
H1c4b1 C4b1 H1c5b1 . . . 95.78 94.68 97.25 ?
C1b1 C5b1 C2b1 . . . 30.20(8) 29.83(7) 30.70(8) ?
C1b1 C5b1 C3b1 . . . 60.63(10) 59.53(9) 61.73(11) ?
C1b1 C5b1 C4b1 . . . 90.34(15) 88.78(14) 92.58(17) ?
C1b1 C5b1 C6b1 . . . 31.41(12) 29.89(12) 32.96(13) ?
C1b1 C5b1 H1c4b1 . . . 114.45 111.98 116.84 ?
C1b1 C5b1 H1c5b1 . . . 149.56 147.17 153.07 ?
C1b1 C5b1 H1c6b1 . . . 54.55 51.87 57.03 ?
C2b1 C5b1 C3b1 . . . 30.44(8) 29.72(8) 31.65(9) ?
C2b1 C5b1 C4b1 . . . 60.16(13) 58.08(12) 62.50(15) ?
C2b1 C5b1 C6b1 . . . 61.60(14) 59.97(14) 63.65(14) ?
C2b1 C5b1 H1c4b1 . . . 84.27 81.3 86.76 ?
C2b1 C5b1 H1c5b1 . . . 176.88 176.31 177.51 ?
C2b1 C5b1 H1c6b1 . . . 84.74 81.95 87.72 ?
C3b1 C5b1 C4b1 . . . 29.73(12) 28.16(11) 30.85(14) ?
C3b1 C5b1 C6b1 . . . 92.03(15) 90.90(14) 93.56(16) ?
C3b1 C5b1 H1c4b1 . . . 53.85 51.41 55.11 ?
C3b1 C5b1 H1c5b1 . . . 149.72 145.19 152.16 ?
C3b1 C5b1 H1c6b1 . . . 115.17 113.6 117.63 ?
C4b1 C5b1 C6b1 . . . 121.7(2) 121.03(19) 122.5(2) ?
C4b1 C5b1 H1c4b1 . . . 24.12 23.26 24.85 ?
C4b1 C5b1 H1c5b1 . . . 120.05 114.34 124 ?
C4b1 C5b1 H1c6b1 . . . 144.89 144.42 145.79 ?
C6b1 C5b1 H1c4b1 . . . 145.84 144.94 146.73 ?
C6b1 C5b1 H1c5b1 . . . 118.2 114.28 123.19 ?
C6b1 C5b1 H1c6b1 . . . 23.15 21.98 24.08 ?
H1c4b1 C5b1 H1c5b1 . . . 95.94 90.08 100.75 ?
H1c4b1 C5b1 H1c6b1 . . . 168.98 168.71 169.22 ?
H1c5b1 C5b1 H1c6b1 . . . 95.06 90.21 101.21 ?
C1b1 C6b1 C2b1 . . . 28.99(12) 28.03(11) 30.83(14) ?
C1b1 C6b1 C3b1 . . . 58.42(13) 56.38(12) 61.57(15) ?
C1b1 C6b1 C4b1 . . . 87.74(14) 85.03(13) 90.48(16) ?
C1b1 C6b1 C5b1 . . . 116.83(19) 115.10(19) 118.1(2) ?
C1b1 C6b1 H1c5b1 . . . 141.39 140.16 142.42 ?
C1b1 C6b1 H1c6b1 . . . 120.97 119.25 122.8 ?
C2b1 C6b1 C3b1 . . . 29.43(8) 28.35(8) 30.74(9) ?
C2b1 C6b1 C4b1 . . . 58.76(9) 57.02(9) 59.65(10) ?
C2b1 C6b1 C5b1 . . . 87.85(14) 87.11(15) 89.21(14) ?
C2b1 C6b1 H1c5b1 . . . 112.43 109.33 114.3 ?
C2b1 C6b1 H1c6b1 . . . 149.92 148.87 150.81 ?
C3b1 C6b1 C4b1 . . . 29.34(8) 28.69(8) 30.41(7) ?
C3b1 C6b1 C5b1 . . . 58.43(13) 56.51(13) 60.00(12) ?
C3b1 C6b1 H1c5b1 . . . 83.02 78.59 85.33 ?
C3b1 C6b1 H1c6b1 . . . 178.4 177.41 179.17 ?
C4b1 C6b1 C5b1 . . . 29.10(12) 27.59(12) 30.09(13) ?
C4b1 C6b1 H1c5b1 . . . 53.69 49.68 56.65 ?
C4b1 C6b1 H1c6b1 . . . 151.28 150.27 152.17 ?
C5b1 C6b1 H1c5b1 . . . 24.59 22.09 26.55 ?
C5b1 C6b1 H1c6b1 . . . 122.18 121.79 122.68 ?
H1c5b1 C6b1 H1c6b1 . . . 97.59 95.54 100.6 ?
O2a H1c3b1 H1c6a 3_5655 . 4_5745 70.29 68.9 72.35 ?
O2a H1c3b1 C2b1 3_5655 . . 134.68 122.49 141.71 ?
O2a H1c3b1 C3b1 3_5655 . . 120.64 115.85 126.42 ?
O2a H1c3b1 C4b1 3_5655 . . 97.24 93.69 99.87 ?
O2a H1c3b1 H1c4b1 3_5655 . . 79.75 75.63 86.39 ?
H1c6a H1c3b1 C2b1 4_5745 . . 137.78 129.33 149.63 ?
H1c6a H1c3b1 C3b1 4_5745 . . 106.33 97.61 116.63 ?
H1c6a H1c3b1 C4b1 4_5745 . . 73.14 65.97 83.89 ?
H1c6a H1c3b1 H1c4b1 4_5745 . . 51.69 46.48 61.94 ?
C2b1 H1c3b1 C3b1 . . . 34.88 34.17 36.05 ?
C2b1 H1c3b1 C4b1 . . . 70.58 68.11 72.88 ?
C2b1 H1c3b1 H1c4b1 . . . 94.63 90.99 99.39 ?
C3b1 H1c3b1 C4b1 . . . 35.7 33.7 38.71 ?
C3b1 H1c3b1 H1c4b1 . . . 59.76 56.61 65.22 ?
C4b1 H1c3b1 H1c4b1 . . . 24.07 22.77 26.51 ?
O2a H1c4b1 H1c6a 4_5745 . 4_5745 80.35 77.37 85.2 ?
O2a H1c4b1 C3b1 4_5745 . . 168.97 163.62 173.04 ?
O2a H1c4b1 C4b1 4_5745 . . 137.43 129.03 148.26 ?
O2a H1c4b1 C5b1 4_5745 . . 101.3 95.32 110.83 ?
O2a H1c4b1 H1c3b1 4_5745 . . 162.25 149.24 171.42 ?
O2a H1c4b1 H1c5b1 4_5745 . . 77.42 70.37 88.02 ?
H1c6a H1c4b1 C3b1 4_5745 . . 103.35 87.89 113.69 ?
H1c6a H1c4b1 C4b1 4_5745 . . 131.59 123.95 137.26 ?
H1c6a H1c4b1 C5b1 4_5745 . . 147.71 142.41 156.83 ?
H1c6a H1c4b1 H1c3b1 4_5745 . . 82.68 64.55 93.7 ?
H1c6a H1c4b1 H1c5b1 4_5745 . . 142.68 132.34 162.35 ?
C3b1 H1c4b1 C4b1 . . . 36.06 34.64 37.99 ?
C3b1 H1c4b1 C5b1 . . . 72.24 68.35 75.55 ?
C3b1 H1c4b1 H1c3b1 . . . 23.94 22.9 24.73 ?
C3b1 H1c4b1 H1c5b1 . . . 96.12 93.31 98.38 ?
C4b1 H1c4b1 C5b1 . . . 36.19 33.72 37.57 ?
C4b1 H1c4b1 H1c3b1 . . . 59.99 58.45 62.16 ?
C4b1 H1c4b1 H1c5b1 . . . 60.07 58.68 61.14 ?
C5b1 H1c4b1 H1c3b1 . . . 96.17 93.08 99.73 ?
C5b1 H1c4b1 H1c5b1 . . . 23.89 22.83 24.96 ?
H1c3b1 H1c4b1 H1c5b1 . . . 120.03 118.04 122.55 ?
H1c5b H1c5b1 H1c6b 2_5755 . 2_5755 50.26 45.03 56.49 ?
H1c5b H1c5b1 H1c4a1 2_5755 . 4_4845 89.77 82.59 99.19 ?
H1c5b H1c5b1 H1c5a1 2_5755 . 4_4845 76.27 69.97 83.79 ?
H1c5b H1c5b1 C4b1 2_5755 . . 123.57 108.14 134.35 ?
H1c5b H1c5b1 C5b1 2_5755 . . 104.83 96.34 113.93 ?
H1c5b H1c5b1 C6b1 2_5755 . . 82.11 79.66 85.53 ?
H1c5b H1c5b1 H1c4b1 2_5755 . . 129.89 113.4 140.41 ?
H1c5b H1c5b1 H1c6b1 2_5755 . . 68.18 64.77 72.2 ?
H1c6b H1c5b1 H1c4a1 2_5755 . 4_4845 78.59 74.86 81.37 ?
H1c6b H1c5b1 H1c5a1 2_5755 . 4_4845 101.91 97.72 108.48 ?
H1c6b H1c5b1 C4b1 2_5755 . . 120.32 101.6 131.61 ?
H1c6b H1c5b1 C5b1 2_5755 . . 136.4 118.56 154.3 ?
H1c6b H1c5b1 C6b1 2_5755 . . 130.77 123.64 141.98 ?
H1c6b H1c5b1 H1c4b1 2_5755 . . 104.08 89 112.16 ?
H1c6b H1c5b1 H1c6b1 2_5755 . . 117.77 109.66 122.28 ?
H1c4a1 H1c5b1 H1c5a1 4_4845 . 4_4845 45.24 38.58 52.97 ?
H1c4a1 H1c5b1 C4b1 4_4845 . . 143.68 140.95 146.25 ?
H1c4a1 H1c5b1 C5b1 4_4845 . . 142.6 129.95 159.93 ?
H1c4a1 H1c5b1 C6b1 4_4845 . . 116.48 104.35 131.69 ?
H1c4a1 H1c5b1 H1c4b1 4_4845 . . 130.22 126.56 133.76 ?
H1c4a1 H1c5b1 H1c6b1 4_4845 . . 96.5 85.65 108.14 ?
H1c5a1 H1c5b1 C4b1 4_4845 . . 136.49 130.64 147.69 ?
H1c5a1 H1c5b1 C5b1 4_4845 . . 105.58 99.37 116.83 ?
H1c5a1 H1c5b1 C6b1 4_4845 . . 72.07 67.31 79.4 ?
H1c5a1 H1c5b1 H1c4b1 4_4845 . . 151.52 146.53 161.35 ?
H1c5a1 H1c5b1 H1c6b1 4_4845 . . 51.38 47.08 55.18 ?
C4b1 H1c5b1 C5b1 . . . 36.02 34.07 39.04 ?
C4b1 H1c5b1 C6b1 . . . 73.22 72.66 73.76 ?
C4b1 H1c5b1 H1c4b1 . . . 24.15 22.36 25.92 ?
C4b1 H1c5b1 H1c6b1 . . . 97.14 95.59 98.95 ?
C5b1 H1c5b1 C6b1 . . . 37.2 34.72 39.17 ?
C5b1 H1c5b1 H1c4b1 . . . 60.17 56.43 64.97 ?
C5b1 H1c5b1 H1c6b1 . . . 61.12 56.55 64.88 ?
C6b1 H1c5b1 H1c4b1 . . . 97.36 95.58 99.69 ?
C6b1 H1c5b1 H1c6b1 . . . 23.92 21.83 25.72 ?
H1c4b1 H1c5b1 H1c6b1 . . . 121.28 121.03 121.52 ?
H1c5b H1c6b1 O1a1 2_5755 . 3_5555 100.56 97.24 104.72 ?
H1c5b H1c6b1 H1c5a1 2_5755 . 4_4845 86.79 85.83 87.72 ?
H1c5b H1c6b1 C1b1 2_5755 . . 120.96 107.33 128.28 ?
H1c5b H1c6b1 C5b1 2_5755 . . 74.74 71.17 78.1 ?
H1c5b H1c6b1 C6b1 2_5755 . . 98.51 88.73 103.85 ?
H1c5b H1c6b1 H1c5b1 2_5755 . . 60.41 56.32 62.95 ?
O1a1 H1c6b1 H1c5a1 3_5555 . 4_4845 57.8 46.81 74.27 ?
O1a1 H1c6b1 C1b1 3_5555 . . 124.13 122.62 125.67 ?
O1a1 H1c6b1 C5b1 3_5555 . . 159.15 150.53 165.38 ?
O1a1 H1c6b1 C6b1 3_5555 . . 155.63 150.87 158.84 ?
O1a1 H1c6b1 H1c5b1 3_5555 . . 138.41 134.22 141.37 ?
H1c5a1 H1c6b1 C1b1 4_4845 . . 144.56 139.48 152.63 ?
H1c5a1 H1c6b1 C5b1 4_4845 . . 103.21 95.54 114.79 ?
H1c5a1 H1c6b1 C6b1 4_4845 . . 129.14 124.33 136.5 ?
H1c5a1 H1c6b1 H1c5b1 4_4845 . . 83.56 72.17 96.33 ?
C1b1 H1c6b1 C5b1 . . . 69.93 67.67 71.87 ?
C1b1 H1c6b1 C6b1 . . . 35.27 33.84 36.54 ?
C1b1 H1c6b1 H1c5b1 . . . 93.74 92.57 94.54 ?
C5b1 H1c6b1 C6b1 . . . 34.67 33.84 35.34 ?
C5b1 H1c6b1 H1c5b1 . . . 23.82 22.24 24.91 ?
C6b1 H1c6b1 H1c5b1 . . . 58.49 57.57 59.14 ?
S1b'1 C1c1 S1b''1 . . . 12.90(7) 12.90(7) 12.90(7) ?
S1b'1 C1c1 O1b'1 . . . 30.0(4) 30.0(4) 30.0(4) ?
S1b'1 C1c1 O1b''1 . . . 24.30(11) 24.30(11) 24.30(11) ?
S1b'1 C1c1 O2b'1 . . . 30.50(7) 30.50(7) 30.50(7) ?
S1b'1 C1c1 O2b''1 . . . 29.9(7) 29.9(7) 29.9(7) ?
S1b'1 C1c1 N1b'1 . . . 38.77(8) 38.77(8) 38.77(8) ?
S1b'1 C1c1 N1b''1 . . . 50.25(14) 50.25(14) 50.25(14) ?
S1b'1 C1c1 C7b'1 . . . 70.24(11) 70.24(11) 70.24(11) ?
S1b'1 C1c1 C7b''1 . . . 81.41(19) 81.41(19) 81.41(19) ?
S1b'1 C1c1 C2c1 . . . 106.34(14) 106.34(14) 106.34(14) ?
S1b'1 C1c1 C3c1 . . . 136.19(12) 136.19(12) 136.19(12) ?
S1b'1 C1c1 C4c1 . . . 166.84(13) 166.84(13) 166.84(13) ?
S1b'1 C1c1 C5c1 . . . 162.56(14) 162.56(14) 162.56(14) ?
S1b'1 C1c1 C6c1 . . . 130.8(2) 130.8(2) 130.8(2) ?
S1b'1 C1c1 H1c6c1 . . . 107.36 107.36 107.36 ?
S1b'1 C1c1 C1d1 . . . 49(3) 49(3) 49(3) ?
S1b'1 C1c1 C2d1 . . . 115.7(2) 115.7(2) 115.7(2) ?
S1b'1 C1c1 C3d1 . . . 147.30(15) 147.30(15) 147.30(15) ?
S1b'1 C1c1 C4d1 . . . 175.2(3) 175.2(3) 175.2(3) ?
S1b'1 C1c1 C5d1 . . . 148.77(17) 148.77(17) 148.77(17) ?
S1b'1 C1c1 C6d1 . . . 114.9(2) 114.9(2) 114.9(2) ?
S1b'1 C1c1 H1c6d1 . . . 91.21 91.21 91.21 ?
S1b''1 C1c1 O1b'1 . . . 32.0(4) 32.0(4) 32.0(4) ?
S1b''1 C1c1 O1b''1 . . . 29.90(13) 29.90(13) 29.90(13) ?
S1b''1 C1c1 O2b'1 . . . 41.30(9) 41.30(9) 41.30(9) ?
S1b''1 C1c1 O2b''1 . . . 32.0(7) 32.0(7) 32.0(7) ?
S1b''1 C1c1 N1b'1 . . . 27.50(10) 27.50(10) 27.50(10) ?
S1b''1 C1c1 N1b''1 . . . 37.50(15) 37.50(15) 37.50(15) ?
S1b''1 C1c1 C7b'1 . . . 58.46(12) 58.46(12) 58.46(12) ?
S1b''1 C1c1 C7b''1 . . . 68.66(19) 68.66(19) 68.66(19) ?
S1b''1 C1c1 C2c1 . . . 94.29(15) 94.29(15) 94.29(15) ?
S1b''1 C1c1 C3c1 . . . 124.08(13) 124.08(13) 124.08(13) ?
S1b''1 C1c1 C4c1 . . . 154.62(14) 154.62(14) 154.62(14) ?
S1b''1 C1c1 C5c1 . . . 173.6(2) 173.6(2) 173.6(2) ?
S1b''1 C1c1 C6c1 . . . 142.7(2) 142.7(2) 142.7(2) ?
S1b''1 C1c1 H1c6c1 . . . 119.35 119.35 119.35 ?
S1b''1 C1c1 C1d1 . . . 42(3) 42(3) 42(3) ?
S1b''1 C1c1 C2d1 . . . 103.1(2) 103.1(2) 103.1(2) ?
S1b''1 C1c1 C3d1 . . . 134.79(16) 134.79(16) 134.79(16) ?
S1b''1 C1c1 C4d1 . . . 166.22(16) 166.22(16) 166.22(16) ?
S1b''1 C1c1 C5d1 . . . 161.66(18) 161.66(18) 161.66(18) ?
S1b''1 C1c1 C6d1 . . . 127.7(3) 127.7(3) 127.7(3) ?
S1b''1 C1c1 H1c6d1 . . . 104.04 104.04 104.04 ?
O1b'1 C1c1 O1b''1 . . . 54.0(4) 54.0(4) 54.0(4) ?
O1b'1 C1c1 O2b'1 . . . 54.4(4) 54.4(4) 54.4(4) ?
O1b'1 C1c1 O2b''1 . . . 0.4(7) 0.4(7) 0.4(7) ?
O1b'1 C1c1 N1b'1 . . . 56.3(3) 56.3(3) 56.3(3) ?
O1b'1 C1c1 N1b''1 . . . 59.0(3) 59.0(3) 59.0(3) ?
O1b'1 C1c1 C7b'1 . . . 82.8(3) 82.8(3) 82.8(3) ?
O1b'1 C1c1 C7b''1 . . . 85.7(4) 85.7(4) 85.7(4) ?
O1b'1 C1c1 C2c1 . . . 113.7(4) 113.7(4) 113.7(4) ?
O1b'1 C1c1 C3c1 . . . 138.1(4) 138.1(4) 138.1(4) ?
O1b'1 C1c1 C4c1 . . . 152.9(4) 152.9(4) 152.9(4) ?
O1b'1 C1c1 C5c1 . . . 141.9(4) 141.9(4) 141.9(4) ?
O1b'1 C1c1 C6c1 . . . 116.7(4) 116.7(4) 116.7(4) ?
O1b'1 C1c1 H1c6c1 . . . 96.07 96.07 96.07 ?
O1b'1 C1c1 C1d1 . . . 74(3) 74(3) 74(3) ?
O1b'1 C1c1 C2d1 . . . 117.4(4) 117.4(4) 117.4(4) ?
O1b'1 C1c1 C3d1 . . . 142.7(4) 142.7(4) 142.7(4) ?
O1b'1 C1c1 C4d1 . . . 154.8(4) 154.8(4) 154.8(4) ?
O1b'1 C1c1 C5d1 . . . 138.9(4) 138.9(4) 138.9(4) ?
O1b'1 C1c1 C6d1 . . . 110.9(5) 110.9(5) 110.9(5) ?
O1b'1 C1c1 H1c6d1 . . . 89.14 89.14 89.14 ?
O1b''1 C1c1 O2b'1 . . . 18.20(11) 18.20(11) 18.20(11) ?
O1b''1 C1c1 O2b''1 . . . 53.8(7) 53.8(7) 53.8(7) ?
O1b''1 C1c1 N1b'1 . . . 40.51(12) 40.51(12) 40.51(12) ?
O1b''1 C1c1 N1b''1 . . . 56.57(16) 56.57(16) 56.57(16) ?
O1b''1 C1c1 C7b'1 . . . 68.20(13) 68.20(13) 68.20(13) ?
O1b''1 C1c1 C7b''1 . . . 84.3(2) 84.3(2) 84.3(2) ?
O1b''1 C1c1 C2c1 . . . 101.73(16) 101.73(16) 101.73(16) ?
O1b''1 C1c1 C3c1 . . . 127.96(17) 127.96(17) 127.96(17) ?
O1b''1 C1c1 C4c1 . . . 150.1(2) 150.1(2) 150.1(2) ?
O1b''1 C1c1 C5c1 . . . 151.4(2) 151.4(2) 151.4(2) ?
O1b''1 C1c1 C6c1 . . . 129.1(2) 129.1(2) 129.1(2) ?
O1b''1 C1c1 H1c6c1 . . . 108.68 108.68 108.68 ?
O1b''1 C1c1 C1d1 . . . 37(2) 37(2) 37(2) ?
O1b''1 C1c1 C2d1 . . . 113.6(2) 113.6(2) 113.6(2) ?
O1b''1 C1c1 C3d1 . . . 139.2(2) 139.2(2) 139.2(2) ?
O1b''1 C1c1 C4d1 . . . 151.0(2) 151.0(2) 151.0(2) ?
O1b''1 C1c1 C5d1 . . . 136.6(2) 136.6(2) 136.6(2) ?
O1b''1 C1c1 C6d1 . . . 108.3(3) 108.3(3) 108.3(3) ?
O1b''1 C1c1 H1c6d1 . . . 87.9 87.9 87.9 ?
O2b'1 C1c1 O2b''1 . . . 54.1(7) 54.1(7) 54.1(7) ?
O2b'1 C1c1 N1b'1 . . . 58.10(9) 58.10(9) 58.10(9) ?
O2b'1 C1c1 N1b''1 . . . 73.67(15) 73.67(15) 73.67(15) ?
O2b'1 C1c1 C7b'1 . . . 86.39(11) 86.39(11) 86.39(11) ?
O2b'1 C1c1 C7b''1 . . . 102.39(19) 102.39(19) 102.39(19) ?
O2b'1 C1c1 C2c1 . . . 119.18(16) 119.18(16) 119.18(16) ?
O2b'1 C1c1 C3c1 . . . 142.6(2) 142.6(2) 142.6(2) ?
O2b'1 C1c1 C4c1 . . . 152.7(2) 152.7(2) 152.7(2) ?
O2b'1 C1c1 C5c1 . . . 137.46(15) 137.46(15) 137.46(15) ?
O2b'1 C1c1 C6c1 . . . 111.24(17) 111.24(17) 111.24(17) ?
O2b'1 C1c1 H1c6c1 . . . 90.48 90.48 90.48 ?
O2b'1 C1c1 C1d1 . . . 54(2) 54(2) 54(2) ?
O2b'1 C1c1 C2d1 . . . 131.3(2) 131.3(2) 131.3(2) ?
O2b'1 C1c1 C3d1 . . . 152.1(3) 152.1(3) 152.1(3) ?
O2b'1 C1c1 C4d1 . . . 146.4(2) 146.4(2) 146.4(2) ?
O2b'1 C1c1 C5d1 . . . 121.91(17) 121.91(17) 121.91(17) ?
O2b'1 C1c1 C6d1 . . . 91.0(2) 91.0(2) 91.0(2) ?
O2b'1 C1c1 H1c6d1 . . . 69.8 69.8 69.8 ?
O2b''1 C1c1 N1b'1 . . . 56.5(6) 56.5(6) 56.5(6) ?
O2b''1 C1c1 N1b''1 . . . 59.3(6) 59.3(6) 59.3(6) ?
O2b''1 C1c1 C7b'1 . . . 83.1(6) 83.1(6) 83.1(6) ?
O2b''1 C1c1 C7b''1 . . . 86.1(6) 86.1(6) 86.1(6) ?
O2b''1 C1c1 C2c1 . . . 114.1(6) 114.1(6) 114.1(6) ?
O2b''1 C1c1 C3c1 . . . 138.5(7) 138.5(7) 138.5(7) ?
O2b''1 C1c1 C4c1 . . . 153.1(7) 153.1(7) 153.1(7) ?
O2b''1 C1c1 C5c1 . . . 141.8(7) 141.8(7) 141.8(7) ?
O2b''1 C1c1 C6c1 . . . 116.4(7) 116.4(7) 116.4(7) ?
O2b''1 C1c1 H1c6c1 . . . 95.77 95.77 95.77 ?
O2b''1 C1c1 C1d1 . . . 74(3) 74(3) 74(3) ?
O2b''1 C1c1 C2d1 . . . 117.8(7) 117.8(7) 117.8(7) ?
O2b''1 C1c1 C3d1 . . . 143.0(7) 143.0(7) 143.0(7) ?
O2b''1 C1c1 C4d1 . . . 154.9(7) 154.9(7) 154.9(7) ?
O2b''1 C1c1 C5d1 . . . 138.6(6) 138.6(6) 138.6(6) ?
O2b''1 C1c1 C6d1 . . . 110.6(7) 110.6(7) 110.6(7) ?
O2b''1 C1c1 H1c6d1 . . . 88.79 88.79 88.79 ?
N1b'1 C1c1 N1b''1 . . . 16.43(15) 16.43(15) 16.43(15) ?
N1b'1 C1c1 C7b'1 . . . 31.50(11) 31.50(11) 31.50(11) ?
N1b'1 C1c1 C7b''1 . . . 44.71(19) 44.71(19) 44.71(19) ?
N1b'1 C1c1 C2c1 . . . 67.64(13) 67.64(13) 67.64(13) ?
N1b'1 C1c1 C3c1 . . . 97.45(11) 97.45(11) 97.45(11) ?
N1b'1 C1c1 C4c1 . . . 128.08(12) 128.08(12) 128.08(12) ?
N1b'1 C1c1 C5c1 . . . 158.44(15) 158.44(15) 158.44(15) ?
N1b'1 C1c1 C6c1 . . . 169.08(17) 169.08(17) 169.08(17) ?
N1b'1 C1c1 H1c6c1 . . . 145.97 145.97 145.97 ?
N1b'1 C1c1 C1d1 . . . 22(3) 22(3) 22(3) ?
N1b'1 C1c1 C2d1 . . . 77.65(18) 77.65(18) 77.65(18) ?
N1b'1 C1c1 C3d1 . . . 108.77(14) 108.77(14) 108.77(14) ?
N1b'1 C1c1 C4d1 . . . 139.00(16) 139.00(16) 139.00(16) ?
N1b'1 C1c1 C5d1 . . . 163.7(3) 163.7(3) 163.7(3) ?
N1b'1 C1c1 C6d1 . . . 148.8(3) 148.8(3) 148.8(3) ?
N1b'1 C1c1 H1c6d1 . . . 127.49 127.49 127.49 ?
N1b''1 C1c1 C7b'1 . . . 23.86(15) 23.86(15) 23.86(15) ?
N1b''1 C1c1 C7b''1 . . . 31.2(2) 31.2(2) 31.2(2) ?
N1b''1 C1c1 C2c1 . . . 57.50(18) 57.50(18) 57.50(18) ?
N1b''1 C1c1 C3c1 . . . 86.91(16) 86.91(16) 86.91(16) ?
N1b''1 C1c1 C4c1 . . . 117.15(16) 117.15(16) 117.15(16) ?
N1b''1 C1c1 C5c1 . . . 146.85(17) 146.85(17) 146.85(17) ?
N1b''1 C1c1 C6c1 . . . 170.6(4) 170.6(4) 170.6(4) ?
N1b''1 C1c1 H1c6c1 . . . 154.98 154.98 154.98 ?
N1b''1 C1c1 C1d1 . . . 35(3) 35(3) 35(3) ?
N1b''1 C1c1 C2d1 . . . 65.6(2) 65.6(2) 65.6(2) ?
N1b''1 C1c1 C3d1 . . . 97.31(18) 97.31(18) 97.31(18) ?
N1b''1 C1c1 C4d1 . . . 128.91(18) 128.91(18) 128.91(18) ?
N1b''1 C1c1 C5d1 . . . 160.2(2) 160.2(2) 160.2(2) ?
N1b''1 C1c1 C6d1 . . . 164.6(3) 164.6(3) 164.6(3) ?
N1b''1 C1c1 H1c6d1 . . . 141.42 141.42 141.42 ?
C7b'1 C1c1 C7b''1 . . . 18.00(19) 18.00(19) 18.00(19) ?
C7b'1 C1c1 C2c1 . . . 36.14(12) 36.14(12) 36.14(12) ?
C7b'1 C1c1 C3c1 . . . 65.96(11) 65.96(11) 65.96(11) ?
C7b'1 C1c1 C4c1 . . . 96.62(12) 96.62(12) 96.62(12) ?
C7b'1 C1c1 C5c1 . . . 127.11(15) 127.11(15) 127.11(15) ?
C7b'1 C1c1 C6c1 . . . 158.8(2) 158.8(2) 158.8(2) ?
C7b'1 C1c1 H1c6c1 . . . 176.74 176.74 176.74 ?
C7b'1 C1c1 C1d1 . . . 34(2) 34(2) 34(2) ?
C7b'1 C1c1 C2d1 . . . 46.53(18) 46.53(18) 46.53(18) ?
C7b'1 C1c1 C3d1 . . . 77.28(14) 77.28(14) 77.28(14) ?
C7b'1 C1c1 C4d1 . . . 107.80(15) 107.80(15) 107.80(15) ?
C7b'1 C1c1 C5d1 . . . 137.4(2) 137.4(2) 137.4(2) ?
C7b'1 C1c1 C6d1 . . . 160.8(6) 160.8(6) 160.8(6) ?
C7b'1 C1c1 H1c6d1 . . . 154.96 154.96 154.96 ?
C7b''1 C1c1 C2c1 . . . 28.0(2) 28.0(2) 28.0(2) ?
C7b''1 C1c1 C3c1 . . . 56.16(19) 56.16(19) 56.16(19) ?
C7b''1 C1c1 C4c1 . . . 86.04(19) 86.04(19) 86.04(19) ?
C7b''1 C1c1 C5c1 . . . 115.8(2) 115.8(2) 115.8(2) ?
C7b''1 C1c1 C6c1 . . . 146.2(2) 146.2(2) 146.2(2) ?
C7b''1 C1c1 H1c6c1 . . . 165.19 165.19 165.19 ?
C7b''1 C1c1 C1d1 . . . 52(2) 52(2) 52(2) ?
C7b''1 C1c1 C2d1 . . . 34.6(2) 34.6(2) 34.6(2) ?
C7b''1 C1c1 C3d1 . . . 66.2(2) 66.2(2) 66.2(2) ?
C7b''1 C1c1 C4d1 . . . 97.8(2) 97.8(2) 97.8(2) ?
C7b''1 C1c1 C5d1 . . . 129.3(2) 129.3(2) 129.3(2) ?
C7b''1 C1c1 C6d1 . . . 162.9(4) 162.9(4) 162.9(4) ?
C7b''1 C1c1 H1c6d1 . . . 172.18 172.18 172.18 ?
C2c1 C1c1 C3c1 . . . 29.86(11) 29.86(11) 29.86(11) ?
C2c1 C1c1 C4c1 . . . 60.54(12) 60.54(12) 60.54(12) ?
C2c1 C1c1 C5c1 . . . 91.06(15) 91.06(15) 91.06(15) ?
C2c1 C1c1 C6c1 . . . 122.8(2) 122.8(2) 122.8(2) ?
C2c1 C1c1 H1c6c1 . . . 146.29 146.29 146.29 ?
C2c1 C1c1 C1d1 . . . 65(2) 65(2) 65(2) ?
C2c1 C1c1 C2d1 . . . 12.3(2) 12.3(2) 12.3(2) ?
C2c1 C1c1 C3d1 . . . 41.14(13) 41.14(13) 41.14(13) ?
C2c1 C1c1 C4d1 . . . 71.93(16) 71.93(16) 71.93(16) ?
C2c1 C1c1 C5d1 . . . 102.7(2) 102.7(2) 102.7(2) ?
C2c1 C1c1 C6d1 . . . 135.1(4) 135.1(4) 135.1(4) ?
C2c1 C1c1 H1c6d1 . . . 156.68 156.68 156.68 ?
C3c1 C1c1 C4c1 . . . 30.68(8) 30.68(8) 30.68(8) ?
C3c1 C1c1 C5c1 . . . 61.20(10) 61.20(10) 61.20(10) ?
C3c1 C1c1 C6c1 . . . 92.99(18) 92.99(18) 92.99(18) ?
C3c1 C1c1 H1c6c1 . . . 116.43 116.43 116.43 ?
C3c1 C1c1 C1d1 . . . 92(2) 92(2) 92(2) ?
C3c1 C1c1 C2d1 . . . 21.8(2) 21.8(2) 21.8(2) ?
C3c1 C1c1 C3d1 . . . 11.71(13) 11.71(13) 11.71(13) ?
C3c1 C1c1 C4d1 . . . 42.15(12) 42.15(12) 42.15(12) ?
C3c1 C1c1 C5d1 . . . 73.34(15) 73.34(15) 73.34(15) ?
C3c1 C1c1 C6d1 . . . 106.8(3) 106.8(3) 106.8(3) ?
C3c1 C1c1 H1c6d1 . . . 130.43 130.43 130.43 ?
C4c1 C1c1 C5c1 . . . 30.52(8) 30.52(8) 30.52(8) ?
C4c1 C1c1 C6c1 . . . 62.30(16) 62.30(16) 62.30(16) ?
C4c1 C1c1 H1c6c1 . . . 85.75 85.75 85.75 ?
C4c1 C1c1 C1d1 . . . 119(3) 119(3) 119(3) ?
C4c1 C1c1 C2d1 . . . 51.54(18) 51.54(18) 51.54(18) ?
C4c1 C1c1 C3d1 . . . 19.84(12) 19.84(12) 19.84(12) ?
C4c1 C1c1 C4d1 . . . 11.82(10) 11.82(10) 11.82(10) ?
C4c1 C1c1 C5d1 . . . 43.34(12) 43.34(12) 43.34(12) ?
C4c1 C1c1 C6d1 . . . 77.3(2) 77.3(2) 77.3(2) ?
C4c1 C1c1 H1c6d1 . . . 101.13 101.13 101.13 ?
C5c1 C1c1 C6c1 . . . 31.79(16) 31.79(16) 31.79(16) ?
C5c1 C1c1 H1c6c1 . . . 55.23 55.23 55.23 ?
C5c1 C1c1 C1d1 . . . 144(3) 144(3) 144(3) ?
C5c1 C1c1 C2d1 . . . 81.68(19) 81.68(19) 81.68(19) ?
C5c1 C1c1 C3d1 . . . 50.13(12) 50.13(12) 50.13(12) ?
C5c1 C1c1 C4d1 . . . 19.44(12) 19.44(12) 19.44(12) ?
C5c1 C1c1 C5d1 . . . 15.56(14) 15.56(14) 15.56(14) ?
C5c1 C1c1 C6d1 . . . 48.4(2) 48.4(2) 48.4(2) ?
C5c1 C1c1 H1c6d1 . . . 71.72 71.72 71.72 ?
C6c1 C1c1 H1c6c1 . . . 23.45 23.45 23.45 ?
C6c1 C1c1 C1d1 . . . 155(3) 155(3) 155(3) ?
C6c1 C1c1 C2d1 . . . 113.2(2) 113.2(2) 113.2(2) ?
C6c1 C1c1 C3d1 . . . 81.84(18) 81.84(18) 81.84(18) ?
C6c1 C1c1 C4d1 . . . 51.02(19) 51.02(19) 51.02(19) ?
C6c1 C1c1 C5d1 . . . 22.2(3) 22.2(3) 22.2(3) ?
C6c1 C1c1 C6d1 . . . 21.4(3) 21.4(3) 21.4(3) ?
C6c1 C1c1 H1c6d1 . . . 41.64 41.64 41.64 ?
H1c6c1 C1c1 C1d1 . . . 142.98 142.98 142.98 ?
H1c6c1 C1c1 C2d1 . . . 136.26 136.26 136.26 ?
H1c6c1 C1c1 C3d1 . . . 105.25 105.25 105.25 ?
H1c6c1 C1c1 C4d1 . . . 74.42 74.42 74.42 ?
H1c6c1 C1c1 C5d1 . . . 44.29 44.29 44.29 ?
H1c6c1 C1c1 C6d1 . . . 18.13 18.13 18.13 ?
H1c6c1 C1c1 H1c6d1 . . . 21.78 21.78 21.78 ?
C1d1 C1c1 C2d1 . . . 77(2) 77(2) 77(2) ?
C1d1 C1c1 C3d1 . . . 103(2) 103(2) 103(2) ?
C1d1 C1c1 C4d1 . . . 127(3) 127(3) 127(3) ?
C1d1 C1c1 C5d1 . . . 142(3) 142(3) 142(3) ?
C1d1 C1c1 C6d1 . . . 135(3) 135(3) 135(3) ?
C1d1 C1c1 H1c6d1 . . . 121.2 121.2 121.2 ?
C2d1 C1c1 C3d1 . . . 31.7(2) 31.7(2) 31.7(2) ?
C2d1 C1c1 C4d1 . . . 63.3(2) 63.3(2) 63.3(2) ?
C2d1 C1c1 C5d1 . . . 94.8(2) 94.8(2) 94.8(2) ?
C2d1 C1c1 C6d1 . . . 128.5(4) 128.5(4) 128.5(4) ?
C2d1 C1c1 H1c6d1 . . . 152.25 152.25 152.25 ?
C3d1 C1c1 C4d1 . . . 31.63(14) 31.63(14) 31.63(14) ?
C3d1 C1c1 C5d1 . . . 63.15(16) 63.15(16) 63.15(16) ?
C3d1 C1c1 C6d1 . . . 97.1(3) 97.1(3) 97.1(3) ?
C3d1 C1c1 H1c6d1 . . . 120.89 120.89 120.89 ?
C4d1 C1c1 C5d1 . . . 31.53(14) 31.53(14) 31.53(14) ?
C4d1 C1c1 C6d1 . . . 65.5(3) 65.5(3) 65.5(3) ?
C4d1 C1c1 H1c6d1 . . . 89.31 89.31 89.31 ?
C5d1 C1c1 C6d1 . . . 34.0(2) 34.0(2) 34.0(2) ?
C5d1 C1c1 H1c6d1 . . . 57.79 57.79 57.79 ?
C6d1 C1c1 H1c6d1 . . . 23.81 23.81 23.81 ?
S1b'1 C2c1 S1b''1 . . . 8.44(6) 8.44(6) 8.44(6) ?
S1b'1 C2c1 O3b'1 . . . 94.77(9) 94.77(9) 94.77(9) ?
S1b'1 C2c1 O3b''1 . . . 109.54(17) 109.54(17) 109.54(17) ?
S1b'1 C2c1 N1b'1 . . . 37.79(8) 37.79(8) 37.79(8) ?
S1b'1 C2c1 N1b''1 . . . 49.60(16) 49.60(16) 49.60(16) ?
S1b'1 C2c1 C7b'1 . . . 68.84(15) 68.84(15) 68.84(15) ?
S1b'1 C2c1 C7b''1 . . . 85.8(3) 85.8(3) 85.8(3) ?
S1b'1 C2c1 C1c1 . . . 42.34(11) 42.34(11) 42.34(11) ?
S1b'1 C2c1 C3c1 . . . 162.66(16) 162.66(16) 162.66(16) ?
S1b'1 C2c1 C4c1 . . . 131.46(11) 131.46(11) 131.46(11) ?
S1b'1 C2c1 C5c1 . . . 101.26(10) 101.26(10) 101.26(10) ?
S1b'1 C2c1 C6c1 . . . 70.95(10) 70.95(10) 70.95(10) ?
S1b'1 C2c1 H1c3c1 . . . 173.58 173.58 173.58 ?
S1b'1 C2c1 C1d1 . . . 37.92(18) 37.92(18) 37.92(18) ?
S1b'1 C2c1 C2d1 . . . 120.1(12) 120.1(12) 120.1(12) ?
S1b'1 C2c1 C3d1 . . . 146.6(2) 146.6(2) 146.6(2) ?
S1b'1 C2c1 C4d1 . . . 119.74(13) 119.74(13) 119.74(13) ?
S1b'1 C2c1 C6d1 . . . 62.64(15) 62.64(15) 62.64(15) ?
S1b'1 C2c1 H1c3d1 . . . 166.53 166.53 166.53 ?
S1b''1 C2c1 O3b'1 . . . 87.29(10) 87.29(10) 87.29(10) ?
S1b''1 C2c1 O3b''1 . . . 101.11(17) 101.11(17) 101.11(17) ?
S1b''1 C2c1 N1b'1 . . . 30.62(9) 30.62(9) 30.62(9) ?
S1b''1 C2c1 N1b''1 . . . 41.27(16) 41.27(16) 41.27(16) ?
S1b''1 C2c1 C7b'1 . . . 61.43(15) 61.43(15) 61.43(15) ?
S1b''1 C2c1 C7b''1 . . . 77.3(3) 77.3(3) 77.3(3) ?
S1b''1 C2c1 C1c1 . . . 50.08(13) 50.08(13) 50.08(13) ?
S1b''1 C2c1 C3c1 . . . 170.0(2) 170.0(2) 170.0(2) ?
S1b''1 C2c1 C4c1 . . . 139.09(13) 139.09(13) 139.09(13) ?
S1b''1 C2c1 C5c1 . . . 108.94(11) 108.94(11) 108.94(11) ?
S1b''1 C2c1 C6c1 . . . 78.66(12) 78.66(12) 78.66(12) ?
S1b''1 C2c1 H1c3c1 . . . 165.68 165.68 165.68 ?
S1b''1 C2c1 C1d1 . . . 45.86(19) 45.86(19) 45.86(19) ?
S1b''1 C2c1 C2d1 . . . 122.4(13) 122.4(13) 122.4(13) ?
S1b''1 C2c1 C3d1 . . . 153.4(2) 153.4(2) 153.4(2) ?
S1b''1 C2c1 C4d1 . . . 127.63(14) 127.63(14) 127.63(14) ?
S1b''1 C2c1 C6d1 . . . 70.80(16) 70.80(16) 70.80(16) ?
S1b''1 C2c1 H1c3d1 . . . 168.61 168.61 168.61 ?
O3b'1 C2c1 O3b''1 . . . 27.84(15) 27.84(15) 27.84(15) ?
O3b'1 C2c1 N1b'1 . . . 56.99(10) 56.99(10) 56.99(10) ?
O3b'1 C2c1 N1b''1 . . . 48.37(16) 48.37(16) 48.37(16) ?
O3b'1 C2c1 C7b'1 . . . 25.92(14) 25.92(14) 25.92(14) ?
O3b'1 C2c1 C7b''1 . . . 27.1(3) 27.1(3) 27.1(3) ?
O3b'1 C2c1 C1c1 . . . 137.04(15) 137.04(15) 137.04(15) ?
O3b'1 C2c1 C3c1 . . . 102.47(17) 102.47(17) 102.47(17) ?
O3b'1 C2c1 C4c1 . . . 133.62(14) 133.62(14) 133.62(14) ?
O3b'1 C2c1 C5c1 . . . 163.58(15) 163.58(15) 163.58(15) ?
O3b'1 C2c1 C6c1 . . . 165.38(12) 165.38(12) 165.38(12) ?
O3b'1 C2c1 H1c3c1 . . . 78.82 78.82 78.82 ?
O3b'1 C2c1 C1d1 . . . 132.4(2) 132.4(2) 132.4(2) ?
O3b'1 C2c1 C2d1 . . . 125.4(10) 125.4(10) 125.4(10) ?
O3b'1 C2c1 C3d1 . . . 118.52(19) 118.52(19) 118.52(19) ?
O3b'1 C2c1 C4d1 . . . 144.68(17) 144.68(17) 144.68(17) ?
O3b'1 C2c1 C6d1 . . . 154.54(16) 154.54(16) 154.54(16) ?
O3b'1 C2c1 H1c3d1 . . . 96.93 96.93 96.93 ?
O3b''1 C2c1 N1b'1 . . . 75.06(16) 75.06(16) 75.06(16) ?
O3b''1 C2c1 N1b''1 . . . 60.1(2) 60.1(2) 60.1(2) ?
O3b''1 C2c1 C7b'1 . . . 47.10(19) 47.10(19) 47.10(19) ?
O3b''1 C2c1 C7b''1 . . . 23.8(3) 23.8(3) 23.8(3) ?
O3b''1 C2c1 C1c1 . . . 146.9(3) 146.9(3) 146.9(3) ?
O3b''1 C2c1 C3c1 . . . 87.0(2) 87.0(2) 87.0(2) ?
O3b''1 C2c1 C4c1 . . . 116.26(17) 116.26(17) 116.26(17) ?
O3b''1 C2c1 C5c1 . . . 143.12(17) 143.12(17) 143.12(17) ?
O3b''1 C2c1 C6c1 . . . 160.2(3) 160.2(3) 160.2(3) ?
O3b''1 C2c1 H1c3c1 . . . 64.82 64.82 64.82 ?
O3b''1 C2c1 C1d1 . . . 144.5(3) 144.5(3) 144.5(3) ?
O3b''1 C2c1 C2d1 . . . 97.8(10) 97.8(10) 97.8(10) ?
O3b''1 C2c1 C3d1 . . . 100.0(2) 100.0(2) 100.0(2) ?
O3b''1 C2c1 C4d1 . . . 128.27(18) 128.27(18) 128.27(18) ?
O3b''1 C2c1 C6d1 . . . 166.6(3) 166.6(3) 166.6(3) ?
O3b''1 C2c1 H1c3d1 . . . 78.69 78.69 78.69 ?
N1b'1 C2c1 N1b''1 . . . 18.04(17) 18.04(17) 18.04(17) ?
N1b'1 C2c1 C7b'1 . . . 31.07(14) 31.07(14) 31.07(14) ?
N1b'1 C2c1 C7b''1 . . . 52.8(3) 52.8(3) 52.8(3) ?
N1b'1 C2c1 C1c1 . . . 80.07(14) 80.07(14) 80.07(14) ?
N1b'1 C2c1 C3c1 . . . 159.3(2) 159.3(2) 159.3(2) ?
N1b'1 C2c1 C4c1 . . . 168.65(14) 168.65(14) 168.65(14) ?
N1b'1 C2c1 C5c1 . . . 138.87(13) 138.87(13) 138.87(13) ?
N1b'1 C2c1 C6c1 . . . 108.64(13) 108.64(13) 108.64(13) ?
N1b'1 C2c1 H1c3c1 . . . 135.8 135.8 135.8 ?
N1b'1 C2c1 C1d1 . . . 75.5(2) 75.5(2) 75.5(2) ?
N1b'1 C2c1 C2d1 . . . 141.7(15) 141.7(15) 141.7(15) ?
N1b'1 C2c1 C3d1 . . . 175.1(2) 175.1(2) 175.1(2) ?
N1b'1 C2c1 C4d1 . . . 156.57(15) 156.57(15) 156.57(15) ?
N1b'1 C2c1 C6d1 . . . 99.57(16) 99.57(16) 99.57(16) ?
N1b'1 C2c1 H1c3d1 . . . 153.35 153.35 153.35 ?
N1b''1 C2c1 C7b'1 . . . 25.1(2) 25.1(2) 25.1(2) ?
N1b''1 C2c1 C7b''1 . . . 36.7(3) 36.7(3) 36.7(3) ?
N1b''1 C2c1 C1c1 . . . 90.8(2) 90.8(2) 90.8(2) ?
N1b''1 C2c1 C3c1 . . . 147.1(3) 147.1(3) 147.1(3) ?
N1b''1 C2c1 C4c1 . . . 168.9(3) 168.9(3) 168.9(3) ?
N1b''1 C2c1 C5c1 . . . 147.9(2) 147.9(2) 147.9(2) ?
N1b''1 C2c1 C6c1 . . . 118.8(2) 118.8(2) 118.8(2) ?
N1b''1 C2c1 H1c3c1 . . . 124.43 124.43 124.43 ?
N1b''1 C2c1 C1d1 . . . 86.9(3) 86.9(3) 86.9(3) ?
N1b''1 C2c1 C2d1 . . . 128.7(14) 128.7(14) 128.7(14) ?
N1b''1 C2c1 C3d1 . . . 157.7(4) 157.7(4) 157.7(4) ?
N1b''1 C2c1 C4d1 . . . 166.1(3) 166.1(3) 166.1(3) ?
N1b''1 C2c1 C6d1 . . . 112.0(2) 112.0(2) 112.0(2) ?
N1b''1 C2c1 H1c3d1 . . . 138.38 138.38 138.38 ?
C7b'1 C2c1 C7b''1 . . . 30.1(3) 30.1(3) 30.1(3) ?
C7b'1 C2c1 C1c1 . . . 111.1(2) 111.1(2) 111.1(2) ?
C7b'1 C2c1 C3c1 . . . 128.4(2) 128.4(2) 128.4(2) ?
C7b'1 C2c1 C4c1 . . . 159.4(2) 159.4(2) 159.4(2) ?
C7b'1 C2c1 C5c1 . . . 169.51(18) 169.51(18) 169.51(18) ?
C7b'1 C2c1 C6c1 . . . 139.68(19) 139.68(19) 139.68(19) ?
C7b'1 C2c1 H1c3c1 . . . 104.75 104.75 104.75 ?
C7b'1 C2c1 C1d1 . . . 106.6(2) 106.6(2) 106.6(2) ?
C7b'1 C2c1 C2d1 . . . 139.6(13) 139.6(13) 139.6(13) ?
C7b'1 C2c1 C3d1 . . . 144.4(2) 144.4(2) 144.4(2) ?
C7b'1 C2c1 C4d1 . . . 168.9(3) 168.9(3) 168.9(3) ?
C7b'1 C2c1 C6d1 . . . 130.0(2) 130.0(2) 130.0(2) ?
C7b'1 C2c1 H1c3d1 . . . 122.66 122.66 122.66 ?
C7b''1 C2c1 C1c1 . . . 124.3(4) 124.3(4) 124.3(4) ?
C7b''1 C2c1 C3c1 . . . 110.5(4) 110.5(4) 110.5(4) ?
C7b''1 C2c1 C4c1 . . . 138.2(3) 138.2(3) 138.2(3) ?
C7b''1 C2c1 C5c1 . . . 157.1(4) 157.1(4) 157.1(4) ?
C7b''1 C2c1 C6c1 . . . 148.0(4) 148.0(4) 148.0(4) ?
C7b''1 C2c1 H1c3c1 . . . 88.61 88.61 88.61 ?
C7b''1 C2c1 C1d1 . . . 121.4(4) 121.4(4) 121.4(4) ?
C7b''1 C2c1 C2d1 . . . 109.8(12) 109.8(12) 109.8(12) ?
C7b''1 C2c1 C3d1 . . . 122.3(4) 122.3(4) 122.3(4) ?
C7b''1 C2c1 C4d1 . . . 149.5(3) 149.5(3) 149.5(3) ?
C7b''1 C2c1 C6d1 . . . 145.9(4) 145.9(4) 145.9(4) ?
C7b''1 C2c1 H1c3d1 . . . 101.75 101.75 101.75 ?
C1c1 C2c1 C3c1 . . . 120.35(19) 120.35(19) 120.35(19) ?
C1c1 C2c1 C4c1 . . . 89.13(14) 89.13(14) 89.13(14) ?
C1c1 C2c1 C5c1 . . . 58.93(12) 58.93(12) 58.93(12) ?
C1c1 C2c1 C6c1 . . . 28.62(12) 28.62(12) 28.62(12) ?
C1c1 C2c1 H1c3c1 . . . 144.04 144.04 144.04 ?
C1c1 C2c1 C1d1 . . . 4.99(18) 4.99(18) 4.99(18) ?
C1c1 C2c1 C2d1 . . . 88.3(10) 88.3(10) 88.3(10) ?
C1c1 C2c1 C3d1 . . . 104.43(19) 104.43(19) 104.43(19) ?
C1c1 C2c1 C4d1 . . . 77.55(16) 77.55(16) 77.55(16) ?
C1c1 C2c1 C6d1 . . . 21.7(2) 21.7(2) 21.7(2) ?
C1c1 C2c1 H1c3d1 . . . 125.9 125.9 125.9 ?
C3c1 C2c1 C4c1 . . . 31.22(12) 31.22(12) 31.22(12) ?
C3c1 C2c1 C5c1 . . . 61.43(13) 61.43(13) 61.43(13) ?
C3c1 C2c1 C6c1 . . . 91.73(15) 91.73(15) 91.73(15) ?
C3c1 C2c1 H1c3c1 . . . 23.69 23.69 23.69 ?
C3c1 C2c1 C1d1 . . . 124.7(2) 124.7(2) 124.7(2) ?
C3c1 C2c1 C2d1 . . . 49.9(13) 49.9(13) 49.9(13) ?
C3c1 C2c1 C3d1 . . . 16.7(2) 16.7(2) 16.7(2) ?
C3c1 C2c1 C4d1 . . . 42.94(14) 42.94(14) 42.94(14) ?
C3c1 C2c1 C6d1 . . . 100.11(19) 100.11(19) 100.11(19) ?
C3c1 C2c1 H1c3d1 . . . 10.09 10.09 10.09 ?
C4c1 C2c1 C5c1 . . . 30.20(8) 30.20(8) 30.20(8) ?
C4c1 C2c1 C6c1 . . . 60.51(11) 60.51(11) 60.51(11) ?
C4c1 C2c1 H1c3c1 . . . 54.91 54.91 54.91 ?
C4c1 C2c1 C1d1 . . . 93.5(2) 93.5(2) 93.5(2) ?
C4c1 C2c1 C2d1 . . . 40.2(13) 40.2(13) 40.2(13) ?
C4c1 C2c1 C3d1 . . . 16.23(15) 16.23(15) 16.23(15) ?
C4c1 C2c1 C4d1 . . . 12.08(11) 12.08(11) 12.08(11) ?
C4c1 C2c1 C6d1 . . . 69.22(14) 69.22(14) 69.22(14) ?
C4c1 C2c1 H1c3d1 . . . 37.95 37.95 37.95 ?
C5c1 C2c1 C6c1 . . . 30.31(10) 30.31(10) 30.31(10) ?
C5c1 C2c1 H1c3c1 . . . 85.12 85.12 85.12 ?
C5c1 C2c1 C1d1 . . . 63.38(19) 63.38(19) 63.38(19) ?
C5c1 C2c1 C2d1 . . . 47.9(11) 47.9(11) 47.9(11) ?
C5c1 C2c1 C3d1 . . . 45.80(14) 45.80(14) 45.80(14) ?
C5c1 C2c1 C4d1 . . . 18.90(12) 18.90(12) 18.90(12) ?
C5c1 C2c1 C6d1 . . . 39.53(12) 39.53(12) 39.53(12) ?
C5c1 C2c1 H1c3d1 . . . 67.63 67.63 67.63 ?
C6c1 C2c1 H1c3c1 . . . 115.42 115.42 115.42 ?
C6c1 C2c1 C1d1 . . . 33.12(18) 33.12(18) 33.12(18) ?
C6c1 C2c1 C2d1 . . . 66.9(9) 66.9(9) 66.9(9) ?
C6c1 C2c1 C3d1 . . . 75.93(16) 75.93(16) 75.93(16) ?
C6c1 C2c1 C4d1 . . . 48.99(14) 48.99(14) 48.99(14) ?
C6c1 C2c1 C6d1 . . . 11.80(18) 11.80(18) 11.80(18) ?
C6c1 C2c1 H1c3d1 . . . 97.62 97.62 97.62 ?
H1c3c1 C2c1 C1d1 . . . 148.39 148.39 148.39 ?
H1c3c1 C2c1 C2d1 . . . 64.89 64.89 64.89 ?
H1c3c1 C2c1 C3d1 . . . 39.84 39.84 39.84 ?
H1c3c1 C2c1 C4d1 . . . 66.56 66.56 66.56 ?
H1c3c1 C2c1 C6d1 . . . 123.52 123.52 123.52 ?
H1c3c1 C2c1 H1c3d1 . . . 19.44 19.44 19.44 ?
C1d1 C2c1 C2d1 . . . 93.2(10) 93.2(10) 93.2(10) ?
C1d1 C2c1 C3d1 . . . 109.0(2) 109.0(2) 109.0(2) ?
C1d1 C2c1 C4d1 . . . 81.8(2) 81.8(2) 81.8(2) ?
C1d1 C2c1 C6d1 . . . 25.1(2) 25.1(2) 25.1(2) ?
C1d1 C2c1 H1c3d1 . . . 130.64 130.64 130.64 ?
C2d1 C2c1 C3d1 . . . 38.0(14) 38.0(14) 38.0(14) ?
C2d1 C2c1 C4d1 . . . 44.6(13) 44.6(13) 44.6(13) ?
C2d1 C2c1 C6d1 . . . 78.7(9) 78.7(9) 78.7(9) ?
C2d1 C2c1 H1c3d1 . . . 46.92 46.92 46.92 ?
C3d1 C2c1 C4d1 . . . 28.30(17) 28.30(17) 28.30(17) ?
C3d1 C2c1 C6d1 . . . 85.20(19) 85.20(19) 85.20(19) ?
C3d1 C2c1 H1c3d1 . . . 21.86 21.86 21.86 ?
C4d1 C2c1 C6d1 . . . 57.26(16) 57.26(16) 57.26(16) ?
C4d1 C2c1 H1c3d1 . . . 50.02 50.02 50.02 ?
C6d1 C2c1 H1c3d1 . . . 107.06 107.06 107.06 ?
O3b''1 C3c1 C7b'1 . . . 38.33(14) 38.33(14) 38.33(14) ?
O3b''1 C3c1 C7b''1 . . . 27.06(19) 27.06(19) 27.06(19) ?
O3b''1 C3c1 C1c1 . . . 90.20(18) 90.20(18) 90.20(18) ?
O3b''1 C3c1 C2c1 . . . 61.9(2) 61.9(2) 61.9(2) ?
O3b''1 C3c1 C4c1 . . . 162.6(5) 162.6(5) 162.6(5) ?
O3b''1 C3c1 C5c1 . . . 144.8(3) 144.8(3) 144.8(3) ?
O3b''1 C3c1 H1c3c1 . . . 62.1 62.1 62.1 ?
O3b''1 C3c1 C1d1 . . . 87.9(2) 87.9(2) 87.9(2) ?
O3b''1 C3c1 C2d1 . . . 64.8(3) 64.8(3) 64.8(3) ?
O3b''1 C3c1 C3d1 . . . 143.6(16) 143.6(16) 143.6(16) ?
O3b''1 C3c1 C4d1 . . . 161.8(4) 161.8(4) 161.8(4) ?
O3b''1 C3c1 C5d1 . . . 140.8(2) 140.8(2) 140.8(2) ?
O3b''1 C3c1 H1c3d1 . . . 96.45 96.45 96.45 ?
C7b'1 C3c1 C7b''1 . . . 16.32(19) 16.32(19) 16.32(19) ?
C7b'1 C3c1 C1c1 . . . 56.73(10) 56.73(10) 56.73(10) ?
C7b'1 C3c1 C2c1 . . . 26.99(12) 26.99(12) 26.99(12) ?
C7b'1 C3c1 C4c1 . . . 144.7(2) 144.7(2) 144.7(2) ?
C7b'1 C3c1 C5c1 . . . 115.40(14) 115.40(14) 115.40(14) ?
C7b'1 C3c1 H1c3c1 . . . 94.15 94.15 94.15 ?
C7b'1 C3c1 C1d1 . . . 53.92(13) 53.92(13) 53.92(13) ?
C7b'1 C3c1 C2d1 . . . 34.6(2) 34.6(2) 34.6(2) ?
C7b'1 C3c1 C3d1 . . . 134.6(10) 134.6(10) 134.6(10) ?
C7b'1 C3c1 C4d1 . . . 132.64(19) 132.64(19) 132.64(19) ?
C7b'1 C3c1 C5d1 . . . 106.81(14) 106.81(14) 106.81(14) ?
C7b'1 C3c1 H1c3d1 . . . 134.69 134.69 134.69 ?
C7b''1 C3c1 C1c1 . . . 63.3(2) 63.3(2) 63.3(2) ?
C7b''1 C3c1 C2c1 . . . 35.0(2) 35.0(2) 35.0(2) ?
C7b''1 C3c1 C4c1 . . . 148.0(4) 148.0(4) 148.0(4) ?
C7b''1 C3c1 C5c1 . . . 120.2(3) 120.2(3) 120.2(3) ?
C7b''1 C3c1 H1c3c1 . . . 88.43 88.43 88.43 ?
C7b''1 C3c1 C1d1 . . . 60.9(2) 60.9(2) 60.9(2) ?
C7b''1 C3c1 C2d1 . . . 38.0(3) 38.0(3) 38.0(3) ?
C7b''1 C3c1 C3d1 . . . 131.6(14) 131.6(14) 131.6(14) ?
C7b''1 C3c1 C4d1 . . . 138.5(3) 138.5(3) 138.5(3) ?
C7b''1 C3c1 C5d1 . . . 114.2(2) 114.2(2) 114.2(2) ?
C7b''1 C3c1 H1c3d1 . . . 121.88 121.88 121.88 ?
C1c1 C3c1 C2c1 . . . 29.79(12) 29.79(12) 29.79(12) ?
C1c1 C3c1 C4c1 . . . 88.08(17) 88.08(17) 88.08(17) ?
C1c1 C3c1 C5c1 . . . 58.71(9) 58.71(9) 58.71(9) ?
C1c1 C3c1 H1c3c1 . . . 150.86 150.86 150.86 ?
C1c1 C3c1 C1d1 . . . 3.04(11) 3.04(11) 3.04(11) ?
C1c1 C3c1 C2d1 . . . 25.5(2) 25.5(2) 25.5(2) ?
C1c1 C3c1 C3d1 . . . 80.3(7) 80.3(7) 80.3(7) ?
C1c1 C3c1 C4d1 . . . 76.43(17) 76.43(17) 76.43(17) ?
C1c1 C3c1 C5d1 . . . 51.08(11) 51.08(11) 51.08(11) ?
C1c1 C3c1 H1c3d1 . . . 155.39 155.39 155.39 ?
C2c1 C3c1 C4c1 . . . 117.9(2) 117.9(2) 117.9(2) ?
C2c1 C3c1 C5c1 . . . 88.49(16) 88.49(16) 88.49(16) ?
C2c1 C3c1 H1c3c1 . . . 121.07 121.07 121.07 ?
C2c1 C3c1 C1d1 . . . 27.05(14) 27.05(14) 27.05(14) ?
C2c1 C3c1 C2d1 . . . 10.9(3) 10.9(3) 10.9(3) ?
C2c1 C3c1 C3d1 . . . 108.6(9) 108.6(9) 108.6(9) ?
C2c1 C3c1 C4d1 . . . 106.1(2) 106.1(2) 106.1(2) ?
C2c1 C3c1 C5d1 . . . 80.49(16) 80.49(16) 80.49(16) ?
C2c1 C3c1 H1c3d1 . . . 154.58 154.58 154.58 ?
C4c1 C3c1 C5c1 . . . 29.37(13) 29.37(13) 29.37(13) ?
C4c1 C3c1 H1c3c1 . . . 121.07 121.07 121.07 ?
C4c1 C3c1 C1d1 . . . 90.84(18) 90.84(18) 90.84(18) ?
C4c1 C3c1 C2d1 . . . 111.7(3) 111.7(3) 111.7(3) ?
C4c1 C3c1 C3d1 . . . 19.5(13) 19.5(13) 19.5(13) ?
C4c1 C3c1 C4d1 . . . 12.61(16) 12.61(16) 12.61(16) ?
C4c1 C3c1 C5d1 . . . 38.22(13) 38.22(13) 38.22(13) ?
C4c1 C3c1 H1c3d1 . . . 78.52 78.52 78.52 ?
C5c1 C3c1 H1c3c1 . . . 150.44 150.44 150.44 ?
C5c1 C3c1 C1d1 . . . 61.48(12) 61.48(12) 61.48(12) ?
C5c1 C3c1 C2d1 . . . 82.7(2) 82.7(2) 82.7(2) ?
C5c1 C3c1 C3d1 . . . 27.2(7) 27.2(7) 27.2(7) ?
C5c1 C3c1 C4d1 . . . 18.31(17) 18.31(17) 18.31(17) ?
C5c1 C3c1 C5d1 . . . 11.52(11) 11.52(11) 11.52(11) ?
C5c1 C3c1 H1c3d1 . . . 105.99 105.99 105.99 ?
H1c3c1 C3c1 C1d1 . . . 148.07 148.07 148.07 ?
H1c3c1 C3c1 C2d1 . . . 126.41 126.41 126.41 ?
H1c3c1 C3c1 C3d1 . . . 127.15 127.15 127.15 ?
H1c3c1 C3c1 C4d1 . . . 132.58 132.58 132.58 ?
H1c3c1 C3c1 C5d1 . . . 157.12 157.12 157.12 ?
H1c3c1 C3c1 H1c3d1 . . . 46.98 46.98 46.98 ?
C1d1 C3c1 C2d1 . . . 23.5(3) 23.5(3) 23.5(3) ?
C1d1 C3c1 C3d1 . . . 83.3(7) 83.3(7) 83.3(7) ?
C1d1 C3c1 C4d1 . . . 79.08(19) 79.08(19) 79.08(19) ?
C1d1 C3c1 C5d1 . . . 53.58(14) 53.58(14) 53.58(14) ?
C1d1 C3c1 H1c3d1 . . . 157.92 157.92 157.92 ?
C2d1 C3c1 C3d1 . . . 100.0(10) 100.0(10) 100.0(10) ?
C2d1 C3c1 C4d1 . . . 100.9(3) 100.9(3) 100.9(3) ?
C2d1 C3c1 C5d1 . . . 76.2(2) 76.2(2) 76.2(2) ?
C2d1 C3c1 H1c3d1 . . . 149.02 149.02 149.02 ?
C3d1 C3c1 C4d1 . . . 22.7(13) 22.7(13) 22.7(13) ?
C3d1 C3c1 C5d1 . . . 38.7(7) 38.7(7) 38.7(7) ?
C3d1 C3c1 H1c3d1 . . . 80.36 80.36 80.36 ?
C4d1 C3c1 C5d1 . . . 25.83(15) 25.83(15) 25.83(15) ?
C4d1 C3c1 H1c3d1 . . . 91.13 91.13 91.13 ?
C5d1 C3c1 H1c3d1 . . . 116.4 116.4 116.4 ?
C1c1 C4c1 C2c1 . . . 30.33(8) 30.33(8) 30.33(8) ?
C1c1 C4c1 C3c1 . . . 61.24(16) 61.24(16) 61.24(16) ?
C1c1 C4c1 C5c1 . . . 59.84(13) 59.84(13) 59.84(13) ?
C1c1 C4c1 C6c1 . . . 30.39(8) 30.39(8) 30.39(8) ?
C1c1 C4c1 H1c3c1 . . . 84.79 84.79 84.79 ?
C1c1 C4c1 H1c5c1 . . . 84.11 84.11 84.11 ?
C1c1 C4c1 C1d1 . . . 2.28(11) 2.28(11) 2.28(11) ?
C1c1 C4c1 C2d1 . . . 30.57(13) 30.57(13) 30.57(13) ?
C1c1 C4c1 C3d1 . . . 57.6(3) 57.6(3) 57.6(3) ?
C1c1 C4c1 C4d1 . . . 76.0(5) 76.0(5) 76.0(5) ?
C1c1 C4c1 C5d1 . . . 54.94(15) 54.94(15) 54.94(15) ?
C1c1 C4c1 C6d1 . . . 27.20(12) 27.20(12) 27.20(12) ?
C1c1 C4c1 H1c3d1 . . . 95.8 95.8 95.8 ?
C1c1 C4c1 H1c5d1 . . . 71.98 71.98 71.98 ?
C2c1 C4c1 C3c1 . . . 30.91(15) 30.91(15) 30.91(15) ?
C2c1 C4c1 C5c1 . . . 90.17(15) 90.17(15) 90.17(15) ?
C2c1 C4c1 C6c1 . . . 60.71(10) 60.71(10) 60.71(10) ?
C2c1 C4c1 H1c3c1 . . . 54.46 54.46 54.46 ?
C2c1 C4c1 H1c5c1 . . . 114.44 114.44 114.44 ?
C2c1 C4c1 C1d1 . . . 28.35(10) 28.35(10) 28.35(10) ?
C2c1 C4c1 C2d1 . . . 5.12(19) 5.12(19) 5.12(19) ?
C2c1 C4c1 C3d1 . . . 28.2(3) 28.2(3) 28.2(3) ?
C2c1 C4c1 C4d1 . . . 105.2(5) 105.2(5) 105.2(5) ?
C2c1 C4c1 C5d1 . . . 84.49(15) 84.49(15) 84.49(15) ?
C2c1 C4c1 C6d1 . . . 56.90(11) 56.90(11) 56.90(11) ?
C2c1 C4c1 H1c3d1 . . . 66.19 66.19 66.19 ?
C2c1 C4c1 H1c5d1 . . . 101.48 101.48 101.48 ?
C3c1 C4c1 C5c1 . . . 121.1(2) 121.1(2) 121.1(2) ?
C3c1 C4c1 C6c1 . . . 91.63(18) 91.63(18) 91.63(18) ?
C3c1 C4c1 H1c3c1 . . . 23.55 23.55 23.55 ?
C3c1 C4c1 H1c5c1 . . . 145.35 145.35 145.35 ?
C3c1 C4c1 C1d1 . . . 59.25(17) 59.25(17) 59.25(17) ?
C3c1 C4c1 C2d1 . . . 31.4(2) 31.4(2) 31.4(2) ?
C3c1 C4c1 C3d1 . . . 9.8(7) 9.8(7) 9.8(7) ?
C3c1 C4c1 C4d1 . . . 134.4(5) 134.4(5) 134.4(5) ?
C3c1 C4c1 C5d1 . . . 114.69(19) 114.69(19) 114.69(19) ?
C3c1 C4c1 C6d1 . . . 87.53(17) 87.53(17) 87.53(17) ?
C3c1 C4c1 H1c3d1 . . . 36.51 36.51 36.51 ?
C3c1 C4c1 H1c5d1 . . . 131.32 131.32 131.32 ?
C5c1 C4c1 C6c1 . . . 29.46(11) 29.46(11) 29.46(11) ?
C5c1 C4c1 H1c3c1 . . . 144.63 144.63 144.63 ?
C5c1 C4c1 H1c5c1 . . . 24.27 24.27 24.27 ?
C5c1 C4c1 C1d1 . . . 61.85(14) 61.85(14) 61.85(14) ?
C5c1 C4c1 C2d1 . . . 90.01(19) 90.01(19) 90.01(19) ?
C5c1 C4c1 C3d1 . . . 116.6(4) 116.6(4) 116.6(4) ?
C5c1 C4c1 C4d1 . . . 22.1(7) 22.1(7) 22.1(7) ?
C5c1 C4c1 C5d1 . . . 13.4(2) 13.4(2) 13.4(2) ?
C5c1 C4c1 C6d1 . . . 34.31(12) 34.31(12) 34.31(12) ?
C5c1 C4c1 H1c3d1 . . . 152.98 152.98 152.98 ?
C5c1 C4c1 H1c5d1 . . . 17.66 17.66 17.66 ?
C6c1 C4c1 H1c3c1 . . . 115.18 115.18 115.18 ?
C6c1 C4c1 H1c5c1 . . . 53.73 53.73 53.73 ?
C6c1 C4c1 C1d1 . . . 32.40(10) 32.40(10) 32.40(10) ?
C6c1 C4c1 C2d1 . . . 60.69(14) 60.69(14) 60.69(14) ?
C6c1 C4c1 C3d1 . . . 87.6(3) 87.6(3) 87.6(3) ?
C6c1 C4c1 C4d1 . . . 47.2(5) 47.2(5) 47.2(5) ?
C6c1 C4c1 C5d1 . . . 26.39(19) 26.39(19) 26.39(19) ?
C6c1 C4c1 C6d1 . . . 8.4(2) 8.4(2) 8.4(2) ?
C6c1 C4c1 H1c3d1 . . . 125.36 125.36 125.36 ?
C6c1 C4c1 H1c5d1 . . . 42.81 42.81 42.81 ?
H1c3c1 C4c1 H1c5c1 . . . 168.9 168.9 168.9 ?
H1c3c1 C4c1 C1d1 . . . 82.79 82.79 82.79 ?
H1c3c1 C4c1 C2d1 . . . 54.77 54.77 54.77 ?
H1c3c1 C4c1 C3d1 . . . 28.93 28.93 28.93 ?
H1c3c1 C4c1 C4d1 . . . 154.93 154.93 154.93 ?
H1c3c1 C4c1 C5d1 . . . 137.42 137.42 137.42 ?
H1c3c1 C4c1 C6d1 . . . 110.88 110.88 110.88 ?
H1c3c1 C4c1 H1c3d1 . . . 16.44 16.44 16.44 ?
H1c3c1 C4c1 H1c5d1 . . . 153.01 153.01 153.01 ?
H1c5c1 C4c1 C1d1 . . . 86.12 86.12 86.12 ?
H1c5c1 C4c1 C2d1 . . . 114.17 114.17 114.17 ?
H1c5c1 C4c1 C3d1 . . . 140.36 140.36 140.36 ?
H1c5c1 C4c1 C4d1 . . . 18.1 18.1 18.1 ?
H1c5c1 C4c1 C5d1 . . . 32.25 32.25 32.25 ?
H1c5c1 C4c1 C6d1 . . . 58.17 58.17 58.17 ?
H1c5c1 C4c1 H1c3d1 . . . 167.62 167.62 167.62 ?
H1c5c1 C4c1 H1c5d1 . . . 18.38 18.38 18.38 ?
C1d1 C4c1 C2d1 . . . 28.83(14) 28.83(14) 28.83(14) ?
C1d1 C4c1 C3d1 . . . 55.9(3) 55.9(3) 55.9(3) ?
C1d1 C4c1 C4d1 . . . 77.6(5) 77.6(5) 77.6(5) ?
C1d1 C4c1 C5d1 . . . 56.61(16) 56.61(16) 56.61(16) ?
C1d1 C4c1 C6d1 . . . 28.85(13) 28.85(13) 28.85(13) ?
C1d1 C4c1 H1c3d1 . . . 94.08 94.08 94.08 ?
C1d1 C4c1 H1c5d1 . . . 73.66 73.66 73.66 ?
C2d1 C4c1 C3d1 . . . 27.0(3) 27.0(3) 27.0(3) ?
C2d1 C4c1 C4d1 . . . 106.4(5) 106.4(5) 106.4(5) ?
C2d1 C4c1 C5d1 . . . 85.44(19) 85.44(19) 85.44(19) ?
C2d1 C4c1 C6d1 . . . 57.68(16) 57.68(16) 57.68(16) ?
C2d1 C4c1 H1c3d1 . . . 65.25 65.25 65.25 ?
C2d1 C4c1 H1c5d1 . . . 102.49 102.49 102.49 ?
C3d1 C4c1 C4d1 . . . 133.3(6) 133.3(6) 133.3(6) ?
C3d1 C4c1 C5d1 . . . 112.4(3) 112.4(3) 112.4(3) ?
C3d1 C4c1 C6d1 . . . 84.7(3) 84.7(3) 84.7(3) ?
C3d1 C4c1 H1c3d1 . . . 38.22 38.22 38.22 ?
C3d1 C4c1 H1c5d1 . . . 129.49 129.49 129.49 ?
C4d1 C4c1 C5d1 . . . 21.1(5) 21.1(5) 21.1(5) ?
C4d1 C4c1 C6d1 . . . 48.8(5) 48.8(5) 48.8(5) ?
C4d1 C4c1 H1c3d1 . . . 170.9 170.9 170.9 ?
C4d1 C4c1 H1c5d1 . . . 4.59 4.59 4.59 ?
C5d1 C4c1 C6d1 . . . 27.76(16) 27.76(16) 27.76(16) ?
C5d1 C4c1 H1c3d1 . . . 150.65 150.65 150.65 ?
C5d1 C4c1 H1c5d1 . . . 17.05 17.05 17.05 ?
C6d1 C4c1 H1c3d1 . . . 122.92 122.92 122.92 ?
C6d1 C4c1 H1c5d1 . . . 44.81 44.81 44.81 ?
H1c3d1 C4c1 H1c5d1 . . . 167.67 167.67 167.67 ?
C1c1 C5c1 C2c1 . . . 30.01(8) 30.01(8) 30.01(8) ?
C1c1 C5c1 C3c1 . . . 60.09(11) 60.09(11) 60.09(11) ?
C1c1 C5c1 C4c1 . . . 89.64(14) 89.64(14) 89.64(14) ?
C1c1 C5c1 C6c1 . . . 31.56(12) 31.56(12) 31.56(12) ?
C1c1 C5c1 H1c5c1 . . . 150.96 150.96 150.96 ?
C1c1 C5c1 H1c6c1 . . . 54.91 54.91 54.91 ?
C1c1 C5c1 C1d1 . . . 1.74(16) 1.74(16) 1.74(16) ?
C1c1 C5c1 C2d1 . . . 32.73(11) 32.73(11) 32.73(11) ?
C1c1 C5c1 C3d1 . . . 64.96(17) 64.96(17) 64.96(17) ?
C1c1 C5c1 C4d1 . . . 99.0(3) 99.0(3) 99.0(3) ?
C1c1 C5c1 C5d1 . . . 73.0(4) 73.0(4) 73.0(4) ?
C1c1 C5c1 C6d1 . . . 32.64(15) 32.64(15) 32.64(15) ?
C1c1 C5c1 H1c5d1 . . . 112.57 112.57 112.57 ?
C1c1 C5c1 H1c6d1 . . . 47.39 47.39 47.39 ?
C2c1 C5c1 C3c1 . . . 30.08(10) 30.08(10) 30.08(10) ?
C2c1 C5c1 C4c1 . . . 59.63(12) 59.63(12) 59.63(12) ?
C2c1 C5c1 C6c1 . . . 61.57(13) 61.57(13) 61.57(13) ?
C2c1 C5c1 H1c5c1 . . . 179.02 179.02 179.02 ?
C2c1 C5c1 H1c6c1 . . . 84.92 84.92 84.92 ?
C2c1 C5c1 C1d1 . . . 28.82(11) 28.82(11) 28.82(11) ?
C2c1 C5c1 C2d1 . . . 4.96(14) 4.96(14) 4.96(14) ?
C2c1 C5c1 C3d1 . . . 35.10(15) 35.10(15) 35.10(15) ?
C2c1 C5c1 C4d1 . . . 69.4(3) 69.4(3) 69.4(3) ?
C2c1 C5c1 C5d1 . . . 96.2(4) 96.2(4) 96.2(4) ?
C2c1 C5c1 C6d1 . . . 61.44(13) 61.44(13) 61.44(13) ?
C2c1 C5c1 H1c5d1 . . . 137.46 137.46 137.46 ?
C2c1 C5c1 H1c6d1 . . . 76.56 76.56 76.56 ?
C3c1 C5c1 C4c1 . . . 29.55(12) 29.55(12) 29.55(12) ?
C3c1 C5c1 C6c1 . . . 91.65(15) 91.65(15) 91.65(15) ?
C3c1 C5c1 H1c5c1 . . . 148.95 148.95 148.95 ?
C3c1 C5c1 H1c6c1 . . . 115 115 115 ?
C3c1 C5c1 C1d1 . . . 58.89(13) 58.89(13) 58.89(13) ?
C3c1 C5c1 C2d1 . . . 27.92(14) 27.92(14) 27.92(14) ?
C3c1 C5c1 C3d1 . . . 6.38(19) 6.38(19) 6.38(19) ?
C3c1 C5c1 C4d1 . . . 40.1(3) 40.1(3) 40.1(3) ?
C3c1 C5c1 C5d1 . . . 118.7(5) 118.7(5) 118.7(5) ?
C3c1 C5c1 C6d1 . . . 90.87(15) 90.87(15) 90.87(15) ?
C3c1 C5c1 H1c5d1 . . . 153.12 153.12 153.12 ?
C3c1 C5c1 H1c6d1 . . . 105.99 105.99 105.99 ?
C4c1 C5c1 C6c1 . . . 121.20(19) 121.20(19) 121.20(19) ?
C4c1 C5c1 H1c5c1 . . . 119.4 119.4 119.4 ?
C4c1 C5c1 H1c6c1 . . . 144.55 144.55 144.55 ?
C4c1 C5c1 C1d1 . . . 88.42(16) 88.42(16) 88.42(16) ?
C4c1 C5c1 C2d1 . . . 57.28(15) 57.28(15) 57.28(15) ?
C4c1 C5c1 C3d1 . . . 25.1(2) 25.1(2) 25.1(2) ?
C4c1 C5c1 C4d1 . . . 13.6(4) 13.6(4) 13.6(4) ?
C4c1 C5c1 C5d1 . . . 136.0(7) 136.0(7) 136.0(7) ?
C4c1 C5c1 C6d1 . . . 119.75(19) 119.75(19) 119.75(19) ?
C4c1 C5c1 H1c5d1 . . . 144.09 144.09 144.09 ?
C4c1 C5c1 H1c6d1 . . . 134.64 134.64 134.64 ?
C6c1 C5c1 H1c5c1 . . . 119.4 119.4 119.4 ?
C6c1 C5c1 H1c6c1 . . . 23.35 23.35 23.35 ?
C6c1 C5c1 C1d1 . . . 32.80(15) 32.80(15) 32.80(15) ?
C6c1 C5c1 C2d1 . . . 64.12(15) 64.12(15) 64.12(15) ?
C6c1 C5c1 C3d1 . . . 96.4(2) 96.4(2) 96.4(2) ?
C6c1 C5c1 C4d1 . . . 129.9(3) 129.9(3) 129.9(3) ?
C6c1 C5c1 C5d1 . . . 51.2(6) 51.2(6) 51.2(6) ?
C6c1 C5c1 C6d1 . . . 11.4(5) 11.4(5) 11.4(5) ?
C6c1 C5c1 H1c5d1 . . . 84.48 84.48 84.48 ?
C6c1 C5c1 H1c6d1 . . . 18.71 18.71 18.71 ?
H1c5c1 C5c1 H1c6c1 . . . 96.05 96.05 96.05 ?
H1c5c1 C5c1 C1d1 . . . 152.15 152.15 152.15 ?
H1c5c1 C5c1 C2d1 . . . 174.38 174.38 174.38 ?
H1c5c1 C5c1 C3d1 . . . 143.92 143.92 143.92 ?
H1c5c1 C5c1 C4d1 . . . 109.65 109.65 109.65 ?
H1c5c1 C5c1 C5d1 . . . 84.61 84.61 84.61 ?
H1c5c1 C5c1 C6d1 . . . 119.54 119.54 119.54 ?
H1c5c1 C5c1 H1c5d1 . . . 43.37 43.37 43.37 ?
H1c5c1 C5c1 H1c6d1 . . . 104.42 104.42 104.42 ?
H1c6c1 C5c1 C1d1 . . . 56.13 56.13 56.13 ?
H1c6c1 C5c1 C2d1 . . . 87.4 87.4 87.4 ?
H1c6c1 C5c1 C3d1 . . . 119.72 119.72 119.72 ?
H1c6c1 C5c1 C4d1 . . . 152.27 152.27 152.27 ?
H1c6c1 C5c1 C5d1 . . . 40.61 40.61 40.61 ?
H1c6c1 C5c1 C6d1 . . . 26.51 26.51 26.51 ?
H1c6c1 C5c1 H1c5d1 . . . 63.83 63.83 63.83 ?
H1c6c1 C5c1 H1c6d1 . . . 14.53 14.53 14.53 ?
C1d1 C5c1 C2d1 . . . 31.73(14) 31.73(14) 31.73(14) ?
C1d1 C5c1 C3d1 . . . 63.86(18) 63.86(18) 63.86(18) ?
C1d1 C5c1 C4d1 . . . 97.5(3) 97.5(3) 97.5(3) ?
C1d1 C5c1 C5d1 . . . 73.1(4) 73.1(4) 73.1(4) ?
C1d1 C5c1 C6d1 . . . 33.35(17) 33.35(17) 33.35(17) ?
C1d1 C5c1 H1c5d1 . . . 113.02 113.02 113.02 ?
C1d1 C5c1 H1c6d1 . . . 48.23 48.23 48.23 ?
C2d1 C5c1 C3d1 . . . 32.32(19) 32.32(19) 32.32(19) ?
C2d1 C5c1 C4d1 . . . 67.9(3) 67.9(3) 67.9(3) ?
C2d1 C5c1 C5d1 . . . 100.9(4) 100.9(4) 100.9(4) ?
C2d1 C5c1 C6d1 . . . 64.87(16) 64.87(16) 64.87(16) ?
C2d1 C5c1 H1c5d1 . . . 142.12 142.12 142.12 ?
C2d1 C5c1 H1c6d1 . . . 79.89 79.89 79.89 ?
C3d1 C5c1 C4d1 . . . 36.9(4) 36.9(4) 36.9(4) ?
C3d1 C5c1 C5d1 . . . 125.1(5) 125.1(5) 125.1(5) ?
C3d1 C5c1 C6d1 . . . 96.39(19) 96.39(19) 96.39(19) ?
C3d1 C5c1 H1c5d1 . . . 157.69 157.69 157.69 ?
C3d1 C5c1 H1c6d1 . . . 111.54 111.54 111.54 ?
C4d1 C5c1 C5d1 . . . 129.7(9) 129.7(9) 129.7(9) ?
C4d1 C5c1 C6d1 . . . 125.8(3) 125.8(3) 125.8(3) ?
C4d1 C5c1 H1c5d1 . . . 130.45 130.45 130.45 ?
C4d1 C5c1 H1c6d1 . . . 139.28 139.28 139.28 ?
C5d1 C5c1 C6d1 . . . 42.9(5) 42.9(5) 42.9(5) ?
C5d1 C5c1 H1c5d1 . . . 41.26 41.26 41.26 ?
C5d1 C5c1 H1c6d1 . . . 33.27 33.27 33.27 ?
C6d1 C5c1 H1c5d1 . . . 80.17 80.17 80.17 ?
C6d1 C5c1 H1c6d1 . . . 15.14 15.14 15.14 ?
H1c5d1 C5c1 H1c6d1 . . . 66.25 66.25 66.25 ?
C1c1 C6c1 C2c1 . . . 28.53(13) 28.53(13) 28.53(13) ?
C1c1 C6c1 C4c1 . . . 87.31(17) 87.31(17) 87.31(17) ?
C1c1 C6c1 C5c1 . . . 116.7(2) 116.7(2) 116.7(2) ?
C1c1 C6c1 H1c5c1 . . . 140.87 140.87 140.87 ?
C1c1 C6c1 H1c6c1 . . . 121.67 121.67 121.67 ?
C1c1 C6c1 C1d1 . . . 2.1(3) 2.1(3) 2.1(3) ?
C1c1 C6c1 C2d1 . . . 33.69(14) 33.69(14) 33.69(14) ?
C1c1 C6c1 C3d1 . . . 65.87(17) 65.87(17) 65.87(17) ?
C1c1 C6c1 C4d1 . . . 97.9(2) 97.9(2) 97.9(2) ?
C1c1 C6c1 C5d1 . . . 129.6(5) 129.6(5) 129.6(5) ?
C1c1 C6c1 C6d1 . . . 68.8(6) 68.8(6) 68.8(6) ?
C1c1 C6c1 H1c5d1 . . . 152.74 152.74 152.74 ?
C1c1 C6c1 H1c6d1 . . . 94.48 94.48 94.48 ?
C2c1 C6c1 C4c1 . . . 58.78(10) 58.78(10) 58.78(10) ?
C2c1 C6c1 C5c1 . . . 88.12(16) 88.12(16) 88.12(16) ?
C2c1 C6c1 H1c5c1 . . . 112.33 112.33 112.33 ?
C2c1 C6c1 H1c6c1 . . . 150.21 150.21 150.21 ?
C2c1 C6c1 C1d1 . . . 28.99(18) 28.99(18) 28.99(18) ?
C2c1 C6c1 C2d1 . . . 6.79(13) 6.79(13) 6.79(13) ?
C2c1 C6c1 C3d1 . . . 37.41(12) 37.41(12) 37.41(12) ?
C2c1 C6c1 C4d1 . . . 69.42(15) 69.42(15) 69.42(15) ?
C2c1 C6c1 C5d1 . . . 103.6(3) 103.6(3) 103.6(3) ?
C2c1 C6c1 C6d1 . . . 88.7(5) 88.7(5) 88.7(5) ?
C2c1 C6c1 H1c5d1 . . . 128.83 128.83 128.83 ?
C2c1 C6c1 H1c6d1 . . . 120.42 120.42 120.42 ?
C4c1 C6c1 C5c1 . . . 29.34(12) 29.34(12) 29.34(12) ?
C4c1 C6c1 H1c5c1 . . . 53.56 53.56 53.56 ?
C4c1 C6c1 H1c6c1 . . . 151.01 151.01 151.01 ?
C4c1 C6c1 C1d1 . . . 87.7(2) 87.7(2) 87.7(2) ?
C4c1 C6c1 C2d1 . . . 54.07(13) 54.07(13) 54.07(13) ?
C4c1 C6c1 C3d1 . . . 21.73(13) 21.73(13) 21.73(13) ?
C4c1 C6c1 C4d1 . . . 11.38(14) 11.38(14) 11.38(14) ?
C4c1 C6c1 C5d1 . . . 49.3(3) 49.3(3) 49.3(3) ?
C4c1 C6c1 C6d1 . . . 126.8(12) 126.8(12) 126.8(12) ?
C4c1 C6c1 H1c5d1 . . . 73.71 73.71 73.71 ?
C4c1 C6c1 H1c6d1 . . . 156.68 156.68 156.68 ?
C5c1 C6c1 H1c5c1 . . . 24.21 24.21 24.21 ?
C5c1 C6c1 H1c6c1 . . . 121.67 121.67 121.67 ?
C5c1 C6c1 C1d1 . . . 117.0(3) 117.0(3) 117.0(3) ?
C5c1 C6c1 C2d1 . . . 83.29(18) 83.29(18) 83.29(18) ?
C5c1 C6c1 C3d1 . . . 50.90(16) 50.90(16) 50.90(16) ?
C5c1 C6c1 C4d1 . . . 19.23(16) 19.23(16) 19.23(16) ?
C5c1 C6c1 C5d1 . . . 26.4(3) 26.4(3) 26.4(3) ?
C5c1 C6c1 C6d1 . . . 135.6(16) 135.6(16) 135.6(16) ?
C5c1 C6c1 H1c5d1 . . . 46.64 46.64 46.64 ?
C5c1 C6c1 H1c6d1 . . . 141.61 141.61 141.61 ?
H1c5c1 C6c1 H1c6c1 . . . 97.46 97.46 97.46 ?
H1c5c1 C6c1 C1d1 . . . 141.21 141.21 141.21 ?
H1c5c1 C6c1 C2d1 . . . 107.41 107.41 107.41 ?
H1c5c1 C6c1 C3d1 . . . 75.06 75.06 75.06 ?
H1c5c1 C6c1 C4d1 . . . 43.15 43.15 43.15 ?
H1c5c1 C6c1 C5d1 . . . 22.35 22.35 22.35 ?
H1c5c1 C6c1 C6d1 . . . 132.13 132.13 132.13 ?
H1c5c1 C6c1 H1c5d1 . . . 26.82 26.82 26.82 ?
H1c5c1 C6c1 H1c6d1 . . . 121.2 121.2 121.2 ?
H1c6c1 C6c1 C1d1 . . . 121.26 121.26 121.26 ?
H1c6c1 C6c1 C2d1 . . . 154.64 154.64 154.64 ?
H1c6c1 C6c1 C3d1 . . . 171.83 171.83 171.83 ?
H1c6c1 C6c1 C4d1 . . . 140.24 140.24 140.24 ?
H1c6c1 C6c1 C5d1 . . . 104.21 104.21 104.21 ?
H1c6c1 C6c1 C6d1 . . . 70.38 70.38 70.38 ?
H1c6c1 C6c1 H1c5d1 . . . 78.89 78.89 78.89 ?
H1c6c1 C6c1 H1c6d1 . . . 34.84 34.84 34.84 ?
C1d1 C6c1 C2d1 . . . 34.42(19) 34.42(19) 34.42(19) ?
C1d1 C6c1 C3d1 . . . 66.4(2) 66.4(2) 66.4(2) ?
C1d1 C6c1 C4d1 . . . 98.1(3) 98.1(3) 98.1(3) ?
C1d1 C6c1 C5d1 . . . 129.0(5) 129.0(5) 129.0(5) ?
C1d1 C6c1 C6d1 . . . 67.0(6) 67.0(6) 67.0(6) ?
C1d1 C6c1 H1c5d1 . . . 151.51 151.51 151.51 ?
C1d1 C6c1 H1c6d1 . . . 93.32 93.32 93.32 ?
C2d1 C6c1 C3d1 . . . 32.39(16) 32.39(16) 32.39(16) ?
C2d1 C6c1 C4d1 . . . 65.06(17) 65.06(17) 65.06(17) ?
C2d1 C6c1 C5d1 . . . 100.7(3) 100.7(3) 100.7(3) ?
C2d1 C6c1 C6d1 . . . 95.5(5) 95.5(5) 95.5(5) ?
C2d1 C6c1 H1c5d1 . . . 126.15 126.15 126.15 ?
C2d1 C6c1 H1c6d1 . . . 126.87 126.87 126.87 ?
C3d1 C6c1 C4d1 . . . 32.92(18) 32.92(18) 32.92(18) ?
C3d1 C6c1 C5d1 . . . 70.1(3) 70.1(3) 70.1(3) ?
C3d1 C6c1 C6d1 . . . 117.0(8) 117.0(8) 117.0(8) ?
C3d1 C6c1 H1c5d1 . . . 95.08 95.08 95.08 ?
C3d1 C6c1 H1c6d1 . . . 152.72 152.72 152.72 ?
C4d1 C6c1 C5d1 . . . 38.0(3) 38.0(3) 38.0(3) ?
C4d1 C6c1 C6d1 . . . 127.4(14) 127.4(14) 127.4(14) ?
C4d1 C6c1 H1c5d1 . . . 62.34 62.34 62.34 ?
C4d1 C6c1 H1c6d1 . . . 149.87 149.87 149.87 ?
C5d1 C6c1 C6d1 . . . 113.7(16) 113.7(16) 113.7(16) ?
C5d1 C6c1 H1c5d1 . . . 25.42 25.42 25.42 ?
C5d1 C6c1 H1c6d1 . . . 115.76 115.76 115.76 ?
C6d1 C6c1 H1c5d1 . . . 107.01 107.01 107.01 ?
C6d1 C6c1 H1c6d1 . . . 35.7 35.7 35.7 ?
H1c5d1 C6c1 H1c6d1 . . . 95.6 95.6 95.6 ?
O2a H1c3c1 H1c6a 3_5655 . 4_5745 90.81 90.81 90.81 ?
O2a H1c3c1 O3b''1 3_5655 . . 91.6 91.6 91.6 ?
O2a H1c3c1 C7b''1 3_5655 . . 113.15 113.15 113.15 ?
O2a H1c3c1 C2c1 3_5655 . . 133.75 133.75 133.75 ?
O2a H1c3c1 C3c1 3_5655 . . 150.51 150.51 150.51 ?
O2a H1c3c1 C4c1 3_5655 . . 136.81 136.81 136.81 ?
O2a H1c3c1 C2d1 3_5655 . . 141.74 141.74 141.74 ?
O2a H1c3c1 C3d1 3_5655 . . 153.65 153.65 153.65 ?
O2a H1c3c1 C4d1 3_5655 . . 136.95 136.95 136.95 ?
O2a H1c3c1 H1c3d1 3_5655 . . 128.79 128.79 128.79 ?
H1c6a H1c3c1 O3b''1 4_5745 . . 96.14 96.14 96.14 ?
H1c6a H1c3c1 C7b''1 4_5745 . . 113.81 113.81 113.81 ?
H1c6a H1c3c1 C2c1 4_5745 . . 128.23 128.23 128.23 ?
H1c6a H1c3c1 C3c1 4_5745 . . 116.08 116.08 116.08 ?
H1c6a H1c3c1 C4c1 4_5745 . . 95.62 95.62 95.62 ?
H1c6a H1c3c1 C2d1 4_5745 . . 121.65 121.65 121.65 ?
H1c6a H1c3c1 C3d1 4_5745 . . 102.12 102.12 102.12 ?
H1c6a H1c3c1 C4d1 4_5745 . . 100.78 100.78 100.78 ?
H1c6a H1c3c1 H1c3d1 4_5745 . . 60.96 60.96 60.96 ?
O3b''1 H1c3c1 C7b''1 . . . 29.17 29.17 29.17 ?
O3b''1 H1c3c1 C2c1 . . . 63.88 63.88 63.88 ?
O3b''1 H1c3c1 C3c1 . . . 96.96 96.96 96.96 ?
O3b''1 H1c3c1 C4c1 . . . 129.78 129.78 129.78 ?
O3b''1 H1c3c1 C2d1 . . . 67.18 67.18 67.18 ?
O3b''1 H1c3c1 C3d1 . . . 109.44 109.44 109.44 ?
O3b''1 H1c3c1 C4d1 . . . 127.44 127.44 127.44 ?
O3b''1 H1c3c1 H1c3d1 . . . 130.29 130.29 130.29 ?
C7b''1 H1c3c1 C2c1 . . . 34.71 34.71 34.71 ?
C7b''1 H1c3c1 C3c1 . . . 68.49 68.49 68.49 ?
C7b''1 H1c3c1 C4c1 . . . 103.04 103.04 103.04 ?
C7b''1 H1c3c1 C2d1 . . . 38.41 38.41 38.41 ?
C7b''1 H1c3c1 C3d1 . . . 82.69 82.69 82.69 ?
C7b''1 H1c3c1 C4d1 . . . 99.79 99.79 99.79 ?
C7b''1 H1c3c1 H1c3d1 . . . 117.17 117.17 117.17 ?
C2c1 H1c3c1 C3c1 . . . 35.24 35.24 35.24 ?
C2c1 H1c3c1 C4c1 . . . 70.62 70.62 70.62 ?
C2c1 H1c3c1 C2d1 . . . 8 8 8 ?
C2c1 H1c3c1 C3d1 . . . 51.46 51.46 51.46 ?
C2c1 H1c3c1 C4d1 . . . 66.61 66.61 66.61 ?
C2c1 H1c3c1 H1c3d1 . . . 94.92 94.92 94.92 ?
C3c1 H1c3c1 C4c1 . . . 35.38 35.38 35.38 ?
C3c1 H1c3c1 C2d1 . . . 30.11 30.11 30.11 ?
C3c1 H1c3c1 C3d1 . . . 17.15 17.15 17.15 ?
C3c1 H1c3c1 C4d1 . . . 31.49 31.49 31.49 ?
C3c1 H1c3c1 H1c3d1 . . . 63.25 63.25 63.25 ?
C4c1 H1c3c1 C2d1 . . . 65.13 65.13 65.13 ?
C4c1 H1c3c1 C3d1 . . . 20.46 20.46 20.46 ?
C4c1 H1c3c1 C4d1 . . . 5.27 5.27 5.27 ?
C4c1 H1c3c1 H1c3d1 . . . 34.71 34.71 34.71 ?
C2d1 H1c3c1 C3d1 . . . 45.28 45.28 45.28 ?
C2d1 H1c3c1 C4d1 . . . 61.53 61.53 61.53 ?
C2d1 H1c3c1 H1c3d1 . . . 87.42 87.42 87.42 ?
C3d1 H1c3c1 C4d1 . . . 18.25 18.25 18.25 ?
C3d1 H1c3c1 H1c3d1 . . . 46.2 46.2 46.2 ?
C4d1 H1c3c1 H1c3d1 . . . 39.94 39.94 39.94 ?
C5b H1c5c1 H1c5b 2_5755 . 2_5755 20.45 20.45 20.45 ?
C5b H1c5c1 H1c6b 2_5755 . 2_5755 45.41 45.41 45.41 ?
C5b H1c5c1 H1c4a1 2_5755 . 4_4845 87.12 87.12 87.12 ?
C5b H1c5c1 H1c5a1 2_5755 . 4_4845 92.74 92.74 92.74 ?
C5b H1c5c1 C4c1 2_5755 . . 140.74 140.74 140.74 ?
C5b H1c5c1 C5c1 2_5755 . . 138.54 138.54 138.54 ?
C5b H1c5c1 C6c1 2_5755 . . 115.63 115.63 115.63 ?
C5b H1c5c1 H1c6c1 2_5755 . . 97.13 97.13 97.13 ?
C5b H1c5c1 C4d1 2_5755 . . 147.24 147.24 147.24 ?
C5b H1c5c1 C5d1 2_5755 . . 134.57 134.57 134.57 ?
C5b H1c5c1 C6d1 2_5755 . . 118.63 118.63 118.63 ?
C5b H1c5c1 H1c5d1 2_5755 . . 99.21 99.21 99.21 ?
H1c5b H1c5c1 H1c6b 2_5755 . 2_5755 56.55 56.55 56.55 ?
H1c5b H1c5c1 H1c4a1 2_5755 . 4_4845 106.69 106.69 106.69 ?
H1c5b H1c5c1 H1c5a1 2_5755 . 4_4845 99.26 99.26 99.26 ?
H1c5b H1c5c1 C4c1 2_5755 . . 135.24 135.24 135.24 ?
H1c5b H1c5c1 C5c1 2_5755 . . 119.93 119.93 119.93 ?
H1c5b H1c5c1 C6c1 2_5755 . . 95.34 95.34 95.34 ?
H1c5b H1c5c1 H1c6c1 2_5755 . . 78.35 78.35 78.35 ?
H1c5b H1c5c1 C4d1 2_5755 . . 140.25 140.25 140.25 ?
H1c5b H1c5c1 C5d1 2_5755 . . 115.35 115.35 115.35 ?
H1c5b H1c5c1 C6d1 2_5755 . . 98.97 98.97 98.97 ?
H1c5b H1c5c1 H1c5d1 2_5755 . . 92.95 92.95 92.95 ?
H1c6b H1c5c1 H1c4a1 2_5755 . 4_4845 81.85 81.85 81.85 ?
H1c6b H1c5c1 H1c5a1 2_5755 . 4_4845 122.58 122.58 122.58 ?
H1c6b H1c5c1 C4c1 2_5755 . . 98.67 98.67 98.67 ?
H1c6b H1c5c1 C5c1 2_5755 . . 119.99 119.99 119.99 ?
H1c6b H1c5c1 C6c1 2_5755 . . 130.89 130.89 130.89 ?
H1c6b H1c5c1 H1c6c1 2_5755 . . 128.21 128.21 128.21 ?
H1c6b H1c5c1 C4d1 2_5755 . . 105.09 105.09 105.09 ?
H1c6b H1c5c1 C5d1 2_5755 . . 150.61 150.61 150.61 ?
H1c6b H1c5c1 C6d1 2_5755 . . 139.41 139.41 139.41 ?
H1c6b H1c5c1 H1c5d1 2_5755 . . 143.83 143.83 143.83 ?
H1c4a1 H1c5c1 H1c5a1 4_4845 . 4_4845 54.11 54.11 54.11 ?
H1c4a1 H1c5c1 C4c1 4_4845 . . 105.22 105.22 105.22 ?
H1c4a1 H1c5c1 C5c1 4_4845 . . 133.23 133.23 133.23 ?
H1c4a1 H1c5c1 C6c1 4_4845 . . 147.24 147.24 147.24 ?
H1c4a1 H1c5c1 H1c6c1 4_4845 . . 139.81 139.81 139.81 ?
H1c4a1 H1c5c1 C4d1 4_4845 . . 104.42 104.42 104.42 ?
H1c4a1 H1c5c1 C5d1 4_4845 . . 125.66 125.66 125.66 ?
H1c4a1 H1c5c1 C6d1 4_4845 . . 138.68 138.68 138.68 ?
H1c4a1 H1c5c1 H1c5d1 4_4845 . . 90.34 90.34 90.34 ?
H1c5a1 H1c5c1 C4c1 4_4845 . . 124.92 124.92 124.92 ?
H1c5a1 H1c5c1 C5c1 4_4845 . . 117.09 117.09 117.09 ?
H1c5a1 H1c5c1 C6c1 4_4845 . . 99.26 99.26 99.26 ?
H1c5a1 H1c5c1 H1c6c1 4_4845 . . 85.71 85.71 85.71 ?
H1c5a1 H1c5c1 C4d1 4_4845 . . 119.02 119.02 119.02 ?
H1c5a1 H1c5c1 C5d1 4_4845 . . 85.59 85.59 85.59 ?
H1c5a1 H1c5c1 C6d1 4_4845 . . 90.61 90.61 90.61 ?
H1c5a1 H1c5c1 H1c5d1 4_4845 . . 36.39 36.39 36.39 ?
C4c1 H1c5c1 C5c1 . . . 36.33 36.33 36.33 ?
C4c1 H1c5c1 C6c1 . . . 72.72 72.72 72.72 ?
C4c1 H1c5c1 H1c6c1 . . . 96.46 96.46 96.46 ?
C4c1 H1c5c1 C4d1 . . . 6.58 6.58 6.58 ?
C4c1 H1c5c1 C5d1 . . . 66.6 66.6 66.6 ?
C4c1 H1c5c1 C6d1 . . . 75.89 75.89 75.89 ?
C4c1 H1c5c1 H1c5d1 . . . 117.44 117.44 117.44 ?
C5c1 H1c5c1 C6c1 . . . 36.39 36.39 36.39 ?
C5c1 H1c5c1 H1c6c1 . . . 60.13 60.13 60.13 ?
C5c1 H1c5c1 C4d1 . . . 33.68 33.68 33.68 ?
C5c1 H1c5c1 C5d1 . . . 34.94 34.94 34.94 ?
C5c1 H1c5c1 C6d1 . . . 40.15 40.15 40.15 ?
C5c1 H1c5c1 H1c5d1 . . . 90.87 90.87 90.87 ?
C6c1 H1c5c1 H1c6c1 . . . 23.75 23.75 23.75 ?
C6c1 H1c5c1 C4d1 . . . 69.73 69.73 69.73 ?
C6c1 H1c5c1 C5d1 . . . 22.54 22.54 22.54 ?
C6c1 H1c5c1 C6d1 . . . 8.92 8.92 8.92 ?
C6c1 H1c5c1 H1c5d1 . . . 64.09 64.09 64.09 ?
H1c6c1 H1c5c1 C4d1 . . . 93.34 93.34 93.34 ?
H1c6c1 H1c5c1 C5d1 . . . 37.44 37.44 37.44 ?
H1c6c1 H1c5c1 C6d1 . . . 22.27 22.27 22.27 ?
H1c6c1 H1c5c1 H1c5d1 . . . 49.48 49.48 49.48 ?
C4d1 H1c5c1 C5d1 . . . 61.55 61.55 61.55 ?
C4d1 H1c5c1 C6d1 . . . 72.03 72.03 72.03 ?
C4d1 H1c5c1 H1c5d1 . . . 111.06 111.06 111.06 ?
C5d1 H1c5c1 C6d1 . . . 16.57 16.57 16.57 ?
C5d1 H1c5c1 H1c5d1 . . . 55.94 55.94 55.94 ?
C6d1 H1c5c1 H1c5d1 . . . 55.99 55.99 55.99 ?
O1a1 H1c6c1 O2a1 3_5555 . 3_5555 53.99 53.99 53.99 ?
O1a1 H1c6c1 C1c1 3_5555 . . 139.12 139.12 139.12 ?
O1a1 H1c6c1 C5c1 3_5555 . . 111.09 111.09 111.09 ?
O1a1 H1c6c1 C6c1 3_5555 . . 132.91 132.91 132.91 ?
O1a1 H1c6c1 H1c5c1 3_5555 . . 93.32 93.32 93.32 ?
O1a1 H1c6c1 C1d1 3_5555 . . 137.47 137.47 137.47 ?
O1a1 H1c6c1 C5d1 3_5555 . . 98.39 98.39 98.39 ?
O1a1 H1c6c1 C6d1 3_5555 . . 117.19 117.19 117.19 ?
O1a1 H1c6c1 H1c5d1 3_5555 . . 72.87 72.87 72.87 ?
O1a1 H1c6c1 H1c6d1 3_5555 . . 72.39 72.39 72.39 ?
O2a1 H1c6c1 C1c1 3_5555 . . 156.92 156.92 156.92 ?
O2a1 H1c6c1 C5c1 3_5555 . . 128.42 128.42 128.42 ?
O2a1 H1c6c1 C6c1 3_5555 . . 160.09 160.09 160.09 ?
O2a1 H1c6c1 H1c5c1 3_5555 . . 105.34 105.34 105.34 ?
O2a1 H1c6c1 C1d1 3_5555 . . 156.42 156.42 156.42 ?
O2a1 H1c6c1 C5d1 3_5555 . . 127.11 127.11 127.11 ?
O2a1 H1c6c1 C6d1 3_5555 . . 168.53 168.53 168.53 ?
O2a1 H1c6c1 H1c5d1 3_5555 . . 97.88 97.88 97.88 ?
O2a1 H1c6c1 H1c6d1 3_5555 . . 100.44 100.44 100.44 ?
C1c1 H1c6c1 C5c1 . . . 69.86 69.86 69.86 ?
C1c1 H1c6c1 C6c1 . . . 34.88 34.88 34.88 ?
C1c1 H1c6c1 H1c5c1 . . . 93.68 93.68 93.68 ?
C1c1 H1c6c1 C1d1 . . . 2.04 2.04 2.04 ?
C1c1 H1c6c1 C5d1 . . . 74.38 74.38 74.38 ?
C1c1 H1c6c1 C6d1 . . . 25.73 25.73 25.73 ?
C1c1 H1c6c1 H1c5d1 . . . 104.43 104.43 104.43 ?
C1c1 H1c6c1 H1c6d1 . . . 74.04 74.04 74.04 ?
C5c1 H1c6c1 C6c1 . . . 34.98 34.98 34.98 ?
C5c1 H1c6c1 H1c5c1 . . . 23.82 23.82 23.82 ?
C5c1 H1c6c1 C1d1 . . . 71.33 71.33 71.33 ?
C5c1 H1c6c1 C5d1 . . . 14.58 14.58 14.58 ?
C5c1 H1c6c1 C6d1 . . . 59.65 59.65 59.65 ?
C5c1 H1c6c1 H1c5d1 . . . 39.28 39.28 39.28 ?
C5c1 H1c6c1 H1c6d1 . . . 123.01 123.01 123.01 ?
C6c1 H1c6c1 H1c5c1 . . . 58.8 58.8 58.8 ?
C6c1 H1c6c1 C1d1 . . . 36.37 36.37 36.37 ?
C6c1 H1c6c1 C5d1 . . . 41.07 41.07 41.07 ?
C6c1 H1c6c1 C6d1 . . . 30.93 30.93 30.93 ?
C6c1 H1c6c1 H1c5d1 . . . 71.38 71.38 71.38 ?
C6c1 H1c6c1 H1c6d1 . . . 99.44 99.44 99.44 ?
H1c5c1 H1c6c1 C1d1 . . . 95.14 95.14 95.14 ?
H1c5c1 H1c6c1 C5d1 . . . 24.12 24.12 24.12 ?
H1c5c1 H1c6c1 C6d1 . . . 81.42 81.42 81.42 ?
H1c5c1 H1c6c1 H1c5d1 . . . 21.61 21.61 21.61 ?
H1c5c1 H1c6c1 H1c6d1 . . . 134.27 134.27 134.27 ?
C1d1 H1c6c1 C5d1 . . . 75.45 75.45 75.45 ?
C1d1 H1c6c1 C6d1 . . . 25.26 25.26 25.26 ?
C1d1 H1c6c1 H1c5d1 . . . 105.35 105.35 105.35 ?
C1d1 H1c6c1 H1c6d1 . . . 72.01 72.01 72.01 ?
C5d1 H1c6c1 C6d1 . . . 58.09 58.09 58.09 ?
C5d1 H1c6c1 H1c5d1 . . . 30.36 30.36 30.36 ?
C5d1 H1c6c1 H1c6d1 . . . 113.35 113.35 113.35 ?
C6d1 H1c6c1 H1c5d1 . . . 85.08 85.08 85.08 ?
C6d1 H1c6c1 H1c6d1 . . . 68.6 68.6 68.6 ?
H1c5d1 H1c6c1 H1c6d1 . . . 118.61 118.61 118.61 ?
S1b'1 C1d1 S1b''1 . . . 13.57(8) 13.57(8) 13.57(8) ?
S1b'1 C1d1 O1b'1 . . . 29.7(4) 29.7(4) 29.7(4) ?
S1b'1 C1d1 O1b''1 . . . 25.92(14) 25.92(14) 25.92(14) ?
S1b'1 C1d1 O2b'1 . . . 31.48(10) 31.48(10) 31.48(10) ?
S1b'1 C1d1 O2b''1 . . . 29.6(7) 29.6(7) 29.6(7) ?
S1b'1 C1d1 N1b'1 . . . 41.28(11) 41.28(11) 41.28(11) ?
S1b'1 C1d1 N1b''1 . . . 52.97(18) 52.97(18) 52.97(18) ?
S1b'1 C1d1 C7b'1 . . . 74.28(16) 74.28(16) 74.28(16) ?
S1b'1 C1d1 C7b''1 . . . 85.4(2) 85.4(2) 85.4(2) ?
S1b'1 C1d1 C1c1 . . . 128(3) 128(3) 128(3) ?
S1b'1 C1d1 C2c1 . . . 113.4(3) 113.4(3) 113.4(3) ?
S1b'1 C1d1 C3c1 . . . 141.6(2) 141.6(2) 141.6(2) ?
S1b'1 C1d1 C4c1 . . . 171.4(2) 171.4(2) 171.4(2) ?
S1b'1 C1d1 C5c1 . . . 158.6(2) 158.6(2) 158.6(2) ?
S1b'1 C1d1 C6c1 . . . 128.4(3) 128.4(3) 128.4(3) ?
S1b'1 C1d1 H1c6c1 . . . 106.09 106.09 106.09 ?
S1b'1 C1d1 C2d1 . . . 122.4(3) 122.4(3) 122.4(3) ?
S1b'1 C1d1 C3d1 . . . 152.3(3) 152.3(3) 152.3(3) ?
S1b'1 C1d1 C4d1 . . . 176.9(3) 176.9(3) 176.9(3) ?
S1b'1 C1d1 C5d1 . . . 146.5(3) 146.5(3) 146.5(3) ?
S1b'1 C1d1 C6d1 . . . 114.7(3) 114.7(3) 114.7(3) ?
S1b'1 C1d1 H1c6d1 . . . 91.27 91.27 91.27 ?
S1b''1 C1d1 O1b'1 . . . 31.8(4) 31.8(4) 31.8(4) ?
S1b''1 C1d1 O1b''1 . . . 31.50(15) 31.50(15) 31.50(15) ?
S1b''1 C1d1 O2b'1 . . . 42.73(13) 42.73(13) 42.73(13) ?
S1b''1 C1d1 O2b''1 . . . 31.9(7) 31.9(7) 31.9(7) ?
S1b''1 C1d1 N1b'1 . . . 29.44(12) 29.44(12) 29.44(12) ?
S1b''1 C1d1 N1b''1 . . . 39.55(17) 39.55(17) 39.55(17) ?
S1b''1 C1d1 C7b'1 . . . 61.81(16) 61.81(16) 61.81(16) ?
S1b''1 C1d1 C7b''1 . . . 71.9(2) 71.9(2) 71.9(2) ?
S1b''1 C1d1 C1c1 . . . 135(3) 135(3) 135(3) ?
S1b''1 C1d1 C2c1 . . . 100.5(3) 100.5(3) 100.5(3) ?
S1b''1 C1d1 C3c1 . . . 128.6(2) 128.6(2) 128.6(2) ?
S1b''1 C1d1 C4c1 . . . 157.9(2) 157.9(2) 157.9(2) ?
S1b''1 C1d1 C5c1 . . . 169.1(3) 169.1(3) 169.1(3) ?
S1b''1 C1d1 C6c1 . . . 140.5(4) 140.5(4) 140.5(4) ?
S1b''1 C1d1 H1c6c1 . . . 118.51 118.51 118.51 ?
S1b''1 C1d1 C2d1 . . . 109.0(3) 109.0(3) 109.0(3) ?
S1b''1 C1d1 C3d1 . . . 138.8(3) 138.8(3) 138.8(3) ?
S1b''1 C1d1 C4d1 . . . 169.5(3) 169.5(3) 169.5(3) ?
S1b''1 C1d1 C5d1 . . . 159.9(3) 159.9(3) 159.9(3) ?
S1b''1 C1d1 C6d1 . . . 128.2(4) 128.2(4) 128.2(4) ?
S1b''1 C1d1 H1c6d1 . . . 104.71 104.71 104.71 ?
O1b'1 C1d1 O1b''1 . . . 55.5(4) 55.5(4) 55.5(4) ?
O1b'1 C1d1 O2b'1 . . . 55.6(4) 55.6(4) 55.6(4) ?
O1b'1 C1d1 O2b''1 . . . 0.4(7) 0.4(7) 0.4(7) ?
O1b'1 C1d1 N1b'1 . . . 58.0(3) 58.0(3) 58.0(3) ?
O1b'1 C1d1 N1b''1 . . . 60.7(4) 60.7(4) 60.7(4) ?
O1b'1 C1d1 C7b'1 . . . 85.6(4) 85.6(4) 85.6(4) ?
O1b'1 C1d1 C7b''1 . . . 88.0(4) 88.0(4) 88.0(4) ?
O1b'1 C1d1 C1c1 . . . 103(3) 103(3) 103(3) ?
O1b'1 C1d1 C2c1 . . . 117.8(5) 117.8(5) 117.8(5) ?
O1b'1 C1d1 C3c1 . . . 139.7(4) 139.7(4) 139.7(4) ?
O1b'1 C1d1 C4c1 . . . 150.2(4) 150.2(4) 150.2(4) ?
O1b'1 C1d1 C5c1 . . . 137.5(4) 137.5(4) 137.5(4) ?
O1b'1 C1d1 C6c1 . . . 113.5(5) 113.5(5) 113.5(5) ?
O1b'1 C1d1 H1c6c1 . . . 94.53 94.53 94.53 ?
O1b'1 C1d1 C2d1 . . . 120.4(5) 120.4(5) 120.4(5) ?
O1b'1 C1d1 C3d1 . . . 142.7(5) 142.7(5) 142.7(5) ?
O1b'1 C1d1 C4d1 . . . 150.7(4) 150.7(4) 150.7(4) ?
O1b'1 C1d1 C5d1 . . . 134.9(4) 134.9(4) 134.9(4) ?
O1b'1 C1d1 C6d1 . . . 109.0(5) 109.0(5) 109.0(5) ?
O1b'1 C1d1 H1c6d1 . . . 88.6 88.6 88.6 ?
O1b''1 C1d1 O2b'1 . . . 18.88(11) 18.88(11) 18.88(11) ?
O1b''1 C1d1 O2b''1 . . . 55.3(7) 55.3(7) 55.3(7) ?
O1b''1 C1d1 N1b'1 . . . 42.28(13) 42.28(13) 42.28(13) ?
O1b''1 C1d1 N1b''1 . . . 59.02(18) 59.02(18) 59.02(18) ?
O1b''1 C1d1 C7b'1 . . . 71.47(16) 71.47(16) 71.47(16) ?
O1b''1 C1d1 C7b''1 . . . 88.1(2) 88.1(2) 88.1(2) ?
O1b''1 C1d1 C1c1 . . . 142(2) 142(2) 142(2) ?
O1b''1 C1d1 C2c1 . . . 108.3(2) 108.3(2) 108.3(2) ?
O1b''1 C1d1 C3c1 . . . 132.6(2) 132.6(2) 132.6(2) ?
O1b''1 C1d1 C4c1 . . . 153.1(3) 153.1(3) 153.1(3) ?
O1b''1 C1d1 C5c1 . . . 151.1(3) 151.1(3) 151.1(3) ?
O1b''1 C1d1 C6c1 . . . 129.1(3) 129.1(3) 129.1(3) ?
O1b''1 C1d1 H1c6c1 . . . 109.05 109.05 109.05 ?
O1b''1 C1d1 C2d1 . . . 120.4(3) 120.4(3) 120.4(3) ?
O1b''1 C1d1 C3d1 . . . 143.7(3) 143.7(3) 143.7(3) ?
O1b''1 C1d1 C4d1 . . . 152.9(3) 152.9(3) 152.9(3) ?
O1b''1 C1d1 C5d1 . . . 136.7(3) 136.7(3) 136.7(3) ?
O1b''1 C1d1 C6d1 . . . 110.2(3) 110.2(3) 110.2(3) ?
O1b''1 C1d1 H1c6d1 . . . 89.31 89.31 89.31 ?
O2b'1 C1d1 O2b''1 . . . 55.3(7) 55.3(7) 55.3(7) ?
O2b'1 C1d1 N1b'1 . . . 60.48(12) 60.48(12) 60.48(12) ?
O2b'1 C1d1 N1b''1 . . . 76.65(18) 76.65(18) 76.65(18) ?
O2b'1 C1d1 C7b'1 . . . 90.35(16) 90.35(16) 90.35(16) ?
O2b'1 C1d1 C7b''1 . . . 106.8(2) 106.8(2) 106.8(2) ?
O2b'1 C1d1 C1c1 . . . 123(2) 123(2) 123(2) ?
O2b'1 C1d1 C2c1 . . . 126.4(3) 126.4(3) 126.4(3) ?
O2b'1 C1d1 C3c1 . . . 147.3(3) 147.3(3) 147.3(3) ?
O2b'1 C1d1 C4c1 . . . 153.4(3) 153.4(3) 153.4(3) ?
O2b'1 C1d1 C5c1 . . . 135.7(2) 135.7(2) 135.7(2) ?
O2b'1 C1d1 C6c1 . . . 110.4(2) 110.4(2) 110.4(2) ?
O2b'1 C1d1 H1c6c1 . . . 90.18 90.18 90.18 ?
O2b'1 C1d1 C2d1 . . . 138.8(3) 138.8(3) 138.8(3) ?
O2b'1 C1d1 C3d1 . . . 156.1(4) 156.1(4) 156.1(4) ?
O2b'1 C1d1 C4d1 . . . 145.8(3) 145.8(3) 145.8(3) ?
O2b'1 C1d1 C5d1 . . . 120.8(2) 120.8(2) 120.8(2) ?
O2b'1 C1d1 C6d1 . . . 92.0(3) 92.0(3) 92.0(3) ?
O2b'1 C1d1 H1c6d1 . . . 70.51 70.51 70.51 ?
O2b''1 C1d1 N1b'1 . . . 58.2(6) 58.2(6) 58.2(6) ?
O2b''1 C1d1 N1b''1 . . . 61.0(6) 61.0(6) 61.0(6) ?
O2b''1 C1d1 C7b'1 . . . 85.9(6) 85.9(6) 85.9(6) ?
O2b''1 C1d1 C7b''1 . . . 88.4(7) 88.4(7) 88.4(7) ?
O2b''1 C1d1 C1c1 . . . 103(3) 103(3) 103(3) ?
O2b''1 C1d1 C2c1 . . . 118.1(7) 118.1(7) 118.1(7) ?
O2b''1 C1d1 C3c1 . . . 140.1(7) 140.1(7) 140.1(7) ?
O2b''1 C1d1 C4c1 . . . 150.4(7) 150.4(7) 150.4(7) ?
O2b''1 C1d1 C5c1 . . . 137.4(7) 137.4(7) 137.4(7) ?
O2b''1 C1d1 C6c1 . . . 113.3(7) 113.3(7) 113.3(7) ?
O2b''1 C1d1 H1c6c1 . . . 94.24 94.24 94.24 ?
O2b''1 C1d1 C2d1 . . . 120.8(7) 120.8(7) 120.8(7) ?
O2b''1 C1d1 C3d1 . . . 143.0(8) 143.0(8) 143.0(8) ?
O2b''1 C1d1 C4d1 . . . 150.8(7) 150.8(7) 150.8(7) ?
O2b''1 C1d1 C5d1 . . . 134.6(7) 134.6(7) 134.6(7) ?
O2b''1 C1d1 C6d1 . . . 108.7(7) 108.7(7) 108.7(7) ?
O2b''1 C1d1 H1c6d1 . . . 88.25 88.25 88.25 ?
N1b'1 C1d1 N1b''1 . . . 17.14(15) 17.14(15) 17.14(15) ?
N1b'1 C1d1 C7b'1 . . . 33.07(12) 33.07(12) 33.07(12) ?
N1b'1 C1d1 C7b''1 . . . 46.7(2) 46.7(2) 46.7(2) ?
N1b'1 C1d1 C1c1 . . . 157(4) 157(4) 157(4) ?
N1b'1 C1d1 C2c1 . . . 72.41(19) 72.41(19) 72.41(19) ?
N1b'1 C1d1 C3c1 . . . 100.53(17) 100.53(17) 100.53(17) ?
N1b'1 C1d1 C4c1 . . . 130.42(19) 130.42(19) 130.42(19) ?
N1b'1 C1d1 C5c1 . . . 160.1(2) 160.1(2) 160.1(2) ?
N1b'1 C1d1 C6c1 . . . 169.7(3) 169.7(3) 169.7(3) ?
N1b'1 C1d1 H1c6c1 . . . 147.31 147.31 147.31 ?
N1b'1 C1d1 C2d1 . . . 82.5(2) 82.5(2) 82.5(2) ?
N1b'1 C1d1 C3d1 . . . 111.7(2) 111.7(2) 111.7(2) ?
N1b'1 C1d1 C4d1 . . . 141.3(2) 141.3(2) 141.3(2) ?
N1b'1 C1d1 C5d1 . . . 166.6(3) 166.6(3) 166.6(3) ?
N1b'1 C1d1 C6d1 . . . 152.4(3) 152.4(3) 152.4(3) ?
N1b'1 C1d1 H1c6d1 . . . 130.34 130.34 130.34 ?
N1b''1 C1d1 C7b'1 . . . 24.91(16) 24.91(16) 24.91(16) ?
N1b''1 C1d1 C7b''1 . . . 32.4(2) 32.4(2) 32.4(2) ?
N1b''1 C1d1 C1c1 . . . 144(3) 144(3) 144(3) ?
N1b''1 C1d1 C2c1 . . . 61.3(2) 61.3(2) 61.3(2) ?
N1b''1 C1d1 C3c1 . . . 89.2(2) 89.2(2) 89.2(2) ?
N1b''1 C1d1 C4c1 . . . 118.5(2) 118.5(2) 118.5(2) ?
N1b''1 C1d1 C5c1 . . . 146.9(2) 146.9(2) 146.9(2) ?
N1b''1 C1d1 C6c1 . . . 166.9(5) 166.9(5) 166.9(5) ?
N1b''1 C1d1 H1c6c1 . . . 155.19 155.19 155.19 ?
N1b''1 C1d1 C2d1 . . . 69.5(3) 69.5(3) 69.5(3) ?
N1b''1 C1d1 C3d1 . . . 99.3(2) 99.3(2) 99.3(2) ?
N1b''1 C1d1 C4d1 . . . 130.0(2) 130.0(2) 130.0(2) ?
N1b''1 C1d1 C5d1 . . . 160.5(3) 160.5(3) 160.5(3) ?
N1b''1 C1d1 C6d1 . . . 167.7(4) 167.7(4) 167.7(4) ?
N1b''1 C1d1 H1c6d1 . . . 144.24 144.24 144.24 ?
C7b'1 C1d1 C7b''1 . . . 18.63(19) 18.63(19) 18.63(19) ?
C7b'1 C1d1 C1c1 . . . 144(2) 144(2) 144(2) ?
C7b'1 C1d1 C2c1 . . . 39.35(16) 39.35(16) 39.35(16) ?
C7b'1 C1d1 C3c1 . . . 67.46(15) 67.46(15) 67.46(15) ?
C7b'1 C1d1 C4c1 . . . 97.36(18) 97.36(18) 97.36(18) ?
C7b'1 C1d1 C5c1 . . . 127.1(2) 127.1(2) 127.1(2) ?
C7b'1 C1d1 C6c1 . . . 157.2(3) 157.2(3) 157.2(3) ?
C7b'1 C1d1 H1c6c1 . . . 179.43 179.43 179.43 ?
C7b'1 C1d1 C2d1 . . . 49.9(2) 49.9(2) 49.9(2) ?
C7b'1 C1d1 C3d1 . . . 78.65(18) 78.65(18) 78.65(18) ?
C7b'1 C1d1 C4d1 . . . 108.4(2) 108.4(2) 108.4(2) ?
C7b'1 C1d1 C5d1 . . . 137.6(3) 137.6(3) 137.6(3) ?
C7b'1 C1d1 C6d1 . . . 163.6(6) 163.6(6) 163.6(6) ?
C7b'1 C1d1 H1c6d1 . . . 159.79 159.79 159.79 ?
C7b''1 C1d1 C1c1 . . . 126(2) 126(2) 126(2) ?
C7b''1 C1d1 C2c1 . . . 30.1(2) 30.1(2) 30.1(2) ?
C7b''1 C1d1 C3c1 . . . 57.1(2) 57.1(2) 57.1(2) ?
C7b''1 C1d1 C4c1 . . . 86.1(2) 86.1(2) 86.1(2) ?
C7b''1 C1d1 C5c1 . . . 114.8(2) 114.8(2) 114.8(2) ?
C7b''1 C1d1 C6c1 . . . 142.8(3) 142.8(3) 142.8(3) ?
C7b''1 C1d1 H1c6c1 . . . 160.8 160.8 160.8 ?
C7b''1 C1d1 C2d1 . . . 37.1(3) 37.1(3) 37.1(3) ?
C7b''1 C1d1 C3d1 . . . 66.9(2) 66.9(2) 66.9(2) ?
C7b''1 C1d1 C4d1 . . . 97.6(2) 97.6(2) 97.6(2) ?
C7b''1 C1d1 C5d1 . . . 128.1(3) 128.1(3) 128.1(3) ?
C7b''1 C1d1 C6d1 . . . 159.9(4) 159.9(4) 159.9(4) ?
C7b''1 C1d1 H1c6d1 . . . 176.53 176.53 176.53 ?
C1c1 C1d1 C2c1 . . . 110(2) 110(2) 110(2) ?
C1c1 C1d1 C3c1 . . . 85(2) 85(2) 85(2) ?
C1c1 C1d1 C4c1 . . . 58(2) 58(2) 58(2) ?
C1c1 C1d1 C5c1 . . . 34(3) 34(3) 34(3) ?
C1c1 C1d1 C6c1 . . . 23(3) 23(3) 23(3) ?
C1c1 C1d1 H1c6c1 . . . 34.99 34.99 34.99 ?
C1c1 C1d1 C2d1 . . . 98(2) 98(2) 98(2) ?
C1c1 C1d1 C3d1 . . . 74(2) 74(2) 74(2) ?
C1c1 C1d1 C4d1 . . . 51(3) 51(3) 51(3) ?
C1c1 C1d1 C5d1 . . . 36(3) 36(3) 36(3) ?
C1c1 C1d1 C6d1 . . . 41(3) 41(3) 41(3) ?
C1c1 C1d1 H1c6d1 . . . 55.76 55.76 55.76 ?
C2c1 C1d1 C3c1 . . . 28.20(15) 28.20(15) 28.20(15) ?
C2c1 C1d1 C4c1 . . . 58.10(18) 58.10(18) 58.10(18) ?
C2c1 C1d1 C5c1 . . . 87.8(2) 87.8(2) 87.8(2) ?
C2c1 C1d1 C6c1 . . . 117.9(3) 117.9(3) 117.9(3) ?
C2c1 C1d1 H1c6c1 . . . 140.24 140.24 140.24 ?
C2c1 C1d1 C2d1 . . . 12.5(2) 12.5(2) 12.5(2) ?
C2c1 C1d1 C3d1 . . . 39.30(16) 39.30(16) 39.30(16) ?
C2c1 C1d1 C4d1 . . . 69.3(2) 69.3(2) 69.3(2) ?
C2c1 C1d1 C5d1 . . . 99.5(3) 99.5(3) 99.5(3) ?
C2c1 C1d1 C6d1 . . . 130.7(4) 130.7(4) 130.7(4) ?
C2c1 C1d1 H1c6d1 . . . 153.32 153.32 153.32 ?
C3c1 C1d1 C4c1 . . . 29.91(9) 29.91(9) 29.91(9) ?
C3c1 C1d1 C5c1 . . . 59.63(12) 59.63(12) 59.63(12) ?
C3c1 C1d1 C6c1 . . . 89.8(2) 89.8(2) 89.8(2) ?
C3c1 C1d1 H1c6c1 . . . 112.16 112.16 112.16 ?
C3c1 C1d1 C2d1 . . . 20.5(2) 20.5(2) 20.5(2) ?
C3c1 C1d1 C3d1 . . . 11.64(13) 11.64(13) 11.64(13) ?
C3c1 C1d1 C4d1 . . . 41.16(12) 41.16(12) 41.16(12) ?
C3c1 C1d1 C5d1 . . . 71.45(17) 71.45(17) 71.45(17) ?
C3c1 C1d1 C6d1 . . . 103.1(3) 103.1(3) 103.1(3) ?
C3c1 C1d1 H1c6d1 . . . 126.37 126.37 126.37 ?
C4c1 C1d1 C5c1 . . . 29.72(9) 29.72(9) 29.72(9) ?
C4c1 C1d1 C6c1 . . . 59.90(19) 59.90(19) 59.90(19) ?
C4c1 C1d1 H1c6c1 . . . 82.26 82.26 82.26 ?
C4c1 C1d1 C2d1 . . . 49.0(2) 49.0(2) 49.0(2) ?
C4c1 C1d1 C3d1 . . . 19.16(12) 19.16(12) 19.16(12) ?
C4c1 C1d1 C4d1 . . . 11.55(10) 11.55(10) 11.55(10) ?
C4c1 C1d1 C5d1 . . . 42.05(13) 42.05(13) 42.05(13) ?
C4c1 C1d1 C6d1 . . . 73.8(3) 73.8(3) 73.8(3) ?
C4c1 C1d1 H1c6d1 . . . 97.28 97.28 97.28 ?
C5c1 C1d1 C6c1 . . . 30.18(17) 30.18(17) 30.18(17) ?
C5c1 C1d1 H1c6c1 . . . 52.54 52.54 52.54 ?
C5c1 C1d1 C2d1 . . . 78.1(2) 78.1(2) 78.1(2) ?
C5c1 C1d1 C3d1 . . . 48.59(13) 48.59(13) 48.59(13) ?
C5c1 C1d1 C4d1 . . . 18.93(12) 18.93(12) 18.93(12) ?
C5c1 C1d1 C5d1 . . . 14.88(13) 14.88(13) 14.88(13) ?
C5c1 C1d1 C6d1 . . . 45.3(2) 45.3(2) 45.3(2) ?
C5c1 C1d1 H1c6d1 . . . 68.44 68.44 68.44 ?
C6c1 C1d1 H1c6c1 . . . 22.37 22.37 22.37 ?
C6c1 C1d1 C2d1 . . . 107.7(3) 107.7(3) 107.7(3) ?
C6c1 C1d1 C3d1 . . . 78.6(2) 78.6(2) 78.6(2) ?
C6c1 C1d1 C4d1 . . . 49.0(2) 49.0(2) 49.0(2) ?
C6c1 C1d1 C5d1 . . . 21.4(3) 21.4(3) 21.4(3) ?
C6c1 C1d1 C6d1 . . . 19.6(3) 19.6(3) 19.6(3) ?
C6c1 C1d1 H1c6d1 . . . 40.02 40.02 40.02 ?
H1c6c1 C1d1 C2d1 . . . 129.59 129.59 129.59 ?
H1c6c1 C1d1 C3d1 . . . 100.94 100.94 100.94 ?
H1c6c1 C1d1 C4d1 . . . 71.25 71.25 71.25 ?
H1c6c1 C1d1 C5d1 . . . 42.18 42.18 42.18 ?
H1c6c1 C1d1 C6d1 . . . 16.57 16.57 16.57 ?
H1c6c1 C1d1 H1c6d1 . . . 20.78 20.78 20.78 ?
C2d1 C1d1 C3d1 . . . 29.9(2) 29.9(2) 29.9(2) ?
C2d1 C1d1 C4d1 . . . 60.5(2) 60.5(2) 60.5(2) ?
C2d1 C1d1 C5d1 . . . 91.1(3) 91.1(3) 91.1(3) ?
C2d1 C1d1 C6d1 . . . 122.8(4) 122.8(4) 122.8(4) ?
C2d1 C1d1 H1c6d1 . . . 146.29 146.29 146.29 ?
C3d1 C1d1 C4d1 . . . 30.68(14) 30.68(14) 30.68(14) ?
C3d1 C1d1 C5d1 . . . 61.20(18) 61.20(18) 61.20(18) ?
C3d1 C1d1 C6d1 . . . 93.0(3) 93.0(3) 93.0(3) ?
C3d1 C1d1 H1c6d1 . . . 116.43 116.43 116.43 ?
C4d1 C1d1 C5d1 . . . 30.52(14) 30.52(14) 30.52(14) ?
C4d1 C1d1 C6d1 . . . 62.3(3) 62.3(3) 62.3(3) ?
C4d1 C1d1 H1c6d1 . . . 85.75 85.75 85.75 ?
C5d1 C1d1 C6d1 . . . 31.8(2) 31.8(2) 31.8(2) ?
C5d1 C1d1 H1c6d1 . . . 55.23 55.23 55.23 ?
C6d1 C1d1 H1c6d1 . . . 23.45 23.45 23.45 ?
S1b'1 C2d1 S1b''1 . . . 8.01(5) 8.01(5) 8.01(5) ?
S1b'1 C2d1 O3b'1 . . . 86.93(12) 86.93(12) 86.93(12) ?
S1b'1 C2d1 O3b''1 . . . 102.74(19) 102.74(19) 102.74(19) ?
S1b'1 C2d1 N1b'1 . . . 34.95(8) 34.95(8) 34.95(8) ?
S1b'1 C2d1 N1b''1 . . . 46.00(16) 46.00(16) 46.00(16) ?
S1b'1 C2d1 C7b'1 . . . 62.29(16) 62.29(16) 62.29(16) ?
S1b'1 C2d1 C7b''1 . . . 77.8(3) 77.8(3) 77.8(3) ?
S1b'1 C2d1 C1c1 . . . 36.48(14) 36.48(14) 36.48(14) ?
S1b'1 C2d1 C2c1 . . . 54.4(11) 54.4(11) 54.4(11) ?
S1b'1 C2d1 C3c1 . . . 164.0(5) 164.0(5) 164.0(5) ?
S1b'1 C2d1 C4c1 . . . 134.3(2) 134.3(2) 134.3(2) ?
S1b'1 C2d1 C5c1 . . . 102.05(15) 102.05(15) 102.05(15) ?
S1b'1 C2d1 C6c1 . . . 69.53(14) 69.53(14) 69.53(14) ?
S1b'1 C2d1 H1c3c1 . . . 161.11 161.11 161.11 ?
S1b'1 C2d1 C1d1 . . . 32.1(2) 32.1(2) 32.1(2) ?
S1b'1 C2d1 C3d1 . . . 152.5(3) 152.5(3) 152.5(3) ?
S1b'1 C2d1 C4d1 . . . 121.2(2) 121.2(2) 121.2(2) ?
S1b'1 C2d1 C5d1 . . . 91.03(16) 91.03(16) 91.03(16) ?
S1b'1 C2d1 C6d1 . . . 60.73(16) 60.73(16) 60.73(16) ?
S1b'1 C2d1 H1c3d1 . . . 176.11 176.11 176.11 ?
S1b''1 C2d1 O3b'1 . . . 79.91(13) 79.91(13) 79.91(13) ?
S1b''1 C2d1 O3b''1 . . . 94.8(2) 94.8(2) 94.8(2) ?
S1b''1 C2d1 N1b'1 . . . 28.04(9) 28.04(9) 28.04(9) ?
S1b''1 C2d1 N1b''1 . . . 38.10(16) 38.10(16) 38.10(16) ?
S1b''1 C2d1 C7b'1 . . . 55.39(16) 55.39(16) 55.39(16) ?
S1b''1 C2d1 C7b''1 . . . 69.9(3) 69.9(3) 69.9(3) ?
S1b''1 C2d1 C1c1 . . . 44.27(15) 44.27(15) 44.27(15) ?
S1b''1 C2d1 C2c1 . . . 51.9(12) 51.9(12) 51.9(12) ?
S1b''1 C2d1 C3c1 . . . 169.0(5) 169.0(5) 169.0(5) ?
S1b''1 C2d1 C4c1 . . . 142.2(2) 142.2(2) 142.2(2) ?
S1b''1 C2d1 C5c1 . . . 109.75(17) 109.75(17) 109.75(17) ?
S1b''1 C2d1 C6c1 . . . 77.16(16) 77.16(16) 77.16(16) ?
S1b''1 C2d1 H1c3c1 . . . 155.65 155.65 155.65 ?
S1b''1 C2d1 C1d1 . . . 40.0(2) 40.0(2) 40.0(2) ?
S1b''1 C2d1 C3d1 . . . 160.4(3) 160.4(3) 160.4(3) ?
S1b''1 C2d1 C4d1 . . . 129.1(2) 129.1(2) 129.1(2) ?
S1b''1 C2d1 C5d1 . . . 98.95(17) 98.95(17) 98.95(17) ?
S1b''1 C2d1 C6d1 . . . 68.64(18) 68.64(18) 68.64(18) ?
S1b''1 C2d1 H1c3d1 . . . 175.87 175.87 175.87 ?
O3b'1 C2d1 O3b''1 . . . 26.18(14) 26.18(14) 26.18(14) ?
O3b'1 C2d1 N1b'1 . . . 51.99(11) 51.99(11) 51.99(11) ?
O3b'1 C2d1 N1b''1 . . . 44.50(16) 44.50(16) 44.50(16) ?
O3b'1 C2d1 C7b'1 . . . 24.66(13) 24.66(13) 24.66(13) ?
O3b'1 C2d1 C7b''1 . . . 22.8(3) 22.8(3) 22.8(3) ?
O3b'1 C2d1 C1c1 . . . 122.2(2) 122.2(2) 122.2(2) ?
O3b'1 C2d1 C2c1 . . . 49.3(9) 49.3(9) 49.3(9) ?
O3b'1 C2d1 C3c1 . . . 98.8(3) 98.8(3) 98.8(3) ?
O3b'1 C2d1 C4c1 . . . 135.4(2) 135.4(2) 135.4(2) ?
O3b'1 C2d1 C5c1 . . . 164.6(3) 164.6(3) 164.6(3) ?
O3b'1 C2d1 C6c1 . . . 154.3(2) 154.3(2) 154.3(2) ?
O3b'1 C2d1 H1c3c1 . . . 76.18 76.18 76.18 ?
O3b'1 C2d1 C1d1 . . . 117.2(3) 117.2(3) 117.2(3) ?
O3b'1 C2d1 C3d1 . . . 118.6(3) 118.6(3) 118.6(3) ?
O3b'1 C2d1 C4d1 . . . 146.1(3) 146.1(3) 146.1(3) ?
O3b'1 C2d1 C5d1 . . . 160.2(3) 160.2(3) 160.2(3) ?
O3b'1 C2d1 C6d1 . . . 142.7(2) 142.7(2) 142.7(2) ?
O3b'1 C2d1 H1c3d1 . . . 96.52 96.52 96.52 ?
O3b''1 C2d1 N1b'1 . . . 69.79(18) 69.79(18) 69.79(18) ?
O3b''1 C2d1 N1b''1 . . . 56.7(2) 56.7(2) 56.7(2) ?
O3b''1 C2d1 C7b'1 . . . 45.70(19) 45.70(19) 45.70(19) ?
O3b''1 C2d1 C7b''1 . . . 24.9(3) 24.9(3) 24.9(3) ?
O3b''1 C2d1 C1c1 . . . 138.8(3) 138.8(3) 138.8(3) ?
O3b''1 C2d1 C2c1 . . . 75.2(10) 75.2(10) 75.2(10) ?
O3b''1 C2d1 C3c1 . . . 88.3(3) 88.3(3) 88.3(3) ?
O3b''1 C2d1 C4c1 . . . 123.0(2) 123.0(2) 123.0(2) ?
O3b''1 C2d1 C5c1 . . . 153.8(2) 153.8(2) 153.8(2) ?
O3b''1 C2d1 C6c1 . . . 167.3(4) 167.3(4) 167.3(4) ?
O3b''1 C2d1 H1c3c1 . . . 65.03 65.03 65.03 ?
O3b''1 C2d1 C1d1 . . . 134.8(3) 134.8(3) 134.8(3) ?
O3b''1 C2d1 C3d1 . . . 104.8(3) 104.8(3) 104.8(3) ?
O3b''1 C2d1 C4d1 . . . 136.0(2) 136.0(2) 136.0(2) ?
O3b''1 C2d1 C5d1 . . . 166.2(2) 166.2(2) 166.2(2) ?
O3b''1 C2d1 C6d1 . . . 163.4(3) 163.4(3) 163.4(3) ?
O3b''1 C2d1 H1c3d1 . . . 81.13 81.13 81.13 ?
N1b'1 C2d1 N1b''1 . . . 16.19(16) 16.19(16) 16.19(16) ?
N1b'1 C2d1 C7b'1 . . . 27.38(14) 27.38(14) 27.38(14) ?
N1b'1 C2d1 C7b''1 . . . 45.6(3) 45.6(3) 45.6(3) ?
N1b'1 C2d1 C1c1 . . . 70.94(18) 70.94(18) 70.94(18) ?
N1b'1 C2d1 C2c1 . . . 34.3(13) 34.3(13) 34.3(13) ?
N1b'1 C2d1 C3c1 . . . 148.1(4) 148.1(4) 148.1(4) ?
N1b'1 C2d1 C4c1 . . . 164.3(3) 164.3(3) 164.3(3) ?
N1b'1 C2d1 C5c1 . . . 136.10(19) 136.10(19) 136.10(19) ?
N1b'1 C2d1 C6c1 . . . 104.08(18) 104.08(18) 104.08(18) ?
N1b'1 C2d1 H1c3c1 . . . 127.69 127.69 127.69 ?
N1b'1 C2d1 C1d1 . . . 66.2(2) 66.2(2) 66.2(2) ?
N1b'1 C2d1 C3d1 . . . 167.6(5) 167.6(5) 167.6(5) ?
N1b'1 C2d1 C4d1 . . . 152.7(2) 152.7(2) 152.7(2) ?
N1b'1 C2d1 C5d1 . . . 123.95(19) 123.95(19) 123.95(19) ?
N1b'1 C2d1 C6d1 . . . 94.27(19) 94.27(19) 94.27(19) ?
N1b'1 C2d1 H1c3d1 . . . 148.5 148.5 148.5 ?
N1b''1 C2d1 C7b'1 . . . 23.24(19) 23.24(19) 23.24(19) ?
N1b''1 C2d1 C7b''1 . . . 31.8(3) 31.8(3) 31.8(3) ?
N1b''1 C2d1 C1c1 . . . 82.4(2) 82.4(2) 82.4(2) ?
N1b''1 C2d1 C2c1 . . . 45.7(13) 45.7(13) 45.7(13) ?
N1b''1 C2d1 C3c1 . . . 143.0(3) 143.0(3) 143.0(3) ?
N1b''1 C2d1 C4c1 . . . 179.5(3) 179.5(3) 179.5(3) ?
N1b''1 C2d1 C5c1 . . . 147.5(2) 147.5(2) 147.5(2) ?
N1b''1 C2d1 C6c1 . . . 115.0(2) 115.0(2) 115.0(2) ?
N1b''1 C2d1 H1c3c1 . . . 119.74 119.74 119.74 ?
N1b''1 C2d1 C1d1 . . . 78.1(3) 78.1(3) 78.1(3) ?
N1b''1 C2d1 C3d1 . . . 161.5(3) 161.5(3) 161.5(3) ?
N1b''1 C2d1 C4d1 . . . 167.2(3) 167.2(3) 167.2(3) ?
N1b''1 C2d1 C5d1 . . . 137.0(2) 137.0(2) 137.0(2) ?
N1b''1 C2d1 C6d1 . . . 106.7(2) 106.7(2) 106.7(2) ?
N1b''1 C2d1 H1c3d1 . . . 137.85 137.85 137.85 ?
C7b'1 C2d1 C7b''1 . . . 25.8(3) 25.8(3) 25.8(3) ?
C7b'1 C2d1 C1c1 . . . 97.7(2) 97.7(2) 97.7(2) ?
C7b'1 C2d1 C2c1 . . . 34.0(11) 34.0(11) 34.0(11) ?
C7b'1 C2d1 C3c1 . . . 122.2(4) 122.2(4) 122.2(4) ?
C7b'1 C2d1 C4c1 . . . 156.9(4) 156.9(4) 156.9(4) ?
C7b'1 C2d1 C5c1 . . . 159.8(3) 159.8(3) 159.8(3) ?
C7b'1 C2d1 C6c1 . . . 130.6(2) 130.6(2) 130.6(2) ?
C7b'1 C2d1 H1c3c1 . . . 100.45 100.45 100.45 ?
C7b'1 C2d1 C1d1 . . . 92.8(3) 92.8(3) 92.8(3) ?
C7b'1 C2d1 C3d1 . . . 142.5(4) 142.5(4) 142.5(4) ?
C7b'1 C2d1 C4d1 . . . 161.4(4) 161.4(4) 161.4(4) ?
C7b'1 C2d1 C5d1 . . . 146.8(3) 146.8(3) 146.8(3) ?
C7b'1 C2d1 C6d1 . . . 119.8(2) 119.8(2) 119.8(2) ?
C7b'1 C2d1 H1c3d1 . . . 121.12 121.12 121.12 ?
C7b''1 C2d1 C1c1 . . . 114.0(4) 114.0(4) 114.0(4) ?
C7b''1 C2d1 C2c1 . . . 59.6(11) 59.6(11) 59.6(11) ?
C7b''1 C2d1 C3c1 . . . 112.7(4) 112.7(4) 112.7(4) ?
C7b''1 C2d1 C4c1 . . . 147.9(4) 147.9(4) 147.9(4) ?
C7b''1 C2d1 C5c1 . . . 171.7(5) 171.7(5) 171.7(5) ?
C7b''1 C2d1 C6c1 . . . 145.7(4) 145.7(4) 145.7(4) ?
C7b''1 C2d1 H1c3c1 . . . 89.23 89.23 89.23 ?
C7b''1 C2d1 C1d1 . . . 109.9(4) 109.9(4) 109.9(4) ?
C7b''1 C2d1 C3d1 . . . 129.8(4) 129.8(4) 129.8(4) ?
C7b''1 C2d1 C4d1 . . . 160.9(4) 160.9(4) 160.9(4) ?
C7b''1 C2d1 C5d1 . . . 168.7(4) 168.7(4) 168.7(4) ?
C7b''1 C2d1 C6d1 . . . 138.5(4) 138.5(4) 138.5(4) ?
C7b''1 C2d1 H1c3d1 . . . 106.07 106.07 106.07 ?
C1c1 C2d1 C2c1 . . . 79.4(9) 79.4(9) 79.4(9) ?
C1c1 C2d1 C3c1 . . . 132.7(4) 132.7(4) 132.7(4) ?
C1c1 C2d1 C4c1 . . . 97.9(2) 97.9(2) 97.9(2) ?
C1c1 C2d1 C5c1 . . . 65.58(18) 65.58(18) 65.58(18) ?
C1c1 C2d1 C6c1 . . . 33.16(14) 33.16(14) 33.16(14) ?
C1c1 C2d1 H1c3c1 . . . 155.14 155.14 155.14 ?
C1c1 C2d1 C1d1 . . . 5.17(18) 5.17(18) 5.17(18) ?
C1c1 C2d1 C3d1 . . . 116.1(3) 116.1(3) 116.1(3) ?
C1c1 C2d1 C4d1 . . . 84.9(2) 84.9(2) 84.9(2) ?
C1c1 C2d1 C5d1 . . . 54.76(19) 54.76(19) 54.76(19) ?
C1c1 C2d1 C6d1 . . . 24.6(2) 24.6(2) 24.6(2) ?
C1c1 C2d1 H1c3d1 . . . 139.73 139.73 139.73 ?
C2c1 C2d1 C3c1 . . . 119.2(15) 119.2(15) 119.2(15) ?
C2c1 C2d1 C4c1 . . . 134.7(15) 134.7(15) 134.7(15) ?
C2c1 C2d1 C5c1 . . . 127.1(12) 127.1(12) 127.1(12) ?
C2c1 C2d1 C6c1 . . . 106.3(10) 106.3(10) 106.3(10) ?
C2c1 C2d1 H1c3c1 . . . 107.12 107.12 107.12 ?
C2c1 C2d1 C1d1 . . . 74.3(9) 74.3(9) 74.3(9) ?
C2c1 C2d1 C3d1 . . . 134.4(16) 134.4(16) 134.4(16) ?
C2c1 C2d1 C4d1 . . . 130.4(14) 130.4(14) 130.4(14) ?
C2c1 C2d1 C5d1 . . . 114.8(11) 114.8(11) 114.8(11) ?
C2c1 C2d1 C6d1 . . . 94.4(10) 94.4(10) 94.4(10) ?
C2c1 C2d1 H1c3d1 . . . 126.98 126.98 126.98 ?
C3c1 C2d1 C4c1 . . . 36.89(17) 36.89(17) 36.89(17) ?
C3c1 C2d1 C5c1 . . . 69.4(2) 69.4(2) 69.4(2) ?
C3c1 C2d1 C6c1 . . . 101.5(3) 101.5(3) 101.5(3) ?
C3c1 C2d1 H1c3c1 . . . 23.48 23.48 23.48 ?
C3c1 C2d1 C1d1 . . . 136.0(5) 136.0(5) 136.0(5) ?
C3c1 C2d1 C3d1 . . . 20.3(3) 20.3(3) 20.3(3) ?
C3c1 C2d1 C4d1 . . . 49.1(2) 49.1(2) 49.1(2) ?
C3c1 C2d1 C5d1 . . . 78.5(2) 78.5(2) 78.5(2) ?
C3c1 C2d1 C6d1 . . . 108.2(3) 108.2(3) 108.2(3) ?
C3c1 C2d1 H1c3d1 . . . 13.28 13.28 13.28 ?
C4c1 C2d1 C5c1 . . . 32.71(10) 32.71(10) 32.71(10) ?
C4c1 C2d1 C6c1 . . . 65.23(15) 65.23(15) 65.23(15) ?
C4c1 C2d1 H1c3c1 . . . 60.1 60.1 60.1 ?
C4c1 C2d1 C1d1 . . . 102.2(3) 102.2(3) 102.2(3) ?
C4c1 C2d1 C3d1 . . . 18.21(17) 18.21(17) 18.21(17) ?
C4c1 C2d1 C4d1 . . . 13.05(12) 13.05(12) 13.05(12) ?
C4c1 C2d1 C5d1 . . . 43.24(13) 43.24(13) 43.24(13) ?
C4c1 C2d1 C6d1 . . . 73.54(19) 73.54(19) 73.54(19) ?
C4c1 C2d1 H1c3d1 . . . 41.89 41.89 41.89 ?
C5c1 C2d1 C6c1 . . . 32.59(11) 32.59(11) 32.59(11) ?
C5c1 C2d1 H1c3c1 . . . 92.77 92.77 92.77 ?
C5c1 C2d1 C1d1 . . . 70.1(2) 70.1(2) 70.1(2) ?
C5c1 C2d1 C3d1 . . . 50.7(2) 50.7(2) 50.7(2) ?
C5c1 C2d1 C4d1 . . . 20.37(13) 20.37(13) 20.37(13) ?
C5c1 C2d1 C5d1 . . . 13.05(11) 13.05(11) 13.05(11) ?
C5c1 C2d1 C6d1 . . . 41.84(14) 41.84(14) 41.84(14) ?
C5c1 C2d1 H1c3d1 . . . 74.19 74.19 74.19 ?
C6c1 C2d1 H1c3c1 . . . 124.99 124.99 124.99 ?
C6c1 C2d1 C1d1 . . . 37.92(19) 37.92(19) 37.92(19) ?
C6c1 C2d1 C3d1 . . . 83.3(2) 83.3(2) 83.3(2) ?
C6c1 C2d1 C4d1 . . . 52.51(17) 52.51(17) 52.51(17) ?
C6c1 C2d1 C5d1 . . . 23.31(17) 23.31(17) 23.31(17) ?
C6c1 C2d1 C6d1 . . . 11.94(18) 11.94(18) 11.94(18) ?
C6c1 C2d1 H1c3d1 . . . 106.74 106.74 106.74 ?
H1c3c1 C2d1 C1d1 . . . 157.28 157.28 157.28 ?
H1c3c1 C2d1 C3d1 . . . 42.52 42.52 42.52 ?
H1c3c1 C2d1 C4d1 . . . 72.54 72.54 72.54 ?
H1c3c1 C2d1 C5d1 . . . 101.97 101.97 101.97 ?
H1c3c1 C2d1 C6d1 . . . 131.26 131.26 131.26 ?
H1c3c1 C2d1 H1c3d1 . . . 21.41 21.41 21.41 ?
C1d1 C2d1 C3d1 . . . 120.4(4) 120.4(4) 120.4(4) ?
C1d1 C2d1 C4d1 . . . 89.1(3) 89.1(3) 89.1(3) ?
C1d1 C2d1 C5d1 . . . 58.9(2) 58.9(2) 58.9(2) ?
C1d1 C2d1 C6d1 . . . 28.6(2) 28.6(2) 28.6(2) ?
C1d1 C2d1 H1c3d1 . . . 144.04 144.04 144.04 ?
C3d1 C2d1 C4d1 . . . 31.2(2) 31.2(2) 31.2(2) ?
C3d1 C2d1 C5d1 . . . 61.4(2) 61.4(2) 61.4(2) ?
C3d1 C2d1 C6d1 . . . 91.7(3) 91.7(3) 91.7(3) ?
C3d1 C2d1 H1c3d1 . . . 23.69 23.69 23.69 ?
C4d1 C2d1 C5d1 . . . 30.20(14) 30.20(14) 30.20(14) ?
C4d1 C2d1 C6d1 . . . 60.51(19) 60.51(19) 60.51(19) ?
C4d1 C2d1 H1c3d1 . . . 54.91 54.91 54.91 ?
C5d1 C2d1 C6d1 . . . 30.31(16) 30.31(16) 30.31(16) ?
C5d1 C2d1 H1c3d1 . . . 85.12 85.12 85.12 ?
C6d1 C2d1 H1c3d1 . . . 115.42 115.42 115.42 ?
C7b''1 C3d1 C1c1 . . . 58.60(19) 58.60(19) 58.60(19) ?
C7b''1 C3d1 C2c1 . . . 26.7(2) 26.7(2) 26.7(2) ?
C7b''1 C3d1 C3c1 . . . 40.4(12) 40.4(12) 40.4(12) ?
C7b''1 C3d1 C4c1 . . . 161.1(4) 161.1(4) 161.1(4) ?
C7b''1 C3d1 C5c1 . . . 122.9(3) 122.9(3) 122.9(3) ?
C7b''1 C3d1 C6c1 . . . 90.4(2) 90.4(2) 90.4(2) ?
C7b''1 C3d1 H1c3c1 . . . 67.62 67.62 67.62 ?
C7b''1 C3d1 C1d1 . . . 56.2(2) 56.2(2) 56.2(2) ?
C7b''1 C3d1 C2d1 . . . 26.4(2) 26.4(2) 26.4(2) ?
C7b''1 C3d1 C4d1 . . . 144.3(3) 144.3(3) 144.3(3) ?
C7b''1 C3d1 C5d1 . . . 114.9(3) 114.9(3) 114.9(3) ?
C7b''1 C3d1 H1c3d1 . . . 94.63 94.63 94.63 ?
C1c1 C3d1 C2c1 . . . 34.42(13) 34.42(13) 34.42(13) ?
C1c1 C3d1 C3c1 . . . 88.0(7) 88.0(7) 88.0(7) ?
C1c1 C3d1 C4c1 . . . 102.5(3) 102.5(3) 102.5(3) ?
C1c1 C3d1 C5c1 . . . 64.90(14) 64.90(14) 64.90(14) ?
C1c1 C3d1 C6c1 . . . 32.29(9) 32.29(9) 32.29(9) ?
C1c1 C3d1 H1c3c1 . . . 122.98 122.98 122.98 ?
C1c1 C3d1 C1d1 . . . 2.97(12) 2.97(12) 2.97(12) ?
C1c1 C3d1 C2d1 . . . 32.2(2) 32.2(2) 32.2(2) ?
C1c1 C3d1 C4d1 . . . 85.7(3) 85.7(3) 85.7(3) ?
C1c1 C3d1 C5d1 . . . 56.34(14) 56.34(14) 56.34(14) ?
C1c1 C3d1 H1c3d1 . . . 153.18 153.18 153.18 ?
C2c1 C3d1 C3c1 . . . 54.7(7) 54.7(7) 54.7(7) ?
C2c1 C3d1 C4c1 . . . 135.6(4) 135.6(4) 135.6(4) ?
C2c1 C3d1 C5c1 . . . 99.1(2) 99.1(2) 99.1(2) ?
C2c1 C3d1 C6c1 . . . 66.65(17) 66.65(17) 66.65(17) ?
C2c1 C3d1 H1c3c1 . . . 88.7 88.7 88.7 ?
C2c1 C3d1 C1d1 . . . 31.66(15) 31.66(15) 31.66(15) ?
C2c1 C3d1 C2d1 . . . 7.6(3) 7.6(3) 7.6(3) ?
C2c1 C3d1 C4d1 . . . 118.6(3) 118.6(3) 118.6(3) ?
C2c1 C3d1 C5d1 . . . 89.5(2) 89.5(2) 89.5(2) ?
C2c1 C3d1 H1c3d1 . . . 119.74 119.74 119.74 ?
C3c1 C3d1 C4c1 . . . 151(2) 151(2) 151(2) ?
C3c1 C3d1 C5c1 . . . 146.4(9) 146.4(9) 146.4(9) ?
C3c1 C3d1 C6c1 . . . 118.6(6) 118.6(6) 118.6(6) ?
C3c1 C3d1 H1c3c1 . . . 35.69 35.69 35.69 ?
C3c1 C3d1 C1d1 . . . 85.1(7) 85.1(7) 85.1(7) ?
C3c1 C3d1 C2d1 . . . 59.7(8) 59.7(8) 59.7(8) ?
C3c1 C3d1 C4d1 . . . 149.6(17) 149.6(17) 149.6(17) ?
C3c1 C3d1 C5d1 . . . 134.1(8) 134.1(8) 134.1(8) ?
C3c1 C3d1 H1c3d1 . . . 69.75 69.75 69.75 ?
C4c1 C3d1 C5c1 . . . 38.3(2) 38.3(2) 38.3(2) ?
C4c1 C3d1 C6c1 . . . 70.7(3) 70.7(3) 70.7(3) ?
C4c1 C3d1 H1c3c1 . . . 130.61 130.61 130.61 ?
C4c1 C3d1 C1d1 . . . 105.0(3) 105.0(3) 105.0(3) ?
C4c1 C3d1 C2d1 . . . 134.8(4) 134.8(4) 134.8(4) ?
C4c1 C3d1 C4d1 . . . 17.0(2) 17.0(2) 17.0(2) ?
C4c1 C3d1 C5d1 . . . 46.3(2) 46.3(2) 46.3(2) ?
C4c1 C3d1 H1c3d1 . . . 104.15 104.15 104.15 ?
C5c1 C3d1 C6c1 . . . 32.66(11) 32.66(11) 32.66(11) ?
C5c1 C3d1 H1c3c1 . . . 166.22 166.22 166.22 ?
C5c1 C3d1 C1d1 . . . 67.54(16) 67.54(16) 67.54(16) ?
C5c1 C3d1 C2d1 . . . 96.9(3) 96.9(3) 96.9(3) ?
C5c1 C3d1 C4d1 . . . 22.6(2) 22.6(2) 22.6(2) ?
C5c1 C3d1 C5d1 . . . 12.36(14) 12.36(14) 12.36(14) ?
C5c1 C3d1 H1c3d1 . . . 140.99 140.99 140.99 ?
C6c1 C3d1 H1c3c1 . . . 154.26 154.26 154.26 ?
C6c1 C3d1 C1d1 . . . 35.00(12) 35.00(12) 35.00(12) ?
C6c1 C3d1 C2d1 . . . 64.3(2) 64.3(2) 64.3(2) ?
C6c1 C3d1 C4d1 . . . 54.2(2) 54.2(2) 54.2(2) ?
C6c1 C3d1 C5d1 . . . 25.54(17) 25.54(17) 25.54(17) ?
C6c1 C3d1 H1c3d1 . . . 170.77 170.77 170.77 ?
H1c3c1 C3d1 C1d1 . . . 120.1 120.1 120.1 ?
H1c3c1 C3d1 C2d1 . . . 92.2 92.2 92.2 ?
H1c3c1 C3d1 C4d1 . . . 144.59 144.59 144.59 ?
H1c3c1 C3d1 C5d1 . . . 160.63 160.63 160.63 ?
H1c3c1 C3d1 H1c3d1 . . . 34.22 34.22 34.22 ?
C1d1 C3d1 C2d1 . . . 29.8(2) 29.8(2) 29.8(2) ?
C1d1 C3d1 C4d1 . . . 88.1(3) 88.1(3) 88.1(3) ?
C1d1 C3d1 C5d1 . . . 58.71(16) 58.71(16) 58.71(16) ?
C1d1 C3d1 H1c3d1 . . . 150.86 150.86 150.86 ?
C2d1 C3d1 C4d1 . . . 117.9(4) 117.9(4) 117.9(4) ?
C2d1 C3d1 C5d1 . . . 88.5(3) 88.5(3) 88.5(3) ?
C2d1 C3d1 H1c3d1 . . . 121.07 121.07 121.07 ?
C4d1 C3d1 C5d1 . . . 29.4(2) 29.4(2) 29.4(2) ?
C4d1 C3d1 H1c3d1 . . . 121.07 121.07 121.07 ?
C5d1 C3d1 H1c3d1 . . . 150.44 150.44 150.44 ?
C1c1 C4d1 C2c1 . . . 30.52(9) 30.52(9) 30.52(9) ?
C1c1 C4d1 C3c1 . . . 61.42(16) 61.42(16) 61.42(16) ?
C1c1 C4d1 C4c1 . . . 92.2(5) 92.2(5) 92.2(5) ?
C1c1 C4d1 C5c1 . . . 61.6(3) 61.6(3) 61.6(3) ?
C1c1 C4d1 C6c1 . . . 31.10(10) 31.10(10) 31.10(10) ?
C1c1 C4d1 H1c3c1 . . . 77.33 77.33 77.33 ?
C1c1 C4d1 H1c5c1 . . . 98.15 98.15 98.15 ?
C1c1 C4d1 C1d1 . . . 2.13(13) 2.13(13) 2.13(13) ?
C1c1 C4d1 C2d1 . . . 31.79(12) 31.79(12) 31.79(12) ?
C1c1 C4d1 C3d1 . . . 62.7(3) 62.7(3) 62.7(3) ?
C1c1 C4d1 C5d1 . . . 58.4(2) 58.4(2) 58.4(2) ?
C1c1 C4d1 C6d1 . . . 29.00(13) 29.00(13) 29.00(13) ?
C1c1 C4d1 H1c3d1 . . . 86.22 86.22 86.22 ?
C1c1 C4d1 H1c5d1 . . . 82.69 82.69 82.69 ?
C2c1 C4d1 C3c1 . . . 30.95(13) 30.95(13) 30.95(13) ?
C2c1 C4d1 C4c1 . . . 62.8(4) 62.8(4) 62.8(4) ?
C2c1 C4d1 C5c1 . . . 91.7(3) 91.7(3) 91.7(3) ?
C2c1 C4d1 C6c1 . . . 61.59(13) 61.59(13) 61.59(13) ?
C2c1 C4d1 H1c3c1 . . . 46.83 46.83 46.83 ?
C2c1 C4d1 H1c5c1 . . . 128.35 128.35 128.35 ?
C2c1 C4d1 C1d1 . . . 28.82(11) 28.82(11) 28.82(11) ?
C2c1 C4d1 C2d1 . . . 5.05(17) 5.05(17) 5.05(17) ?
C2c1 C4d1 C3d1 . . . 33.1(2) 33.1(2) 33.1(2) ?
C2c1 C4d1 C5d1 . . . 88.3(2) 88.3(2) 88.3(2) ?
C2c1 C4d1 C6d1 . . . 58.97(14) 58.97(14) 58.97(14) ?
C2c1 C4d1 H1c3d1 . . . 56.45 56.45 56.45 ?
C2c1 C4d1 H1c5d1 . . . 112.52 112.52 112.52 ?
C3c1 C4d1 C4c1 . . . 32.9(3) 32.9(3) 32.9(3) ?
C3c1 C4d1 C5c1 . . . 121.6(4) 121.6(4) 121.6(4) ?
C3c1 C4d1 C6c1 . . . 92.4(2) 92.4(2) 92.4(2) ?
C3c1 C4d1 H1c3c1 . . . 15.94 15.94 15.94 ?
C3c1 C4d1 H1c5c1 . . . 157.42 157.42 157.42 ?
C3c1 C4d1 C1d1 . . . 59.76(17) 59.76(17) 59.76(17) ?
C3c1 C4d1 C2d1 . . . 30.02(18) 30.02(18) 30.02(18) ?
C3c1 C4d1 C3d1 . . . 7.7(4) 7.7(4) 7.7(4) ?
C3c1 C4d1 C5d1 . . . 119.1(3) 119.1(3) 119.1(3) ?
C3c1 C4d1 C6d1 . . . 89.9(2) 89.9(2) 89.9(2) ?
C3c1 C4d1 H1c3d1 . . . 26.35 26.35 26.35 ?
C3c1 C4d1 H1c5d1 . . . 142.96 142.96 142.96 ?
C4c1 C4d1 C5c1 . . . 144.2(11) 144.2(11) 144.2(11) ?
C4c1 C4d1 C6c1 . . . 121.4(6) 121.4(6) 121.4(6) ?
C4c1 C4d1 H1c3c1 . . . 19.8 19.8 19.8 ?
C4c1 C4d1 H1c5c1 . . . 155.31 155.31 155.31 ?
C4c1 C4d1 C1d1 . . . 90.8(5) 90.8(5) 90.8(5) ?
C4c1 C4d1 C2d1 . . . 60.6(4) 60.6(4) 60.6(4) ?
C4c1 C4d1 C3d1 . . . 29.7(4) 29.7(4) 29.7(4) ?
C4c1 C4d1 C5d1 . . . 150.6(7) 150.6(7) 150.6(7) ?
C4c1 C4d1 C6d1 . . . 121.2(5) 121.2(5) 121.2(5) ?
C4c1 C4d1 H1c3d1 . . . 6.64 6.64 6.64 ?
C4c1 C4d1 H1c5d1 . . . 174.16 174.16 174.16 ?
C5c1 C4d1 C6c1 . . . 30.9(2) 30.9(2) 30.9(2) ?
C5c1 C4d1 H1c3c1 . . . 137.23 137.23 137.23 ?
C5c1 C4d1 H1c5c1 . . . 36.67 36.67 36.67 ?
C5c1 C4d1 C1d1 . . . 63.5(3) 63.5(3) 63.5(3) ?
C5c1 C4d1 C2d1 . . . 91.8(4) 91.8(4) 91.8(4) ?
C5c1 C4d1 C3d1 . . . 120.5(6) 120.5(6) 120.5(6) ?
C5c1 C4d1 C5d1 . . . 20.6(4) 20.6(4) 20.6(4) ?
C5c1 C4d1 C6d1 . . . 36.8(2) 36.8(2) 36.8(2) ?
C5c1 C4d1 H1c3d1 . . . 141.16 141.16 141.16 ?
C5c1 C4d1 H1c5d1 . . . 30.07 30.07 30.07 ?
C6c1 C4d1 H1c3c1 . . . 108.3 108.3 108.3 ?
C6c1 C4d1 H1c5c1 . . . 67.12 67.12 67.12 ?
C6c1 C4d1 C1d1 . . . 32.93(12) 32.93(12) 32.93(12) ?
C6c1 C4d1 C2d1 . . . 62.42(17) 62.42(17) 62.42(17) ?
C6c1 C4d1 C3d1 . . . 92.9(3) 92.9(3) 92.9(3) ?
C6c1 C4d1 C5d1 . . . 29.5(3) 29.5(3) 29.5(3) ?
C6c1 C4d1 C6d1 . . . 9.5(3) 9.5(3) 9.5(3) ?
C6c1 C4d1 H1c3d1 . . . 116.08 116.08 116.08 ?
C6c1 C4d1 H1c5d1 . . . 52.99 52.99 52.99 ?
H1c3c1 C4d1 H1c5c1 . . . 169.81 169.81 169.81 ?
H1c3c1 C4d1 C1d1 . . . 75.65 75.65 75.65 ?
H1c3c1 C4d1 C2d1 . . . 45.93 45.93 45.93 ?
H1c3c1 C4d1 C3d1 . . . 17.17 17.17 17.17 ?
H1c3c1 C4d1 C5d1 . . . 134.48 134.48 134.48 ?
H1c3c1 C4d1 C6d1 . . . 105.59 105.59 105.59 ?
H1c3c1 C4d1 H1c3d1 . . . 13.49 13.49 13.49 ?
H1c3c1 C4d1 H1c5d1 . . . 157.52 157.52 157.52 ?
H1c5c1 C4d1 C1d1 . . . 100.03 100.03 100.03 ?
H1c5c1 C4d1 C2d1 . . . 128.24 128.24 128.24 ?
H1c5c1 C4d1 C3d1 . . . 153.82 153.82 153.82 ?
H1c5c1 C4d1 C5d1 . . . 44.29 44.29 44.29 ?
H1c5c1 C4d1 C6d1 . . . 71.37 71.37 71.37 ?
H1c5c1 C4d1 H1c3d1 . . . 160.06 160.06 160.06 ?
H1c5c1 C4d1 H1c5d1 . . . 24.97 24.97 24.97 ?
C1d1 C4d1 C2d1 . . . 30.33(14) 30.33(14) 30.33(14) ?
C1d1 C4d1 C3d1 . . . 61.2(3) 61.2(3) 61.2(3) ?
C1d1 C4d1 C5d1 . . . 59.8(2) 59.8(2) 59.8(2) ?
C1d1 C4d1 C6d1 . . . 30.39(14) 30.39(14) 30.39(14) ?
C1d1 C4d1 H1c3d1 . . . 84.79 84.79 84.79 ?
C1d1 C4d1 H1c5d1 . . . 84.11 84.11 84.11 ?
C2d1 C4d1 C3d1 . . . 30.9(2) 30.9(2) 30.9(2) ?
C2d1 C4d1 C5d1 . . . 90.2(3) 90.2(3) 90.2(3) ?
C2d1 C4d1 C6d1 . . . 60.71(18) 60.71(18) 60.71(18) ?
C2d1 C4d1 H1c3d1 . . . 54.46 54.46 54.46 ?
C2d1 C4d1 H1c5d1 . . . 114.44 114.44 114.44 ?
C3d1 C4d1 C5d1 . . . 121.1(4) 121.1(4) 121.1(4) ?
C3d1 C4d1 C6d1 . . . 91.6(3) 91.6(3) 91.6(3) ?
C3d1 C4d1 H1c3d1 . . . 23.55 23.55 23.55 ?
C3d1 C4d1 H1c5d1 . . . 145.35 145.35 145.35 ?
C5d1 C4d1 C6d1 . . . 29.5(2) 29.5(2) 29.5(2) ?
C5d1 C4d1 H1c3d1 . . . 144.63 144.63 144.63 ?
C5d1 C4d1 H1c5d1 . . . 24.27 24.27 24.27 ?
C6d1 C4d1 H1c3d1 . . . 115.18 115.18 115.18 ?
C6d1 C4d1 H1c5d1 . . . 53.73 53.73 53.73 ?
H1c3d1 C4d1 H1c5d1 . . . 168.9 168.9 168.9 ?
C1c1 C5d1 C3c1 . . . 55.58(13) 55.58(13) 55.58(13) ?
C1c1 C5d1 C4c1 . . . 81.71(18) 81.71(18) 81.71(18) ?
C1c1 C5d1 C5c1 . . . 91.4(5) 91.4(5) 91.4(5) ?
C1c1 C5d1 C6c1 . . . 28.1(2) 28.1(2) 28.1(2) ?
C1c1 C5d1 H1c5c1 . . . 146.69 146.69 146.69 ?
C1c1 C5d1 H1c6c1 . . . 61.33 61.33 61.33 ?
C1c1 C5d1 C1d1 . . . 1.90(18) 1.90(18) 1.90(18) ?
C1c1 C5d1 C2d1 . . . 30.46(12) 30.46(12) 30.46(12) ?
C1c1 C5d1 C3d1 . . . 60.51(18) 60.51(18) 60.51(18) ?
C1c1 C5d1 C4d1 . . . 90.0(3) 90.0(3) 90.0(3) ?
C1c1 C5d1 C6d1 . . . 31.21(19) 31.21(19) 31.21(19) ?
C1c1 C5d1 H1c5d1 . . . 150.5 150.5 150.5 ?
C1c1 C5d1 H1c6d1 . . . 54.54 54.54 54.54 ?
C3c1 C5d1 C4c1 . . . 27.09(10) 27.09(10) 27.09(10) ?
C3c1 C5d1 C5c1 . . . 49.8(4) 49.8(4) 49.8(4) ?
C3c1 C5d1 C6c1 . . . 80.9(3) 80.9(3) 80.9(3) ?
C3c1 C5d1 H1c5c1 . . . 107.38 107.38 107.38 ?
C3c1 C5d1 H1c6c1 . . . 115.62 115.62 115.62 ?
C3c1 C5d1 C1d1 . . . 54.97(15) 54.97(15) 54.97(15) ?
C3c1 C5d1 C2d1 . . . 25.27(13) 25.27(13) 25.27(13) ?
C3c1 C5d1 C3d1 . . . 7.22(16) 7.22(16) 7.22(16) ?
C3c1 C5d1 C4d1 . . . 35.1(2) 35.1(2) 35.1(2) ?
C3c1 C5d1 C6d1 . . . 86.4(2) 86.4(2) 86.4(2) ?
C3c1 C5d1 H1c5d1 . . . 153.81 153.81 153.81 ?
C3c1 C5d1 H1c6d1 . . . 109.65 109.65 109.65 ?
C4c1 C5d1 C5c1 . . . 30.6(5) 30.6(5) 30.6(5) ?
C4c1 C5d1 C6c1 . . . 104.3(3) 104.3(3) 104.3(3) ?
C4c1 C5d1 H1c5c1 . . . 81.15 81.15 81.15 ?
C4c1 C5d1 H1c6c1 . . . 137.69 137.69 137.69 ?
C4c1 C5d1 C1d1 . . . 81.33(19) 81.33(19) 81.33(19) ?
C4c1 C5d1 C2d1 . . . 51.32(15) 51.32(15) 51.32(15) ?
C4c1 C5d1 C3d1 . . . 21.25(15) 21.25(15) 21.25(15) ?
C4c1 C5d1 C4d1 . . . 8.4(2) 8.4(2) 8.4(2) ?
C4c1 C5d1 C6d1 . . . 112.9(3) 112.9(3) 112.9(3) ?
C4c1 C5d1 H1c5d1 . . . 127.7 127.7 127.7 ?
C4c1 C5d1 H1c6d1 . . . 136.24 136.24 136.24 ?
C5c1 C5d1 C6c1 . . . 102.4(8) 102.4(8) 102.4(8) ?
C5c1 C5d1 H1c5c1 . . . 60.45 60.45 60.45 ?
C5c1 C5d1 H1c6c1 . . . 124.81 124.81 124.81 ?
C5c1 C5d1 C1d1 . . . 92.0(5) 92.0(5) 92.0(5) ?
C5c1 C5d1 C2d1 . . . 66.1(4) 66.1(4) 66.1(4) ?
C5c1 C5d1 C3d1 . . . 42.6(4) 42.6(4) 42.6(4) ?
C5c1 C5d1 C4d1 . . . 29.7(5) 29.7(5) 29.7(5) ?
C5c1 C5d1 C6d1 . . . 119.0(7) 119.0(7) 119.0(7) ?
C5c1 C5d1 H1c5d1 . . . 113 113 113 ?
C5c1 C5d1 H1c6d1 . . . 137.04 137.04 137.04 ?
C6c1 C5d1 H1c5c1 . . . 135.1 135.1 135.1 ?
C6c1 C5d1 H1c6c1 . . . 34.71 34.71 34.71 ?
C6c1 C5d1 C1d1 . . . 29.6(3) 29.6(3) 29.6(3) ?
C6c1 C5d1 C2d1 . . . 56.0(2) 56.0(2) 56.0(2) ?
C6c1 C5d1 C3d1 . . . 84.3(3) 84.3(3) 84.3(3) ?
C6c1 C5d1 C4d1 . . . 112.4(4) 112.4(4) 112.4(4) ?
C6c1 C5d1 C6d1 . . . 19.4(5) 19.4(5) 19.4(5) ?
C6c1 C5d1 H1c5d1 . . . 124.9 124.9 124.9 ?
C6c1 C5d1 H1c6d1 . . . 35.3 35.3 35.3 ?
H1c5c1 C5d1 H1c6c1 . . . 118.44 118.44 118.44 ?
H1c5c1 C5d1 C1d1 . . . 148.08 148.08 148.08 ?
H1c5c1 C5d1 C2d1 . . . 126.53 126.53 126.53 ?
H1c5c1 C5d1 C3d1 . . . 100.45 100.45 100.45 ?
H1c5c1 C5d1 C4d1 . . . 74.16 74.16 74.16 ?
H1c5c1 C5d1 C6d1 . . . 150.39 150.39 150.39 ?
H1c5c1 C5d1 H1c5d1 . . . 52.58 52.58 52.58 ?
H1c5c1 C5d1 H1c6d1 . . . 135.77 135.77 135.77 ?
H1c6c1 C5d1 C1d1 . . . 62.37 62.37 62.37 ?
H1c6c1 C5d1 C2d1 . . . 90.58 90.58 90.58 ?
H1c6c1 C5d1 C3d1 . . . 118.84 118.84 118.84 ?
H1c6c1 C5d1 C4d1 . . . 145.18 145.18 145.18 ?
H1c6c1 C5d1 C6d1 . . . 34.32 34.32 34.32 ?
H1c6c1 C5d1 H1c5d1 . . . 90.29 90.29 90.29 ?
H1c6c1 C5d1 H1c6d1 . . . 19.94 19.94 19.94 ?
C1d1 C5d1 C2d1 . . . 30.01(14) 30.01(14) 30.01(14) ?
C1d1 C5d1 C3d1 . . . 60.09(19) 60.09(19) 60.09(19) ?
C1d1 C5d1 C4d1 . . . 89.6(3) 89.6(3) 89.6(3) ?
C1d1 C5d1 C6d1 . . . 31.6(2) 31.6(2) 31.6(2) ?
C1d1 C5d1 H1c5d1 . . . 150.96 150.96 150.96 ?
C1d1 C5d1 H1c6d1 . . . 54.91 54.91 54.91 ?
C2d1 C5d1 C3d1 . . . 30.08(16) 30.08(16) 30.08(16) ?
C2d1 C5d1 C4d1 . . . 59.6(2) 59.6(2) 59.6(2) ?
C2d1 C5d1 C6d1 . . . 61.6(2) 61.6(2) 61.6(2) ?
C2d1 C5d1 H1c5d1 . . . 179.02 179.02 179.02 ?
C2d1 C5d1 H1c6d1 . . . 84.92 84.92 84.92 ?
C3d1 C5d1 C4d1 . . . 29.5(2) 29.5(2) 29.5(2) ?
C3d1 C5d1 C6d1 . . . 91.7(3) 91.7(3) 91.7(3) ?
C3d1 C5d1 H1c5d1 . . . 148.95 148.95 148.95 ?
C3d1 C5d1 H1c6d1 . . . 115 115 115 ?
C4d1 C5d1 C6d1 . . . 121.2(4) 121.2(4) 121.2(4) ?
C4d1 C5d1 H1c5d1 . . . 119.4 119.4 119.4 ?
C4d1 C5d1 H1c6d1 . . . 144.55 144.55 144.55 ?
C6d1 C5d1 H1c5d1 . . . 119.4 119.4 119.4 ?
C6d1 C5d1 H1c6d1 . . . 23.35 23.35 23.35 ?
H1c5d1 C5d1 H1c6d1 . . . 96.05 96.05 96.05 ?
S1b'1 C6d1 S1b''1 . . . 7.60(5) 7.60(5) 7.60(5) ?
S1b'1 C6d1 C1c1 . . . 38.47(19) 38.47(19) 38.47(19) ?
S1b'1 C6d1 C2c1 . . . 60.18(12) 60.18(12) 60.18(12) ?
S1b'1 C6d1 C4c1 . . . 113.78(14) 113.78(14) 113.78(14) ?
S1b'1 C6d1 C5c1 . . . 137.2(2) 137.2(2) 137.2(2) ?
S1b'1 C6d1 C6c1 . . . 119.3(11) 119.3(11) 119.3(11) ?
S1b'1 C6d1 H1c5c1 . . . 155.97 155.97 155.97 ?
S1b'1 C6d1 H1c6c1 . . . 114.21 114.21 114.21 ?
S1b'1 C6d1 C1d1 . . . 36.5(2) 36.5(2) 36.5(2) ?
S1b'1 C6d1 C2d1 . . . 65.00(15) 65.00(15) 65.00(15) ?
S1b'1 C6d1 C4d1 . . . 123.78(17) 123.78(17) 123.78(17) ?
S1b'1 C6d1 C5d1 . . . 153.1(3) 153.1(3) 153.1(3) ?
S1b'1 C6d1 H1c5d1 . . . 177.3 177.3 177.3 ?
S1b'1 C6d1 H1c6d1 . . . 85.21 85.21 85.21 ?
S1b''1 C6d1 C1c1 . . . 30.88(18) 30.88(18) 30.88(18) ?
S1b''1 C6d1 C2c1 . . . 52.84(11) 52.84(11) 52.84(11) ?
S1b''1 C6d1 C4c1 . . . 106.27(13) 106.27(13) 106.27(13) ?
S1b''1 C6d1 C5c1 . . . 129.6(2) 129.6(2) 129.6(2) ?
S1b''1 C6d1 C6c1 . . . 113.5(10) 113.5(10) 113.5(10) ?
S1b''1 C6d1 H1c5c1 . . . 148.72 148.72 148.72 ?
S1b''1 C6d1 H1c6c1 . . . 119.12 119.12 119.12 ?
S1b''1 C6d1 C1d1 . . . 29.0(2) 29.0(2) 29.0(2) ?
S1b''1 C6d1 C2d1 . . . 57.50(15) 57.50(15) 57.50(15) ?
S1b''1 C6d1 C4d1 . . . 116.28(17) 116.28(17) 116.28(17) ?
S1b''1 C6d1 C5d1 . . . 145.6(3) 145.6(3) 145.6(3) ?
S1b''1 C6d1 H1c5d1 . . . 169.81 169.81 169.81 ?
S1b''1 C6d1 H1c6d1 . . . 92.71 92.71 92.71 ?
C1c1 C6d1 C2c1 . . . 23.3(2) 23.3(2) 23.3(2) ?
C1c1 C6d1 C4c1 . . . 75.5(2) 75.5(2) 75.5(2) ?
C1c1 C6d1 C5c1 . . . 99.0(3) 99.0(3) 99.0(3) ?
C1c1 C6d1 C6c1 . . . 89.8(8) 89.8(8) 89.8(8) ?
C1c1 C6d1 H1c5c1 . . . 118.82 118.82 118.82 ?
C1c1 C6d1 H1c6c1 . . . 136.14 136.14 136.14 ?
C1c1 C6d1 C1d1 . . . 3.7(3) 3.7(3) 3.7(3) ?
C1c1 C6d1 C2d1 . . . 26.88(18) 26.88(18) 26.88(18) ?
C1c1 C6d1 C4d1 . . . 85.5(2) 85.5(2) 85.5(2) ?
C1c1 C6d1 C5d1 . . . 114.8(3) 114.8(3) 114.8(3) ?
C1c1 C6d1 H1c5d1 . . . 138.92 138.92 138.92 ?
C1c1 C6d1 H1c6d1 . . . 123.45 123.45 123.45 ?
C2c1 C6d1 C4c1 . . . 53.88(10) 53.88(10) 53.88(10) ?
C2c1 C6d1 C5c1 . . . 79.03(15) 79.03(15) 79.03(15) ?
C2c1 C6d1 C6c1 . . . 79.5(5) 79.5(5) 79.5(5) ?
C2c1 C6d1 H1c5c1 . . . 99.34 99.34 99.34 ?
C2c1 C6d1 H1c6c1 . . . 149.38 149.38 149.38 ?
C2c1 C6d1 C1d1 . . . 24.1(2) 24.1(2) 24.1(2) ?
C2c1 C6d1 C2d1 . . . 6.93(12) 6.93(12) 6.93(12) ?
C2c1 C6d1 C4d1 . . . 63.77(14) 63.77(14) 63.77(14) ?
C2c1 C6d1 C5d1 . . . 93.0(3) 93.0(3) 93.0(3) ?
C2c1 C6d1 H1c5d1 . . . 117.13 117.13 117.13 ?
C2c1 C6d1 H1c6d1 . . . 145.01 145.01 145.01 ?
C4c1 C6d1 C5c1 . . . 25.94(11) 25.94(11) 25.94(11) ?
C4c1 C6d1 C6c1 . . . 44.8(10) 44.8(10) 44.8(10) ?
C4c1 C6d1 H1c5c1 . . . 45.94 45.94 45.94 ?
C4c1 C6d1 H1c6c1 . . . 118.53 118.53 118.53 ?
C4c1 C6d1 C1d1 . . . 77.3(2) 77.3(2) 77.3(2) ?
C4c1 C6d1 C2d1 . . . 48.78(13) 48.78(13) 48.78(13) ?
C4c1 C6d1 C4d1 . . . 10.02(11) 10.02(11) 10.02(11) ?
C4c1 C6d1 C5d1 . . . 39.3(2) 39.3(2) 39.3(2) ?
C4c1 C6d1 H1c5d1 . . . 63.56 63.56 63.56 ?
C4c1 C6d1 H1c6d1 . . . 161.01 161.01 161.01 ?
C5c1 C6d1 C6c1 . . . 33.0(11) 33.0(11) 33.0(11) ?
C5c1 C6d1 H1c5c1 . . . 20.31 20.31 20.31 ?
C5c1 C6d1 H1c6c1 . . . 93.84 93.84 93.84 ?
C5c1 C6d1 C1d1 . . . 101.4(3) 101.4(3) 101.4(3) ?
C5c1 C6d1 C2d1 . . . 73.30(17) 73.30(17) 73.30(17) ?
C5c1 C6d1 C4d1 . . . 17.42(15) 17.42(15) 17.42(15) ?
C5c1 C6d1 C5d1 . . . 18.1(3) 18.1(3) 18.1(3) ?
C5c1 C6d1 H1c5d1 . . . 40.35 40.35 40.35 ?
C5c1 C6d1 H1c6d1 . . . 135.84 135.84 135.84 ?
C6c1 C6d1 H1c5c1 . . . 38.95 38.95 38.95 ?
C6c1 C6d1 H1c6c1 . . . 78.7 78.7 78.7 ?
C6c1 C6d1 C1d1 . . . 93.3(7) 93.3(7) 93.3(7) ?
C6c1 C6d1 C2d1 . . . 72.6(5) 72.6(5) 72.6(5) ?
C6c1 C6d1 C4d1 . . . 43.1(11) 43.1(11) 43.1(11) ?
C6c1 C6d1 C5d1 . . . 46.9(11) 46.9(11) 46.9(11) ?
C6c1 C6d1 H1c5d1 . . . 59.34 59.34 59.34 ?
C6c1 C6d1 H1c6d1 . . . 126.5 126.5 126.5 ?
H1c5c1 C6d1 H1c6c1 . . . 76.31 76.31 76.31 ?
H1c5c1 C6d1 C1d1 . . . 121.41 121.41 121.41 ?
H1c5c1 C6d1 C2d1 . . . 93.57 93.57 93.57 ?
H1c5c1 C6d1 C4d1 . . . 36.6 36.6 36.6 ?
H1c5c1 C6d1 C5d1 . . . 13.04 13.04 13.04 ?
H1c5c1 C6d1 H1c5d1 . . . 21.97 21.97 21.97 ?
H1c5c1 C6d1 H1c6d1 . . . 115.56 115.56 115.56 ?
H1c6c1 C6d1 C1d1 . . . 138.17 138.17 138.17 ?
H1c6c1 C6d1 C2d1 . . . 144.18 144.18 144.18 ?
H1c6c1 C6d1 C4d1 . . . 111.25 111.25 111.25 ?
H1c6c1 C6d1 C5d1 . . . 87.59 87.59 87.59 ?
H1c6c1 C6d1 H1c5d1 . . . 68.14 68.14 68.14 ?
H1c6c1 C6d1 H1c6d1 . . . 47.97 47.97 47.97 ?
C1d1 C6d1 C2d1 . . . 28.5(2) 28.5(2) 28.5(2) ?
C1d1 C6d1 C4d1 . . . 87.3(3) 87.3(3) 87.3(3) ?
C1d1 C6d1 C5d1 . . . 116.7(4) 116.7(4) 116.7(4) ?
C1d1 C6d1 H1c5d1 . . . 140.87 140.87 140.87 ?
C1d1 C6d1 H1c6d1 . . . 121.67 121.67 121.67 ?
C2d1 C6d1 C4d1 . . . 58.78(16) 58.78(16) 58.78(16) ?
C2d1 C6d1 C5d1 . . . 88.1(3) 88.1(3) 88.1(3) ?
C2d1 C6d1 H1c5d1 . . . 112.33 112.33 112.33 ?
C2d1 C6d1 H1c6d1 . . . 150.21 150.21 150.21 ?
C4d1 C6d1 C5d1 . . . 29.3(2) 29.3(2) 29.3(2) ?
C4d1 C6d1 H1c5d1 . . . 53.56 53.56 53.56 ?
C4d1 C6d1 H1c6d1 . . . 151.01 151.01 151.01 ?
C5d1 C6d1 H1c5d1 . . . 24.21 24.21 24.21 ?
C5d1 C6d1 H1c6d1 . . . 121.67 121.67 121.67 ?
H1c5d1 C6d1 H1c6d1 . . . 97.46 97.46 97.46 ?
H1c6a H1c3d1 C2c1 4_5745 . . 132.61 132.61 132.61 ?
H1c6a H1c3d1 C3c1 4_5745 . . 147.8 147.8 147.8 ?
H1c6a H1c3d1 C4c1 4_5745 . . 128.87 128.87 128.87 ?
H1c6a H1c3d1 H1c3c1 4_5745 . . 102.18 102.18 102.18 ?
H1c6a H1c3d1 C2d1 4_5745 . . 130.32 130.32 130.32 ?
H1c6a H1c3d1 C3d1 4_5745 . . 143.01 143.01 143.01 ?
H1c6a H1c3d1 C4d1 4_5745 . . 131.04 131.04 131.04 ?
C2c1 H1c3d1 C3c1 . . . 15.33 15.33 15.33 ?
C2c1 H1c3d1 C4c1 . . . 75.86 75.86 75.86 ?
C2c1 H1c3d1 H1c3c1 . . . 65.63 65.63 65.63 ?
C2c1 H1c3d1 C2d1 . . . 6.1 6.1 6.1 ?
C2c1 H1c3d1 C3d1 . . . 38.4 38.4 38.4 ?
C2c1 H1c3d1 C4d1 . . . 73.53 73.53 73.53 ?
C3c1 H1c3d1 C4c1 . . . 64.97 64.97 64.97 ?
C3c1 H1c3d1 H1c3c1 . . . 69.78 69.78 69.78 ?
C3c1 H1c3d1 C2d1 . . . 17.7 17.7 17.7 ?
C3c1 H1c3d1 C3d1 . . . 29.9 29.9 29.9 ?
C3c1 H1c3d1 C4d1 . . . 62.52 62.52 62.52 ?
C4c1 H1c3d1 H1c3c1 . . . 128.84 128.84 128.84 ?
C4c1 H1c3d1 C2d1 . . . 72.87 72.87 72.87 ?
C4c1 H1c3d1 C3d1 . . . 37.63 37.63 37.63 ?
C4c1 H1c3d1 C4d1 . . . 2.46 2.46 2.46 ?
H1c3c1 H1c3d1 C2d1 . . . 71.17 71.17 71.17 ?
H1c3c1 H1c3d1 C3d1 . . . 99.58 99.58 99.58 ?
H1c3c1 H1c3d1 C4d1 . . . 126.57 126.57 126.57 ?
C2d1 H1c3d1 C3d1 . . . 35.24 35.24 35.24 ?
C2d1 H1c3d1 C4d1 . . . 70.62 70.62 70.62 ?
C3d1 H1c3d1 C4d1 . . . 35.38 35.38 35.38 ?
H1c5b H1c5d1 C5a1 2_5755 . 4_4845 99.01 99.01 99.01 ?
H1c5b H1c5d1 H1c4a1 2_5755 . 4_4845 95.69 95.69 95.69 ?
H1c5b H1c5d1 H1c5a1 2_5755 . 4_4845 113.79 113.79 113.79 ?
H1c5b H1c5d1 C4c1 2_5755 . . 102.76 102.76 102.76 ?
H1c5b H1c5d1 C5c1 2_5755 . . 91.77 91.77 91.77 ?
H1c5b H1c5d1 C6c1 2_5755 . . 93.7 93.7 93.7 ?
H1c5b H1c5d1 H1c5c1 2_5755 . . 65.07 65.07 65.07 ?
H1c5b H1c5d1 H1c6c1 2_5755 . . 82.57 82.57 82.57 ?
H1c5b H1c5d1 C4d1 2_5755 . . 103.21 103.21 103.21 ?
H1c5b H1c5d1 C5d1 2_5755 . . 106.33 106.33 106.33 ?
H1c5b H1c5d1 C6d1 2_5755 . . 102.96 102.96 102.96 ?
H1c5b H1c5d1 H1c6d1 2_5755 . . 97.93 97.93 97.93 ?
C5a1 H1c5d1 H1c4a1 4_4845 . 4_4845 44.31 44.31 44.31 ?
C5a1 H1c5d1 H1c5a1 4_4845 . 4_4845 19.49 19.49 19.49 ?
C5a1 H1c5d1 C4c1 4_4845 . . 128.28 128.28 128.28 ?
C5a1 H1c5d1 C5c1 4_4845 . . 145.85 145.85 145.85 ?
C5a1 H1c5d1 C6c1 4_4845 . . 159.29 159.29 159.29 ?
C5a1 H1c5d1 H1c5c1 4_4845 . . 111.07 111.07 111.07 ?
C5a1 H1c5d1 H1c6c1 4_4845 . . 136.42 136.42 136.42 ?
C5a1 H1c5d1 C4d1 4_4845 . . 127.02 127.02 127.02 ?
C5a1 H1c5d1 C5d1 4_4845 . . 152.44 152.44 152.44 ?
C5a1 H1c5d1 C6d1 4_4845 . . 145.68 145.68 145.68 ?
C5a1 H1c5d1 H1c6d1 4_4845 . . 127.24 127.24 127.24 ?
H1c4a1 H1c5d1 H1c5a1 4_4845 . 4_4845 58.39 58.39 58.39 ?
H1c4a1 H1c5d1 C4c1 4_4845 . . 86.98 86.98 86.98 ?
H1c4a1 H1c5d1 C5c1 4_4845 . . 102.65 102.65 102.65 ?
H1c4a1 H1c5d1 C6c1 4_4845 . . 150.32 150.32 150.32 ?
H1c4a1 H1c5d1 H1c5c1 4_4845 . . 69.75 69.75 69.75 ?
H1c4a1 H1c5d1 H1c6c1 4_4845 . . 178.17 178.17 178.17 ?
H1c4a1 H1c5d1 C4d1 4_4845 . . 85.77 85.77 85.77 ?
H1c4a1 H1c5d1 C5d1 4_4845 . . 120.83 120.83 120.83 ?
H1c4a1 H1c5d1 C6d1 4_4845 . . 154.14 154.14 154.14 ?
H1c4a1 H1c5d1 H1c6d1 4_4845 . . 165.3 165.3 165.3 ?
H1c5a1 H1c5d1 C4c1 4_4845 . . 130.64 130.64 130.64 ?
H1c5a1 H1c5d1 C5c1 4_4845 . . 148.33 148.33 148.33 ?
H1c5a1 H1c5d1 C6c1 4_4845 . . 140.11 140.11 140.11 ?
H1c5a1 H1c5d1 H1c5c1 4_4845 . . 127.94 127.94 127.94 ?
H1c5a1 H1c5d1 H1c6c1 4_4845 . . 122.83 122.83 122.83 ?
H1c5a1 H1c5d1 C4d1 4_4845 . . 129.51 129.51 129.51 ?
H1c5a1 H1c5d1 C5d1 4_4845 . . 139.82 139.82 139.82 ?
H1c5a1 H1c5d1 C6d1 4_4845 . . 126.47 126.47 126.47 ?
H1c5a1 H1c5d1 H1c6d1 4_4845 . . 110.46 110.46 110.46 ?
C4c1 H1c5d1 C5c1 . . . 18.25 18.25 18.25 ?
C4c1 H1c5d1 C6c1 . . . 63.48 63.48 63.48 ?
C4c1 H1c5d1 H1c5c1 . . . 44.19 44.19 44.19 ?
C4c1 H1c5d1 H1c6c1 . . . 92.85 92.85 92.85 ?
C4c1 H1c5d1 C4d1 . . . 1.26 1.26 1.26 ?
C4c1 H1c5d1 C5d1 . . . 35.25 35.25 35.25 ?
C4c1 H1c5d1 C6d1 . . . 71.63 71.63 71.63 ?
C4c1 H1c5d1 H1c6d1 . . . 95.38 95.38 95.38 ?
C5c1 H1c5d1 C6c1 . . . 48.89 48.89 48.89 ?
C5c1 H1c5d1 H1c5c1 . . . 45.76 45.76 45.76 ?
C5c1 H1c5d1 H1c6c1 . . . 76.89 76.89 76.89 ?
C5c1 H1c5d1 C4d1 . . . 19.47 19.47 19.47 ?
C5c1 H1c5d1 C5d1 . . . 25.74 25.74 25.74 ?
C5c1 H1c5d1 C6d1 . . . 59.48 59.48 59.48 ?
C5c1 H1c5d1 H1c6d1 . . . 82.49 82.49 82.49 ?
C6c1 H1c5d1 H1c5c1 . . . 89.09 89.09 89.09 ?
C6c1 H1c5d1 H1c6c1 . . . 29.73 29.73 29.73 ?
C6c1 H1c5d1 C4d1 . . . 64.67 64.67 64.67 ?
C6c1 H1c5d1 C5d1 . . . 29.68 29.68 29.68 ?
C6c1 H1c5d1 C6d1 . . . 13.65 13.65 13.65 ?
C6c1 H1c5d1 H1c6d1 . . . 33.84 33.84 33.84 ?
H1c5c1 H1c5d1 H1c6c1 . . . 108.91 108.91 108.91 ?
H1c5c1 H1c5d1 C4d1 . . . 43.98 43.98 43.98 ?
H1c5c1 H1c5d1 C5d1 . . . 71.48 71.48 71.48 ?
H1c5c1 H1c5d1 C6d1 . . . 102.04 102.04 102.04 ?
H1c5c1 H1c5d1 H1c6d1 . . . 121.4 121.4 121.4 ?
H1c6c1 H1c5d1 C4d1 . . . 94.07 94.07 94.07 ?
H1c6c1 H1c5d1 C5d1 . . . 59.35 59.35 59.35 ?
H1c6c1 H1c5d1 C6d1 . . . 26.78 26.78 26.78 ?
H1c6c1 H1c5d1 H1c6d1 . . . 16.52 16.52 16.52 ?
C4d1 H1c5d1 C5d1 . . . 36.33 36.33 36.33 ?
C4d1 H1c5d1 C6d1 . . . 72.72 72.72 72.72 ?
C4d1 H1c5d1 H1c6d1 . . . 96.46 96.46 96.46 ?
C5d1 H1c5d1 C6d1 . . . 36.39 36.39 36.39 ?
C5d1 H1c5d1 H1c6d1 . . . 60.13 60.13 60.13 ?
C6d1 H1c5d1 H1c6d1 . . . 23.75 23.75 23.75 ?
O1a1 H1c6d1 S1b'1 3_5555 . . 153.45 153.45 153.45 ?
O1a1 H1c6d1 O2b'1 3_5555 . . 122.68 122.68 122.68 ?
O1a1 H1c6d1 C1c1 3_5555 . . 155.97 155.97 155.97 ?
O1a1 H1c6d1 C5c1 3_5555 . . 100.52 100.52 100.52 ?
O1a1 H1c6d1 C6c1 3_5555 . . 119.84 119.84 119.84 ?
O1a1 H1c6d1 H1c6c1 3_5555 . . 91.39 91.39 91.39 ?
O1a1 H1c6d1 C1d1 3_5555 . . 156.34 156.34 156.34 ?
O1a1 H1c6d1 C5d1 3_5555 . . 92.19 92.19 92.19 ?
O1a1 H1c6d1 C6d1 3_5555 . . 125.63 125.63 125.63 ?
O1a1 H1c6d1 H1c5d1 3_5555 . . 69.32 69.32 69.32 ?
S1b'1 H1c6d1 O2b'1 . . . 30.9 30.9 30.9 ?
S1b'1 H1c6d1 C1c1 . . . 41.39 41.39 41.39 ?
S1b'1 H1c6d1 C5c1 . . . 102.21 102.21 102.21 ?
S1b'1 H1c6d1 C6c1 . . . 84.21 84.21 84.21 ?
S1b'1 H1c6d1 H1c6c1 . . . 114.71 114.71 114.71 ?
S1b'1 H1c6d1 C1d1 . . . 39.13 39.13 39.13 ?
S1b'1 H1c6d1 C5d1 . . . 108.98 108.98 108.98 ?
S1b'1 H1c6d1 C6d1 . . . 74.01 74.01 74.01 ?
S1b'1 H1c6d1 H1c5d1 . . . 132.8 132.8 132.8 ?
O2b'1 H1c6d1 C1c1 . . . 66.84 66.84 66.84 ?
O2b'1 H1c6d1 C5c1 . . . 124.78 124.78 124.78 ?
O2b'1 H1c6d1 C6c1 . . . 110.52 110.52 110.52 ?
O2b'1 H1c6d1 H1c6c1 . . . 145.5 145.5 145.5 ?
O2b'1 H1c6d1 C1d1 . . . 63.96 63.96 63.96 ?
O2b'1 H1c6d1 C5d1 . . . 127.88 127.88 127.88 ?
O2b'1 H1c6d1 C6d1 . . . 96.08 96.08 96.08 ?
O2b'1 H1c6d1 H1c5d1 . . . 147.34 147.34 147.34 ?
C1c1 H1c6d1 C5c1 . . . 60.89 60.89 60.89 ?
C1c1 H1c6d1 C6c1 . . . 43.88 43.88 43.88 ?
C1c1 H1c6d1 H1c6c1 . . . 84.17 84.17 84.17 ?
C1c1 H1c6d1 C1d1 . . . 3.04 3.04 3.04 ?
C1c1 H1c6d1 C5d1 . . . 67.68 67.68 67.68 ?
C1c1 H1c6d1 C6d1 . . . 32.75 32.75 32.75 ?
C1c1 H1c6d1 H1c5d1 . . . 91.48 91.48 91.48 ?
C5c1 H1c6d1 C6c1 . . . 19.68 19.68 19.68 ?
C5c1 H1c6d1 H1c6c1 . . . 42.47 42.47 42.47 ?
C5c1 H1c6d1 C1d1 . . . 63.33 63.33 63.33 ?
C5c1 H1c6d1 C5d1 . . . 9.68 9.68 9.68 ?
C5c1 H1c6d1 C6d1 . . . 29.02 29.02 29.02 ?
C5c1 H1c6d1 H1c5d1 . . . 31.25 31.25 31.25 ?
C6c1 H1c6d1 H1c6c1 . . . 45.73 45.73 45.73 ?
C6c1 H1c6d1 C1d1 . . . 46.66 46.66 46.66 ?
C6c1 H1c6d1 C5d1 . . . 28.94 28.94 28.94 ?
C6c1 H1c6d1 C6d1 . . . 17.81 17.81 17.81 ?
C6c1 H1c6d1 H1c5d1 . . . 50.56 50.56 50.56 ?
H1c6c1 H1c6d1 C1d1 . . . 87.22 87.22 87.22 ?
H1c6c1 H1c6d1 C5d1 . . . 46.7 46.7 46.7 ?
H1c6c1 H1c6d1 C6d1 . . . 63.43 63.43 63.43 ?
H1c6c1 H1c6d1 H1c5d1 . . . 44.86 44.86 44.86 ?
C1d1 H1c6d1 C5d1 . . . 69.86 69.86 69.86 ?
C1d1 H1c6d1 C6d1 . . . 34.88 34.88 34.88 ?
C1d1 H1c6d1 H1c5d1 . . . 93.68 93.68 93.68 ?
C5d1 H1c6d1 C6d1 . . . 34.98 34.98 34.98 ?
C5d1 H1c6d1 H1c5d1 . . . 23.82 23.82 23.82 ?
C6d1 H1c6d1 H1c5d1 . . . 58.8 58.8 58.8 ?

loop_
_geom_bond_atom_site_label_1
_geom_bond_atom_site_label_2
_geom_bond_site_ssg_symmetry_1
_geom_bond_site_ssg_symmetry_2
_geom_bond_distance_av
_geom_bond_distance_min
_geom_bond_distance_max
_geom_bond_publ_flag
S1a O1a . . 1.450(3) 1.448(3) 1.451(3) ?
S1a O2a . . 1.447(3) 1.443(3) 1.451(3) ?
S1a N1a . . 1.611(3) 1.608(3) 1.616(3) ?
S1a C7a . . 2.458(3) 2.451(3) 2.464(3) ?
S1a C1a . . 1.7666(17) 1.7655(17) 1.7677(17) ?
S1a C2a . . 2.5375(19) 2.5351(19) 2.5410(19) ?
O1a O2a . . 2.430(4) 2.426(4) 2.435(4) ?
O1a N1a . . 2.533(4) 2.522(4) 2.541(4) ?
O1a C1a . . 2.644(3) 2.636(3) 2.649(3) ?
O1a H1c5a . 2_5765 2.754(3) 2.498(4) 2.863(4) ?
O1a H1c6a . 2_5765 2.979(3) 2.707(3) 3.551(3) ?
O1a H1c6b . 3_4555 2.551(3) 2.400(3) 2.684(3) ?
O1a O24w'1 . 3_5555 2.787(4) 2.787(4) 2.787(4) ?
O1a Na14''1 . 3_5555 2.398(3) 2.398(3) 2.398(3) ?
O2a N1a . . 2.526(4) 2.503(4) 2.534(4) ?
O2a C1a . . 2.655(3) 2.648(3) 2.659(3) ?
O2a Na14'1 . 3_5455 2.442(3) 2.442(3) 2.442(3) ?
O2a H1c3b1 . 3_5455 3.029(4) 2.796(5) 3.161(5) ?
O2a H1c4b1 . 4_4755 2.735(3) 2.500(4) 2.881(4) ?
O2a H1c3c1 . 3_5455 2.649(2) 2.649(2) 2.649(2) ?
O3a N1a . . 2.289(4) 2.275(4) 2.298(4) ?
O3a C7a . . 1.235(4) 1.228(4) 1.239(4) ?
O3a O23w . . 3.220(4) 2.763(5) 4.082(5) ?
O3a Na2 . . 2.439(4) 2.432(5) 2.446(5) ?
O3a Na16 . . 2.220(3) 2.220(3) 2.220(3) ?
O3a C2a . . 2.419(3) 2.407(3) 2.430(3) ?
O3a Na21 . 3_5555 3.144(5) 2.500(5) 4.078(5) ?
N1a C7a . . 1.360(4) 1.356(4) 1.365(4) ?
N1a C1a . . 2.540(3) 2.539(3) 2.543(3) ?
N1a C2a . . 2.392(3) 2.385(3) 2.400(3) ?
N1a Na14'1 . 3_5455 2.710(3) 2.710(3) 2.710(3) ?
C7a C1a . . 2.386(4) 2.382(4) 2.391(4) ?
C7a C2a . . 1.509(4) 1.499(4) 1.516(4) ?
C7a C3a . . 2.604(4) 2.600(4) 2.610(4) ?
S1b O1b . . 1.445(3) 1.439(3) 1.453(3) ?
S1b O2b . . 1.447(3) 1.435(3) 1.455(3) ?
S1b N1b . . 1.616(3) 1.605(3) 1.625(3) ?
S1b C7b . . 2.451(4) 2.446(4) 2.458(4) ?
S1b C1b . . 1.760(2) 1.746(2) 1.768(2) ?
S1b C2b . . 2.533(2) 2.523(2) 2.544(2) ?
O1b O2b . . 2.432(4) 2.427(4) 2.438(4) ?
O1b N1b . . 2.525(4) 2.507(4) 2.538(4) ?
O1b C1b . . 2.653(4) 2.637(4) 2.662(4) ?
O1b O24w''1 . 1_4455 2.671(5) 2.671(5) 2.671(5) ?
O1b O23w1 . 3_5455 3.099(5) 2.790(7) 3.607(7) ?
O1b Na61 . 1_4455 2.883(4) 2.391(4) 3.849(4) ?
O1b Na16''1 . 3_5455 2.530(4) 2.530(4) 2.530(4) ?
O1b Na14'1 . 1_4455 2.478(3) 2.478(3) 2.478(3) ?
O1b H1c3a1 . 3_5455 3.114(4) 2.511(4) 3.592(4) ?
O2b N1b . . 2.523(4) 2.518(5) 2.530(5) ?
O2b C1b . . 2.636(4) 2.627(4) 2.647(4) ?
O2b O24w'1 . 1_4555 2.796(4) 2.796(4) 2.796(4) ?
O2b O23w1 . 3_5555 2.959(5) 2.780(7) 3.202(7) ?
O2b Na61 . 1_4555 2.789(4) 2.312(4) 3.610(4) ?
O2b Na16'1 . 3_5555 2.245(3) 2.245(3) 2.245(3) ?
O2b Na16''1 . 3_5555 2.676(4) 2.676(4) 2.676(4) ?
O2b Na14''1 . 1_4555 2.476(3) 2.476(3) 2.476(3) ?
O3b N1b . . 2.296(4) 2.294(4) 2.297(4) ?
O3b C7b . . 1.240(4) 1.238(5) 1.242(5) ?
O3b O28w' . . 2.673(4) 2.673(4) 2.673(4) ?
O3b Na2 . . 2.335(5) 2.311(5) 2.358(5) ?
O3b Na14 . . 2.339(3) 2.339(3) 2.339(3) ?
O3b C2b . . 2.393(3) 2.380(4) 2.409(4) ?
O3b O18w1 . 3_5555 3.183(4) 2.791(4) 3.401(4) ?
O3b O19w'1 . 3_5555 2.699(4) 2.699(4) 2.699(4) ?
O3b Na21 . 3_5555 2.920(5) 2.350(5) 4.033(5) ?
N1b C7b . . 1.356(5) 1.354(5) 1.359(5) ?
N1b O18w' . . 2.765(4) 2.765(4) 2.765(4) ?
N1b C1b . . 2.543(4) 2.541(4) 2.545(4) ?
N1b C2b . . 2.386(4) 2.378(4) 2.393(4) ?
C7b C1b . . 2.381(4) 2.378(4) 2.383(4) ?
C7b C2b . . 1.492(4) 1.479(5) 1.506(5) ?
C7b C3b . . 2.592(5) 2.581(5) 2.599(5) ?
O28w Na6 . . 2.426(3) 2.370(4) 2.481(4) ?
O28w Na2 . . 2.411(4) 2.380(5) 2.443(5) ?
O28w Na16 . . 2.586(3) 2.586(3) 2.586(3) ?
O28w Na14 . . 2.373(3) 2.373(3) 2.373(3) ?
O28w' O28w'' . . 0.785(6) 0.785(6) 0.785(6) ?
O28w' Na2'1 . 3_5455 2.355(3) 2.355(3) 2.355(3) ?
O28w' Na2''1 . 3_5455 2.305(4) 2.305(4) 2.305(4) ?
O28w'' Na6 . . 2.519(5) 2.519(5) 2.519(5) ?
O28w'' O2b1 . 1_5455 2.743(6) 2.743(6) 2.743(6) ?
O28w'' Na2'1 . 3_5455 1.984(5) 1.984(5) 1.984(5) ?
O28w'' Na2''1 . 3_5455 2.413(5) 2.413(5) 2.413(5) ?
O18w Na2 . . 2.362(5) 2.344(5) 2.381(5) ?
O18w Na61 . 3_5455 2.401(4) 2.328(5) 2.507(5) ?
O18w Na21 . 3_5455 3.715(5) 2.451(5) 4.359(5) ?
O18w' O18w'' . . 0.717(5) 0.717(5) 0.717(5) ?
O18w' Na2''1 . 3_5455 2.777(4) 2.777(4) 2.777(4) ?
O18w' Na16'1 . 3_5455 2.422(4) 2.422(4) 2.422(4) ?
O18w' Na16''1 . 3_5455 1.869(4) 1.869(4) 1.869(4) ?
O18w' Na14'1 . 3_5455 2.321(3) 2.321(3) 2.321(3) ?
O18w'' O3b'1 . 3_5455 2.146(5) 2.146(5) 2.146(5) ?
O18w'' Na2''1 . 3_5455 2.400(5) 2.400(5) 2.400(5) ?
O18w'' Na16'1 . 3_5455 2.753(5) 2.753(5) 2.753(5) ?
O18w'' Na16''1 . 3_5455 2.403(5) 2.403(5) 2.403(5) ?
O18w'' Na14'1 . 3_5455 2.102(5) 2.102(5) 2.102(5) ?
O24w Na6 . . 2.355(4) 2.329(4) 2.369(4) ?
O24w Na14 . . 2.346(3) 2.346(3) 2.346(3) ?
O23w Na6 . . 2.427(5) 2.417(5) 2.441(5) ?
O23w Na6 . 3_5555 2.381(4) 2.362(4) 2.401(4) ?
O23w Na16 . 3_5555 2.352(4) 2.352(4) 2.352(4) ?
O23w H1c3a . . 2.906(5) 2.616(5) 3.266(5) ?
O23w O1b''1 . 3_5455 2.737(6) 2.737(6) 2.737(6) ?
Na6 O1b1 . . 3.073(4) 2.406(4) 3.740(4) ?
Na6 O1b'1 . . 2.503(16) 2.503(16) 2.503(16) ?
Na6 O2b1 . 1_5455 2.370(4) 2.321(4) 2.418(4) ?
Na6 O2b''1 . . 2.49(3) 2.49(3) 2.49(3) ?
Na6 O18w1 . 3_5555 2.358(4) 2.328(4) 2.392(4) ?
Na2 O3a1 . 3_5455 2.564(5) 2.546(5) 2.582(5) ?
Na2 O3b1 . 3_5455 2.378(5) 2.371(5) 2.385(5) ?
Na16 O1b'1 . 3_5555 2.385(16) 2.385(16) 2.385(16) ?
Na16 O2b1 . 3_5455 2.480(3) 2.480(3) 2.480(3) ?
Na16 O2b''1 . 3_5555 2.39(3) 2.39(3) 2.39(3) ?
Na16 O19w'1 . 3_5555 2.372(3) 2.372(3) 2.372(3) ?
Na16 O19w''1 . 3_5555 2.460(4) 2.460(4) 2.460(4) ?
Na14 O1a1 . 3_5455 2.520(3) 2.520(3) 2.520(3) ?
Na14 N1a1 . 3_5455 2.698(3) 2.698(3) 2.698(3) ?
Na14 O2b1 . 1_5455 2.383(3) 2.383(3) 2.383(3) ?
C1a C2a . . 1.380(2) 1.377(2) 1.382(2) ?
C1a C3a . . 2.397(2) 2.391(2) 2.407(2) ?
C1a C4a . . 2.734(2) 2.725(2) 2.751(2) ?
C1a C5a . . 2.365(2) 2.357(2) 2.378(2) ?
C1a C6a . . 1.385(2) 1.381(2) 1.389(2) ?
C1a H1c6a . . 2.060(3) 2.056(3) 2.064(3) ?
C2a C3a . . 1.384(2) 1.379(2) 1.392(2) ?
C2a C4a . . 2.382(2) 2.374(2) 2.395(2) ?
C2a C5a . . 2.760(2) 2.753(3) 2.770(3) ?
C2a C6a . . 2.427(2) 2.423(3) 2.432(3) ?
C2a H1c3a . . 2.053(3) 2.047(3) 2.062(3) ?
C3a C4a . . 1.396(2) 1.392(2) 1.401(2) ?
C3a C5a . . 2.423(3) 2.419(3) 2.428(3) ?
C3a H1c3a . . 0.963(3) 0.961(3) 0.965(3) ?
C3a H1c4a . . 2.050(3) 2.043(3) 2.061(3) ?
C4a C5a . . 1.387(3) 1.385(3) 1.390(3) ?
C4a C6a . . 2.422(3) 2.416(3) 2.432(3) ?
C4a H1c3a . . 2.064(3) 2.060(3) 2.069(3) ?
C4a H1c4a . . 0.963(2) 0.960(3) 0.969(3) ?
C4a H1c5a . . 2.041(3) 2.037(3) 2.044(3) ?
C5a C6a . . 1.393(2) 1.389(2) 1.402(2) ?
C5a H1c4a . . 2.041(3) 2.036(3) 2.049(3) ?
C5a H1c5a . . 0.963(3) 0.961(3) 0.967(3) ?
C5a H1c6a . . 2.068(3) 2.062(3) 2.077(3) ?
C6a H1c5a . . 2.047(3) 2.040(3) 2.059(3) ?
C6a H1c6a . . 0.963(3) 0.961(3) 0.965(3) ?
H1c3a H1c4a . . 2.367(3) 2.361(3) 2.376(3) ?
H1c3a O1b'1 . 3_5555 2.525(17) 2.525(17) 2.525(17) ?
H1c3a O2b''1 . 3_5555 2.54(3) 2.54(3) 2.54(3) ?
H1c4a H1c5a . . 2.333(3) 2.329(3) 2.338(3) ?
H1c4a H1c5b . 4_5755 2.755(4) 2.604(4) 2.854(4) ?
H1c4a H1c5a1 . 2_6765 2.937(4) 2.606(5) 3.415(5) ?
H1c5a H1c6a . . 2.372(3) 2.364(3) 2.386(3) ?
H1c5a H1c5b . 4_5755 3.097(4) 2.727(4) 3.934(4) ?
H1c5a H1c6b . 4_5755 2.890(4) 2.713(4) 3.152(4) ?
H1c5a H1c4a1 . 2_6765 2.881(4) 2.657(4) 3.083(4) ?
H1c6a H1c6a . 2_5765 2.787(4) 2.739(4) 2.839(4) ?
H1c6a H1c3b1 . 4_4755 3.249(4) 2.672(4) 3.595(4) ?
H1c6a H1c4b1 . 4_4755 2.584(4) 2.535(5) 2.611(5) ?
H1c6a H1c3c1 . 4_4755 2.521(2) 2.521(2) 2.521(2) ?
H1c6a H1c3d1 . 4_4755 2.255(2) 2.255(2) 2.255(2) ?
C1b C2b . . 1.392(3) 1.378(3) 1.403(3) ?
C1b C3b . . 2.418(3) 2.391(3) 2.432(3) ?
C1b C4b . . 2.748(3) 2.725(3) 2.760(3) ?
C1b C5b . . 2.369(3) 2.358(3) 2.384(3) ?
C1b C6b . . 1.388(3) 1.382(3) 1.396(3) ?
C1b H1c6b . . 2.071(3) 2.058(3) 2.078(3) ?
C2b C3b . . 1.391(3) 1.379(3) 1.397(3) ?
C2b C4b . . 2.386(3) 2.374(3) 2.401(3) ?
C2b C5b . . 2.766(3) 2.755(3) 2.783(3) ?
C2b C6b . . 2.442(3) 2.425(3) 2.453(3) ?
C2b H1c3b . . 2.070(3) 2.048(3) 2.081(3) ?
C3b C4b . . 1.399(3) 1.394(3) 1.408(3) ?
C3b C5b . . 2.438(3) 2.421(3) 2.449(3) ?
C3b H1c3b . . 0.972(2) 0.961(2) 0.979(2) ?
C3b H1c4b . . 2.053(3) 2.044(3) 2.067(3) ?
C4b C5b . . 1.400(3) 1.386(3) 1.411(3) ?
C4b C6b . . 2.444(3) 2.416(3) 2.458(3) ?
C4b H1c3b . . 2.075(3) 2.062(3) 2.083(3) ?
C4b H1c4b . . 0.968(3) 0.960(3) 0.972(3) ?
C4b H1c5b . . 2.054(3) 2.039(3) 2.065(3) ?
C5b C6b . . 1.401(3) 1.389(3) 1.407(3) ?
C5b H1c4b . . 2.060(3) 2.037(3) 2.073(3) ?
C5b H1c5b . . 0.966(3) 0.962(3) 0.971(3) ?
C5b H1c6b . . 2.085(3) 2.062(3) 2.096(3) ?
C5b H1c5c1 . 2_5755 2.669(3) 2.669(3) 2.669(3) ?
C6b H1c5b . . 2.052(3) 2.040(3) 2.064(3) ?
C6b H1c6b . . 0.972(2) 0.961(2) 0.979(2) ?
H1c3b H1c4b . . 2.373(3) 2.363(4) 2.387(4) ?
H1c3b O2a1 . 3_5555 3.021(4) 2.717(4) 3.383(4) ?
H1c3b H1c6a1 . 4_4745 3.037(4) 2.431(4) 3.728(4) ?
H1c4b H1c5b . . 2.355(4) 2.331(4) 2.372(4) ?
H1c4b O2a1 . 4_4745 2.593(3) 2.343(3) 2.808(3) ?
H1c4b H1c6a1 . 4_4745 2.628(4) 2.294(4) 2.913(4) ?
H1c5b H1c6b . . 2.385(4) 2.364(4) 2.395(4) ?
H1c5b H1c5b1 . 2_5755 2.646(5) 2.347(5) 2.797(5) ?
H1c5b H1c6b1 . 2_5755 2.820(5) 2.608(5) 3.017(5) ?
H1c5b H1c5c1 . 2_5755 2.229(3) 2.229(3) 2.229(3) ?
H1c5b H1c5d1 . 2_5755 2.455(3) 2.455(3) 2.455(3) ?
H1c6b H1c5b1 . 2_5755 2.954(4) 2.661(5) 3.328(5) ?
H1c6b H1c5c1 . 2_5755 2.734(3) 2.734(3) 2.734(3) ?
S1a1 O1a1 . . 1.449(3) 1.447(3) 1.453(3) ?
S1a1 O2a1 . . 1.448(3) 1.443(3) 1.452(3) ?
S1a1 N1a1 . . 1.609(3) 1.597(3) 1.619(3) ?
S1a1 C7a1 . . 2.458(3) 2.444(3) 2.467(3) ?
S1a1 C1a1 . . 1.837(2) 1.767(2) 1.951(2) ?
S1a1 C2a1 . . 2.605(3) 2.530(3) 2.746(3) ?
O1a1 O2a1 . . 2.433(4) 2.425(4) 2.441(4) ?
O1a1 N1a1 . . 2.523(4) 2.492(4) 2.544(4) ?
O1a1 C1a1 . . 2.682(3) 2.614(3) 2.767(3) ?
O1a1 H1c5a1 . 2_6865 2.494(5) 2.267(5) 2.904(5) ?
O1a1 H1c6a1 . 2_6865 2.784(3) 2.669(3) 2.830(3) ?
O1a1 H1c6b1 . 3_5555 2.658(3) 2.461(4) 2.829(4) ?
O1a1 H1c6c1 . 3_5555 2.740(2) 2.740(2) 2.740(2) ?
O1a1 H1c6d1 . 3_5555 2.613(2) 2.613(2) 2.613(2) ?
O2a1 N1a1 . . 2.530(4) 2.519(4) 2.536(4) ?
O2a1 C1a1 . . 2.751(3) 2.694(3) 2.876(3) ?
O2a1 H1c6c1 . 3_5555 2.611(2) 2.611(2) 2.611(2) ?
O3a1 N1a1 . . 2.288(4) 2.280(4) 2.297(4) ?
O3a1 C7a1 . . 1.236(4) 1.232(4) 1.246(4) ?
O3a1 O23w1 . . 3.247(5) 2.762(6) 4.131(6) ?
O3a1 Na21 . . 2.437(5) 2.350(5) 2.521(5) ?
O3a1 Na2''1 . . 2.423(3) 2.423(3) 2.423(3) ?
O3a1 Na16'1 . . 2.260(3) 2.260(3) 2.260(3) ?
O3a1 Na16''1 . . 2.229(3) 2.229(3) 2.229(3) ?
O3a1 C2a1 . . 2.407(4) 2.375(4) 2.437(4) ?
N1a1 C7a1 . . 1.360(4) 1.349(4) 1.369(4) ?
N1a1 Na2'1 . . 2.424(3) 2.424(3) 2.424(3) ?
N1a1 C1a1 . . 2.578(3) 2.531(3) 2.651(3) ?
N1a1 C2a1 . . 2.437(4) 2.345(4) 2.578(4) ?
C7a1 C1a1 . . 2.388(4) 2.367(4) 2.409(4) ?
C7a1 C2a1 . . 1.523(4) 1.456(4) 1.617(4) ?
C7a1 C3a1 . . 2.610(4) 2.589(4) 2.640(4) ?
S1b1 O1b1 . . 1.446(3) 1.440(3) 1.456(3) ?
S1b1 O2b1 . . 1.451(3) 1.442(3) 1.456(3) ?
S1b1 N1b1 . . 1.611(3) 1.608(3) 1.615(3) ?
S1b1 C7b1 . . 2.455(4) 2.449(4) 2.462(4) ?
S1b1 C1b1 . . 1.754(2) 1.743(3) 1.767(3) ?
S1b1 C2b1 . . 2.523(3) 2.472(3) 2.569(3) ?
S1b'1 S1b''1 . . 0.405(2) 0.405(2) 0.405(2) ?
S1b'1 O1b'1 . . 1.438(17) 1.438(17) 1.438(17) ?
S1b'1 O1b''1 . . 1.365(5) 1.365(5) 1.365(5) ?
S1b'1 O2b'1 . . 1.441(3) 1.441(3) 1.441(3) ?
S1b'1 O2b''1 . . 1.44(3) 1.44(3) 1.44(3) ?
S1b'1 N1b'1 . . 1.601(3) 1.601(3) 1.601(3) ?
S1b'1 N1b''1 . . 2.014(6) 2.014(6) 2.014(6) ?
S1b'1 C7b'1 . . 2.440(3) 2.440(3) 2.440(3) ?
S1b'1 C1c1 . . 1.783(2) 1.783(2) 1.783(2) ?
S1b'1 C2c1 . . 2.540(3) 2.540(3) 2.540(3) ?
S1b'1 C1d1 . . 1.701(4) 1.701(4) 1.701(4) ?
S1b'1 C2d1 . . 2.702(4) 2.702(4) 2.702(4) ?
S1b'1 C6d1 . . 2.600(5) 2.600(5) 2.600(5) ?
S1b'1 H1c6d1 . . 2.6954(11) 2.6954(11) 2.6954(11) ?
S1b''1 O1b'1 . . 1.488(17) 1.488(17) 1.488(17) ?
S1b''1 O1b''1 . . 1.507(6) 1.507(6) 1.507(6) ?
S1b''1 O2b'1 . . 1.764(3) 1.764(3) 1.764(3) ?
S1b''1 O2b''1 . . 1.49(3) 1.49(3) 1.49(3) ?
S1b''1 N1b'1 . . 1.251(3) 1.251(3) 1.251(3) ?
S1b''1 N1b''1 . . 1.614(6) 1.614(6) 1.614(6) ?
S1b''1 C7b'1 . . 2.102(4) 2.102(4) 2.102(4) ?
S1b''1 C7b''1 . . 2.460(7) 2.460(7) 2.460(7) ?
S1b''1 C1c1 . . 1.811(3) 1.811(3) 1.811(3) ?
S1b''1 C2c1 . . 2.355(3) 2.355(3) 2.355(3) ?
S1b''1 C1d1 . . 1.719(5) 1.719(5) 1.719(5) ?
S1b''1 C2d1 . . 2.527(5) 2.527(5) 2.527(5) ?
S1b''1 C6d1 . . 2.791(6) 2.791(6) 2.791(6) ?
O1b1 O2b1 . . 2.427(4) 2.413(5) 2.439(5) ?
O1b1 N1b1 . . 2.529(4) 2.517(5) 2.538(5) ?
O1b1 O18w1 . 3_5555 3.070(4) 2.791(4) 3.349(4) ?
O1b1 C1b1 . . 2.650(4) 2.633(5) 2.661(5) ?
O1b'1 O1b''1 . . 2.474(18) 2.474(18) 2.474(18) ?
O1b'1 O2b'1 . . 2.437(17) 2.437(17) 2.437(17) ?
O1b'1 O2b''1 . . 0.02(3) 0.02(3) 0.02(3) ?
O1b'1 N1b'1 . . 2.462(16) 2.462(16) 2.462(16) ?
O1b'1 N1b''1 . . 2.605(16) 2.605(16) 2.605(16) ?
O1b'1 C1c1 . . 2.675(17) 2.675(17) 2.675(17) ?
O1b'1 C1d1 . . 2.642(18) 2.642(18) 2.642(18) ?
O1b''1 O2b'1 . . 0.867(5) 0.867(5) 0.867(5) ?
O1b''1 O2b''1 . . 2.47(3) 2.47(3) 2.47(3) ?
O1b''1 N1b'1 . . 1.853(6) 1.853(6) 1.853(6) ?
O1b''1 N1b''1 . . 2.559(8) 2.559(8) 2.559(8) ?
O1b''1 C1c1 . . 2.776(6) 2.776(6) 2.776(6) ?
O1b''1 C1d1 . . 2.675(7) 2.675(7) 2.675(7) ?
O2b1 N1b1 . . 2.524(4) 2.517(5) 2.532(5) ?
O2b1 Na2'1 . 3_5555 2.746(3) 2.746(3) 2.746(3) ?
O2b1 C1b1 . . 2.632(4) 2.627(4) 2.639(4) ?
O2b'1 O2b''1 . . 2.43(3) 2.43(3) 2.43(3) ?
O2b'1 N1b'1 . . 2.525(4) 2.525(4) 2.525(4) ?
O2b'1 C1c1 . . 2.658(3) 2.658(3) 2.658(3) ?
O2b'1 C1d1 . . 2.585(5) 2.585(5) 2.585(5) ?
O2b'1 H1c6d1 . . 2.713(2) 2.713(2) 2.713(2) ?
O2b''1 N1b'1 . . 2.47(3) 2.47(3) 2.47(3) ?
O2b''1 N1b''1 . . 2.62(3) 2.62(3) 2.62(3) ?
O2b''1 C1c1 . . 2.68(3) 2.68(3) 2.68(3) ?
O2b''1 C1d1 . . 2.65(3) 2.65(3) 2.65(3) ?
O3b1 N1b1 . . 2.294(4) 2.292(4) 2.295(4) ?
O3b1 C7b1 . . 1.232(4) 1.226(5) 1.236(5) ?
O3b1 Na21 . . 2.340(5) 2.283(5) 2.397(5) ?
O3b1 C2b1 . . 2.409(3) 2.370(4) 2.476(4) ?
O3b'1 O3b''1 . . 1.147(6) 1.147(6) 1.147(6) ?
O3b'1 N1b'1 . . 2.286(4) 2.286(4) 2.286(4) ?
O3b'1 N1b''1 . . 1.900(6) 1.900(6) 1.900(6) ?
O3b'1 C7b'1 . . 1.246(3) 1.246(3) 1.246(3) ?
O3b'1 C7b''1 . . 1.329(7) 1.329(7) 1.329(7) ?
O3b'1 Na2''1 . . 2.701(3) 2.701(3) 2.701(3) ?
O3b'1 Na14'1 . . 2.383(2) 2.383(2) 2.383(2) ?
O3b'1 C2c1 . . 2.409(3) 2.409(3) 2.409(3) ?
O3b'1 C2d1 . . 2.593(4) 2.593(4) 2.593(4) ?
O3b''1 N1b''1 . . 2.289(8) 2.289(8) 2.289(8) ?
O3b''1 C7b'1 . . 1.728(6) 1.728(6) 1.728(6) ?
O3b''1 C7b''1 . . 1.216(8) 1.216(8) 1.216(8) ?
O3b''1 O24w'1 . . 2.763(5) 2.763(5) 2.763(5) ?
O3b''1 Na14'1 . . 2.624(5) 2.624(5) 2.624(5) ?
O3b''1 Na14''1 . . 2.362(5) 2.362(5) 2.362(5) ?
O3b''1 C2c1 . . 2.355(5) 2.355(5) 2.355(5) ?
O3b''1 C3c1 . . 2.666(6) 2.666(6) 2.666(6) ?
O3b''1 H1c3c1 . . 2.373(5) 2.373(5) 2.373(5) ?
O3b''1 C2d1 . . 2.413(6) 2.413(6) 2.413(6) ?
N1b1 C7b1 . . 1.367(5) 1.364(5) 1.372(5) ?
N1b1 C1b1 . . 2.543(4) 2.530(4) 2.557(4) ?
N1b1 C2b1 . . 2.389(4) 2.365(4) 2.415(4) ?
N1b'1 N1b''1 . . 0.740(7) 0.740(7) 0.740(7) ?
N1b'1 C7b'1 . . 1.342(4) 1.342(4) 1.342(4) ?
N1b'1 C7b''1 . . 1.899(8) 1.899(8) 1.899(8) ?
N1b'1 Na2'1 . . 2.608(3) 2.608(3) 2.608(3) ?
N1b'1 Na2''1 . . 2.327(3) 2.327(3) 2.327(3) ?
N1b'1 C1c1 . . 2.537(3) 2.537(3) 2.537(3) ?
N1b'1 C2c1 . . 2.382(3) 2.382(3) 2.382(3) ?
N1b'1 C1d1 . . 2.420(5) 2.420(5) 2.420(5) ?
N1b'1 C2d1 . . 2.623(5) 2.623(5) 2.623(5) ?
N1b''1 C7b'1 . . 1.058(7) 1.058(7) 1.058(7) ?
N1b''1 C7b''1 . . 1.370(9) 1.370(9) 1.370(9) ?
N1b''1 Na2''1 . . 2.442(6) 2.442(6) 2.442(6) ?
N1b''1 C1c1 . . 2.615(6) 2.615(6) 2.615(6) ?
N1b''1 C2c1 . . 2.206(6) 2.206(6) 2.206(6) ?
N1b''1 C1d1 . . 2.511(7) 2.511(7) 2.511(7) ?
N1b''1 C2d1 . . 2.403(7) 2.403(7) 2.403(7) ?
C7b1 C1b1 . . 2.390(4) 2.371(5) 2.418(5) ?
C7b1 C2b1 . . 1.501(4) 1.460(5) 1.541(5) ?
C7b1 C3b1 . . 2.592(5) 2.577(5) 2.607(5) ?
C7b'1 C7b''1 . . 0.758(8) 0.758(8) 0.758(8) ?
C7b'1 C1c1 . . 2.374(4) 2.374(4) 2.374(4) ?
C7b'1 C2c1 . . 1.501(4) 1.501(4) 1.501(4) ?
C7b'1 C3c1 . . 2.593(4) 2.593(4) 2.593(4) ?
C7b'1 C1d1 . . 2.270(5) 2.270(5) 2.270(5) ?
C7b'1 C2d1 . . 1.739(5) 1.739(5) 1.739(5) ?
C7b''1 C1c1 . . 2.450(6) 2.450(6) 2.450(6) ?
C7b''1 C2c1 . . 1.395(7) 1.395(7) 1.395(7) ?
C7b''1 C3c1 . . 2.279(8) 2.279(8) 2.279(8) ?
C7b''1 H1c3c1 . . 2.448(7) 2.448(7) 2.448(7) ?
C7b''1 C1d1 . . 2.373(7) 2.373(7) 2.373(7) ?
C7b''1 C2d1 . . 1.521(8) 1.521(8) 1.521(8) ?
C7b''1 C3d1 . . 2.626(9) 2.626(9) 2.626(9) ?
O28w1 Na61 . . 2.435(4) 2.395(4) 2.511(4) ?
O28w1 Na21 . . 2.354(5) 2.318(5) 2.416(5) ?
O28w1 Na2''1 . . 2.701(3) 2.701(3) 2.701(3) ?
O28w1 Na16'1 . . 2.304(3) 2.304(3) 2.304(3) ?
O28w1 Na14''1 . . 2.213(3) 2.213(3) 2.213(3) ?
O18w1 Na21 . . 2.390(5) 2.313(5) 2.441(5) ?
O19w'1 O19w''1 . . 0.764(5) 0.764(5) 0.764(5) ?
O19w'1 Na2'1 . . 2.381(3) 2.381(3) 2.381(3) ?
O19w'1 Na2''1 . . 2.374(4) 2.374(4) 2.374(4) ?
O19w''1 Na2'1 . . 1.975(4) 1.975(4) 1.975(4) ?
O19w''1 Na2''1 . . 2.467(5) 2.467(5) 2.467(5) ?
O24w1 Na61 . . 2.354(4) 2.338(5) 2.378(5) ?
O24w'1 O24w''1 . . 0.927(5) 0.927(5) 0.927(5) ?
O24w'1 Na14'1 . . 2.299(3) 2.299(3) 2.299(3) ?
O24w'1 Na14''1 . . 1.495(4) 1.495(4) 1.495(4) ?
O24w''1 Na14'1 . . 1.705(4) 1.705(4) 1.705(4) ?
O24w''1 Na14''1 . . 2.315(5) 2.315(5) 2.315(5) ?
O24w''1 H1c4a1 . 3_6555 2.683(5) 2.683(5) 2.683(5) ?
O23w1 Na61 . . 2.430(5) 2.404(7) 2.456(7) ?
O23w1 Na61 . 3_6555 2.395(4) 2.367(4) 2.422(4) ?
O23w1 Na16'1 . 3_6555 2.422(6) 2.422(6) 2.422(6) ?
O23w1 Na16''1 . 3_6555 2.309(6) 2.309(6) 2.309(6) ?
O23w1 H1c3a1 . . 2.814(5) 2.588(7) 2.980(7) ?
Na2'1 Na2''1 . . 1.556(2) 1.556(2) 1.556(2) ?
Na16'1 Na16''1 . . 0.982(5) 0.982(5) 0.982(5) ?
C1a1 C2a1 . . 1.394(3) 1.378(3) 1.415(3) ?
C1a1 C3a1 . . 2.358(3) 2.290(3) 2.405(3) ?
C1a1 C4a1 . . 2.581(3) 2.363(3) 2.719(3) ?
C1a1 C5a1 . . 2.229(3) 2.052(3) 2.379(3) ?
C1a1 C6a1 . . 1.358(3) 1.315(3) 1.400(3) ?
C1a1 H1c6a1 . . 2.076(3) 2.025(3) 2.100(3) ?
C2a1 C3a1 . . 1.344(3) 1.234(3) 1.401(3) ?
C2a1 C4a1 . . 2.325(3) 2.148(3) 2.488(3) ?
C2a1 C5a1 . . 2.772(3) 2.658(3) 2.890(3) ?
C2a1 C6a1 . . 2.475(3) 2.416(3) 2.513(3) ?
C2a1 H1c3a1 . . 2.021(3) 1.940(3) 2.068(3) ?
C3a1 C4a1 . . 1.447(3) 1.372(3) 1.521(3) ?
C3a1 C5a1 . . 2.536(3) 2.456(3) 2.596(3) ?
C3a1 H1c3a1 . . 0.980(3) 0.970(3) 0.996(3) ?
C3a1 H1c4a1 . . 2.069(3) 1.943(3) 2.240(3) ?
C4a1 C5a1 . . 1.425(3) 1.413(3) 1.451(3) ?
C4a1 C6a1 . . 2.350(3) 2.280(3) 2.388(3) ?
C4a1 H1c3a1 . . 2.183(3) 2.098(3) 2.227(3) ?
C4a1 H1c4a1 . . 0.922(3) 0.869(3) 0.994(3) ?
C4a1 H1c5a1 . . 2.151(4) 2.087(4) 2.217(4) ?
C5a1 C6a1 . . 1.282(3) 1.179(3) 1.365(3) ?
C5a1 H1c4a1 . . 2.006(3) 1.974(3) 2.032(3) ?
C5a1 H1c5a1 . . 0.976(4) 0.912(4) 1.029(4) ?
C5a1 H1c6a1 . . 1.969(3) 1.885(3) 2.021(3) ?
C5a1 H1c5d1 . 4_5855 2.684(2) 2.684(2) 2.684(2) ?
C6a1 H1c5a1 . . 1.895(4) 1.772(4) 2.062(4) ?
C6a1 H1c6a1 . . 0.981(3) 0.973(3) 0.997(3) ?
H1c3a1 H1c4a1 . . 2.502(3) 2.353(3) 2.644(3) ?
H1c4a1 H1c5a1 . . 2.401(4) 2.380(4) 2.444(4) ?
H1c4a1 H1c5b1 . 4_5855 2.690(4) 2.584(5) 2.839(5) ?
H1c4a1 H1c5c1 . 4_5855 2.536(3) 2.536(3) 2.536(3) ?
H1c4a1 H1c5d1 . 4_5855 2.703(3) 2.703(3) 2.703(3) ?
H1c5a1 H1c6a1 . . 2.167(4) 2.010(4) 2.321(4) ?
H1c5a1 H1c5b1 . 4_5855 3.349(5) 2.723(5) 3.904(5) ?
H1c5a1 H1c6b1 . 4_5855 2.646(5) 2.348(6) 2.876(6) ?
H1c5a1 H1c5c1 . 4_5855 2.688(4) 2.688(4) 2.688(4) ?
H1c5a1 H1c5d1 . 4_5855 2.023(4) 2.023(4) 2.023(4) ?
H1c6a1 H1c6a1 . 2_6865 2.740(4) 2.663(4) 2.816(4) ?
C1b1 C2b1 . . 1.386(3) 1.344(4) 1.413(4) ?
C1b1 C3b1 . . 2.419(3) 2.412(4) 2.432(4) ?
C1b1 C4b1 . . 2.755(3) 2.699(4) 2.813(4) ?
C1b1 C5b1 . . 2.368(3) 2.316(4) 2.411(4) ?
C1b1 C6b1 . . 1.382(3) 1.361(4) 1.393(4) ?
C1b1 H1c6b1 . . 2.053(3) 1.995(4) 2.101(4) ?
C2b1 C3b1 . . 1.394(3) 1.384(4) 1.403(4) ?
C2b1 C4b1 . . 2.386(3) 2.348(4) 2.436(4) ?
C2b1 C5b1 . . 2.752(3) 2.673(3) 2.816(3) ?
C2b1 C6b1 . . 2.422(3) 2.317(4) 2.481(4) ?
C2b1 H1c3b1 . . 2.072(3) 2.064(4) 2.081(4) ?
C3b1 C4b1 . . 1.392(3) 1.327(4) 1.448(4) ?
C3b1 C5b1 . . 2.420(3) 2.289(4) 2.493(4) ?
C3b1 C6b1 . . 2.838(3) 2.744(3) 2.909(3) ?
C3b1 H1c3b1 . . 0.966(3) 0.931(3) 0.987(3) ?
C3b1 H1c4b1 . . 2.052(4) 2.012(4) 2.125(4) ?
C4b1 C5b1 . . 1.395(3) 1.345(4) 1.436(4) ?
C4b1 C6b1 . . 2.440(3) 2.432(4) 2.450(4) ?
C4b1 H1c3b1 . . 2.058(3) 1.919(4) 2.143(4) ?
C4b1 H1c4b1 . . 0.966(3) 0.930(4) 0.996(4) ?
C4b1 H1c5b1 . . 2.051(4) 1.945(4) 2.126(4) ?
C5b1 C6b1 . . 1.398(3) 1.353(4) 1.449(4) ?
C5b1 H1c4b1 . . 2.053(4) 2.048(4) 2.057(4) ?
C5b1 H1c5b1 . . 0.960(3) 0.957(4) 0.966(4) ?
C5b1 H1c6b1 . . 2.079(3) 2.058(4) 2.109(4) ?
C6b1 H1c5b1 . . 2.035(4) 1.953(4) 2.129(4) ?
C6b1 H1c6b1 . . 0.965(3) 0.938(3) 0.991(3) ?
H1c3b1 H1c4b1 . . 2.363(4) 2.225(5) 2.485(5) ?
H1c4b1 H1c5b1 . . 2.354(4) 2.267(5) 2.425(5) ?
H1c5b1 H1c6b1 . . 2.365(4) 2.274(5) 2.480(5) ?
C1c1 C2c1 . . 1.376(3) 1.376(3) 1.376(3) ?
C1c1 C3c1 . . 2.390(4) 2.390(4) 2.390(4) ?
C1c1 C4c1 . . 2.725(3) 2.725(3) 2.725(3) ?
C1c1 C5c1 . . 2.356(3) 2.356(3) 2.356(3) ?
C1c1 C6c1 . . 1.380(3) 1.380(3) 1.380(3) ?
C1c1 H1c6c1 . . 2.053(2) 2.053(2) 2.053(2) ?
C1c1 C1d1 . . 0.127(4) 0.127(4) 0.127(4) ?
C1c1 C2d1 . . 1.399(5) 1.399(5) 1.399(5) ?
C1c1 C3d1 . . 2.357(5) 2.357(5) 2.357(5) ?
C1c1 C4d1 . . 2.646(5) 2.646(5) 2.646(5) ?
C1c1 C5d1 . . 2.254(5) 2.254(5) 2.254(5) ?
C1c1 C6d1 . . 1.286(5) 1.286(5) 1.286(5) ?
C1c1 H1c6d1 . . 1.984(2) 1.984(2) 1.984(2) ?
C2c1 C3c1 . . 1.379(4) 1.379(4) 1.379(4) ?
C2c1 C4c1 . . 2.373(3) 2.373(3) 2.373(3) ?
C2c1 C5c1 . . 2.750(3) 2.750(3) 2.750(3) ?
C2c1 C6c1 . . 2.420(3) 2.420(3) 2.420(3) ?
C2c1 H1c3c1 . . 2.047(2) 2.047(2) 2.047(2) ?
C2c1 C1d1 . . 1.327(5) 1.327(5) 1.327(5) ?
C2c1 C2d1 . . 0.298(5) 0.298(5) 0.298(5) ?
C2c1 C3d1 . . 1.601(5) 1.601(5) 1.601(5) ?
C2c1 C4d1 . . 2.576(4) 2.576(4) 2.576(4) ?
C2c1 C6d1 . . 2.460(4) 2.460(4) 2.460(4) ?
C2c1 H1c3d1 . . 2.239(2) 2.239(2) 2.239(2) ?
C3c1 C4c1 . . 1.391(3) 1.391(3) 1.391(3) ?
C3c1 C5c1 . . 2.416(3) 2.416(3) 2.416(3) ?
C3c1 H1c3c1 . . 0.960(3) 0.960(3) 0.960(3) ?
C3c1 C1d1 . . 2.397(5) 2.397(5) 2.397(5) ?
C3c1 C2d1 . . 1.209(6) 1.209(6) 1.209(6) ?
C3c1 C3d1 . . 0.485(5) 0.485(5) 0.485(5) ?
C3c1 C4d1 . . 1.826(5) 1.826(5) 1.826(5) ?
C3c1 C5d1 . . 2.776(5) 2.776(5) 2.776(5) ?
C3c1 H1c3d1 . . 0.914(2) 0.914(2) 0.914(2) ?
C4c1 C5c1 . . 1.384(3) 1.384(3) 1.384(3) ?
C4c1 C6c1 . . 2.415(4) 2.415(4) 2.415(4) ?
C4c1 H1c3c1 . . 2.058(2) 2.058(2) 2.058(2) ?
C4c1 H1c5c1 . . 2.035(2) 2.035(2) 2.035(2) ?
C4c1 C1d1 . . 2.789(5) 2.789(5) 2.789(5) ?
C4c1 C2d1 . . 2.154(5) 2.154(5) 2.154(5) ?
C4c1 C3d1 . . 0.948(5) 0.948(5) 0.948(5) ?
C4c1 C4d1 . . 0.558(5) 0.558(5) 0.558(5) ?
C4c1 C5d1 . . 1.890(5) 1.890(5) 1.890(5) ?
C4c1 C6d1 . . 2.746(5) 2.746(5) 2.746(5) ?
C4c1 H1c3d1 . . 1.505(2) 1.505(2) 1.505(2) ?
C4c1 H1c5d1 . . 2.591(2) 2.591(2) 2.591(2) ?
C5c1 C6c1 . . 1.388(4) 1.388(4) 1.388(4) ?
C5c1 H1c5c1 . . 0.960(2) 0.960(2) 0.960(2) ?
C5c1 H1c6c1 . . 2.061(2) 2.061(2) 2.061(2) ?
C5c1 C1d1 . . 2.460(4) 2.460(4) 2.460(4) ?
C5c1 C2d1 . . 2.560(4) 2.560(4) 2.560(4) ?
C5c1 C3d1 . . 1.997(4) 1.997(4) 1.997(4) ?
C5c1 C4d1 . . 0.891(5) 0.891(5) 0.891(5) ?
C5c1 C5d1 . . 0.632(5) 0.632(5) 0.632(5) ?
C5c1 C6d1 . . 1.783(5) 1.783(5) 1.783(5) ?
C5c1 H1c5d1 . . 1.340(3) 1.340(3) 1.340(3) ?
C5c1 H1c6d1 . . 2.560(2) 2.560(2) 2.560(2) ?
C6c1 H1c5c1 . . 2.039(3) 2.039(3) 2.039(3) ?
C6c1 H1c6c1 . . 0.960(3) 0.960(3) 0.960(3) ?
C6c1 C1d1 . . 1.496(4) 1.496(4) 1.496(4) ?
C6c1 C2d1 . . 2.319(5) 2.319(5) 2.319(5) ?
C6c1 C3d1 . . 2.557(5) 2.557(5) 2.557(5) ?
C6c1 C4d1 . . 2.076(6) 2.076(6) 2.076(6) ?
C6c1 C5d1 . . 1.108(7) 1.108(7) 1.108(7) ?
C6c1 C6d1 . . 0.503(7) 0.503(7) 0.503(7) ?
C6c1 H1c5d1 . . 1.834(4) 1.834(4) 1.834(4) ?
C6c1 H1c6d1 . . 1.323(2) 1.323(2) 1.323(2) ?
H1c3c1 C2d1 . . 1.939(5) 1.939(5) 1.939(5) ?
H1c3c1 C3d1 . . 1.311(4) 1.311(4) 1.311(4) ?
H1c3c1 C4d1 . . 2.575(4) 2.575(4) 2.575(4) ?
H1c3c1 H1c3d1 . . 0.7480(4) 0.7480(4) 0.7480(4) ?
H1c5c1 H1c6c1 . . 2.3639(4) 2.3639(4) 2.3639(4) ?
H1c5c1 C4d1 . . 1.514(4) 1.514(4) 1.514(4) ?
H1c5c1 C5d1 . . 1.099(4) 1.099(4) 1.099(4) ?
H1c5c1 C6d1 . . 2.406(5) 2.406(5) 2.406(5) ?
H1c5c1 H1c5d1 . . 0.9202873(16) 0.9202873(16) 0.9202873(16) ?
H1c6c1 C1d1 . . 2.156(4) 2.156(4) 2.156(4) ?
H1c6c1 C5d1 . . 1.634(5) 1.634(5) 1.634(5) ?
H1c6c1 C6d1 . . 0.922(6) 0.922(6) 0.922(6) ?
H1c6c1 H1c5d1 . . 1.8995(6) 1.8995(6) 1.8995(6) ?
H1c6c1 H1c6d1 . . 0.7659(6) 0.7659(6) 0.7659(6) ?
C1d1 C2d1 . . 1.376(6) 1.376(6) 1.376(6) ?
C1d1 C3d1 . . 2.390(6) 2.390(6) 2.390(6) ?
C1d1 C4d1 . . 2.725(6) 2.725(6) 2.725(6) ?
C1d1 C5d1 . . 2.356(6) 2.356(6) 2.356(6) ?
C1d1 C6d1 . . 1.380(6) 1.380(6) 1.380(6) ?
C1d1 H1c6d1 . . 2.053(4) 2.053(4) 2.053(4) ?
C2d1 C3d1 . . 1.379(7) 1.379(7) 1.379(7) ?
C2d1 C4d1 . . 2.373(6) 2.373(6) 2.373(6) ?
C2d1 C5d1 . . 2.750(6) 2.750(6) 2.750(6) ?
C2d1 C6d1 . . 2.420(5) 2.420(5) 2.420(5) ?
C2d1 H1c3d1 . . 2.047(4) 2.047(4) 2.047(4) ?
C3d1 C4d1 . . 1.391(6) 1.391(6) 1.391(6) ?
C3d1 C5d1 . . 2.416(5) 2.416(5) 2.416(5) ?
C3d1 H1c3d1 . . 0.960(4) 0.960(4) 0.960(4) ?
C4d1 C5d1 . . 1.384(6) 1.384(6) 1.384(6) ?
C4d1 C6d1 . . 2.415(6) 2.415(6) 2.415(6) ?
C4d1 H1c3d1 . . 2.058(4) 2.058(4) 2.058(4) ?
C4d1 H1c5d1 . . 2.035(4) 2.035(4) 2.035(4) ?
C5d1 C6d1 . . 1.388(7) 1.388(7) 1.388(7) ?
C5d1 H1c5d1 . . 0.960(4) 0.960(4) 0.960(4) ?
C5d1 H1c6d1 . . 2.061(4) 2.061(4) 2.061(4) ?
C6d1 H1c5d1 . . 2.039(5) 2.039(5) 2.039(5) ?
C6d1 H1c6d1 . . 0.960(4) 0.960(4) 0.960(4) ?
H1c5d1 H1c6d1 . . 2.3639(4) 2.3639(4) 2.3639(4) ?

loop_
_geom_hbond_atom_site_label_D
_geom_hbond_atom_site_label_H
_geom_hbond_atom_site_label_A
_geom_hbond_site_symmetry_D
_geom_hbond_site_symmetry_H
_geom_hbond_site_symmetry_A
_geom_hbond_distance_DH
_geom_hbond_distance_HA
_geom_hbond_distance_DA
_geom_hbond_angle_DHA
_geom_hbond_publ_flag
? ? ? ? ? ? ? ? ? ? ?

loop_
_geom_torsion_atom_site_label_1
_geom_torsion_atom_site_label_2
_geom_torsion_atom_site_label_3
_geom_torsion_atom_site_label_4
_geom_torsion_site_ssg_symmetry_1
_geom_torsion_site_ssg_symmetry_2
_geom_torsion_site_ssg_symmetry_3
_geom_torsion_site_ssg_symmetry_4
_geom_torsion_av
_geom_torsion_min
_geom_torsion_max
? ? ? ? ? ? ? ? ? ? ?

loop_
_restr_angle_atom_site_label_1
_restr_angle_site_symmetry_1
_restr_angle_atom_site_label_2
_restr_angle_site_symmetry_2
_restr_angle_atom_site_label_3
_restr_angle_site_symmetry_3
_restr_angle_target
_restr_angle_target_weight_param
? ? ? ? ? ? ? ?

loop_
_restr_distance_atom_site_label_1
_restr_distance_site_symmetry_1
_restr_distance_atom_site_label_2
_restr_distance_site_symmetry_2
_restr_distance_target
_restr_distance_target_weight_param
? ? ? ? ? ?

loop_
_restr_equal_angle_atom_site_label_1
_restr_equal_angle_site_symmetry_1
_restr_equal_angle_atom_site_label_2
_restr_equal_angle_site_symmetry_2
_restr_equal_angle_atom_site_label_3
_restr_equal_angle_site_symmetry_3
_restr_equal_angle_class_class_id
_restr_equal_angle_class_target_weight_param
? ? ? ? ? ? ? ?

loop_
_restr_equal_distance_atom_site_label_1
_restr_equal_distance_site_symmetry_1
_restr_equal_distance_atom_site_label_2
_restr_equal_distance_site_symmetry_2
_restr_equal_distance_class_class_id
_restr_equal_distance_class_target_weight_param
? ? ? ? ? ?

loop_
_restr_equal_torsion_atom_site_label_1
_restr_equal_torsion_site_symmetry_1
_restr_equal_torsion_atom_site_label_2
_restr_equal_torsion_site_symmetry_2
_restr_equal_torsion_atom_site_label_3
_restr_equal_torsion_site_symmetry_3
_restr_equal_torsion_atom_site_label_4
_restr_equal_torsion_site_symmetry_4
_restr_equal_torsion_class_class_id
_restr_equal_torsion_class_target_weight_param
? ? ? ? ? ? ? ? ? ?

loop_
_restr_torsion_atom_site_label_1
_restr_torsion_site_symmetry_1
_restr_torsion_atom_site_label_2
_restr_torsion_site_symmetry_2
_restr_torsion_atom_site_label_3
_restr_torsion_site_symmetry_3
_restr_torsion_atom_site_label_4
_restr_torsion_site_symmetry_4
_restr_torsion_angle_target
_restr_torsion_weight_param
? ? ? ? ? ? ? ? ? ?

loop_
_twin_individual_id
_twin_individual_mass_fraction_refined
_twin_individual_twin_matrix_11
_twin_individual_twin_matrix_12
_twin_individual_twin_matrix_13
_twin_individual_twin_matrix_21
_twin_individual_twin_matrix_22
_twin_individual_twin_matrix_23
_twin_individual_twin_matrix_31
_twin_individual_twin_matrix_32
_twin_individual_twin_matrix_33
? ? ? ? ? ? ? ? ? ? ?

loop_
_jana_atom_site_adp_c_label
_jana_atom_site_adp_c_type_symbol
_jana_atom_site_adp_c_111
_jana_atom_site_adp_c_112
_jana_atom_site_adp_c_113
_jana_atom_site_adp_c_122
_jana_atom_site_adp_c_123
_jana_atom_site_adp_c_133
_jana_atom_site_adp_c_222
_jana_atom_site_adp_c_223
_jana_atom_site_adp_c_233
_jana_atom_site_adp_c_333
? ? ? ? ? ? ? ? ? ? ? ?

loop_
_jana_atom_site_adp_d_label
_jana_atom_site_adp_d_type_symbol
_jana_atom_site_adp_d_1111
_jana_atom_site_adp_d_1112
_jana_atom_site_adp_d_1113
_jana_atom_site_adp_d_1122
_jana_atom_site_adp_d_1123
_jana_atom_site_adp_d_1133
_jana_atom_site_adp_d_1222
_jana_atom_site_adp_d_1223
_jana_atom_site_adp_d_1233
_jana_atom_site_adp_d_1333
_jana_atom_site_adp_d_2222
_jana_atom_site_adp_d_2223
_jana_atom_site_adp_d_2233
_jana_atom_site_adp_d_2333
_jana_atom_site_adp_d_3333
? ? ? ? ? ? ? ? ? ? ? ? ? ? ? ? ?

loop_
_jana_atom_site_adp_e_label
_jana_atom_site_adp_e_type_symbol
_jana_atom_site_adp_e_11111
_jana_atom_site_adp_e_11112
_jana_atom_site_adp_e_11113
_jana_atom_site_adp_e_11122
_jana_atom_site_adp_e_11123
_jana_atom_site_adp_e_11133
_jana_atom_site_adp_e_11222
_jana_atom_site_adp_e_11223
_jana_atom_site_adp_e_11233
_jana_atom_site_adp_e_11333
_jana_atom_site_adp_e_12222
_jana_atom_site_adp_e_12223
_jana_atom_site_adp_e_12233
_jana_atom_site_adp_e_12333
_jana_atom_site_adp_e_13333
_jana_atom_site_adp_e_22222
_jana_atom_site_adp_e_22223
_jana_atom_site_adp_e_22233
_jana_atom_site_adp_e_22333
_jana_atom_site_adp_e_23333
_jana_atom_site_adp_e_33333
? ? ? ? ? ? ? ? ? ? ? ? ? ? ? ? ? ? ? ? ? ? ?

loop_
_jana_atom_site_adp_f_label
_jana_atom_site_adp_f_type_symbol
_jana_atom_site_adp_f_111111
_jana_atom_site_adp_f_111112
_jana_atom_site_adp_f_111113
_jana_atom_site_adp_f_111122
_jana_atom_site_adp_f_111123
_jana_atom_site_adp_f_111133
_jana_atom_site_adp_f_111222
_jana_atom_site_adp_f_111223
_jana_atom_site_adp_f_111233
_jana_atom_site_adp_f_111333
_jana_atom_site_adp_f_112222
_jana_atom_site_adp_f_112223
_jana_atom_site_adp_f_112233
_jana_atom_site_adp_f_112333
_jana_atom_site_adp_f_113333
_jana_atom_site_adp_f_122222
_jana_atom_site_adp_f_122223
_jana_atom_site_adp_f_122233
_jana_atom_site_adp_f_122333
_jana_atom_site_adp_f_123333
_jana_atom_site_adp_f_133333
_jana_atom_site_adp_f_222222
_jana_atom_site_adp_f_222223
_jana_atom_site_adp_f_222233
_jana_atom_site_adp_f_222333
_jana_atom_site_adp_f_223333
_jana_atom_site_adp_f_233333
_jana_atom_site_adp_f_333333
? ? ? ? ? ? ? ? ? ? ? ? ? ? ? ? ? ? ? ? ? ? ? ? ? ? ? ? ? ?

loop_
_jana_atom_site_crenel_ortho_func_id
_jana_atom_site_crenel_ortho_func_c
_jana_atom_site_crenel_ortho_func_w
_jana_atom_site_crenel_ortho_func_eps
? ? ? ?

loop_
_jana_atom_site_occ_fourier_absolute_site_label
_jana_atom_site_occ_fourier_absolute
? ?

loop_
_jana_atom_site_occ_legendre_atom_site_label
_jana_atom_site_occ_legendre_param_order
_jana_atom_site_occ_legendre_param_coeff
? ? ?

loop_
_jana_atom_site_occ_xharm_atom_site_label
_jana_atom_site_occ_xharm_param_order
_jana_atom_site_occ_xharm_param_coeff
? ? ?

loop_
_jana_atom_site_occ_crenel_ortho_atom_site_label
_jana_atom_site_occ_crenel_ortho_param_order
_jana_atom_site_occ_crenel_ortho_id
_jana_atom_site_occ_crenel_ortho_param_coeff
? ? ? ?

loop_
_jana_atom_site_displace_legendre_atom_site_label
_jana_atom_site_displace_legendre_axis
_jana_atom_site_displace_legendre_param_order
_jana_atom_site_displace_legendre_param_coeff
? ? ? ?

loop_
_jana_atom_site_displace_xharm_site_label
_jana_atom_site_displace_xharm_axis
_jana_atom_site_displace_xharm_param_order
_jana_atom_site_displace_xharm_param_coeff
? ? ? ?

loop_
_jana_atom_site_displace_crenel_ortho_atom_site_label
_jana_atom_site_displace_crenel_ortho_axis
_jana_atom_site_displace_crenel_ortho_id
_jana_atom_site_displace_crenel_ortho_param_order
_jana_atom_site_displace_crenel_ortho_param_coeff
? ? ? ? ?

loop_
_jana_atom_site_u_legendre_atom_site_label
_jana_atom_site_u_legendre_tens_elem
_jana_atom_site_u_legendre_param_order
_jana_atom_site_u_legendre_param_coeff
? ? ? ?

loop_
_jana_atom_site_u_xharm_atom_site_label
_jana_atom_site_u_xharm_tens_elem
_jana_atom_site_u_xharm_param_order
_jana_atom_site_u_xharm_param_coeff
? ? ? ?

loop_
_jana_atom_site_u_crenel_ortho_atom_site_label
_jana_atom_site_u_crenel_ortho_tens_elem
_jana_atom_site_u_crenel_ortho_id
_jana_atom_site_u_crenel_ortho_param_order
_jana_atom_site_u_crenel_ortho_param_coeff
? ? ? ? ?

loop_
_jana_atom_site_adp_c_fourier_atom_site_label
_jana_atom_site_adp_c_fourier_tens_elem
_jana_atom_site_adp_c_fourier_wave_vector_seq_id
_jana_atom_site_adp_c_fourier_param_cos
_jana_atom_site_adp_c_fourier_param_sin
? ? ? ? ?

loop_
_jana_atom_site_adp_d_fourier_atom_site_label
_jana_atom_site_adp_d_fourier_tens_elem
_jana_atom_site_adp_d_fourier_wave_vector_seq_id
_jana_atom_site_adp_d_fourier_param_cos
_jana_atom_site_adp_d_fourier_param_sin
? ? ? ? ?

loop_
_jana_atom_site_adp_e_fourier_atom_site_label
_jana_atom_site_adp_e_fourier_tens_elem
_jana_atom_site_adp_e_fourier_wave_vector_seq_id
_jana_atom_site_adp_e_fourier_param_cos
_jana_atom_site_adp_e_fourier_param_sin
? ? ? ? ?

loop_
_jana_atom_site_adp_f_fourier_atom_site_label
_jana_atom_site_adp_f_fourier_tens_elem
_jana_atom_site_adp_f_fourier_wave_vector_seq_id
_jana_atom_site_adp_f_fourier_param_cos
_jana_atom_site_adp_f_fourier_param_sin
? ? ? ? ?
